data_1551339
loop_
_publ_author_name
'Krzysztof Ziach'
'Celine Chollet'
'Vincent Parissi'
'Panchami Prabhakaran'
'Mathieu Marchivie'
'Valentina Corvaglia'
'Partha Pratim Bose'
'Katta Laxmi-Reddy'
'Frederic Godde'
'Jean-Marie Schmitter'
'Stephane Chaignepain'
'Philippe Pourquier'
'Ivan Huc'

_publ_section_title
;
 Single helically folded aromatic oligoamides that mimic the charge
 surface of double-stranded B-DNA
;
_journal_name_full 'Nature Chemistry'
_journal_page_first 511
_journal_page_last 518
_journal_paper_doi 10.1038/s41557-018-0018-7
_journal_volume 10
_journal_year 2018
_chemical_formula_sum 'C508 H592 N64 O163 P32'
_chemical_formula_weight 11193.46
_space_group_crystal_system triclinic
_space_group_IT_number 2
_space_group_name_Hall '-P 1'
_space_group_name_H-M_alt 'P -1'
_atom_sites_solution_hydrogens geom
_cell_angle_alpha 85.650(11)
_cell_angle_beta 75.41(2)
_cell_angle_gamma 75.48(5)
_cell_formula_units_Z 2
_cell_length_a 26.415(17)
_cell_length_b 28.192(14)
_cell_length_c 42.64(2)
_cell_measurement_temperature 100(2)
_cell_volume 29745(3)
_computing_structure_refinement 'SHELXL-2013 (Sheldrick, 2013)'
_diffrn_ambient_temperature 100(2)
_diffrn_measured_fraction_theta_full 0.670
_diffrn_measured_fraction_theta_max 0.640
_diffrn_radiation_wavelength 0.810
_diffrn_reflns_av_R_equivalents 0.0793
_diffrn_reflns_av_unetI/netI 0.1246
_diffrn_reflns_Laue_measured_fraction_full 0.670
_diffrn_reflns_Laue_measured_fraction_max 0.640
_diffrn_reflns_limit_h_max 30
_diffrn_reflns_limit_h_min -30
_diffrn_reflns_limit_k_max 33
_diffrn_reflns_limit_k_min -33
_diffrn_reflns_limit_l_max 51
_diffrn_reflns_limit_l_min -51
_diffrn_reflns_number 145618
_diffrn_reflns_point_group_measured_fraction_full 0.670
_diffrn_reflns_point_group_measured_fraction_max 0.640
_diffrn_reflns_theta_full 29.078
_diffrn_reflns_theta_max 29.583
_diffrn_reflns_theta_min 0.935
_diffrn_source synchrotron
_exptl_absorpt_coefficient_mu 0.174
_exptl_crystal_density_diffrn 1.250
_exptl_crystal_description needle
_exptl_crystal_F_000 11744
_refine_diff_density_max 1.348
_refine_diff_density_min -1.344
_refine_diff_density_rms 0.177
_refine_ls_extinction_coef 0.0140(6)
_refine_ls_extinction_expression Fc^*^=kFc[1+0.001xFc^2^\l^3^/sin(2\q)]^-1/4^
_refine_ls_extinction_method SHELXL
_refine_ls_goodness_of_fit_ref 1.691
_refine_ls_hydrogen_treatment constr
_refine_ls_matrix_type full
_refine_ls_number_parameters 5134
_refine_ls_number_reflns 72233
_refine_ls_number_restraints 6855
_refine_ls_restrained_S_all 1.816
_refine_ls_R_factor_all 0.2616
_refine_ls_R_factor_gt 0.2081
_refine_ls_shift/su_max 0.005
_refine_ls_shift/su_mean 0.000
_refine_ls_structure_factor_coef Fsqd
_refine_ls_weighting_details 'w=1/[\s^2^(Fo^2^)+(0.2000P)^2^+1.0000sin\q] where P=(Fo^2^+2Fc^2^)/3'
_refine_ls_weighting_scheme calc
_refine_ls_wR_factor_gt 0.4845
_refine_ls_wR_factor_ref 0.5207
_reflns_Friedel_coverage 0.000
_reflns_Friedel_fraction_full .
_reflns_Friedel_fraction_max .
_reflns_number_gt 32213
_reflns_number_total 72233
_reflns_threshold_expression 'I > 2\s(I)'
_cod_data_source_file 41557_2018_18_MOESM6_ESM.cif
_cod_data_source_block 3
_cod_original_cell_volume 29745(30)
_cod_database_code 1551339
_shelx_space_group_comment
;
The symmetry employed for this shelxl refinement is uniquely defined
by the following loop, which should always be used as a source of
symmetry information in preference to the above space-group names.
They are only intended as comments.
;
_shelxl_version_number 2013-4

loop_
_space_group_symop_operation_xyz
'x, y, z'
'-x, -y, -z'

loop_
_atom_site_label
_atom_site_type_symbol
_atom_site_fract_x
_atom_site_fract_y
_atom_site_fract_z
_atom_site_U_iso_or_equiv
_atom_site_adp_type
_atom_site_occupancy
_atom_site_site_symmetry_order
_atom_site_calc_flag
_atom_site_refinement_flags_posn
_atom_site_refinement_flags_adp
_atom_site_refinement_flags_occupancy
_atom_site_disorder_assembly
_atom_site_disorder_group
O3_1 O 0.4797(3) 0.8075(2) 0.55446(18) 0.0774(18) Uani 1 1 d D U . . .
O2_1 O 0.4580(4) 0.8795(3) 0.5816(2) 0.086(2) Uani 1 1 d . U . . .
C4_1 C 0.4415(5) 0.7853(4) 0.5790(3) 0.087(2) Uani 1 1 d D U . . .
C6_1 C 0.4600(6) 0.7797(5) 0.6120(3) 0.106(4) Uani 1 1 d . U . . .
H6A_1 H 0.4973 0.7604 0.6083 0.160 Uiso 1 1 calc R U . . .
H6B_1 H 0.4366 0.7629 0.6281 0.160 Uiso 1 1 calc R U . . .
H6C_1 H 0.4573 0.8122 0.6198 0.160 Uiso 1 1 calc R U . . .
C1_1 C 0.4842(4) 0.8526(3) 0.5590(2) 0.070(2) Uani 1 1 d D U . . .
C5_1 C 0.3852(6) 0.8142(4) 0.5823(3) 0.091(3) Uani 1 1 d . U . . .
H5A_1 H 0.3760 0.8163 0.5613 0.136 Uiso 1 1 calc R U . . .
H5B_1 H 0.3817 0.8473 0.5896 0.136 Uiso 1 1 calc R U . . .
H5C_1 H 0.3607 0.7982 0.5982 0.136 Uiso 1 1 calc R U . . .
C7_1 C 0.4511(6) 0.7344(4) 0.5624(4) 0.104(4) Uani 1 1 d . U . . .
H7A_1 H 0.4364 0.7397 0.5431 0.156 Uiso 1 1 calc R U . . .
H7B_1 H 0.4331 0.7126 0.5777 0.156 Uiso 1 1 calc R U . . .
H7C_1 H 0.4899 0.7194 0.5560 0.156 Uiso 1 1 calc R U . . .
N1_2 N 0.53278(14) 0.92893(14) 0.47437(11) 0.0516(16) Uani 1 1 d DG U . . .
C2_2 C 0.52147(16) 0.97548(14) 0.46057(13) 0.0559(18) Uani 1 1 d G U . . .
C3_2 C 0.56337(19) 0.99605(14) 0.44385(14) 0.066(2) Uani 1 1 d DG U . . .
H3_2 H 0.5557 1.0279 0.4344 0.080 Uiso 1 1 calc R U . . .
C4_2 C 0.61653(18) 0.97011(16) 0.44092(14) 0.075(2) Uani 1 1 d DG U . . .
C5_2 C 0.62780(14) 0.92354(14) 0.45472(10) 0.069(2) Uani 1 1 d G U . . .
C6_2 C 0.58591(14) 0.90297(11) 0.47146(9) 0.0581(18) Uani 1 1 d DG U . . .
C7_2 C 0.59717(18) 0.85643(13) 0.48527(12) 0.0604(18) Uani 1 1 d DG U . . .
C8_2 C 0.6504(2) 0.83048(14) 0.48236(15) 0.069(2) Uani 1 1 d DG U . . .
H8_2 H 0.6581 0.7987 0.4918 0.083 Uiso 1 1 calc R U . . .
C9_2 C 0.69221(16) 0.85109(18) 0.46559(16) 0.076(2) Uani 1 1 d G U . . .
H9_2 H 0.7285 0.8334 0.4636 0.092 Uiso 1 1 calc R U . . .
C10_2 C 0.68095(14) 0.89764(18) 0.45176(15) 0.074(2) Uani 1 1 d G U . . .
H10_2 H 0.7096 0.9117 0.4403 0.089 Uiso 1 1 calc R U . . .
C42_2 C 0.6560(5) 1.0367(3) 0.41287(15) 0.115(3) Uani 1 1 d D U . . .
H42A_2 H 0.6745 1.0550 0.4235 0.138 Uiso 1 1 calc R U . . .
H42B_2 H 0.6177 1.0547 0.4163 0.138 Uiso 1 1 calc R U . . .
O41_2 O 0.6597(3) 0.9884(3) 0.4266(2) 0.092(2) Uani 1 1 d D U . . .
O22_2 O 0.4509(3) 1.04328(18) 0.45677(16) 0.0579(17) Uani 1 1 d D U . . .
C21_2 C 0.4645(3) 1.0007(2) 0.4634(2) 0.0566(18) Uani 1 1 d D U . . .
P43_2 P 0.6871(2) 1.03168(16) 0.37036(11) 0.1347(16) Uani 1 1 d D U . . .
O46_2 O 0.7491(3) 1.0119(4) 0.3682(3) 0.175(3) Uani 1 1 d D U . . .
O44_2 O 0.6768(4) 1.0806(3) 0.3547(2) 0.153(4) Uani 1 1 d D U . . .
O45_2 O 0.6705(5) 0.9912(3) 0.3558(3) 0.174(4) Uani 1 1 d D U . . .
C71_2 C 0.5513(3) 0.8370(3) 0.50553(18) 0.064(2) Uani 1 1 d D U . . .
H71A_2 H 0.5256 0.8367 0.4922 0.077 Uiso 1 1 calc R U . . .
H71B_2 H 0.5654 0.8027 0.5120 0.077 Uiso 1 1 calc R U . . .
C50_2 C 0.8311(6) 0.9544(7) 0.3718(6) 0.272(13) Uiso 1 1 d D U . . .
H50A_2 H 0.8470 0.9247 0.3827 0.407 Uiso 1 1 calc R U . . .
H50B_2 H 0.8458 0.9815 0.3757 0.407 Uiso 1 1 calc R U . . .
H50C_2 H 0.8397 0.9487 0.3484 0.407 Uiso 1 1 calc R U . . .
N72_2 N 0.5224(3) 0.8655(2) 0.53465(17) 0.0575(17) Uani 1 1 d D U . . .
H72_2 H 0.5306 0.8934 0.5365 0.069 Uiso 1 1 calc R U . . .
C49_2 C 0.7712(6) 0.9672(6) 0.3847(6) 0.194(5) Uiso 1 1 d D U . . .
H49A_2 H 0.7559 0.9402 0.3807 0.233 Uiso 1 1 calc R U . . .
H49B_2 H 0.7621 0.9725 0.4084 0.233 Uiso 1 1 calc R U . . .
P43_3 P 0.12471(13) 0.90087(10) 0.52281(8) 0.0790(9) Uani 1 1 d D U . . .
O46_3 O 0.1069(3) 0.9265(2) 0.55651(13) 0.093(2) Uani 1 1 d D U . . .
O44_3 O 0.1118(3) 0.9315(3) 0.49565(17) 0.102(3) Uani 1 1 d D U . . .
C48_3 C 0.0388(4) 0.8450(4) 0.5810(2) 0.092(3) Uani 1 1 d D U . . .
H48A_3 H 0.0360 0.8253 0.6010 0.138 Uiso 1 1 calc R U . . .
H48B_3 H 0.0112 0.8418 0.5702 0.138 Uiso 1 1 calc R U . . .
H48C_3 H 0.0336 0.8795 0.5861 0.138 Uiso 1 1 calc R U . . .
O45_3 O 0.0980(3) 0.8561(2) 0.52917(16) 0.0823(18) Uani 1 1 d D U . . .
C47_3 C 0.0935(4) 0.8272(3) 0.5589(2) 0.085(3) Uani 1 1 d D U . . .
H47A_3 H 0.1215 0.8300 0.5699 0.102 Uiso 1 1 calc R U . . .
H47B_3 H 0.0991 0.7923 0.5539 0.102 Uiso 1 1 calc R U . . .
C49_3 C 0.0831(5) 0.9785(3) 0.5616(3) 0.118(4) Uani 1 1 d D U . . .
H49A_3 H 0.0446 0.9840 0.5731 0.141 Uiso 1 1 calc R U . . .
H49B_3 H 0.0858 0.9963 0.5406 0.141 Uiso 1 1 calc R U . . .
C50_3 C 0.1134(7) 0.9968(5) 0.5816(5) 0.155(6) Uani 1 1 d D U . . .
H50A_3 H 0.0985 1.0320 0.5852 0.232 Uiso 1 1 calc R U . . .
H50B_3 H 0.1516 0.9909 0.5702 0.232 Uiso 1 1 calc R U . . .
H50C_3 H 0.1100 0.9794 0.6025 0.232 Uiso 1 1 calc R U . . .
N71_3 N 0.4305(2) 0.9709(2) 0.47834(19) 0.0555(16) Uani 1 1 d D U . . .
H71_3 H 0.4460 0.9414 0.4843 0.067 Uiso 1 1 calc R U . . .
O22_3 O 0.3836(3) 0.7700(2) 0.4996(2) 0.082(2) Uani 1 1 d D U . . .
N1_3 N 0.38534(14) 0.89530(11) 0.49066(10) 0.0566(17) Uani 1 1 d DG U . . .
C2_3 C 0.36304(19) 0.85497(10) 0.49854(13) 0.0615(19) Uani 1 1 d G U . . .
C3_3 C 0.30744(19) 0.86161(12) 0.50839(13) 0.060(2) Uani 1 1 d DG U . . .
H3_3 H 0.2922 0.8340 0.5138 0.072 Uiso 1 1 calc R U . . .
C4_3 C 0.27413(15) 0.90860(14) 0.51038(11) 0.0615(18) Uani 1 1 d DG U . . .
C5_3 C 0.29642(13) 0.94900(11) 0.50255(9) 0.0583(18) Uani 1 1 d G U . . .
C6_3 C 0.35200(13) 0.94232(10) 0.49268(8) 0.0555(17) Uani 1 1 d G U . . .
C7_3 C 0.37432(16) 0.98271(12) 0.48484(11) 0.0571(18) Uani 1 1 d DG U . . .
C8_3 C 0.3410(2) 1.02968(11) 0.48687(13) 0.062(2) Uani 1 1 d G U . . .
H8_3 H 0.3563 1.0573 0.4815 0.075 Uiso 1 1 calc R U . . .
C9_3 C 0.2854(2) 1.03633(10) 0.49674(14) 0.065(2) Uani 1 1 d G U . . .
H9_3 H 0.2626 1.0685 0.4981 0.078 Uiso 1 1 calc R U . . .
C10_3 C 0.26311(15) 0.99598(13) 0.50457(12) 0.064(2) Uani 1 1 d G U . . .
H10_3 H 0.2251 1.0005 0.5113 0.077 Uiso 1 1 calc R U . . .
C21_3 C 0.3998(3) 0.8060(2) 0.4910(2) 0.063(2) Uani 1 1 d D U . . .
C42_3 C 0.19573(19) 0.8746(2) 0.5183(3) 0.074(2) Uani 1 1 d D U . . .
H42A_3 H 0.2020 0.8521 0.5367 0.089 Uiso 1 1 calc R U . . .
H42B_3 H 0.2113 0.8562 0.4979 0.089 Uiso 1 1 calc R U . . .
O41_3 O 0.2198(2) 0.9156(2) 0.51793(17) 0.0670(16) Uani 1 1 d D U . . .
C21_4 C 0.4986(3) 0.9227(2) 0.3975(2) 0.0585(19) Uani 1 1 d D U . . .
O22_4 O 0.5152(3) 0.9572(2) 0.38479(18) 0.073(2) Uani 1 1 d D U . . .
C71_4 C 0.4873(2) 0.7609(2) 0.4601(2) 0.068(2) Uani 1 1 d D U . . .
H71A_4 H 0.4738 0.7508 0.4426 0.081 Uiso 1 1 calc R U . . .
H71B_4 H 0.4854 0.7354 0.4773 0.081 Uiso 1 1 calc R U . . .
N72_4 N 0.4500(3) 0.8062(2) 0.4736(2) 0.0596(18) Uani 1 1 d D U . . .
H72_4 H 0.4603 0.8339 0.4704 0.072 Uiso 1 1 calc R U . . .
O41_4 O 0.6853(2) 0.8284(3) 0.3810(2) 0.095(2) Uani 1 1 d D U . . .
P43_4 P 0.7708(2) 0.84300(16) 0.33661(13) 0.1326(15) Uani 1 1 d D U . . .
C42_4 C 0.7027(3) 0.8662(3) 0.3595(3) 0.123(3) Uani 1 1 d D U . . .
H42A_4 H 0.7008 0.8948 0.3722 0.148 Uiso 1 1 calc R U . . .
H42B_4 H 0.6786 0.8769 0.3445 0.148 Uiso 1 1 calc R U . . .
O45_4 O 0.7680(4) 0.7992(3) 0.3170(2) 0.151(3) Uani 1 1 d D U . . .
N1_4 N 0.52334(15) 0.84027(15) 0.42188(13) 0.0611(18) Uani 1 1 d DG U . . .
C2_4 C 0.5394(2) 0.87838(14) 0.40257(13) 0.0611(18) Uani 1 1 d G U . . .
C3_4 C 0.5938(2) 0.87484(17) 0.38859(13) 0.072(2) Uani 1 1 d DG U . . .
H3_4 H 0.6048 0.9009 0.3754 0.087 Uiso 1 1 calc R U . . .
C4_4 C 0.63203(17) 0.83324(19) 0.39394(14) 0.079(2) Uani 1 1 d DG U . . .
C5_4 C 0.61598(15) 0.79513(15) 0.41327(11) 0.076(2) Uani 1 1 d G U . . .
C6_4 C 0.56163(15) 0.79863(13) 0.42726(10) 0.069(2) Uani 1 1 d DG U . . .
C7_4 C 0.54555(19) 0.76049(16) 0.44659(14) 0.069(2) Uani 1 1 d DG U . . .
C8_4 C 0.5838(2) 0.71888(15) 0.45194(15) 0.083(3) Uani 1 1 d DG U . . .
H8_4 H 0.5729 0.6928 0.4651 0.100 Uiso 1 1 calc R U . . .
C9_4 C 0.6382(2) 0.71540(16) 0.43800(17) 0.090(3) Uani 1 1 d G U . . .
H9_4 H 0.6643 0.6870 0.4417 0.108 Uiso 1 1 calc R U . . .
C10_4 C 0.65427(17) 0.75350(18) 0.41866(17) 0.088(3) Uani 1 1 d G U . . .
H10_4 H 0.6914 0.7511 0.4091 0.106 Uiso 1 1 calc R U . . .
C47_4 C 0.7406(7) 0.8068(6) 0.2906(3) 0.165(4) Uani 1 1 d D U . . .
H47A_4 H 0.7646 0.7891 0.2711 0.198 Uiso 1 1 calc R U . . .
H47B_4 H 0.7309 0.8421 0.2851 0.198 Uiso 1 1 calc R U . . .
O44_4 O 0.7925(4) 0.8813(3) 0.3163(2) 0.156(4) Uani 1 1 d D U . . .
O46_4 O 0.8032(4) 0.8183(3) 0.3617(2) 0.149(3) Uani 1 1 d D U . . .
C48_4 C 0.6908(7) 0.7877(9) 0.3018(6) 0.188(7) Uani 1 1 d D U . . .
H48A_4 H 0.6716 0.7924 0.2845 0.281 Uiso 1 1 calc R U . . .
H48B_4 H 0.6674 0.8054 0.3210 0.281 Uiso 1 1 calc R U . . .
H48C_4 H 0.7009 0.7527 0.3071 0.281 Uiso 1 1 calc R U . . .
C49_4 C 0.8106(9) 0.7664(4) 0.3704(5) 0.166(7) Uiso 1 1 d D U . . .
P43_5 P 0.11390(14) 1.03942(10) 0.41648(8) 0.0812(9) Uani 1 1 d D U . . .
O22_5 O 0.2642(3) 0.8169(2) 0.44782(17) 0.0603(17) Uani 1 1 d D U . . .
N1_5 N 0.35221(16) 0.89589(10) 0.42272(12) 0.0564(17) Uani 1 1 d DG U . . .
C2_5 C 0.30334(18) 0.88249(11) 0.43218(13) 0.0580(19) Uani 1 1 d G U . . .
C3_5 C 0.25534(16) 0.91765(15) 0.43382(13) 0.062(2) Uani 1 1 d DG U . . .
H3_5 H 0.2219 0.9085 0.4403 0.075 Uiso 1 1 calc R U . . .
C4_5 C 0.25624(14) 0.96626(13) 0.42595(14) 0.0596(18) Uani 1 1 d DG U . . .
C5_5 C 0.30508(15) 0.97964(10) 0.41648(10) 0.0603(18) Uani 1 1 d G U . . .
C6_5 C 0.35306(14) 0.94443(10) 0.41483(9) 0.0553(17) Uani 1 1 d G U . . .
C7_5 C 0.40195(15) 0.95787(14) 0.40536(13) 0.0583(18) Uani 1 1 d DG U . . .
C8_5 C 0.40286(19) 1.00649(16) 0.39752(14) 0.063(2) Uani 1 1 d G U . . .
H8_5 H 0.4363 1.0157 0.3911 0.075 Uiso 1 1 calc R U . . .
C9_5 C 0.3548(2) 1.04164(12) 0.39910(14) 0.069(2) Uani 1 1 d G U . . .
H9_5 H 0.3554 1.0748 0.3937 0.082 Uiso 1 1 calc R U . . .
C10_5 C 0.30596(19) 1.02825(10) 0.40861(14) 0.066(2) Uani 1 1 d G U . . .
H10_5 H 0.2732 1.0523 0.4097 0.080 Uiso 1 1 calc R U . . .
O41_5 O 0.2102(2) 1.00118(18) 0.42718(17) 0.0653(16) Uani 1 1 d D U . . .
O45_5 O 0.0703(3) 1.0156(3) 0.4092(2) 0.107(2) Uani 1 1 d D U . . .
C21_5 C 0.3049(3) 0.8294(2) 0.4355(2) 0.058(2) Uani 1 1 d D U . . .
O46_5 O 0.0827(3) 1.0695(2) 0.44812(13) 0.0900(19) Uani 1 1 d D U . . .
C42_5 C 0.1603(3) 0.9877(2) 0.4294(2) 0.068(2) Uani 1 1 d D U . . .
H42A_5 H 0.1451 0.9784 0.4520 0.082 Uiso 1 1 calc R U . . .
H42B_5 H 0.1667 0.9593 0.4153 0.082 Uiso 1 1 calc R U . . .
O44_5 O 0.1390(3) 1.0682(2) 0.39024(15) 0.092(2) Uani 1 1 d D U . . .
N71_5 N 0.4475(3) 0.9204(2) 0.40738(19) 0.0565(17) Uani 1 1 d D U . . .
H71_5 H 0.4414 0.8924 0.4161 0.068 Uiso 1 1 calc R U . . .
C49_5 C 0.0447(5) 1.0494(4) 0.4733(2) 0.106(3) Uani 1 1 d D U . . .
H49A_5 H 0.0635 1.0177 0.4813 0.128 Uiso 1 1 calc R U . . .
H49B_5 H 0.0157 1.0437 0.4643 0.128 Uiso 1 1 calc R U . . .
C50_5 C 0.0212(7) 1.0849(6) 0.5005(3) 0.137(5) Uani 1 1 d D U . . .
H50A_5 H -0.0047 1.0719 0.5174 0.206 Uiso 1 1 calc R U . . .
H50B_5 H 0.0027 1.1163 0.4923 0.206 Uiso 1 1 calc R U . . .
H50C_5 H 0.0500 1.0900 0.5095 0.206 Uiso 1 1 calc R U . . .
47_5 C 0.0916(11) 0.9960(9) 0.3686(6) 0.176(7) Uiso 1 1 d . U . . .
N72_6 N 0.3548(4) 0.7993(2) 0.4244(2) 0.0573(18) Uani 1 1 d D U . . .
H72_6 H 0.3835 0.8113 0.4176 0.069 Uiso 1 1 calc R U . . .
C71_6 C 0.3588(3) 0.74707(19) 0.4241(2) 0.069(2) Uani 1 1 d D U . . .
H71A_6 H 0.3352 0.7424 0.4105 0.082 Uiso 1 1 calc R U . . .
H71B_6 H 0.3425 0.7376 0.4465 0.082 Uiso 1 1 calc R U . . .
C47_6 C 0.8070(3) 0.6294(5) 0.3155(4) 0.139(4) Uani 1 1 d D U . . .
H47A_6 H 0.8199 0.5963 0.3059 0.167 Uiso 1 1 calc R U . . .
H47B_6 H 0.8136 0.6271 0.3375 0.167 Uiso 1 1 calc R U . . .
C48_6 C 0.8361(5) 0.6643(7) 0.2947(5) 0.157(6) Uani 1 1 d D U . . .
H48A_6 H 0.8748 0.6527 0.2932 0.235 Uiso 1 1 calc R U . . .
H48B_6 H 0.8229 0.6969 0.3044 0.235 Uiso 1 1 calc R U . . .
H48C_6 H 0.8295 0.6660 0.2730 0.235 Uiso 1 1 calc R U . . .
N1_6 N 0.45450(18) 0.76859(12) 0.37986(13) 0.0633(18) Uani 1 1 d DG U . . .
C2_6 C 0.5004(2) 0.78019(15) 0.36001(13) 0.069(2) Uani 1 1 d G U . . .
C3_6 C 0.54907(19) 0.74512(19) 0.35378(15) 0.079(2) Uani 1 1 d DG U . . .
H3_6 H 0.5804 0.7531 0.3402 0.094 Uiso 1 1 calc R U . . .
C4_6 C 0.55184(17) 0.69844(17) 0.36739(16) 0.086(2) Uani 1 1 d DG U . . .
C5_6 C 0.50596(18) 0.68683(12) 0.38720(12) 0.080(2) Uani 1 1 d G U . . .
C6_6 C 0.45730(17) 0.72188(11) 0.39345(10) 0.072(2) Uani 1 1 d DG U . . .
C7_6 C 0.41138(19) 0.71028(15) 0.41326(14) 0.075(2) Uani 1 1 d DG U . . .
C8_6 C 0.4142(2) 0.66357(17) 0.42685(16) 0.088(3) Uani 1 1 d DG U . . .
H8_6 H 0.3828 0.6556 0.4404 0.106 Uiso 1 1 calc R U . . .
C9_6 C 0.4629(3) 0.62847(14) 0.42064(17) 0.098(3) Uani 1 1 d G U . . .
H9_6 H 0.4648 0.5966 0.4300 0.118 Uiso 1 1 calc R U . . .
C10_6 C 0.5087(2) 0.64011(13) 0.40080(16) 0.097(3) Uani 1 1 d G U . . .
H10_6 H 0.5420 0.6161 0.3965 0.116 Uiso 1 1 calc R U . . .
O22_6 O 0.5383(3) 0.8405(3) 0.33167(19) 0.0743(19) Uani 1 1 d D U . . .
C21_6 C 0.4969(3) 0.8285(3) 0.3437(2) 0.062(2) Uani 1 1 d D U . . .
P43_6 P 0.70534(17) 0.62655(15) 0.34146(11) 0.1152(13) Uani 1 1 d D U . . .
O41_6 O 0.5988(3) 0.6638(3) 0.3636(2) 0.102(2) Uani 1 1 d D U . . .
O46_6 O 0.6897(4) 0.5915(3) 0.3208(2) 0.126(2) Uani 1 1 d D U . . .
O44_6 O 0.7171(4) 0.6041(4) 0.37153(17) 0.148(4) Uani 1 1 d D U . . .
C42_6 C 0.6477(3) 0.6785(3) 0.3478(3) 0.115(3) Uani 1 1 d D U . . .
H42A_6 H 0.6533 0.7029 0.3613 0.138 Uiso 1 1 calc R U . . .
H42B_6 H 0.6441 0.6942 0.3266 0.138 Uiso 1 1 calc R U . . .
O45_6 O 0.7495(3) 0.6481(3) 0.3173(2) 0.136(3) Uani 1 1 d D U . . .
C50_6 C 0.6439(9) 0.5320(6) 0.3126(5) 0.165(6) Uani 1 1 d D U . . .
H50A_6 H 0.6334 0.5016 0.3209 0.247 Uiso 1 1 calc R U . . .
H50B_6 H 0.6669 0.5269 0.2906 0.247 Uiso 1 1 calc R U . . .
H50C_6 H 0.6116 0.5581 0.3123 0.247 Uiso 1 1 calc R U . . .
C49_6 C 0.6744(7) 0.5465(4) 0.3341(4) 0.138(4) Uani 1 1 d D U . . .
H49A_6 H 0.6515 0.5519 0.3564 0.166 Uiso 1 1 calc R U . . .
H49B_6 H 0.7070 0.5202 0.3348 0.166 Uiso 1 1 calc R U . . .
N71_7 N 0.4440(3) 0.85589(19) 0.34611(18) 0.0533(17) Uani 1 1 d D U . . .
H71_7 H 0.4173 0.8431 0.3566 0.064 Uiso 1 1 calc R U . . .
N1_7 N 0.34011(16) 0.89519(11) 0.34975(11) 0.0515(16) Uani 1 1 d DG U . . .
C2_7 C 0.28524(15) 0.91535(14) 0.35364(12) 0.0536(18) Uani 1 1 d G U . . .
C3_7 C 0.26710(14) 0.96357(14) 0.34406(12) 0.0529(18) Uani 1 1 d DG U . . .
H3_7 H 0.2296 0.9773 0.3467 0.064 Uiso 1 1 calc R U . . .
C4_7 C 0.30383(16) 0.99165(11) 0.33061(12) 0.0591(18) Uani 1 1 d DG U . . .
C5_7 C 0.35868(15) 0.97147(10) 0.32672(9) 0.0572(18) Uani 1 1 d G U . . .
C6_7 C 0.37684(14) 0.92325(10) 0.33628(8) 0.0517(17) Uani 1 1 d G U . . .
C7_7 C 0.43170(15) 0.90306(13) 0.33241(12) 0.0544(17) Uani 1 1 d DG U . . .
C8_7 C 0.46842(14) 0.93112(17) 0.31896(13) 0.061(2) Uani 1 1 d G U . . .
H8_7 H 0.5059 0.9173 0.3162 0.074 Uiso 1 1 calc R U . . .
C9_7 C 0.45035(17) 0.97934(17) 0.30946(13) 0.064(2) Uani 1 1 d G U . . .
H9_7 H 0.4755 0.9985 0.3003 0.077 Uiso 1 1 calc R U . . .
C10_7 C 0.39545(18) 0.99957(13) 0.31331(13) 0.066(2) Uani 1 1 d G U . . .
H10_7 H 0.3831 1.0325 0.3068 0.079 Uiso 1 1 calc R U . . .
O22_7 O 0.1996(3) 0.9011(2) 0.37301(17) 0.0601(17) Uani 1 1 d D U . . .
C21_7 C 0.2471(3) 0.8833(2) 0.3648(2) 0.0524(18) Uani 1 1 d D U . . .
O41_7 O 0.2875(3) 1.03874(16) 0.32087(17) 0.0675(17) Uani 1 1 d D U . . .
C42_7 C 0.2319(3) 1.0580(2) 0.3204(2) 0.078(2) Uani 1 1 d D U . . .
H42A_7 H 0.2086 1.0590 0.3426 0.093 Uiso 1 1 calc R U . . .
H42B_7 H 0.2207 1.0371 0.3070 0.093 Uiso 1 1 calc R U . . .
P43_7 P 0.22662(16) 1.11875(10) 0.30317(9) 0.0908(11) Uani 1 1 d D U . . .
O46_7 O 0.2624(3) 1.1135(3) 0.26809(14) 0.112(3) Uani 1 1 d D U . . .
O45_7 O 0.1667(2) 1.1349(3) 0.29993(19) 0.113(2) Uani 1 1 d D U . . .
O44_7 O 0.2382(4) 1.1517(2) 0.32412(19) 0.117(3) Uani 1 1 d D U . . .
C48_7 C 0.0747(4) 1.1421(6) 0.3300(5) 0.148(5) Uani 1 1 d D U . . .
H48A_7 H 0.0461 1.1597 0.3476 0.223 Uiso 1 1 calc R U . . .
H48B_7 H 0.0832 1.1071 0.3354 0.223 Uiso 1 1 calc R U . . .
H48C_7 H 0.0626 1.1470 0.3098 0.223 Uiso 1 1 calc R U . . .
C47_7 C 0.1239(4) 1.1614(5) 0.3258(4) 0.138(4) Uani 1 1 d D U . . .
H47A_7 H 0.1155 1.1968 0.3203 0.165 Uiso 1 1 calc R U . . .
H47B_7 H 0.1358 1.1572 0.3463 0.165 Uiso 1 1 calc R U . . .
N72_8 N 0.2726(3) 0.8349(2) 0.36570(18) 0.0530(17) Uani 1 1 d D U . . .
H72_8 H 0.3079 0.8249 0.3610 0.064 Uiso 1 1 calc R U . . .
N1_8 N 0.34567(17) 0.75169(11) 0.33912(11) 0.0581(17) Uani 1 1 d DG U . . .
C2_8 C 0.39804(18) 0.72958(15) 0.32290(12) 0.064(2) Uani 1 1 d G U . . .
C3_8 C 0.41933(17) 0.68010(15) 0.32798(13) 0.066(2) Uani 1 1 d DG U . . .
H3_8 H 0.4551 0.6650 0.3169 0.080 Uiso 1 1 calc R U . . .
C4_8 C 0.38825(18) 0.65269(12) 0.34933(13) 0.068(2) Uani 1 1 d DG U . . .
C5_8 C 0.33592(16) 0.67482(10) 0.36555(10) 0.062(2) Uani 1 1 d G U . . .
C6_8 C 0.31460(15) 0.72436(10) 0.36049(9) 0.0607(19) Uani 1 1 d DG U . . .
C7_8 C 0.26224(16) 0.74641(12) 0.37671(12) 0.0599(19) Uani 1 1 d DG U . . .
C8_8 C 0.23114(17) 0.71905(16) 0.39806(13) 0.067(2) Uani 1 1 d DG U . . .
H8_8 H 0.1954 0.7342 0.4092 0.081 Uiso 1 1 calc R U . . .
C9_8 C 0.2525(2) 0.66956(16) 0.40313(14) 0.070(2) Uani 1 1 d G U . . .
H9_8 H 0.2312 0.6508 0.4177 0.085 Uiso 1 1 calc R U . . .
C10_8 C 0.3048(2) 0.64744(12) 0.38692(13) 0.072(2) Uani 1 1 d G U . . .
H10_8 H 0.3194 0.6136 0.3904 0.086 Uiso 1 1 calc R U . . .
C71_8 C 0.2380(3) 0.80065(16) 0.3749(2) 0.058(2) Uani 1 1 d D U . . .
H71A_8 H 0.2148 0.8056 0.3594 0.069 Uiso 1 1 calc R U . . .
H71B_8 H 0.2140 0.8105 0.3964 0.069 Uiso 1 1 calc R U . . .
P43_8 P 0.47356(19) 0.51618(11) 0.35026(13) 0.1299(16) Uani 1 1 d D U . . .
O41_8 O 0.4081(3) 0.60431(16) 0.3549(2) 0.085(2) Uani 1 1 d D U . . .
O44_8 O 0.4281(3) 0.4953(3) 0.3500(3) 0.166(4) Uani 1 1 d D U . . .
O45_8 O 0.4841(5) 0.5158(3) 0.38487(18) 0.153(3) Uani 1 1 d D U . . .
C42_8 C 0.4622(3) 0.57995(19) 0.3383(3) 0.105(3) Uani 1 1 d D U . . .
H42A_8 H 0.4886 0.5949 0.3442 0.126 Uiso 1 1 calc R U . . .
H42B_8 H 0.4665 0.5833 0.3146 0.126 Uiso 1 1 calc R U . . .
O46_8 O 0.5283(3) 0.4905(3) 0.3278(2) 0.161(4) Uani 1 1 d D U . . .
C21_8 C 0.4318(3) 0.7594(3) 0.3015(2) 0.064(2) Uani 1 1 d D U . . .
O22_8 O 0.4795(3) 0.7434(2) 0.29340(18) 0.0718(19) Uani 1 1 d D U . . .
C48_8 C 0.4953(12) 0.4863(8) 0.4378(3) 0.211(10) Uiso 1 1 d D U . . .
H48A_8 H 0.4982 0.4575 0.4522 0.316 Uiso 1 1 calc R U . . .
H48B_8 H 0.4641 0.5121 0.4478 0.316 Uiso 1 1 calc R U . . .
H48C_8 H 0.5281 0.4983 0.4339 0.316 Uiso 1 1 calc R U . . .
C47_8 C 0.4882(10) 0.4726(5) 0.4061(3) 0.170(5) Uiso 1 1 d D U . . .
H47A_8 H 0.5194 0.4463 0.3959 0.204 Uiso 1 1 calc R U . . .
H47B_8 H 0.4552 0.4604 0.4098 0.204 Uiso 1 1 calc R U . . .
N71_9 N 0.4050(3) 0.8043(2) 0.29258(16) 0.0597(18) Uani 1 1 d D U . . .
H71_9 H 0.3702 0.8132 0.3014 0.072 Uiso 1 1 calc R U . . .
O22_9 O 0.2095(3) 0.96844(19) 0.27984(18) 0.0710(19) Uani 1 1 d D U . . .
C21_9 C 0.2404(3) 0.9293(2) 0.2807(2) 0.0619(19) Uani 1 1 d D U . . .
N1_9 N 0.33591(16) 0.88425(13) 0.27635(10) 0.0562(16) Uani 1 1 d DG U . . .
C2_9 C 0.29938(16) 0.92636(15) 0.26973(12) 0.0577(17) Uani 1 1 d G U . . .
C3_9 C 0.31780(19) 0.96396(13) 0.25099(13) 0.067(2) Uani 1 1 d DG U . . .
H3_9 H 0.2928 0.9927 0.2465 0.080 Uiso 1 1 calc R U . . .
C4_9 C 0.3728(2) 0.95942(13) 0.23885(12) 0.073(2) Uani 1 1 d DG U . . .
C5_9 C 0.40936(17) 0.91730(12) 0.24544(9) 0.0667(19) Uani 1 1 d G U . . .
C6_9 C 0.39090(16) 0.87975(11) 0.26418(8) 0.0582(18) Uani 1 1 d G U . . .
C7_9 C 0.42745(18) 0.83763(13) 0.27076(12) 0.0611(19) Uani 1 1 d DG U . . .
C8_9 C 0.48242(17) 0.83308(16) 0.25866(14) 0.064(2) Uani 1 1 d G U . . .
H8_9 H 0.5074 0.8043 0.2632 0.077 Uiso 1 1 calc R U . . .
C9_9 C 0.50087(16) 0.87066(19) 0.23996(14) 0.076(2) Uani 1 1 d G U . . .
H9_9 H 0.5385 0.8676 0.2317 0.091 Uiso 1 1 calc R U . . .
C10_9 C 0.46433(17) 0.91276(17) 0.23333(13) 0.073(2) Uani 1 1 d G U . . .
H10_9 H 0.4769 0.9384 0.2205 0.088 Uiso 1 1 calc R U . . .
O41_9 O 0.3926(3) 0.9937(2) 0.21893(18) 0.086(2) Uani 1 1 d D U . . .
C42_9 C 0.3551(3) 1.0331(3) 0.2072(2) 0.105(3) Uani 1 1 d D U . . .
H42A_9 H 0.3357 1.0571 0.2246 0.127 Uiso 1 1 calc R U . . .
H42B_9 H 0.3284 1.0203 0.2000 0.127 Uiso 1 1 calc R U . . .
P43_9 P 0.3944(2) 1.06150(18) 0.17381(15) 0.156(2) Uani 1 1 d D U . . .
O46_9 O 0.3523(4) 1.1069(3) 0.1650(3) 0.169(4) Uani 1 1 d D U . . .
O44_9 O 0.4254(5) 1.0289(3) 0.1471(2) 0.202(5) Uani 1 1 d D U . . .
O45_9 O 0.4300(5) 1.0842(4) 0.1900(3) 0.207(5) Uani 1 1 d D U . . .
C49_9 C 0.3701(9) 1.1431(7) 0.1409(6) 0.224(9) Uiso 1 1 d D U . . .
N72_10 N 0.2275(3) 0.8878(2) 0.29065(19) 0.0569(17) Uani 1 1 d D U . . .
H72_10 H 0.2523 0.8617 0.2937 0.068 Uiso 1 1 calc R U . . .
C71_10 C 0.1714(3) 0.8854(2) 0.2965(3) 0.072(2) Uani 1 1 d D U . . .
H71A_10 H 0.1624 0.8876 0.2752 0.087 Uiso 1 1 calc R U . . .
H71B_10 H 0.1491 0.9152 0.3086 0.087 Uiso 1 1 calc R U . . .
P43_10 P 0.16732(14) 0.58814(9) 0.36482(8) 0.0807(9) Uani 1 1 d D U . . .
O41_10 O 0.1772(3) 0.67234(19) 0.33926(17) 0.0773(18) Uani 1 1 d D U . . .
O46_10 O 0.1271(3) 0.5827(2) 0.34489(17) 0.0893(19) Uani 1 1 d D U . . .
C47_10 C 0.1984(5) 0.4951(3) 0.3834(3) 0.105(4) Uani 1 1 d D U . . .
H47A_10 H 0.1637 0.4881 0.3831 0.126 Uiso 1 1 calc R U . . .
H47B_10 H 0.1973 0.5029 0.4059 0.126 Uiso 1 1 calc R U . . .
O44_10 O 0.1433(3) 0.6065(3) 0.39752(12) 0.101(2) Uani 1 1 d D U . . .
O45_10 O 0.2076(3) 0.53613(16) 0.36198(17) 0.097(2) Uani 1 1 d D U . . .
C42_10 C 0.2104(3) 0.6235(2) 0.3392(2) 0.078(2) Uani 1 1 d D U . . .
H42A_10 H 0.2419 0.6229 0.3479 0.094 Uiso 1 1 calc R U . . .
H42B_10 H 0.2233 0.6104 0.3169 0.094 Uiso 1 1 calc R U . . .
N1_10 N 0.23627(18) 0.78590(12) 0.28897(12) 0.0585(17) Uani 1 1 d DG U . . .
C2_10 C 0.26818(18) 0.73841(14) 0.28452(12) 0.064(2) Uani 1 1 d G U . . .
C3_10 C 0.2493(2) 0.69952(11) 0.30113(14) 0.068(2) Uani 1 1 d DG U . . .
H3_10 H 0.2711 0.6670 0.2981 0.082 Uiso 1 1 calc R U . . .
C4_10 C 0.1985(2) 0.70819(10) 0.32225(13) 0.066(2) Uani 1 1 d DG U . . .
C5_10 C 0.16652(17) 0.75568(11) 0.32674(10) 0.067(2) Uani 1 1 d G U . . .
C6_10 C 0.18543(16) 0.79454(10) 0.31006(9) 0.064(2) Uani 1 1 d DG U . . .
C7_10 C 0.15354(19) 0.84204(11) 0.31450(13) 0.068(2) Uani 1 1 d DG U . . .
C8_10 C 0.10268(19) 0.85066(15) 0.33561(15) 0.081(3) Uani 1 1 d DG U . . .
H8_10 H 0.0808 0.8831 0.3386 0.097 Uiso 1 1 calc R U . . .
C9_10 C 0.08380(19) 0.81179(18) 0.35231(15) 0.083(3) Uani 1 1 d G U . . .
H9_10 H 0.0491 0.8177 0.3668 0.100 Uiso 1 1 calc R U . . .
C10_10 C 0.11572(19) 0.76426(16) 0.34781(14) 0.077(2) Uani 1 1 d G U . . .
H10_10 H 0.1028 0.7377 0.3591 0.092 Uiso 1 1 calc R U . . .
O22_10 O 0.3532(3) 0.6902(2) 0.26570(17) 0.074(2) Uani 1 1 d D U . . .
C21_10 C 0.3243(3) 0.7301(2) 0.2640(2) 0.065(2) Uani 1 1 d D U . . .
C48_10 C 0.2439(6) 0.4517(3) 0.3717(4) 0.128(5) Uani 1 1 d D U . . .
H48A_10 H 0.2390 0.4235 0.3861 0.192 Uiso 1 1 calc R U . . .
H48B_10 H 0.2781 0.4592 0.3718 0.192 Uiso 1 1 calc R U . . .
H48C_10 H 0.2442 0.4439 0.3496 0.192 Uiso 1 1 calc R U . . .
C49_10 C 0.0728(3) 0.6139(4) 0.3497(3) 0.109(3) Uani 1 1 d D U . . .
H49A_10 H 0.0712 0.6461 0.3581 0.131 Uiso 1 1 calc R U . . .
H49B_10 H 0.0469 0.5984 0.3655 0.131 Uiso 1 1 calc R U . . .
C50_10 C 0.0589(7) 0.6200(7) 0.3173(4) 0.164(6) Uani 1 1 d D U . . .
H50A_10 H 0.0225 0.6410 0.3195 0.246 Uiso 1 1 calc R U . . .
H50B_10 H 0.0605 0.5879 0.3093 0.246 Uiso 1 1 calc R U . . .
H50C_10 H 0.0848 0.6352 0.3019 0.246 Uiso 1 1 calc R U . . .
N71_11 N 0.3371(3) 0.7682(3) 0.24567(16) 0.0598(17) Uani 1 1 d D U . . .
H71_11 H 0.3115 0.7955 0.2477 0.072 Uiso 1 1 calc R U . . .
N1_11 N 0.33864(15) 0.84952(15) 0.20791(12) 0.0618(18) Uani 1 1 d DG U . . .
C2_11 C 0.33876(19) 0.89235(14) 0.18950(13) 0.067(2) Uani 1 1 d G U . . .
C3_11 C 0.3862(2) 0.89883(14) 0.16847(12) 0.069(2) Uani 1 1 d DG U . . .
H3_11 H 0.3863 0.9281 0.1559 0.083 Uiso 1 1 calc R U . . .
C4_11 C 0.43353(19) 0.86246(17) 0.16582(12) 0.076(2) Uani 1 1 d DG U . . .
C5_11 C 0.43344(15) 0.81958(14) 0.18423(9) 0.066(2) Uani 1 1 d G U . . .
C6_11 C 0.38600(15) 0.81310(12) 0.20529(8) 0.0634(19) Uani 1 1 d G U . . .
C7_11 C 0.3859(2) 0.77028(14) 0.22369(11) 0.0594(18) Uani 1 1 d DG U . . .
C8_11 C 0.4333(2) 0.73392(13) 0.22110(13) 0.066(2) Uani 1 1 d G U . . .
H8_11 H 0.4332 0.7047 0.2337 0.080 Uiso 1 1 calc R U . . .
C9_11 C 0.4807(2) 0.74040(16) 0.20004(15) 0.072(2) Uani 1 1 d G U . . .
H9_11 H 0.5131 0.7155 0.1982 0.086 Uiso 1 1 calc R U . . .
C10_11 C 0.48080(16) 0.78321(18) 0.18163(14) 0.071(2) Uani 1 1 d G U . . .
H10_11 H 0.5132 0.7876 0.1673 0.085 Uiso 1 1 calc R U . . .
C21_11 C 0.2868(3) 0.9274(2) 0.1896(2) 0.066(2) Uani 1 1 d D U . . .
O22_11 O 0.2869(3) 0.9681(2) 0.17919(18) 0.077(2) Uani 1 1 d D U . . .
O41_11 O 0.4803(3) 0.8672(3) 0.14504(17) 0.0865(19) Uani 1 1 d D U . . .
P43_11 P 0.5456(2) 0.89499(19) 0.09579(13) 0.1403(17) Uani 1 1 d D U . . .
O46_11 O 0.5434(4) 0.9401(3) 0.0716(2) 0.172(4) Uani 1 1 d D U . . .
O44_11 O 0.5870(4) 0.8910(5) 0.1140(3) 0.180(4) Uani 1 1 d D U . . .
C49_11 C 0.5919(7) 0.9491(9) 0.0492(5) 0.217(8) Uiso 1 1 d D U . . .
C42_11 C 0.4784(3) 0.9061(3) 0.1214(2) 0.100(3) Uani 1 1 d D U . . .
H42A_11 H 0.4685 0.9384 0.1320 0.120 Uiso 1 1 calc R U . . .
H42B_11 H 0.4520 0.9054 0.1088 0.120 Uiso 1 1 calc R U . . .
O45_11 O 0.5527(5) 0.8501(3) 0.0747(2) 0.166(4) Uani 1 1 d D U . . .
N72_12 N 0.2439(3) 0.9110(3) 0.2023(2) 0.0698(19) Uani 1 1 d D U . . .
H72_12 H 0.2475 0.8813 0.2109 0.084 Uiso 1 1 calc R U . . .
P43_12 P -0.03106(19) 0.75400(16) 0.28597(14) 0.1390(17) Uani 1 1 d D U . . .
O41_12 O 0.0416(3) 0.8057(2) 0.2617(2) 0.098(2) Uani 1 1 d D U . . .
O44_12 O -0.0369(4) 0.7037(2) 0.2910(3) 0.160(4) Uani 1 1 d D U . . .
O46_12 O -0.0595(4) 0.7844(3) 0.2602(2) 0.152(3) Uani 1 1 d D U . . .
C42_12 C 0.0387(2) 0.7559(3) 0.2707(3) 0.120(3) Uani 1 1 d D U . . .
H42A_12 H 0.0589 0.7438 0.2875 0.144 Uiso 1 1 calc R U . . .
H42B_12 H 0.0553 0.7346 0.2516 0.144 Uiso 1 1 calc R U . . .
O45_12 O -0.0513(4) 0.7862(3) 0.31678(18) 0.160(3) Uani 1 1 d D U . . .
O22_12 O 0.2368(4) 0.7111(2) 0.22440(17) 0.074(2) Uani 1 1 d D U . . .
N1_12 N 0.18562(17) 0.83899(14) 0.21430(14) 0.0671(19) Uani 1 1 d DG U . . .
C2_12 C 0.1847(2) 0.79020(13) 0.22130(14) 0.0615(18) Uani 1 1 d G U . . .
C3_12 C 0.1368(2) 0.77804(12) 0.23707(15) 0.069(2) Uani 1 1 d DG U . . .
H3_12 H 0.1362 0.7447 0.2418 0.083 Uiso 1 1 calc R U . . .
C4_12 C 0.0896(2) 0.81459(16) 0.24589(16) 0.077(2) Uani 1 1 d DG U . . .
C5_12 C 0.09055(16) 0.86334(14) 0.23889(12) 0.079(2) Uani 1 1 d G U . . .
C6_12 C 0.13854(17) 0.87557(12) 0.22309(11) 0.073(2) Uani 1 1 d DG U . . .
C7_12 C 0.1394(2) 0.92439(13) 0.21610(17) 0.080(2) Uani 1 1 d DG U . . .
C8_12 C 0.0923(2) 0.96097(12) 0.22490(19) 0.097(3) Uani 1 1 d DG U . . .
H8_12 H 0.0929 0.9943 0.2201 0.117 Uiso 1 1 calc R U . . .
C9_12 C 0.0444(2) 0.94878(16) 0.2407(2) 0.107(3) Uani 1 1 d G U . . .
H9_12 H 0.0122 0.9738 0.2467 0.129 Uiso 1 1 calc R U . . .
C10_12 C 0.04346(17) 0.89996(18) 0.24773(18) 0.102(3) Uani 1 1 d G U . . .
H10_12 H 0.0107 0.8916 0.2586 0.122 Uiso 1 1 calc R U . . .
C21_12 C 0.2351(3) 0.7511(2) 0.2119(2) 0.0583(18) Uani 1 1 d D U . . .
C71_12 C 0.1903(3) 0.9411(3) 0.2025(3) 0.081(2) Uani 1 1 d D U . . .
H71A_12 H 0.1905 0.9508 0.1796 0.098 Uiso 1 1 calc R U . . .
H71B_12 H 0.1864 0.9715 0.2140 0.098 Uiso 1 1 calc R U . . .
C47_12 C -0.0655(10) 0.8396(4) 0.3163(5) 0.184(7) Uiso 1 1 d D U . . .
C49_12 C -0.1104(5) 0.7770(6) 0.2564(5) 0.168(5) Uiso 1 1 d D U . . .
H49A_12 H -0.1269 0.8039 0.2430 0.201 Uiso 1 1 calc R U . . .
H49B_12 H -0.1359 0.7769 0.2778 0.201 Uiso 1 1 calc R U . . .
C50_12 C -0.0987(11) 0.7288(8) 0.2401(5) 0.262(12) Uiso 1 1 d D U . . .
H50A_12 H -0.1323 0.7230 0.2372 0.393 Uiso 1 1 calc R U . . .
H50B_12 H -0.0827 0.7025 0.2536 0.393 Uiso 1 1 calc R U . . .
H50C_12 H -0.0734 0.7293 0.2190 0.393 Uiso 1 1 calc R U . . .
N71_13 N 0.2741(3) 0.7645(3) 0.18952(18) 0.0615(17) Uani 1 1 d D U . . .
H71_13 H 0.2678 0.7954 0.1831 0.074 Uiso 1 1 calc R U . . .
N1_13 N 0.3388(2) 0.80450(15) 0.14118(13) 0.074(2) Uani 1 1 d DG U . . .
C2_13 C 0.3718(3) 0.82639(17) 0.11684(14) 0.086(2) Uani 1 1 d G U . . .
C3_13 C 0.4232(3) 0.8000(2) 0.10201(14) 0.092(3) Uani 1 1 d DG U . . .
H3_13 H 0.4458 0.8150 0.0854 0.111 Uiso 1 1 calc R U . . .
C4_13 C 0.4417(2) 0.7518(2) 0.11144(14) 0.094(2) Uani 1 1 d DG U . . .
C5_13 C 0.40867(19) 0.72992(16) 0.13575(12) 0.084(2) Uani 1 1 d G U . . .
C6_13 C 0.35723(18) 0.75628(14) 0.15063(10) 0.070(2) Uani 1 1 d G U . . .
C7_13 C 0.3243(2) 0.73441(18) 0.17501(13) 0.070(2) Uani 1 1 d DG U . . .
C8_13 C 0.3427(3) 0.68618(18) 0.18441(14) 0.078(2) Uani 1 1 d G U . . .
H8_13 H 0.3201 0.6712 0.2010 0.093 Uiso 1 1 calc R U . . .
C9_13 C 0.3941(3) 0.65981(15) 0.16953(16) 0.089(3) Uani 1 1 d G U . . .
H9_13 H 0.4067 0.6268 0.1760 0.106 Uiso 1 1 calc R U . . .
C10_13 C 0.4271(2) 0.68167(17) 0.14520(16) 0.089(3) Uani 1 1 d G U . . .
H10_13 H 0.4623 0.6636 0.1350 0.107 Uiso 1 1 calc R U . . .
O41_13 O 0.4910(3) 0.7242(4) 0.0976(3) 0.132(3) Uani 1 1 d D U . . .
C42_13 C 0.5209(5) 0.7432(4) 0.0685(3) 0.174(4) Uani 1 1 d D U . . .
H42A_13 H 0.5350 0.7703 0.0738 0.209 Uiso 1 1 calc R U . . .
H42B_13 H 0.4972 0.7563 0.0536 0.209 Uiso 1 1 calc R U . . .
O45_13 O 0.6151(5) 0.6829(6) 0.0727(3) 0.231(5) Uani 1 1 d D U . . .
O44_13 O 0.5599(6) 0.6523(5) 0.0408(4) 0.235(6) Uani 1 1 d D U . . .
P43_13 P 0.5760(3) 0.6945(3) 0.04923(18) 0.208(3) Uani 1 1 d D U . . .
C21_13 C 0.3491(4) 0.8758(3) 0.1045(2) 0.094(3) Uani 1 1 d D U . . .
O22_13 O 0.3790(4) 0.8987(3) 0.0882(2) 0.111(3) Uani 1 1 d D U . . .
O46_13 O 0.6076(6) 0.7206(5) 0.0197(3) 0.243(6) Uani 1 1 d D U . . .
N1_14 N 0.1870(3) 0.88525(17) 0.12574(17) 0.102(2) Uani 1 1 d DG U . . .
C2_14 C 0.1472(3) 0.85950(19) 0.13656(19) 0.105(3) Uani 1 1 d G U . . .
C3_14 C 0.0940(3) 0.8846(3) 0.1487(2) 0.124(3) Uani 1 1 d DG U . . .
H3_14 H 0.0668 0.8670 0.1561 0.148 Uiso 1 1 calc R U . . .
C4_14 C 0.0806(3) 0.9355(3) 0.1500(2) 0.152(3) Uani 1 1 d DG U . . .
C5_14 C 0.1204(3) 0.96120(19) 0.13922(17) 0.145(3) Uani 1 1 d G U . . .
C6_14 C 0.1736(3) 0.93615(17) 0.12712(13) 0.121(3) Uani 1 1 d DG U . . .
C7_14 C 0.2134(3) 0.9619(2) 0.1163(2) 0.126(3) Uani 1 1 d DG U . . .
C8_14 C 0.2000(4) 1.0127(2) 0.1177(2) 0.147(4) Uani 1 1 d DG U . . .
H8_14 H 0.2272 1.0303 0.1103 0.176 Uiso 1 1 calc R U . . .
C9_14 C 0.1468(4) 1.03782(17) 0.1297(3) 0.165(4) Uani 1 1 d G U . . .
H9_14 H 0.1376 1.0726 0.1306 0.198 Uiso 1 1 calc R U . . .
C10_14 C 0.1070(4) 1.01209(19) 0.1406(3) 0.165(4) Uani 1 1 d G U . . .
H10_14 H 0.0707 1.0292 0.1489 0.198 Uiso 1 1 calc R U . . .
C21_14 C 0.1632(4) 0.8054(3) 0.1416(3) 0.089(3) Uani 1 1 d D U . . .
O22_14 O 0.1303(4) 0.7856(3) 0.1582(2) 0.098(2) Uani 1 1 d D U . . .
O41_14 O 0.0287(4) 0.9615(5) 0.1567(4) 0.191(4) Uani 1 1 d D U . . .
C71_14 C 0.2696(4) 0.9366(3) 0.0992(3) 0.118(3) Uani 1 1 d D U . . .
H71A_14 H 0.2688 0.9276 0.0774 0.141 Uiso 1 1 calc R U . . .
H71B_14 H 0.2922 0.9605 0.0962 0.141 Uiso 1 1 calc R U . . .
O46_14 O -0.0867(9) 1.0149(7) 0.1980(4) 0.325(9) Uiso 1 1 d D U . . .
N72_14 N 0.2964(5) 0.8927(3) 0.1145(3) 0.095(2) Uani 1 1 d D U . . .
H72_14 H 0.2776 0.8776 0.1303 0.114 Uiso 1 1 calc R U . . .
P43_14 P -0.0810(4) 0.9761(4) 0.1720(3) 0.283(4) Uani 1 1 d D U . . .
O44_14 O -0.1232(6) 0.9490(7) 0.1791(5) 0.307(9) Uiso 1 1 d D U . . .
O45_14 O -0.0769(8) 1.0062(6) 0.1394(3) 0.262(8) Uiso 1 1 d D U . . .
C42_14 C -0.0144(4) 0.9373(6) 0.1686(6) 0.232(5) Uani 1 1 d D U . . .
H42A_14 H -0.0118 0.9229 0.1902 0.278 Uiso 1 1 calc R U . . .
H42B_14 H -0.0094 0.9100 0.1540 0.278 Uiso 1 1 calc R U . . .
P43_15 P 0.4631(3) 0.5263(2) 0.0722(2) 0.208(3) Uani 1 1 d D U . . .
N71_15 N 0.2123(4) 0.7835(2) 0.1270(2) 0.084(2) Uani 1 1 d D U . . .
H71_15 H 0.2320 0.8029 0.1160 0.100 Uiso 1 1 calc R U . . .
C21_15 C 0.3822(4) 0.7761(4) 0.0401(3) 0.110(3) Uani 1 1 d D U . . .
O22_15 O 0.4284(4) 0.7701(4) 0.0252(3) 0.130(3) Uani 1 1 d D U . . .
N1_15 N 0.3105(3) 0.75409(17) 0.08490(14) 0.091(2) Uani 1 1 d DG U . . .
C2_15 C 0.3616(3) 0.7403(2) 0.06432(14) 0.099(3) Uani 1 1 d G U . . .
C3_15 C 0.3914(2) 0.6921(3) 0.06456(15) 0.102(3) Uani 1 1 d DG U . . .
H3_15 H 0.4263 0.6826 0.0505 0.122 Uiso 1 1 calc R U . . .
C4_15 C 0.3702(2) 0.6577(2) 0.08539(16) 0.101(3) Uani 1 1 d DG U . . .
C5_15 C 0.3191(2) 0.67154(15) 0.10597(13) 0.092(2) Uani 1 1 d G U . . .
C6_15 C 0.2893(2) 0.71979(15) 0.10570(11) 0.085(2) Uani 1 1 d G U . . .
C7_15 C 0.2383(2) 0.73358(18) 0.12632(14) 0.080(2) Uani 1 1 d DG U . . .
C8_15 C 0.2170(2) 0.6992(2) 0.14713(15) 0.087(3) Uani 1 1 d G U . . .
H8_15 H 0.1821 0.7087 0.1612 0.104 Uiso 1 1 calc R U . . .
C9_15 C 0.2469(3) 0.6510(2) 0.14738(16) 0.092(3) Uani 1 1 d G U . . .
H9_15 H 0.2324 0.6275 0.1616 0.110 Uiso 1 1 calc R U . . .
C10_15 C 0.2979(3) 0.63717(16) 0.12680(16) 0.096(3) Uani 1 1 d G U . . .
H10_15 H 0.3183 0.6042 0.1270 0.115 Uiso 1 1 calc R U . . .
O46_15 O 0.5217(4) 0.5082(5) 0.0504(4) 0.261(7) Uiso 1 1 d D U . . .
C42_15 C 0.4494(5) 0.5918(3) 0.0652(4) 0.162(4) Uani 1 1 d D U . . .
H42A_15 H 0.4759 0.6060 0.0717 0.194 Uiso 1 1 calc R U . . .
H42B_15 H 0.4505 0.5998 0.0420 0.194 Uiso 1 1 calc R U . . .
O45_15 O 0.4269(6) 0.5080(6) 0.0542(4) 0.255(7) Uiso 1 1 d D U . . .
O41_15 O 0.3961(4) 0.6099(2) 0.0851(3) 0.126(3) Uani 1 1 d D U . . .
O44_15 O 0.4566(7) 0.5123(6) 0.1063(2) 0.247(7) Uiso 1 1 d D U . . .
N1_16 N 0.2352(3) 0.8625(2) 0.0358(2) 0.125(3) Uani 1 1 d DG U . . .
C2_16 C 0.1802(3) 0.8665(3) 0.0470(2) 0.126(3) Uani 1 1 d G U . . .
C3_16 C 0.1441(3) 0.9119(3) 0.0470(3) 0.151(4) Uani 1 1 d DG U . . .
H3_16 H 0.1065 0.9146 0.0545 0.181 Uiso 1 1 calc R U . . .
C4_16 C 0.1632(3) 0.9533(3) 0.0359(3) 0.175(4) Uani 1 1 d DG U . . .
C5_16 C 0.2183(4) 0.9493(2) 0.0247(2) 0.168(4) Uiso 1 1 d G U . . .
C6_16 C 0.2543(3) 0.9039(2) 0.02462(16) 0.162(4) Uani 1 1 d DG U . . .
C7_16 C 0.3094(3) 0.8998(3) 0.0134(3) 0.155(4) Uani 1 1 d DG U . . .
C8_16 C 0.3285(4) 0.9412(4) 0.0022(3) 0.157(4) Uani 1 1 d DG U . . .
H8_16 H 0.3661 0.9384 -0.0054 0.189 Uiso 1 1 calc R U . . .
C9_16 C 0.2925(5) 0.9866(3) 0.0023(3) 0.172(5) Uiso 1 1 d G U . . .
H9_16 H 0.3055 1.0149 -0.0054 0.206 Uiso 1 1 calc R U . . .
C10_16 C 0.2374(5) 0.9906(2) 0.0135(3) 0.171(6) Uiso 1 1 d G U . . .
H10_16 H 0.2128 1.0217 0.0136 0.205 Uiso 1 1 calc R U . . .
C21_16 C 0.1591(5) 0.8229(4) 0.0610(3) 0.106(3) Uani 1 1 d D U . . .
O22_16 O 0.1130(4) 0.8278(3) 0.0758(2) 0.112(3) Uani 1 1 d D U . . .
O41_16 O 0.1294(6) 0.9983(4) 0.0391(4) 0.211(4) Uani 1 1 d D U . . .
N72_16 N 0.3400(5) 0.8174(3) 0.0398(3) 0.108(3) Uani 1 1 d D U . . .
H72_16 H 0.3097 0.8225 0.0549 0.129 Uiso 1 1 calc R U . . .
C71_16 C 0.3497(4) 0.8516(4) 0.0128(3) 0.132(4) Uani 1 1 d D U . . .
H71A_16 H 0.3526 0.8348 -0.0074 0.158 Uiso 1 1 calc R U . . .
H71B_16 H 0.3852 0.8585 0.0113 0.158 Uiso 1 1 calc R U . . .
C49_16 C 0.0107(11) 1.1059(15) -0.0141(6) 0.325(15) Uiso 1 1 d D U . . .
C47_16 C 0.1033(12) 1.1137(14) 0.0415(7) 0.308(14) Uiso 1 1 d D U . . .
P43_16 P 0.0319(4) 1.0628(3) 0.0401(2) 0.257(4) Uani 1 1 d D U . . .
O44_16 O -0.0254(5) 1.0660(6) 0.0529(4) 0.264(8) Uiso 1 1 d D U . . .
O46_16 O 0.0495(7) 1.0772(6) 0.0034(3) 0.257(5) Uiso 1 1 d D U . . .
O45_16 O 0.0564(7) 1.0952(6) 0.0577(4) 0.257(6) Uiso 1 1 d D U . . .
C42_16 C 0.0728(6) 1.0015(4) 0.0429(6) 0.232(5) Uani 1 1 d D U . . .
H42A_16 H 0.0587 0.9872 0.0643 0.278 Uiso 1 1 calc R U . . .
H42B_16 H 0.0689 0.9813 0.0261 0.278 Uiso 1 1 calc R U . . .
O45_17 O 0.3228(4) 0.4224(3) 0.0430(3) 0.170(4) Uani 1 1 d D U . . .
C47_17 C 0.3157(9) 0.3790(6) 0.0296(7) 0.229(9) Uiso 1 1 d D U . . .
N71_17 N 0.1970(5) 0.7785(3) 0.0542(2) 0.096(2) Uani 1 1 d D U . . .
H71_17 H 0.2297 0.7793 0.0431 0.115 Uiso 1 1 calc R U . . .
N1_17 N 0.2768(2) 0.70052(19) 0.03208(13) 0.087(2) Uani 1 1 d DG U . . .
C2_17 C 0.3196(2) 0.6609(2) 0.02088(14) 0.093(2) Uani 1 1 d G U . . .
C3_17 C 0.3151(2) 0.6136(2) 0.03026(15) 0.094(3) Uani 1 1 d DG U . . .
H3_17 H 0.3443 0.5864 0.0226 0.113 Uiso 1 1 calc R U . . .
C4_17 C 0.2678(3) 0.60581(16) 0.05088(14) 0.089(2) Uani 1 1 d DG U . . .
C5_17 C 0.2250(2) 0.64549(16) 0.06206(11) 0.082(2) Uani 1 1 d G U . . .
C6_17 C 0.2295(2) 0.69289(16) 0.05268(10) 0.083(2) Uani 1 1 d G U . . .
C7_17 C 0.1868(2) 0.73254(17) 0.06391(14) 0.089(2) Uani 1 1 d DG U . . .
C8_17 C 0.1395(2) 0.7248(2) 0.08449(15) 0.091(3) Uani 1 1 d G U . . .
H8_17 H 0.1102 0.7520 0.0921 0.109 Uiso 1 1 calc R U . . .
C9_17 C 0.1350(2) 0.6775(3) 0.09389(15) 0.094(3) Uani 1 1 d G U . . .
H9_17 H 0.1027 0.6722 0.1080 0.113 Uiso 1 1 calc R U . . .
C10_17 C 0.1777(3) 0.6378(2) 0.08267(14) 0.090(3) Uani 1 1 d G U . . .
H10_17 H 0.1746 0.6054 0.0891 0.108 Uiso 1 1 calc R U . . .
C49_17 C 0.3119(10) 0.4645(12) 0.1095(4) 0.227(9) Uiso 1 1 d D U . . .
O46_17 O 0.2690(5) 0.4605(4) 0.09476(16) 0.180(4) Uani 1 1 d D U . . .
C42_17 C 0.3019(4) 0.5189(3) 0.0459(3) 0.131(3) Uani 1 1 d D U . . .
H42A_17 H 0.3354 0.5147 0.0534 0.157 Uiso 1 1 calc R U . . .
H42B_17 H 0.3104 0.5234 0.0221 0.157 Uiso 1 1 calc R U . . .
P43_17 P 0.2741(2) 0.46626(16) 0.05731(14) 0.1509(18) Uani 1 1 d D U . . .
O41_17 O 0.2621(4) 0.5606(2) 0.0611(2) 0.102(2) Uani 1 1 d D U . . .
O44_17 O 0.2245(4) 0.4683(4) 0.0476(3) 0.175(4) Uani 1 1 d D U . . .
C21_17 C 0.3686(4) 0.6682(4) -0.0038(2) 0.093(3) Uani 1 1 d D U . . .
O22_17 O 0.4096(4) 0.6364(4) -0.0075(2) 0.112(3) Uani 1 1 d D U . . .
P43_18 P 0.2691(4) 1.0261(3) -0.0972(3) 0.262(4) Uani 1 1 d D U . . .
O45_18 O 0.3035(7) 1.0141(7) -0.1325(3) 0.289(8) Uiso 1 1 d D U . . .
N72_18 N 0.3600(5) 0.7117(5) -0.0176(2) 0.104(3) Uani 1 1 d D U . . .
H72_18 H 0.3295 0.7338 -0.0111 0.124 Uiso 1 1 calc R U . . .
O41_18 O 0.3056(6) 0.9296(4) -0.0880(4) 0.188(4) Uani 1 1 d D U . . .
C42_18 C 0.2568(7) 0.9682(4) -0.0802(5) 0.188 Uiso 1 1 d D U . . .
H42A_18 H 0.2436 0.9708 -0.0564 0.225 Uiso 1 1 calc R U . . .
H42B_18 H 0.2287 0.9600 -0.0889 0.225 Uiso 1 1 calc R U . . .
N1_18 N 0.3045(3) 0.7930(3) -0.0454(2) 0.128(3) Uani 1 1 d DG U . . .
C2_18 C 0.2562(3) 0.8276(3) -0.0443(2) 0.130(3) Uani 1 1 d G U . . .
C3_18 C 0.2565(4) 0.8736(3) -0.0584(3) 0.153(4) Uani 1 1 d DG U . . .
H3_18 H 0.2235 0.8973 -0.0576 0.183 Uiso 1 1 calc R U . . .
C4_18 C 0.3051(4) 0.8851(3) -0.0736(3) 0.182(4) Uiso 1 1 d DG U . . .
C5_18 C 0.3534(4) 0.8505(3) -0.0748(2) 0.209(4) Uani 1 1 d G U . . .
C6_18 C 0.3531(3) 0.8045(2) -0.06068(17) 0.159(4) Uani 1 1 d DG U . . .
C7_18 C 0.4014(3) 0.7699(3) -0.0618(3) 0.155(4) Uani 1 1 d DG U . . .
C8_18 C 0.4500(3) 0.7814(4) -0.0770(3) 0.178(5) Uani 1 1 d DG U . . .
H8_18 H 0.4830 0.7577 -0.0778 0.214 Uiso 1 1 calc R U . . .
C9_18 C 0.4503(4) 0.8274(4) -0.0912(3) 0.195(5) Uani 1 1 d G U . . .
H9_18 H 0.4836 0.8353 -0.1016 0.234 Uiso 1 1 calc R U . . .
C10_18 C 0.4021(4) 0.8620(4) -0.0900(3) 0.208(5) Uani 1 1 d G U . . .
H10_18 H 0.4023 0.8935 -0.0997 0.250 Uiso 1 1 calc R U . . .
C71_18 C 0.4031(5) 0.7219(4) -0.0440(3) 0.128(4) Uani 1 1 d D U . . .
H71A_18 H 0.4099 0.6969 -0.0606 0.153 Uiso 1 1 calc R U . . .
H71B_18 H 0.4357 0.7149 -0.0353 0.153 Uiso 1 1 calc R U . . .
O44_18 O 0.2930(8) 1.0495(7) -0.0771(4) 0.307(9) Uiso 1 1 d D U . . .
O22_18 O 0.1656(5) 0.8490(4) -0.0226(3) 0.131(3) Uani 1 1 d D U . . .
C21_18 C 0.2038(4) 0.8148(5) -0.0292(3) 0.119(3) Uani 1 1 d D U . . .
O46_18 O 0.2127(5) 1.0566(6) -0.1013(5) 0.288(8) Uiso 1 1 d D U . . .
C42_19 C 0.1239(3) 0.5461(3) 0.0307(2) 0.109(3) Uani 1 1 d D U . . .
H42A_19 H 0.1577 0.5355 0.0381 0.131 Uiso 1 1 calc R U . . .
H42B_19 H 0.1293 0.5303 0.0098 0.131 Uiso 1 1 calc R U . . .
P43_19 P 0.0691(2) 0.52975(16) 0.06039(11) 0.1264(14) Uani 1 1 d D U . . .
O46_19 O 0.0219(3) 0.5397(4) 0.0425(2) 0.134(3) Uani 1 1 d D U . . .
O45_19 O 0.0854(4) 0.4722(2) 0.0629(2) 0.146(3) Uani 1 1 d D U . . .
O44_19 O 0.0551(5) 0.5557(4) 0.09076(17) 0.152(4) Uani 1 1 d D U . . .
C21_19 C 0.2907(4) 0.5938(3) -0.0403(3) 0.100(3) Uani 1 1 d D U . . .
O22_19 O 0.3078(5) 0.5508(3) -0.0364(2) 0.113(3) Uani 1 1 d D U . . .
N1_19 N 0.2243(2) 0.6719(2) -0.02157(13) 0.092(2) Uani 1 1 d DG U . . .
C2_19 C 0.2377(3) 0.6210(2) -0.02027(14) 0.094(2) Uani 1 1 d G U . . .
C3_19 C 0.1993(3) 0.59590(17) -0.00414(16) 0.093(2) Uani 1 1 d DG U . . .
H3_19 H 0.2085 0.5611 -0.0033 0.111 Uiso 1 1 calc R U . . .
C4_19 C 0.1476(3) 0.6217(2) 0.01068(16) 0.100(2) Uani 1 1 d DG U . . .
C5_19 C 0.1342(2) 0.6727(2) 0.00938(12) 0.103(3) Uani 1 1 d G U . . .
C6_19 C 0.1726(2) 0.69773(17) -0.00675(10) 0.098(2) Uani 1 1 d G U . . .
C7_19 C 0.1592(3) 0.74865(17) -0.00805(15) 0.100(2) Uani 1 1 d DG U . . .
C8_19 C 0.1075(3) 0.7745(2) 0.00677(17) 0.104(3) Uani 1 1 d G U . . .
H8_19 H 0.0983 0.8093 0.0059 0.125 Uiso 1 1 calc R U . . .
C9_19 C 0.0691(3) 0.7494(3) 0.02290(17) 0.108(3) Uani 1 1 d G U . . .
H9_19 H 0.0338 0.7671 0.0330 0.130 Uiso 1 1 calc R U . . .
C10_19 C 0.0825(2) 0.6985(3) 0.02420(16) 0.113(3) Uani 1 1 d G U . . .
H10_19 H 0.0563 0.6814 0.0352 0.136 Uiso 1 1 calc R U . . .
O41_19 O 0.1093(3) 0.5988(3) 0.02718(19) 0.105(2) Uani 1 1 d D U . . .
N71_19 N 0.2046(4) 0.7669(4) -0.0224(2) 0.103(2) Uani 1 1 d D U . . .
H71_19 H 0.2360 0.7456 -0.0273 0.123 Uiso 1 1 calc R U . . .
C49_19 C -0.0309(4) 0.5327(7) 0.0603(3) 0.153(5) Uiso 1 1 d D U . . .
H49A_19 H -0.0568 0.5648 0.0655 0.183 Uiso 1 1 calc R U . . .
H49B_19 H -0.0281 0.5146 0.0809 0.183 Uiso 1 1 calc R U . . .
C50_19 C -0.0499(8) 0.5041(8) 0.0393(5) 0.192(9) Uiso 1 1 d D U . . .
H50A_19 H -0.0856 0.4993 0.0506 0.288 Uiso 1 1 calc R U . . .
H50B_19 H -0.0244 0.4721 0.0347 0.288 Uiso 1 1 calc R U . . .
H50C_19 H -0.0522 0.5221 0.0190 0.288 Uiso 1 1 calc R U . . .
C47_19 C 0.0902(10) 0.4474(4) 0.0937(3) 0.171(5) Uiso 1 1 d D U . . .
H47A_19 H 0.0553 0.4564 0.1100 0.205 Uiso 1 1 calc R U . . .
H47B_19 H 0.1177 0.4576 0.1019 0.205 Uiso 1 1 calc R U . . .
C48_19 C 0.1061(11) 0.3934(4) 0.0886(5) 0.232(11) Uiso 1 1 d D U . . .
H48A_19 H 0.1093 0.3763 0.1091 0.348 Uiso 1 1 calc R U . . .
H48B_19 H 0.1408 0.3848 0.0727 0.348 Uiso 1 1 calc R U . . .
H48C_19 H 0.0787 0.3835 0.0805 0.348 Uiso 1 1 calc R U . . .
O22_20 O 0.2248(6) 0.8096(4) -0.1134(3) 0.144(4) Uani 1 1 d D U . . .
N1_20 N 0.3249(3) 0.6985(3) -0.1077(2) 0.132(3) Uani 1 1 d DG U . . .
C2_20 C 0.3042(3) 0.7448(3) -0.1196(2) 0.132(3) Uani 1 1 d G U . . .
C3_20 C 0.3390(4) 0.7718(3) -0.1379(3) 0.149(4) Uani 1 1 d DG U . . .
H3_20 H 0.3249 0.8033 -0.1461 0.179 Uiso 1 1 calc R U . . .
C4_20 C 0.3944(4) 0.7526(3) -0.1444(3) 0.172(4) Uiso 1 1 d DG U . . .
C5_20 C 0.4150(3) 0.7064(3) -0.13254(19) 0.173(4) Uani 1 1 d G U . . .
C6_20 C 0.3803(3) 0.6794(2) -0.11420(16) 0.141(3) Uani 1 1 d DG U . . .
C7_20 C 0.4010(3) 0.6332(3) -0.1024(2) 0.133(3) Uani 1 1 d DG U . . .
C8_20 C 0.4564(4) 0.6140(3) -0.1089(3) 0.156(4) Uiso 1 1 d DG U . . .
H8_20 H 0.4705 0.5824 -0.1008 0.187 Uiso 1 1 calc R U . . .
C9_20 C 0.4911(3) 0.6410(4) -0.1272(3) 0.194(5) Uani 1 1 d G U . . .
H9_20 H 0.5289 0.6279 -0.1315 0.233 Uiso 1 1 calc R U . . .
C10_20 C 0.4705(3) 0.6872(4) -0.1390(3) 0.157(4) Uiso 1 1 d G U . . .
H10_20 H 0.4942 0.7057 -0.1516 0.189 Uiso 1 1 calc R U . . .
C71_20 C 0.3639(4) 0.6016(4) -0.0856(3) 0.123(3) Uani 1 1 d D U . . .
H71A_20 H 0.3507 0.5888 -0.1022 0.148 Uiso 1 1 calc R U . . .
H71B_20 H 0.3852 0.5732 -0.0757 0.148 Uiso 1 1 calc R U . . .
O45_20 O 0.4978(9) 0.8698(6) -0.2236(5) 0.349(12) Uiso 1 1 d D U . . .
O44_20 O 0.5410(8) 0.8152(9) -0.1821(5) 0.375(13) Uiso 1 1 d D U . . .
O46_20 O 0.5252(9) 0.7811(8) -0.2317(5) 0.371(13) Uiso 1 1 d D U . . .
C21_20 C 0.2450(5) 0.7669(4) -0.1102(4) 0.136(4) Uiso 1 1 d D U . . .
O41_20 O 0.4331(6) 0.7742(6) -0.1622(4) 0.196(5) Uiso 1 1 d D U . . .
C42_20 C 0.4383(6) 0.8150(7) -0.1842(5) 0.196 Uiso 1 1 d D U . . .
H42A_20 H 0.4193 0.8455 -0.1720 0.235 Uiso 1 1 calc R U . . .
H42B_20 H 0.4193 0.8133 -0.2011 0.235 Uiso 1 1 calc R U . . .
P43_20 P 0.5057(5) 0.8203(5) -0.2041(3) 0.333(6) Uiso 1 1 d D U . . .
N72_20 N 0.3172(5) 0.6246(4) -0.0604(3) 0.109(3) Uani 1 1 d D U . . .
H72_20 H 0.3067 0.6567 -0.0583 0.131 Uiso 1 1 calc R U . . .
C21_21 C 0.1840(5) 0.5693(3) -0.0774(3) 0.106(3) Uani 1 1 d D U . . .
O41_21 O 0.0085(3) 0.6786(4) -0.0340(2) 0.148(3) Uani 1 1 d D U . . .
N1_21 N 0.1699(3) 0.6600(2) -0.07906(15) 0.110(2) Uani 1 1 d DG U . . .
C2_21 C 0.1493(3) 0.6192(2) -0.06880(17) 0.113(3) Uani 1 1 d G U . . .
C3_21 C 0.0948(4) 0.6251(3) -0.05393(18) 0.121(3) Uani 1 1 d DG U . . .
H3_21 H 0.0807 0.5972 -0.0469 0.146 Uiso 1 1 calc R U . . .
C4_21 C 0.0611(3) 0.6718(3) -0.04933(17) 0.130(3) Uani 1 1 d DG U . . .
C5_21 C 0.0818(3) 0.7127(2) -0.05960(13) 0.126(3) Uani 1 1 d G U . . .
C6_21 C 0.1362(3) 0.7067(2) -0.07447(11) 0.116(2) Uani 1 1 d G U . . .
C7_21 C 0.1568(3) 0.7476(2) -0.08474(16) 0.113(3) Uani 1 1 d DG U . . .
C8_21 C 0.1231(4) 0.7943(2) -0.08013(19) 0.128(3) Uani 1 1 d G U . . .
H8_21 H 0.1372 0.8222 -0.0871 0.153 Uiso 1 1 calc R U . . .
C9_21 C 0.0687(4) 0.8003(2) -0.0653(2) 0.138(4) Uani 1 1 d G U . . .
H9_21 H 0.0456 0.8322 -0.0621 0.165 Uiso 1 1 calc R U . . .
C10_21 C 0.0480(3) 0.7594(3) -0.05504(19) 0.140(3) Uani 1 1 d G U . . .
H10_21 H 0.0108 0.7635 -0.0449 0.168 Uiso 1 1 calc R U . . .
O22_21 O 0.1685(5) 0.5346(4) -0.0641(3) 0.120(3) Uani 1 1 d D U . . .
C42_21 C -0.0170(3) 0.6384(5) -0.0274(4) 0.169(4) Uani 1 1 d D U . . .
H42A_21 H -0.0011 0.6152 -0.0118 0.203 Uiso 1 1 calc R U . . .
H42B_21 H -0.0111 0.6207 -0.0477 0.203 Uiso 1 1 calc R U . . .
P43_21 P -0.0882(3) 0.6613(3) -0.01060(18) 0.204(3) Uani 1 1 d D U . . .
O44_21 O -0.0986(6) 0.6945(5) 0.0164(3) 0.238(6) Uani 1 1 d D U . . .
O45_21 O -0.1095(5) 0.6139(4) -0.0009(3) 0.218(4) Uani 1 1 d D U . . .
O46_21 O -0.1123(6) 0.6845(5) -0.0396(3) 0.225(5) Uani 1 1 d D U . . .
C47_21 C -0.1643(6) 0.6115(8) -0.0005(5) 0.225(6) Uiso 1 1 d D U . . .
H47A_21 H -0.1669 0.6058 -0.0226 0.271 Uiso 1 1 calc R U . . .
H47B_21 H -0.1900 0.6427 0.0074 0.271 Uiso 1 1 calc R U . . .
C48_21 C -0.1772(11) 0.5700(11) 0.0218(8) 0.278(13) Uiso 1 1 d D U . . .
H48A_21 H -0.2126 0.5658 0.0211 0.418 Uiso 1 1 calc R U . . .
H48B_21 H -0.1777 0.5774 0.0439 0.418 Uiso 1 1 calc R U . . .
H48C_21 H -0.1498 0.5398 0.0148 0.418 Uiso 1 1 calc R U . . .
N71_21 N 0.2128(4) 0.7361(5) -0.0967(3) 0.139(3) Uani 1 1 d D U . . .
H71_21 H 0.2293 0.7051 -0.0954 0.167 Uiso 1 1 calc R U . . .
P43_22 P 0.5286(5) 0.6383(5) -0.2372(3) 0.298(5) Uiso 1 1 d D U . . .
N1_22 N 0.2871(3) 0.6126(3) -0.15653(19) 0.121(3) Uani 1 1 d DG U . . .
C2_22 C 0.2968(4) 0.6539(3) -0.1747(2) 0.124(3) Uani 1 1 d G U . . .
C3_22 C 0.3493(4) 0.6557(3) -0.1903(2) 0.136(3) Uani 1 1 d DG U . . .
H3_22 H 0.3559 0.6839 -0.2027 0.163 Uiso 1 1 calc R U . . .
C4_22 C 0.3920(3) 0.6164(4) -0.1878(2) 0.151(3) Uani 1 1 d DG U . . .
C5_22 C 0.3822(3) 0.5751(3) -0.16962(17) 0.145(3) Uani 1 1 d G U . . .
C6_22 C 0.3298(3) 0.5732(2) -0.15398(15) 0.130(3) Uani 1 1 d DG U . . .
C7_22 C 0.3201(4) 0.5320(3) -0.1358(2) 0.129(3) Uani 1 1 d DG U . . .
C8_22 C 0.3628(4) 0.4926(3) -0.1332(2) 0.147(4) Uani 1 1 d DG U . . .
H8_22 H 0.3562 0.4644 -0.1208 0.177 Uiso 1 1 calc R U . . .
C9_22 C 0.4152(4) 0.4945(3) -0.1489(3) 0.156(4) Uani 1 1 d G U . . .
H9_22 H 0.4444 0.4676 -0.1471 0.187 Uiso 1 1 calc R U . . .
C10_22 C 0.4250(3) 0.5357(4) -0.1671(3) 0.157(4) Uani 1 1 d G U . . .
H10_22 H 0.4608 0.5370 -0.1778 0.188 Uiso 1 1 calc R U . . .
C21_22 C 0.2510(5) 0.6975(4) -0.1746(4) 0.120(3) Uani 1 1 d D U . . .
O41_22 O 0.4435(4) 0.6180(6) -0.2019(3) 0.178(4) Uani 1 1 d D U . . .
C71_22 C 0.2637(4) 0.5304(4) -0.1178(3) 0.122(3) Uani 1 1 d D U . . .
H71A_22 H 0.2452 0.5241 -0.1340 0.146 Uiso 1 1 calc R U . . .
H71B_22 H 0.2665 0.5015 -0.1031 0.146 Uiso 1 1 calc R U . . .
O45_22 O 0.5301(9) 0.5965(7) -0.2600(5) 0.342(12) Uiso 1 1 d D U . . .
O44_22 O 0.5546(8) 0.6764(7) -0.2540(6) 0.393(14) Uiso 1 1 d D U . . .
O46_22 O 0.5544(9) 0.6102(9) -0.2098(5) 0.393 Uiso 1 1 d D U . . .
C42_22 C 0.4582(6) 0.6608(6) -0.2184(5) 0.202(5) Uiso 1 1 d D U . . .
H42A_22 H 0.4525 0.6872 -0.2030 0.242 Uiso 1 1 calc R U . . .
H42B_22 H 0.4373 0.6732 -0.2349 0.242 Uiso 1 1 calc R U . . .
N72_22 N 0.2280(5) 0.5720(4) -0.0986(3) 0.103(3) Uani 1 1 d D U . . .
H72_22 H 0.2369 0.6004 -0.1016 0.124 Uiso 1 1 calc R U . . .
O2_22 O 0.2630(5) 0.7347(4) -0.1884(3) 0.134(3) Uani 1 1 d . U . . .
O22_23 O 0.0364(4) 0.5724(3) -0.1040(2) 0.094(2) Uani 1 1 d D U . . .
C21_23 C 0.0725(4) 0.5868(3) -0.1217(3) 0.086(3) Uani 1 1 d D U . . .
O41_23 O -0.0374(3) 0.7547(3) -0.1218(3) 0.139(3) Uani 1 1 d D U . . .
P43_23 P -0.1429(3) 0.7830(3) -0.11638(19) 0.207(3) Uani 1 1 d D U . . .
C42_23 C -0.0845(4) 0.7351(4) -0.1137(4) 0.160(4) Uani 1 1 d D U . . .
H42A_23 H -0.0892 0.7212 -0.0914 0.193 Uiso 1 1 calc R U . . .
H42B_23 H -0.0800 0.7086 -0.1288 0.193 Uiso 1 1 calc R U . . .
N71_23 N 0.2024(4) 0.6892(3) -0.1617(3) 0.102(2) Uani 1 1 d D U . . .
H71_23 H 0.2006 0.6595 -0.1544 0.122 Uiso 1 1 calc R U . . .
C47_23 C -0.2026(11) 0.7289(9) -0.1297(5) 0.237(9) Uiso 1 1 d D U . . .
H47A_23 H -0.1705 0.7193 -0.1479 0.284 Uiso 1 1 calc R U . . .
H47B_23 H -0.2326 0.7488 -0.1386 0.284 Uiso 1 1 calc R U . . .
C48_23 C -0.2178(11) 0.6842(7) -0.1127(8) 0.314(15) Uiso 1 1 d D U . . .
H48A_23 H -0.2256 0.6645 -0.1281 0.471 Uiso 1 1 calc R U . . .
H48B_23 H -0.2499 0.6941 -0.0949 0.471 Uiso 1 1 calc R U . . .
H48C_23 H -0.1879 0.6648 -0.1040 0.471 Uiso 1 1 calc R U . . .
O46_23 O -0.1514(7) 0.8175(5) -0.0874(3) 0.254(7) Uiso 1 1 d D U . . .
O45_23 O -0.1910(4) 0.7573(5) -0.1062(3) 0.211(5) Uiso 1 1 d D U . . .
O44_23 O -0.1386(6) 0.8070(5) -0.1482(2) 0.222(6) Uiso 1 1 d D U . . .
N1_23 N 0.1129(3) 0.65826(15) -0.13869(14) 0.087(2) Uani 1 1 d DG U . . .
C2_23 C 0.0670(3) 0.64107(17) -0.12543(14) 0.090(2) Uani 1 1 d G U . . .
C3_23 C 0.0165(3) 0.6735(2) -0.11927(16) 0.102(3) Uani 1 1 d DG U . . .
H3_23 H -0.0149 0.6617 -0.1102 0.122 Uiso 1 1 calc R U . . .
C4_23 C 0.0119(2) 0.7231(2) -0.12632(17) 0.113(3) Uani 1 1 d DG U . . .
C5_23 C 0.0578(3) 0.74032(15) -0.13955(12) 0.112(3) Uani 1 1 d G U . . .
C6_23 C 0.1083(2) 0.70787(16) -0.14576(10) 0.098(2) Uani 1 1 d G U . . .
C7_23 C 0.1542(3) 0.7251(2) -0.15895(15) 0.105(2) Uani 1 1 d DG U . . .
C8_23 C 0.1496(4) 0.7747(2) -0.16602(16) 0.114(3) Uani 1 1 d G U . . .
H8_23 H 0.1809 0.7865 -0.1751 0.137 Uiso 1 1 calc R U . . .
C9_23 C 0.0991(4) 0.80715(18) -0.15984(17) 0.122(3) Uani 1 1 d G U . . .
H9_23 H 0.0959 0.8411 -0.1647 0.147 Uiso 1 1 calc R U . . .
C10_23 C 0.0532(3) 0.78993(15) -0.14664(17) 0.115(3) Uani 1 1 d G U . . .
H10_23 H 0.0186 0.8121 -0.1425 0.138 Uiso 1 1 calc R U . . .
P43_24 P 0.46684(17) 0.41151(13) -0.23692(11) 0.1094(12) Uani 1 1 d D U . . .
O41_24 O 0.3622(3) 0.4444(3) -0.2175(2) 0.108(2) Uani 1 1 d D U . . .
O46_24 O 0.5152(3) 0.4334(3) -0.2550(2) 0.120(3) Uani 1 1 d D U . . .
C42_24 C 0.4087(3) 0.4623(3) -0.2340(3) 0.104(3) Uani 1 1 d D U . . .
H42A_24 H 0.4121 0.4893 -0.2217 0.125 Uiso 1 1 calc R U . . .
H42B_24 H 0.4053 0.4748 -0.2559 0.125 Uiso 1 1 calc R U . . .
O45_24 O 0.4614(4) 0.3766(3) -0.26234(18) 0.127(3) Uani 1 1 d D U . . .
C47_24 C 0.4326(7) 0.3383(5) -0.2513(3) 0.131(4) Uiso 1 1 d D U . . .
H47A_24 H 0.4120 0.3438 -0.2285 0.157 Uiso 1 1 calc R U . . .
H47B_24 H 0.4584 0.3058 -0.2527 0.157 Uiso 1 1 calc R U . . .
C49_24 C 0.5093(9) 0.4815(4) -0.2707(4) 0.224(8) Uiso 1 1 d D U . . .
O44_24 O 0.4704(4) 0.3877(3) -0.20560(16) 0.128(3) Uani 1 1 d D U . . .
C48_24 C 0.3951(8) 0.3401(7) -0.2728(5) 0.167(7) Uiso 1 1 d D U . . .
H48A_24 H 0.3752 0.3146 -0.2659 0.250 Uiso 1 1 calc R U . . .
H48B_24 H 0.4159 0.3346 -0.2953 0.250 Uiso 1 1 calc R U . . .
H48C_24 H 0.3697 0.3723 -0.2712 0.250 Uiso 1 1 calc R U . . .
N1_24 N 0.2104(2) 0.53758(14) -0.19224(14) 0.0710(19) Uani 1 1 d DG U . . .
C2_24 C 0.2511(2) 0.55288(16) -0.21505(14) 0.077(2) Uani 1 1 d G U . . .
C3_24 C 0.3022(2) 0.5217(2) -0.22385(15) 0.088(3) Uani 1 1 d DG U . . .
H3_24 H 0.3300 0.5322 -0.2394 0.105 Uiso 1 1 calc R U . . .
C4_24 C 0.3125(2) 0.4752(2) -0.20989(17) 0.091(2) Uani 1 1 d DG U . . .
C5_24 C 0.2717(2) 0.45988(14) -0.18711(14) 0.092(3) Uani 1 1 d G U . . .
C6_24 C 0.22064(19) 0.49106(13) -0.17829(12) 0.082(2) Uani 1 1 d DG U . . .
C7_24 C 0.1799(2) 0.47575(19) -0.15549(16) 0.087(2) Uani 1 1 d DG U . . .
C8_24 C 0.1902(3) 0.4292(2) -0.14158(17) 0.101(3) Uani 1 1 d DG U . . .
H8_24 H 0.1623 0.4187 -0.1261 0.122 Uiso 1 1 calc R U . . .
C9_24 C 0.2412(3) 0.39805(18) -0.15036(19) 0.114(3) Uani 1 1 d G U . . .
H9_24 H 0.2483 0.3663 -0.1408 0.136 Uiso 1 1 calc R U . . .
C10_24 C 0.2820(3) 0.41335(16) -0.17318(19) 0.114(3) Uani 1 1 d G U . . .
H10_24 H 0.3168 0.3920 -0.1792 0.137 Uiso 1 1 calc R U . . .
C21_24 C 0.2416(4) 0.6038(3) -0.2276(2) 0.070(2) Uani 1 1 d D U . . .
O22_24 O 0.2804(3) 0.6181(3) -0.2421(2) 0.084(2) Uani 1 1 d D U . . .
C71_24 C 0.1249(3) 0.5090(2) -0.1449(3) 0.086(2) Uani 1 1 d D U . . .
H71A_24 H 0.1056 0.5080 -0.1618 0.103 Uiso 1 1 calc R U . . .
H71B_24 H 0.1059 0.4941 -0.1250 0.103 Uiso 1 1 calc R U . . .
N72_24 N 0.1176(5) 0.5604(3) -0.1380(2) 0.079(2) Uani 1 1 d D U . . .
H72_24 H 0.1450 0.5741 -0.1452 0.095 Uiso 1 1 calc R U . . .
C21_25 C -0.0076(3) 0.6396(3) -0.1881(2) 0.069(2) Uani 1 1 d D U . . .
O22_25 O -0.0544(3) 0.6529(3) -0.17547(19) 0.088(2) Uani 1 1 d D U . . .
O41_25 O 0.0100(3) 0.80527(19) -0.2235(2) 0.093(2) Uani 1 1 d D U . . .
N1_25 N 0.0807(2) 0.66028(12) -0.20670(12) 0.0668(17) Uani 1 1 d DG U . . .
C2_25 C 0.0249(2) 0.67662(17) -0.19802(13) 0.0708(19) Uani 1 1 d G U . . .
C3_25 C 0.00056(18) 0.72522(18) -0.20356(14) 0.076(2) Uani 1 1 d DG U . . .
H3_25 H -0.0376 0.7364 -0.1976 0.091 Uiso 1 1 calc R U . . .
C4_25 C 0.0321(2) 0.75752(14) -0.21789(14) 0.076(2) Uani 1 1 d DG U . . .
C5_25 C 0.0879(2) 0.74119(11) -0.22661(10) 0.077(2) Uani 1 1 d G U . . .
C6_25 C 0.11220(18) 0.69258(11) -0.22101(9) 0.072(2) Uani 1 1 d G U . . .
C7_25 C 0.16796(18) 0.67626(15) -0.22975(13) 0.072(2) Uani 1 1 d DG U . . .
C8_25 C 0.19946(19) 0.70851(19) -0.24406(14) 0.084(2) Uani 1 1 d G U . . .
H8_25 H 0.2376 0.6973 -0.2501 0.101 Uiso 1 1 calc R U . . .
C9_25 C 0.1752(2) 0.75714(18) -0.24959(15) 0.081(2) Uani 1 1 d G U . . .
H9_25 H 0.1967 0.7792 -0.2593 0.098 Uiso 1 1 calc R U . . .
C10_25 C 0.1194(2) 0.77346(13) -0.24089(14) 0.084(2) Uani 1 1 d G U . . .
H10_25 H 0.1028 0.8067 -0.2447 0.101 Uiso 1 1 calc R U . . .
N71_25 N 0.1876(4) 0.6271(2) -0.2213(2) 0.0677(19) Uani 1 1 d D U . . .
H71_25 H 0.1641 0.6103 -0.2114 0.081 Uiso 1 1 calc R U . . .
O46_25 O -0.1238(3) 0.8993(5) -0.2252(3) 0.219(6) Uiso 1 1 d D U . . .
P43_25 P -0.0609(2) 0.88553(13) -0.22964(12) 0.1382(18) Uani 1 1 d D U . . .
O44_25 O -0.0427(5) 0.9148(4) -0.2094(2) 0.170(5) Uiso 1 1 d D U . . .
C42_25 C -0.0475(4) 0.8216(2) -0.2180(3) 0.118(3) Uani 1 1 d D U . . .
H42A_25 H -0.0650 0.8175 -0.1949 0.141 Uiso 1 1 calc R U . . .
H42B_25 H -0.0612 0.8027 -0.2313 0.141 Uiso 1 1 calc R U . . .
O45_25 O -0.0357(4) 0.8886(3) -0.26644(15) 0.126(3) Uiso 1 1 d D U . . .
P43_26 P 0.2506(3) 0.28938(17) -0.21653(17) 0.183(2) Uani 1 1 d D U . . .
O22_26 O 0.2273(3) 0.5179(2) -0.28188(18) 0.0757(19) Uani 1 1 d D U . . .
C42_26 C 0.2339(4) 0.3524(3) -0.2300(3) 0.130(3) Uani 1 1 d D U . . .
H42A_26 H 0.2543 0.3718 -0.2219 0.156 Uiso 1 1 calc R U . . .
H42B_26 H 0.2428 0.3544 -0.2539 0.156 Uiso 1 1 calc R U . . .
O41_26 O 0.1771(3) 0.37074(19) -0.2172(2) 0.095(2) Uani 1 1 d D U . . .
N1_26 N 0.09942(19) 0.51446(12) -0.23106(11) 0.0630(17) Uani 1 1 d DG U . . .
C2_26 C 0.1513(2) 0.49629(16) -0.24969(12) 0.0650(19) Uani 1 1 d G U . . .
C3_26 C 0.17829(19) 0.44801(17) -0.24549(13) 0.069(2) Uani 1 1 d DG U . . .
H3_26 H 0.2137 0.4356 -0.2582 0.082 Uiso 1 1 calc R U . . .
C4_26 C 0.1534(2) 0.41794(13) -0.22261(14) 0.075(2) Uani 1 1 d DG U . . .
C5_26 C 0.10156(19) 0.43609(11) -0.20397(11) 0.074(2) Uani 1 1 d G U . . .
C6_26 C 0.07453(17) 0.48435(12) -0.20819(10) 0.068(2) Uani 1 1 d DG U . . .
C7_26 C 0.02269(18) 0.50254(16) -0.18959(13) 0.076(2) Uani 1 1 d DG U . . .
C8_26 C -0.0022(2) 0.4724(2) -0.16676(14) 0.082(3) Uani 1 1 d DG U . . .
H8_26 H -0.0376 0.4848 -0.1540 0.099 Uiso 1 1 calc R U . . .
C9_26 C 0.0248(2) 0.4242(2) -0.16251(14) 0.088(3) Uani 1 1 d G U . . .
H9_26 H 0.0078 0.4037 -0.1469 0.106 Uiso 1 1 calc R U . . .
C10_26 C 0.0767(2) 0.40604(15) -0.18119(14) 0.083(3) Uani 1 1 d G U . . .
H10_26 H 0.0951 0.3730 -0.1784 0.100 Uiso 1 1 calc R U . . .
C21_26 C 0.1795(3) 0.5301(3) -0.2713(2) 0.066(2) Uani 1 1 d D U . . .
N72_26 N 0.0213(4) 0.5925(3) -0.1947(2) 0.0651(19) Uani 1 1 d D U . . .
H72_26 H 0.0567 0.5853 -0.1987 0.078 Uiso 1 1 calc R U . . .
C71_26 C -0.0069(3) 0.5542(2) -0.1949(3) 0.077(2) Uani 1 1 d D U . . .
H71A_26 H -0.0164 0.5558 -0.2161 0.092 Uiso 1 1 calc R U . . .
H71B_26 H -0.0411 0.5616 -0.1780 0.092 Uiso 1 1 calc R U . . .
C49_26 C 0.3462(6) 0.2281(6) -0.2197(7) 0.215(8) Uiso 1 1 d D U . . .
C47_26 C 0.1912(7) 0.2760(8) -0.1581(4) 0.215(6) Uiso 1 1 d D U . . .
H47A_26 H 0.1574 0.2962 -0.1629 0.257 Uiso 1 1 calc R U . . .
H47B_26 H 0.1896 0.2799 -0.1350 0.257 Uiso 1 1 calc R U . . .
C48_26 C 0.1974(15) 0.2233(9) -0.1650(6) 0.326(15) Uiso 1 1 d D U . . .
H48A_26 H 0.1667 0.2119 -0.1515 0.490 Uiso 1 1 calc R U . . .
H48B_26 H 0.2309 0.2036 -0.1602 0.490 Uiso 1 1 calc R U . . .
H48C_26 H 0.1987 0.2199 -0.1880 0.490 Uiso 1 1 calc R U . . .
O44_26 O 0.2242(5) 0.2577(4) -0.2287(3) 0.246(5) Uani 1 1 d D U . . .
O45_26 O 0.2375(5) 0.2917(4) -0.17863(18) 0.230(4) Uani 1 1 d D U . . .
O46_26 O 0.3138(3) 0.2762(4) -0.2262(3) 0.216(4) Uani 1 1 d D U . . .
C21_27 C -0.0286(3) 0.6960(3) -0.2706(2) 0.0630(19) Uani 1 1 d D U . . .
N1_27 N 0.06879(17) 0.65655(14) -0.28065(11) 0.0615(17) Uani 1 1 d DG U . . .
C2_27 C 0.02843(16) 0.69870(16) -0.28171(12) 0.0624(18) Uani 1 1 d G U . . .
C3_27 C 0.04174(18) 0.74129(14) -0.29615(14) 0.0623(19) Uani 1 1 d DG U . . .
H3_27 H 0.0142 0.7701 -0.2969 0.075 Uiso 1 1 calc R U . . .
C4_27 C 0.09539(19) 0.74169(12) -0.30950(13) 0.0655(19) Uani 1 1 d DG U . . .
C5_27 C 0.13573(17) 0.69951(11) -0.30843(9) 0.0604(18) Uani 1 1 d G U . . .
C6_27 C 0.12243(16) 0.65692(11) -0.29401(8) 0.0621(18) Uani 1 1 d G U . . .
C7_27 C 0.16278(18) 0.61475(12) -0.29288(13) 0.0623(19) Uani 1 1 d DG U . . .
C8_27 C 0.21640(17) 0.61517(16) -0.30626(14) 0.070(2) Uani 1 1 d G U . . .
H8_27 H 0.2440 0.5863 -0.3055 0.084 Uiso 1 1 calc R U . . .
C9_27 C 0.22971(16) 0.65774(19) -0.32068(14) 0.074(2) Uani 1 1 d G U . . .
H9_27 H 0.2664 0.6580 -0.3298 0.089 Uiso 1 1 calc R U . . .
C10_27 C 0.18936(18) 0.69992(16) -0.32175(13) 0.065(2) Uani 1 1 d G U . . .
H10_27 H 0.1984 0.7290 -0.3316 0.078 Uiso 1 1 calc R U . . .
O22_27 O -0.0631(3) 0.7333(2) -0.26784(19) 0.078(2) Uani 1 1 d D U . . .
O41_27 O 0.1107(3) 0.78245(19) -0.32355(18) 0.0758(18) Uani 1 1 d D U . . .
C42_27 C 0.0700(3) 0.8271(2) -0.3240(3) 0.107(3) Uani 1 1 d D U . . .
H42A_27 H 0.0471 0.8346 -0.3018 0.129 Uiso 1 1 calc R U . . .
H42B_27 H 0.0467 0.8236 -0.3382 0.129 Uiso 1 1 calc R U . . .
P43_27 P 0.10337(19) 0.87540(13) -0.33893(13) 0.1294(15) Uani 1 1 d D U . . .
O45_27 O 0.1479(3) 0.8546(3) -0.36969(18) 0.136(3) Uani 1 1 d D U . . .
O44_27 O 0.0654(3) 0.9205(2) -0.3458(3) 0.160(4) Uani 1 1 d D U . . .
N71_27 N 0.1465(4) 0.5750(2) -0.27530(18) 0.0612(18) Uani 1 1 d D U . . .
H71_27 H 0.1120 0.5792 -0.2659 0.073 Uiso 1 1 calc R U . . .
C49_27 C 0.1052(6) 0.8972(9) -0.2803(3) 0.185(5) Uiso 1 1 d D U . . .
H49A_27 H 0.0778 0.8783 -0.2713 0.222 Uiso 1 1 calc R U . . .
H49B_27 H 0.0867 0.9324 -0.2804 0.222 Uiso 1 1 calc R U . . .
C50_27 C 0.1453(10) 0.8888(7) -0.2599(4) 0.274(13) Uiso 1 1 d D U . . .
H50A_27 H 0.1269 0.9000 -0.2378 0.412 Uiso 1 1 calc R U . . .
H50B_27 H 0.1728 0.9071 -0.2692 0.412 Uiso 1 1 calc R U . . .
H50C_27 H 0.1626 0.8538 -0.2593 0.412 Uiso 1 1 calc R U . . .
C47_27 C 0.1909(5) 0.8791(6) -0.3849(4) 0.167(5) Uiso 1 1 d D U . . .
H47A_27 H 0.1938 0.9026 -0.3697 0.200 Uiso 1 1 calc R U . . .
H47B_27 H 0.1834 0.8971 -0.4046 0.200 Uiso 1 1 calc R U . . .
C48_27 C 0.2422(5) 0.8398(10) -0.3933(8) 0.282(13) Uiso 1 1 d D U . . .
H48A_27 H 0.2722 0.8548 -0.4034 0.423 Uiso 1 1 calc R U . . .
H48B_27 H 0.2389 0.8170 -0.4084 0.423 Uiso 1 1 calc R U . . .
H48C_27 H 0.2490 0.8221 -0.3735 0.423 Uiso 1 1 calc R U . . .
O46_27 O 0.1340(4) 0.8815(3) -0.31316(19) 0.140(3) Uani 1 1 d D U . . .
O22_28 O 0.0999(3) 0.4599(2) -0.30905(18) 0.077(2) Uani 1 1 d D U . . .
P43_28 P -0.06480(18) 0.34321(13) -0.20145(9) 0.1086(12) Uani 1 1 d D U . . .
O41_28 O -0.0683(3) 0.4269(2) -0.23184(18) 0.092(2) Uani 1 1 d D U . . .
O44_28 O -0.1047(3) 0.3269(3) -0.2133(2) 0.120(3) Uani 1 1 d D U . . .
O45_28 O -0.0861(4) 0.3721(3) -0.16909(15) 0.131(3) Uani 1 1 d D U . . .
C42_28 C -0.0296(3) 0.3815(3) -0.2302(2) 0.097(3) Uani 1 1 d D U . . .
H42A_28 H 0.0011 0.3870 -0.2228 0.116 Uiso 1 1 calc R U . . .
H42B_28 H -0.0158 0.3659 -0.2517 0.116 Uiso 1 1 calc R U . . .
O46_28 O -0.0172(3) 0.3003(3) -0.1951(2) 0.137(3) Uani 1 1 d D U . . .
C47_28 C -0.1383(4) 0.4073(5) -0.1615(4) 0.141(4) Uiso 1 1 d D U . . .
H47A_28 H -0.1666 0.3907 -0.1497 0.169 Uiso 1 1 calc R U . . .
H47B_28 H -0.1478 0.4220 -0.1817 0.169 Uiso 1 1 calc R U . . .
C48_28 C -0.1341(6) 0.4463(4) -0.1408(4) 0.169(7) Uiso 1 1 d D U . . .
H48A_28 H -0.1687 0.4707 -0.1355 0.254 Uiso 1 1 calc R U . . .
H48B_28 H -0.1059 0.4623 -0.1527 0.254 Uiso 1 1 calc R U . . .
H48C_28 H -0.1251 0.4314 -0.1208 0.254 Uiso 1 1 calc R U . . .
C49_28 C -0.0301(6) 0.2630(5) -0.1706(4) 0.161(5) Uiso 1 1 d D U . . .
H49A_28 H -0.0590 0.2497 -0.1748 0.193 Uiso 1 1 calc R U . . .
H49B_28 H -0.0427 0.2776 -0.1488 0.193 Uiso 1 1 calc R U . . .
N1_28 N -0.02094(19) 0.54845(14) -0.27791(12) 0.0632(17) Uani 1 1 d DG U . . .
C2_28 C 0.01389(19) 0.50234(16) -0.28386(13) 0.067(2) Uani 1 1 d G U . . .
C3_28 C -0.0022(2) 0.46108(14) -0.26917(14) 0.074(2) Uani 1 1 d DG U . . .
H3_28 H 0.0216 0.4296 -0.2732 0.089 Uiso 1 1 calc R U . . .
C4_28 C -0.0531(2) 0.46586(13) -0.24852(15) 0.082(2) Uani 1 1 d DG U . . .
C5_28 C -0.0879(2) 0.51195(15) -0.24257(11) 0.080(2) Uani 1 1 d G U . . .
C6_28 C -0.07181(18) 0.55324(13) -0.25727(10) 0.072(2) Uani 1 1 d DG U . . .
C7_28 C -0.1067(2) 0.59936(14) -0.25132(14) 0.082(2) Uani 1 1 d DG U . . .
C8_28 C -0.1576(2) 0.60413(19) -0.23065(16) 0.092(3) Uani 1 1 d DG U . . .
H8_28 H -0.1814 0.6356 -0.2266 0.110 Uiso 1 1 calc R U . . .
C9_28 C -0.1737(2) 0.5628(2) -0.21597(16) 0.103(3) Uani 1 1 d G U . . .
H9_28 H -0.2085 0.5661 -0.2019 0.124 Uiso 1 1 calc R U . . .
C10_28 C -0.1388(2) 0.5167(2) -0.22195(15) 0.095(3) Uani 1 1 d G U . . .
H10_28 H -0.1498 0.4885 -0.2119 0.114 Uiso 1 1 calc R U . . .
C21_28 C 0.0673(3) 0.4986(3) -0.3071(2) 0.0587(19) Uani 1 1 d D U . . .
C71_28 C -0.0890(3) 0.6443(3) -0.2658(3) 0.080(2) Uani 1 1 d D U . . .
H71A_28 H -0.0930 0.6473 -0.2883 0.096 Uiso 1 1 calc R U . . .
H71B_28 H -0.1151 0.6727 -0.2539 0.096 Uiso 1 1 calc R U . . .
N72_28 N -0.0353(3) 0.6500(3) -0.2668(2) 0.0693(19) Uani 1 1 d D U . . .
H72_28 H -0.0087 0.6247 -0.2650 0.083 Uiso 1 1 calc R U . . .
C50_28 C 0.0198(9) 0.2228(7) -0.1723(7) 0.256(12) Uiso 1 1 d D U . . .
H50A_28 H 0.0119 0.1973 -0.1562 0.384 Uiso 1 1 calc R U . . .
H50B_28 H 0.0481 0.2362 -0.1677 0.384 Uiso 1 1 calc R U . . .
H50C_28 H 0.0322 0.2088 -0.1940 0.384 Uiso 1 1 calc R U . . .
C21_29 C 0.0046(3) 0.7079(2) -0.3595(2) 0.0553(18) Uani 1 1 d D U . . .
O41_29 O 0.2003(2) 0.67080(19) -0.40505(15) 0.0657(16) Uani 1 1 d D U . . .
O22_29 O 0.0004(3) 0.75038(18) -0.36712(18) 0.070(2) Uani 1 1 d D U . . .
N1_29 N 0.06546(14) 0.62852(13) -0.35006(11) 0.0555(17) Uani 1 1 d DG U . . .
C2_29 C 0.06018(16) 0.67639(12) -0.36179(12) 0.0543(17) Uani 1 1 d G U . . .
C3_29 C 0.10498(19) 0.69121(11) -0.38058(12) 0.0560(18) Uani 1 1 d DG U . . .
H3_29 H 0.1014 0.7239 -0.3886 0.067 Uiso 1 1 calc R U . . .
C4_29 C 0.15502(17) 0.65811(13) -0.38759(12) 0.0613(19) Uani 1 1 d DG U . . .
C5_29 C 0.16025(14) 0.61019(11) -0.37591(9) 0.0575(18) Uani 1 1 d G U . . .
C6_29 C 0.11550(14) 0.59541(11) -0.35712(8) 0.0567(18) Uani 1 1 d G U . . .
C7_29 C 0.12077(18) 0.54747(12) -0.34541(12) 0.0557(18) Uani 1 1 d DG U . . .
C8_29 C 0.1708(2) 0.51435(11) -0.35247(13) 0.064(2) Uani 1 1 d G U . . .
H8_29 H 0.1744 0.4816 -0.3445 0.076 Uiso 1 1 calc R U . . .
C9_29 C 0.21556(17) 0.52913(14) -0.37122(14) 0.066(2) Uani 1 1 d G U . . .
H9_29 H 0.2497 0.5065 -0.3760 0.079 Uiso 1 1 calc R U . . .
C10_29 C 0.21032(14) 0.57709(15) -0.38293(13) 0.065(2) Uani 1 1 d G U . . .
H10_29 H 0.2409 0.5872 -0.3957 0.078 Uiso 1 1 calc R U . . .
C42_29 C 0.1970(2) 0.7209(2) -0.4149(2) 0.078(2) Uani 1 1 d D U . . .
H42A_29 H 0.1880 0.7416 -0.3956 0.094 Uiso 1 1 calc R U . . .
H42B_29 H 0.1681 0.7322 -0.4267 0.094 Uiso 1 1 calc R U . . .
N71_29 N 0.0740(3) 0.5391(3) -0.32380(16) 0.0551(17) Uani 1 1 d D U . . .
H71_29 H 0.0455 0.5638 -0.3210 0.066 Uiso 1 1 calc R U . . .
P43_29 P 0.26036(15) 0.72656(11) -0.44083(9) 0.0933(11) Uani 1 1 d D U . . .
O44_29 O 0.2628(3) 0.77767(18) -0.4464(2) 0.099(3) Uani 1 1 d D U . . .
O46_29 O 0.3055(3) 0.6922(3) -0.4263(2) 0.122(2) Uani 1 1 d D U . . .
O45_29 O 0.2669(3) 0.6973(2) -0.47228(14) 0.109(2) Uani 1 1 d D U . . .
C47_29 C 0.2656(5) 0.7222(5) -0.50346(19) 0.130(4) Uiso 1 1 d D U . . .
H47A_29 H 0.2903 0.7012 -0.5213 0.156 Uiso 1 1 calc R U . . .
H47B_29 H 0.2772 0.7532 -0.5041 0.156 Uiso 1 1 calc R U . . .
C48_29 C 0.2092(6) 0.7327(7) -0.5072(4) 0.147(6) Uiso 1 1 d D U . . .
H48A_29 H 0.2072 0.7497 -0.5279 0.221 Uiso 1 1 calc R U . . .
H48B_29 H 0.1851 0.7535 -0.4894 0.221 Uiso 1 1 calc R U . . .
H48C_29 H 0.1983 0.7019 -0.5066 0.221 Uiso 1 1 calc R U . . .
C49_29 C 0.3157(6) 0.6992(5) -0.3954(3) 0.125(4) Uiso 1 1 d D U . . .
H49A_29 H 0.2815 0.7050 -0.3784 0.149 Uiso 1 1 calc R U . . .
H49B_29 H 0.3312 0.7279 -0.3966 0.149 Uiso 1 1 calc R U . . .
C50_29 C 0.3544(7) 0.6538(5) -0.3873(4) 0.149(6) Uiso 1 1 d D U . . .
H50A_29 H 0.3622 0.6580 -0.3666 0.224 Uiso 1 1 calc R U . . .
H50B_29 H 0.3878 0.6480 -0.4044 0.224 Uiso 1 1 calc R U . . .
H50C_29 H 0.3383 0.6256 -0.3857 0.224 Uiso 1 1 calc R U . . .
O22_30 O -0.0183(3) 0.48127(18) -0.35501(17) 0.0656(19) Uani 1 1 d D U . . .
C21_30 C -0.0273(3) 0.52375(19) -0.3628(2) 0.0556(19) Uani 1 1 d D U . . .
N1_30 N -0.08368(16) 0.60731(13) -0.35118(12) 0.0594(18) Uani 1 1 d DG U . . .
C2_30 C -0.07933(19) 0.55711(12) -0.34773(13) 0.0588(19) Uani 1 1 d G U . . .
C3_30 C -0.1220(2) 0.53956(11) -0.32867(14) 0.067(2) Uani 1 1 d DG U . . .
H3_30 H -0.1190 0.5053 -0.3263 0.080 Uiso 1 1 calc R U . . .
C4_30 C -0.1689(2) 0.57214(13) -0.31305(14) 0.071(2) Uani 1 1 d DG U . . .
C5_30 C -0.17323(16) 0.62234(13) -0.31645(10) 0.067(2) Uani 1 1 d G U . . .
C6_30 C -0.13061(15) 0.63992(11) -0.33553(10) 0.063(2) Uani 1 1 d DG U . . .
C7_30 C -0.1349(2) 0.69008(11) -0.33896(14) 0.070(2) Uani 1 1 d DG U . . .
C8_30 C -0.1818(2) 0.72269(11) -0.32330(16) 0.081(3) Uani 1 1 d DG U . . .
H8_30 H -0.1847 0.7570 -0.3256 0.097 Uiso 1 1 calc R U . . .
C9_30 C -0.2245(2) 0.70514(16) -0.30424(16) 0.090(3) Uani 1 1 d G U . . .
H9_30 H -0.2566 0.7274 -0.2936 0.108 Uiso 1 1 calc R U . . .
C10_30 C -0.22016(17) 0.65496(17) -0.30084(14) 0.082(3) Uani 1 1 d G U . . .
H10_30 H -0.2493 0.6429 -0.2878 0.098 Uiso 1 1 calc R U . . .
C71_30 C -0.0865(2) 0.7081(3) -0.3567(2) 0.070(2) Uani 1 1 d D U . . .
H71A_30 H -0.0831 0.7050 -0.3802 0.084 Uiso 1 1 calc R U . . .
H71B_30 H -0.0945 0.7435 -0.3524 0.084 Uiso 1 1 calc R U . . .
N72_30 N -0.0337(3) 0.6859(2) -0.35057(19) 0.0560(17) Uani 1 1 d D U . . .
H72_30 H -0.0282 0.6572 -0.3407 0.067 Uiso 1 1 calc R U . . .
P43_30 P -0.26981(18) 0.49852(14) -0.26089(13) 0.1248(14) Uani 1 1 d D U . . .
O41_30 O -0.2108(3) 0.5568(2) -0.29338(19) 0.085(2) Uani 1 1 d D U . . .
C42_30 C -0.2073(3) 0.5053(2) -0.2878(3) 0.107(3) Uani 1 1 d D U . . .
H42A_30 H -0.1768 0.4904 -0.2779 0.129 Uiso 1 1 calc R U . . .
H42B_30 H -0.2013 0.4888 -0.3086 0.129 Uiso 1 1 calc R U . . .
O46_30 O -0.3147(3) 0.5258(3) -0.2786(2) 0.148(3) Uani 1 1 d D U . . .
O45_30 O -0.2679(4) 0.44328(19) -0.2643(2) 0.132(3) Uani 1 1 d D U . . .
O44_30 O -0.2776(4) 0.5152(4) -0.22816(17) 0.142(3) Uani 1 1 d D U . . .
C47_30 C -0.2550(5) 0.4066(4) -0.2396(3) 0.135(4) Uiso 1 1 d D U . . .
H47A_30 H -0.2742 0.3803 -0.2390 0.162 Uiso 1 1 calc R U . . .
H47B_30 H -0.2664 0.4218 -0.2180 0.162 Uiso 1 1 calc R U . . .
C48_30 C -0.1952(5) 0.3856(6) -0.2483(4) 0.141(6) Uiso 1 1 d D U . . .
H48A_30 H -0.1855 0.3609 -0.2319 0.212 Uiso 1 1 calc R U . . .
H48B_30 H -0.1767 0.4118 -0.2489 0.212 Uiso 1 1 calc R U . . .
H48C_30 H -0.1845 0.3703 -0.2696 0.212 Uiso 1 1 calc R U . . .
C49_30 C -0.3548(6) 0.5698(5) -0.2648(4) 0.178(5) Uiso 1 1 d D U . . .
H49A_30 H -0.3488 0.5777 -0.2440 0.213 Uiso 1 1 calc R U . . .
H49B_30 H -0.3916 0.5644 -0.2607 0.213 Uiso 1 1 calc R U . . .
C50_30 C -0.3490(8) 0.6110(5) -0.2887(7) 0.243(11) Uiso 1 1 d D U . . .
H50A_30 H -0.3749 0.6412 -0.2798 0.365 Uiso 1 1 calc R U . . .
H50B_30 H -0.3561 0.6033 -0.3090 0.365 Uiso 1 1 calc R U . . .
H50C_30 H -0.3123 0.6156 -0.2929 0.365 Uiso 1 1 calc R U . . .
O22_31 O 0.0944(3) 0.71277(19) -0.46037(16) 0.0581(17) Uani 1 1 d D U . . .
C21_31 C 0.0679(3) 0.6841(2) -0.4485(2) 0.0519(18) Uani 1 1 d D U . . .
N71_31 N 0.0081(2) 0.5451(2) -0.38480(16) 0.0542(16) Uani 1 1 d D U . . .
H71_31 H -0.0029 0.5767 -0.3885 0.065 Uiso 1 1 calc R U . . .
N1_31 N 0.06618(15) 0.60256(10) -0.42342(11) 0.0548(17) Uani 1 1 d DG U . . .
C2_31 C 0.09625(19) 0.63356(10) -0.44164(11) 0.0527(18) Uani 1 1 d G U . . .
C3_31 C 0.15023(19) 0.61512(13) -0.45667(12) 0.058(2) Uani 1 1 d DG U . . .
H3_31 H 0.1708 0.6363 -0.4691 0.070 Uiso 1 1 calc R U . . .
C4_31 C 0.17411(15) 0.56569(14) -0.45349(12) 0.0550(17) Uani 1 1 d DG U . . .
C5_31 C 0.14404(13) 0.53471(10) -0.43526(8) 0.0523(17) Uani 1 1 d G U . . .
C6_31 C 0.09006(13) 0.55314(10) -0.42023(8) 0.0523(17) Uani 1 1 d G U . . .
C7_31 C 0.05997(16) 0.52213(13) -0.40200(11) 0.0550(18) Uani 1 1 d DG U . . .
C8_31 C 0.0839(2) 0.47275(13) -0.39880(12) 0.057(2) Uani 1 1 d G U . . .
H8_31 H 0.0633 0.4516 -0.3863 0.068 Uiso 1 1 calc R U . . .
C9_31 C 0.1379(2) 0.45430(10) -0.41382(13) 0.062(2) Uani 1 1 d G U . . .
H9_31 H 0.1542 0.4205 -0.4116 0.074 Uiso 1 1 calc R U . . .
C10_31 C 0.16794(16) 0.48528(11) -0.43206(12) 0.056(2) Uani 1 1 d G U . . .
H10_31 H 0.2048 0.4727 -0.4423 0.068 Uiso 1 1 calc R U . . .
P43_31 P 0.32530(15) 0.54555(12) -0.50243(10) 0.0962(10) Uani 1 1 d D U . . .
O45_31 O 0.3199(4) 0.5107(3) -0.52743(18) 0.113(2) Uani 1 1 d D U . . .
O44_31 O 0.3461(4) 0.5164(3) -0.4756(2) 0.143(4) Uani 1 1 d D U . . .
O46_31 O 0.3600(3) 0.5819(3) -0.51815(19) 0.115(2) Uani 1 1 d D U . . .
C49_31 C 0.3588(5) 0.6199(4) -0.4957(3) 0.115 Uiso 1 1 d D U . . .
H49A_31 H 0.3456 0.6088 -0.4732 0.138 Uiso 1 1 calc R U . . .
H49B_31 H 0.3325 0.6502 -0.4997 0.138 Uiso 1 1 calc R U . . .
C50_31 C 0.4112(5) 0.6320(5) -0.4984(3) 0.115 Uiso 1 1 d D U . . .
H50A_31 H 0.4053 0.6624 -0.4869 0.173 Uiso 1 1 calc R U . . .
H50B_31 H 0.4285 0.6361 -0.5213 0.173 Uiso 1 1 calc R U . . .
H50C_31 H 0.4345 0.6053 -0.4888 0.173 Uiso 1 1 calc R U . . .
O41_31 O 0.2269(2) 0.54751(19) -0.46744(15) 0.0638(15) Uani 1 1 d D U . . .
C42_31 C 0.2579(2) 0.5807(2) -0.4856(2) 0.076(2) Uani 1 1 d D U . . .
H42A_31 H 0.2588 0.6062 -0.4712 0.091 Uiso 1 1 calc R U . . .
H42B_31 H 0.2413 0.5970 -0.5032 0.091 Uiso 1 1 calc R U . . .
C47_31 C 0.3204(10) 0.5242(7) -0.5611(2) 0.169(7) Uiso 1 1 d D U . . .
C21_32 C -0.1016(3) 0.5907(2) -0.4379(2) 0.066(2) Uani 1 1 d D U . . .
N1_32 N -0.08964(17) 0.67487(12) -0.44005(12) 0.0631(18) Uani 1 1 d DG U . . .
C2_32 C -0.1248(2) 0.64398(12) -0.43272(13) 0.066(2) Uani 1 1 d G U . . .
C3_32 C -0.1778(2) 0.66170(16) -0.41573(15) 0.074(2) Uani 1 1 d DG U . . .
H3_32 H -0.2018 0.6406 -0.4108 0.089 Uiso 1 1 calc R U . . .
C4_32 C -0.19580(16) 0.71023(17) -0.40593(14) 0.080(2) Uani 1 1 d DG U . . .
C5_32 C -0.16066(16) 0.74107(12) -0.41325(10) 0.072(2) Uani 1 1 d G U . . .
C6_32 C -0.10762(15) 0.72338(11) -0.43028(9) 0.0656(19) Uani 1 1 d DG U . . .
C7_32 C -0.07244(18) 0.75425(15) -0.43756(13) 0.070(2) Uani 1 1 d DG U . . .
C8_32 C -0.0904(2) 0.80280(14) -0.42783(15) 0.072(2) Uani 1 1 d DG U . . .
H8_32 H -0.0665 0.8239 -0.4328 0.087 Uiso 1 1 calc R U . . .
C9_32 C -0.1435(3) 0.82046(12) -0.41078(15) 0.079(2) Uani 1 1 d G U . . .
H9_32 H -0.1558 0.8536 -0.4041 0.095 Uiso 1 1 calc R U . . .
C10_32 C -0.1786(2) 0.78960(14) -0.40352(14) 0.080(2) Uani 1 1 d G U . . .
H10_32 H -0.2149 0.8017 -0.3919 0.096 Uiso 1 1 calc R U . . .
O22_32 O -0.1321(3) 0.5646(3) -0.42813(19) 0.082(2) Uani 1 1 d D U . . .
N72_32 N 0.0141(3) 0.6923(2) -0.4438(2) 0.0558(17) Uani 1 1 d D U . . .
H72_32 H -0.0029 0.6713 -0.4324 0.067 Uiso 1 1 calc R U . . .
C71_32 C -0.0162(2) 0.7359(2) -0.4576(2) 0.069(2) Uani 1 1 d D U . . .
H71A_32 H -0.0179 0.7282 -0.4796 0.083 Uiso 1 1 calc R U . . .
H71B_32 H 0.0033 0.7622 -0.4600 0.083 Uiso 1 1 calc R U . . .
O41_32 O -0.2478(2) 0.7294(3) -0.3906(2) 0.098(2) Uani 1 1 d D U . . .
O45_32 O -0.3562(4) 0.7790(4) -0.3985(2) 0.176(3) Uani 1 1 d D U . . .
P43_32 P -0.3543(2) 0.7378(2) -0.37160(15) 0.1552(18) Uani 1 1 d D U . . .
O46_32 O -0.3565(5) 0.7662(4) -0.3410(2) 0.174(3) Uani 1 1 d D U . . .
O44_32 O -0.3954(4) 0.7099(4) -0.3681(3) 0.185(5) Uani 1 1 d D U . . .
C42_32 C -0.2868(2) 0.7000(3) -0.3830(4) 0.131(3) Uani 1 1 d D U . . .
H42A_32 H -0.2798 0.6770 -0.3650 0.157 Uiso 1 1 calc R U . . .
H42B_32 H -0.2832 0.6804 -0.4021 0.157 Uiso 1 1 calc R U . . .
C47_32 C -0.4054(6) 0.8065(5) -0.4071(4) 0.187(5) Uiso 1 1 d D U . . .
H47A_32 H -0.4336 0.7879 -0.4005 0.224 Uiso 1 1 calc R U . . .
H47B_32 H -0.3985 0.8119 -0.4309 0.224 Uiso 1 1 calc R U . . .
C48_32 C -0.4239(7) 0.8548(5) -0.3904(7) 0.244(11) Uiso 1 1 d D U . . .
H48A_32 H -0.4570 0.8736 -0.3961 0.365 Uiso 1 1 calc R U . . .
H48B_32 H -0.3959 0.8731 -0.3972 0.365 Uiso 1 1 calc R U . . .
H48C_32 H -0.4310 0.8492 -0.3669 0.365 Uiso 1 1 calc R U . . .
C49_32 C -0.3346(9) 0.8098(6) -0.3443(4) 0.189(5) Uiso 1 1 d D U . . .
H49A_32 H -0.3349 0.8253 -0.3659 0.227 Uiso 1 1 calc R U . . .
H49B_32 H -0.2970 0.8005 -0.3421 0.227 Uiso 1 1 calc R U . . .
C50_32 C -0.3691(12) 0.8449(7) -0.3182(7) 0.254(12) Uiso 1 1 d D U . . .
H50A_32 H -0.3549 0.8742 -0.3198 0.381 Uiso 1 1 calc R U . . .
H50B_32 H -0.3686 0.8292 -0.2969 0.381 Uiso 1 1 calc R U . . .
H50C_32 H -0.4061 0.8542 -0.3208 0.381 Uiso 1 1 calc R U . . .
N1_33 N 0.0524(2) 0.56433(11) -0.49039(12) 0.0650(18) Uani 1 1 d DG U . . .
C2_33 C 0.1052(2) 0.55861(15) -0.50855(13) 0.070(2) Uani 1 1 d G U . . .
C3_33 C 0.14013(19) 0.51236(18) -0.51214(13) 0.076(2) Uani 1 1 d DG U . . .
H3_33 H 0.1762 0.5085 -0.5246 0.091 Uiso 1 1 calc R U . . .
C4_33 C 0.12231(19) 0.47180(14) -0.49748(13) 0.077(2) Uani 1 1 d DG U . . .
C5_33 C 0.06955(19) 0.47746(10) -0.47930(10) 0.072(2) Uani 1 1 d G U . . .
C6_33 C 0.03458(17) 0.52371(10) -0.47573(9) 0.0616(18) Uani 1 1 d G U . . .
C7_33 C -0.01818(18) 0.52942(14) -0.45755(12) 0.0660(19) Uani 1 1 d DG U . . .
C8_33 C -0.0360(2) 0.48883(17) -0.44297(13) 0.069(2) Uani 1 1 d G U . . .
H8_33 H -0.0721 0.4927 -0.4306 0.082 Uiso 1 1 calc R U . . .
C9_33 C -0.0010(2) 0.44256(15) -0.44650(13) 0.076(2) Uani 1 1 d G U . . .
H9_33 H -0.0132 0.4148 -0.4365 0.091 Uiso 1 1 calc R U . . .
C10_33 C 0.0518(2) 0.43693(10) -0.46468(13) 0.078(2) Uani 1 1 d G U . . .
H10_33 H 0.0757 0.4053 -0.4671 0.094 Uiso 1 1 calc R U . . .
N71_33 N -0.0490(3) 0.57791(19) -0.4528(2) 0.0616(17) Uani 1 1 d D U . . .
H71_33 H -0.0326 0.6016 -0.4600 0.074 Uiso 1 1 calc R U . . .
C50_33 C 0.1447(11) 0.2734(10) -0.4918(6) 0.251(12) Uiso 1 1 d D U . . .
H50A_33 H 0.1192 0.2623 -0.4735 0.377 Uiso 1 1 calc R U . . .
H50B_33 H 0.1724 0.2450 -0.5019 0.377 Uiso 1 1 calc R U . . .
H50C_33 H 0.1254 0.2906 -0.5078 0.377 Uiso 1 1 calc R U . . .
C49_33 C 0.1709(8) 0.3074(8) -0.4798(3) 0.169(5) Uiso 1 1 d D U . . .
H49A_33 H 0.1434 0.3363 -0.4695 0.203 Uiso 1 1 calc R U . . .
H49B_33 H 0.1904 0.2905 -0.4635 0.203 Uiso 1 1 calc R U . . .
C21_33 C 0.1239(3) 0.6021(3) -0.5243(2) 0.071(2) Uani 1 1 d D U . . .
O22_33 O 0.1715(3) 0.5996(3) -0.53337(19) 0.081(2) Uani 1 1 d D U . . .
O45_33 O 0.2947(3) 0.3443(3) -0.53218(19) 0.152(3) Uani 1 1 d D U . . .
O46_33 O 0.2086(4) 0.3228(3) -0.5078(2) 0.144(3) Uani 1 1 d D U . . .
C42_33 C 0.2101(3) 0.4185(2) -0.5162(2) 0.110(3) Uani 1 1 d D U . . .
H42A_33 H 0.2258 0.4440 -0.5104 0.133 Uiso 1 1 calc R U . . .
H42B_33 H 0.2139 0.4197 -0.5399 0.133 Uiso 1 1 calc R U . . .
O41_33 O 0.1544(3) 0.4259(2) -0.49926(19) 0.091(2) Uani 1 1 d D U . . .
P43_33 P 0.2433(2) 0.35865(15) -0.50357(11) 0.1339(16) Uani 1 1 d D U . . .
C47_33 C 0.3355(4) 0.2988(4) -0.5302(4) 0.156(5) Uiso 1 1 d D U . . .
H47A_33 H 0.3313 0.2730 -0.5431 0.187 Uiso 1 1 calc R U . . .
H47B_33 H 0.3316 0.2872 -0.5074 0.187 Uiso 1 1 calc R U . . .
C48_33 C 0.3896(4) 0.3097(7) -0.5432(5) 0.165(7) Uiso 1 1 d D U . . .
H48A_33 H 0.4179 0.2800 -0.5420 0.248 Uiso 1 1 calc R U . . .
H48B_33 H 0.3933 0.3354 -0.5302 0.248 Uiso 1 1 calc R U . . .
H48C_33 H 0.3932 0.3209 -0.5658 0.248 Uiso 1 1 calc R U . . .
O44_33 O 0.2536(5) 0.3578(3) -0.47169(17) 0.157(4) Uani 1 1 d D U . . .
O1_34 O 0.0829(3) 0.6412(2) -0.52440(18) 0.0730(18) Uani 1 1 d . U . . .
C2_34 C 0.1040(6) 0.6823(4) -0.5420(3) 0.083(3) Uani 1 1 d . U . . .
H2A_34 H 0.1312 0.6704 -0.5622 0.099 Uiso 1 1 calc R U . . .
H2B_34 H 0.1214 0.6968 -0.5284 0.099 Uiso 1 1 calc R U . . .
C3_34 C 0.0579(4) 0.7201(3) -0.5500(2) 0.086(3) Uiso 1 1 d G U . . .
C4_34 C 0.0308(4) 0.7071(3) -0.5707(2) 0.112(4) Uiso 1 1 d G U . . .
H4_34 H 0.0404 0.6745 -0.5784 0.134 Uiso 1 1 calc R U . . .
C5_34 C -0.0105(4) 0.7417(4) -0.5802(2) 0.135(5) Uiso 1 1 d G U . . .
H5_34 H -0.0290 0.7328 -0.5944 0.162 Uiso 1 1 calc R U . . .
C6_34 C -0.0245(4) 0.7894(4) -0.5689(3) 0.144(5) Uiso 1 1 d G U . . .
H6_34 H -0.0527 0.8131 -0.5754 0.173 Uiso 1 1 calc R U . . .
C7_34 C 0.0026(5) 0.8024(3) -0.5482(3) 0.139(5) Uiso 1 1 d G U . . .
H7_34 H -0.0070 0.8350 -0.5405 0.167 Uiso 1 1 calc R U . . .
C8_34 C 0.0438(4) 0.7677(4) -0.5387(2) 0.121(4) Uiso 1 1 d G U . . .
H8_34 H 0.0624 0.7766 -0.5245 0.145 Uiso 1 1 calc R U . . .

loop_
_atom_site_aniso_label
_atom_site_aniso_U_11
_atom_site_aniso_U_22
_atom_site_aniso_U_33
_atom_site_aniso_U_23
_atom_site_aniso_U_13
_atom_site_aniso_U_12
O3_1 0.090(5) 0.052(3) 0.095(4) 0.004(3) -0.025(4) -0.025(3)
O2_1 0.095(6) 0.071(4) 0.096(5) -0.008(3) -0.015(4) -0.035(4)
C4_1 0.095(6) 0.061(5) 0.108(6) 0.011(4) -0.025(5) -0.029(4)
C6_1 0.110(10) 0.099(8) 0.109(6) 0.030(6) -0.027(7) -0.032(8)
C1_1 0.077(6) 0.052(4) 0.088(5) 0.001(4) -0.031(4) -0.019(4)
C5_1 0.093(6) 0.074(6) 0.104(9) 0.003(6) -0.017(6) -0.026(5)
C7_1 0.111(10) 0.052(5) 0.149(10) 0.012(5) -0.024(8) -0.030(5)
N1_2 0.060(4) 0.049(3) 0.065(4) -0.010(3) -0.039(4) -0.020(3)
C2_2 0.063(3) 0.051(3) 0.069(5) -0.005(3) -0.037(4) -0.018(3)
C3_2 0.070(4) 0.065(4) 0.075(5) 0.001(4) -0.032(4) -0.020(3)
C4_2 0.067(4) 0.072(4) 0.089(5) 0.006(4) -0.027(4) -0.018(3)
C5_2 0.061(4) 0.066(4) 0.083(5) -0.001(4) -0.025(4) -0.011(3)
C6_2 0.062(4) 0.052(3) 0.073(5) -0.008(3) -0.036(4) -0.014(3)
C7_2 0.064(4) 0.055(4) 0.076(4) -0.008(3) -0.039(3) -0.014(3)
C8_2 0.066(4) 0.063(4) 0.087(6) -0.005(4) -0.040(4) -0.008(3)
C9_2 0.060(4) 0.072(5) 0.102(6) -0.008(4) -0.035(5) -0.008(4)
C10_2 0.061(4) 0.074(5) 0.092(6) -0.004(4) -0.029(5) -0.013(4)
C42_2 0.129(6) 0.094(5) 0.123(4) 0.024(4) -0.029(5) -0.039(5)
O41_2 0.077(4) 0.084(4) 0.117(5) 0.008(4) -0.021(4) -0.028(4)
O22_2 0.068(5) 0.038(3) 0.079(4) 0.001(3) -0.034(4) -0.016(3)
C21_2 0.065(3) 0.045(3) 0.076(5) -0.006(4) -0.040(4) -0.017(3)
P43_2 0.160(4) 0.112(3) 0.123(3) 0.013(2) -0.015(3) -0.037(3)
O46_2 0.160(5) 0.175(6) 0.168(6) 0.023(6) -0.014(5) -0.035(5)
O44_2 0.172(9) 0.133(6) 0.139(7) 0.038(6) -0.004(8) -0.055(6)
O45_2 0.237(11) 0.139(7) 0.151(8) -0.009(6) -0.050(9) -0.052(9)
C71_2 0.067(5) 0.049(4) 0.085(5) -0.002(3) -0.036(4) -0.013(4)
N72_2 0.063(5) 0.042(4) 0.083(4) -0.004(3) -0.039(3) -0.018(3)
P43_3 0.069(2) 0.0626(17) 0.112(2) 0.0038(15) -0.0283(19) -0.0219(16)
O46_3 0.074(5) 0.074(4) 0.131(4) -0.020(3) -0.018(4) -0.020(4)
O44_3 0.078(6) 0.094(5) 0.129(5) 0.028(4) -0.026(5) -0.018(5)
C48_3 0.092(8) 0.081(7) 0.108(8) 0.016(7) -0.037(5) -0.020(7)
O45_3 0.073(4) 0.074(4) 0.112(5) 0.005(3) -0.035(4) -0.029(3)
C47_3 0.084(6) 0.061(5) 0.116(7) 0.010(4) -0.040(5) -0.018(5)
C49_3 0.099(8) 0.084(5) 0.171(8) -0.036(5) -0.035(7) -0.010(6)
C50_3 0.127(12) 0.120(10) 0.235(15) -0.071(10) -0.046(11) -0.038(10)
N71_3 0.064(3) 0.040(3) 0.077(4) -0.002(3) -0.042(4) -0.016(3)
O22_3 0.074(5) 0.040(3) 0.136(7) 0.013(4) -0.032(5) -0.015(3)
N1_3 0.069(4) 0.044(3) 0.073(4) -0.005(3) -0.047(4) -0.012(3)
C2_3 0.070(4) 0.043(3) 0.082(5) 0.000(4) -0.039(4) -0.011(3)
C3_3 0.070(4) 0.042(3) 0.079(5) -0.003(4) -0.039(5) -0.014(3)
C4_3 0.067(3) 0.048(3) 0.081(5) -0.004(4) -0.036(4) -0.015(3)
C5_3 0.068(3) 0.045(3) 0.071(5) -0.008(4) -0.029(4) -0.016(3)
C6_3 0.069(3) 0.042(3) 0.073(5) -0.006(3) -0.041(4) -0.017(3)
C7_3 0.066(3) 0.039(3) 0.076(5) -0.001(4) -0.033(4) -0.013(3)
C8_3 0.072(4) 0.038(3) 0.085(5) -0.011(4) -0.038(5) -0.007(3)
C9_3 0.072(4) 0.047(3) 0.080(5) -0.015(4) -0.034(5) -0.005(4)
C10_3 0.074(5) 0.049(3) 0.075(5) -0.005(4) -0.031(5) -0.009(3)
C21_3 0.070(4) 0.039(3) 0.087(5) 0.009(4) -0.039(4) -0.010(3)
C42_3 0.071(3) 0.051(4) 0.103(6) 0.000(4) -0.020(4) -0.023(3)
O41_3 0.067(3) 0.045(3) 0.098(4) -0.001(3) -0.034(4) -0.015(3)
C21_4 0.071(4) 0.056(4) 0.064(5) -0.009(3) -0.034(4) -0.023(3)
O22_4 0.072(5) 0.063(4) 0.092(5) 0.005(3) -0.027(4) -0.023(4)
C71_4 0.073(4) 0.042(4) 0.097(6) -0.009(4) -0.042(4) -0.007(3)
N72_4 0.066(4) 0.034(3) 0.093(5) -0.005(3) -0.043(4) -0.012(3)
O41_4 0.075(4) 0.091(4) 0.117(5) -0.023(4) -0.019(4) -0.013(4)
P43_4 0.106(3) 0.113(3) 0.171(4) -0.018(3) -0.005(3) -0.036(3)
C42_4 0.105(5) 0.109(6) 0.148(7) -0.014(5) -0.006(5) -0.033(5)
O45_4 0.140(7) 0.124(5) 0.174(7) -0.034(5) 0.001(5) -0.035(5)
N1_4 0.066(4) 0.058(3) 0.068(4) -0.016(3) -0.034(4) -0.008(3)
C2_4 0.070(4) 0.065(3) 0.061(5) -0.013(3) -0.034(4) -0.017(3)
C3_4 0.075(4) 0.077(4) 0.068(5) -0.017(4) -0.023(4) -0.012(4)
C4_4 0.072(4) 0.077(4) 0.086(5) -0.026(4) -0.020(4) -0.007(3)
C5_4 0.070(4) 0.068(4) 0.093(5) -0.022(4) -0.028(4) -0.004(3)
C6_4 0.068(4) 0.058(4) 0.083(5) -0.017(3) -0.031(4) -0.003(3)
C7_4 0.069(4) 0.047(4) 0.097(5) -0.015(3) -0.040(4) -0.004(3)
C8_4 0.079(4) 0.059(4) 0.108(6) -0.009(4) -0.036(5) 0.007(4)
C9_4 0.075(5) 0.072(5) 0.117(7) -0.016(4) -0.036(6) 0.010(5)
C10_4 0.070(5) 0.074(5) 0.120(7) -0.025(4) -0.032(5) 0.000(4)
C47_4 0.152(10) 0.147(9) 0.189(10) -0.049(8) -0.012(7) -0.042(8)
O44_4 0.128(8) 0.134(7) 0.193(10) -0.002(6) 0.007(7) -0.054(7)
O46_4 0.118(6) 0.136(7) 0.183(7) -0.012(5) -0.017(5) -0.026(5)
C48_4 0.166(14) 0.181(15) 0.217(17) -0.041(13) -0.016(11) -0.062(12)
P43_5 0.083(2) 0.0477(15) 0.112(2) -0.0088(14) -0.0408(19) 0.0050(15)
O22_5 0.065(4) 0.035(3) 0.092(5) -0.011(3) -0.037(4) -0.011(3)
N1_5 0.073(4) 0.031(3) 0.070(4) -0.008(3) -0.030(4) -0.006(3)
C2_5 0.073(4) 0.034(3) 0.075(5) -0.007(3) -0.034(4) -0.008(3)
C3_5 0.075(4) 0.037(3) 0.075(5) -0.004(4) -0.026(5) -0.005(3)
C4_5 0.071(3) 0.036(3) 0.078(5) -0.011(3) -0.033(4) -0.005(3)
C5_5 0.072(3) 0.035(3) 0.078(5) -0.008(3) -0.030(4) -0.006(3)
C6_5 0.070(3) 0.035(3) 0.066(4) -0.008(3) -0.030(4) -0.008(3)
C7_5 0.073(3) 0.045(3) 0.065(4) -0.006(3) -0.032(4) -0.014(3)
C8_5 0.079(5) 0.047(3) 0.075(5) -0.004(4) -0.035(5) -0.021(3)
C9_5 0.084(5) 0.045(4) 0.082(5) 0.000(4) -0.033(5) -0.013(3)
C10_5 0.081(5) 0.038(3) 0.084(5) -0.001(4) -0.034(5) -0.007(3)
O41_5 0.075(3) 0.035(3) 0.088(4) -0.010(3) -0.031(4) -0.002(3)
O45_5 0.088(5) 0.085(5) 0.158(6) -0.019(4) -0.057(5) -0.005(4)
C21_5 0.072(4) 0.033(3) 0.080(5) -0.008(4) -0.040(4) -0.010(3)
O46_5 0.085(5) 0.058(4) 0.118(4) -0.012(3) -0.029(3) 0.007(3)
C42_5 0.076(4) 0.035(4) 0.096(5) -0.009(3) -0.032(4) -0.002(3)
O44_5 0.111(6) 0.053(4) 0.107(5) 0.005(3) -0.042(4) 0.004(4)
N71_5 0.069(3) 0.047(3) 0.063(4) 0.002(3) -0.030(4) -0.019(3)
C49_5 0.093(8) 0.081(7) 0.130(6) -0.007(5) -0.021(5) 0.002(6)
C50_5 0.124(12) 0.140(11) 0.128(9) -0.028(8) -0.012(7) -0.005(10)
N72_6 0.071(4) 0.034(3) 0.077(5) -0.003(3) -0.037(4) -0.010(3)
C71_6 0.084(5) 0.034(3) 0.092(6) -0.006(4) -0.039(4) -0.003(3)
C47_6 0.100(5) 0.126(8) 0.174(10) -0.028(8) -0.021(7) 0.000(6)
C48_6 0.105(9) 0.147(12) 0.202(15) -0.004(11) -0.029(11) -0.009(9)
N1_6 0.068(4) 0.040(3) 0.084(5) -0.005(3) -0.043(4) 0.009(3)
C2_6 0.070(5) 0.060(4) 0.077(5) -0.012(3) -0.034(4) 0.004(3)
C3_6 0.075(5) 0.073(4) 0.082(6) -0.012(4) -0.033(5) 0.011(4)
C4_6 0.088(4) 0.067(4) 0.096(6) -0.012(4) -0.041(4) 0.017(4)
C5_6 0.088(4) 0.047(4) 0.100(6) -0.006(4) -0.048(4) 0.018(3)
C6_6 0.080(4) 0.043(3) 0.096(5) -0.002(3) -0.046(4) 0.005(3)
C7_6 0.086(4) 0.040(3) 0.099(5) 0.001(3) -0.042(4) 0.003(3)
C8_6 0.103(6) 0.037(4) 0.123(7) 0.001(4) -0.043(5) 0.001(4)
C9_6 0.111(7) 0.049(4) 0.122(7) 0.001(5) -0.040(6) 0.015(4)
C10_6 0.106(6) 0.055(4) 0.117(7) 0.002(4) -0.042(5) 0.018(4)
O22_6 0.057(4) 0.079(4) 0.093(5) -0.007(4) -0.037(4) -0.007(4)
C21_6 0.061(4) 0.060(4) 0.072(5) -0.014(3) -0.033(4) -0.004(3)
P43_6 0.093(3) 0.107(3) 0.131(3) -0.016(2) -0.039(2) 0.020(2)
O41_6 0.091(4) 0.077(4) 0.121(6) -0.006(4) -0.035(4) 0.021(3)
O46_6 0.114(6) 0.097(5) 0.159(6) -0.009(4) -0.051(5) 0.011(4)
O44_6 0.112(8) 0.159(9) 0.140(6) -0.013(5) -0.048(6) 0.046(6)
C42_6 0.095(4) 0.102(5) 0.122(7) -0.005(5) -0.023(5) 0.020(4)
O45_6 0.097(4) 0.130(6) 0.162(6) -0.033(5) -0.019(5) 0.005(4)
C50_6 0.161(15) 0.151(12) 0.188(15) -0.032(12) -0.052(11) -0.033(10)
C49_6 0.128(9) 0.112(7) 0.167(9) -0.010(7) -0.045(7) -0.005(6)
N71_7 0.058(4) 0.051(3) 0.065(4) -0.012(3) -0.038(4) -0.010(3)
N1_7 0.059(3) 0.039(3) 0.064(4) -0.014(3) -0.027(4) -0.009(3)
C2_7 0.061(3) 0.033(3) 0.068(4) -0.008(3) -0.024(4) -0.002(3)
C3_7 0.066(4) 0.033(3) 0.065(5) -0.011(3) -0.031(4) -0.004(3)
C4_7 0.078(4) 0.033(3) 0.073(5) -0.003(3) -0.034(4) -0.009(3)
C5_7 0.073(4) 0.041(3) 0.066(4) -0.009(3) -0.033(4) -0.010(3)
C6_7 0.060(3) 0.043(3) 0.063(4) -0.013(3) -0.034(4) -0.010(3)
C7_7 0.058(3) 0.049(3) 0.067(4) -0.016(3) -0.033(4) -0.011(3)
C8_7 0.063(4) 0.063(4) 0.070(5) -0.006(4) -0.033(4) -0.018(3)
C9_7 0.076(4) 0.063(4) 0.066(5) -0.002(4) -0.034(5) -0.022(4)
C10_7 0.080(4) 0.052(4) 0.068(5) -0.003(4) -0.027(5) -0.013(4)
O22_7 0.055(3) 0.037(3) 0.093(5) -0.013(3) -0.033(4) -0.003(3)
C21_7 0.060(4) 0.034(3) 0.072(5) -0.011(3) -0.033(4) -0.007(3)
O41_7 0.090(4) 0.032(3) 0.088(4) -0.001(3) -0.040(4) -0.010(3)
C42_7 0.097(5) 0.034(3) 0.106(5) -0.002(4) -0.043(5) -0.004(4)
P43_7 0.114(3) 0.0416(15) 0.121(3) 0.0143(16) -0.053(2) -0.0062(17)
O46_7 0.131(6) 0.058(5) 0.134(5) 0.021(4) -0.035(4) -0.005(5)
O45_7 0.115(4) 0.078(5) 0.135(6) 0.012(4) -0.050(4) 0.012(4)
O44_7 0.155(8) 0.035(4) 0.169(7) -0.006(4) -0.062(6) -0.015(5)
C48_7 0.102(8) 0.134(12) 0.196(14) -0.063(11) -0.039(9) 0.017(9)
C47_7 0.128(6) 0.102(8) 0.168(9) -0.018(7) -0.028(7) -0.003(6)
N72_8 0.060(4) 0.033(3) 0.071(4) -0.009(3) -0.032(4) -0.002(3)
N1_8 0.071(4) 0.036(3) 0.068(4) -0.002(3) -0.032(3) 0.002(3)
C2_8 0.075(4) 0.042(3) 0.070(5) -0.009(3) -0.028(4) 0.006(3)
C3_8 0.074(5) 0.040(3) 0.081(5) -0.013(3) -0.028(4) 0.007(3)
C4_8 0.076(4) 0.033(3) 0.099(5) -0.007(3) -0.041(4) 0.001(3)
C5_8 0.069(4) 0.032(3) 0.093(5) -0.003(3) -0.041(4) -0.005(3)
C6_8 0.070(4) 0.030(3) 0.087(5) -0.012(3) -0.030(3) -0.005(3)
C7_8 0.061(4) 0.035(3) 0.090(5) 0.000(3) -0.037(4) -0.005(3)
C8_8 0.068(5) 0.044(3) 0.093(6) 0.004(4) -0.032(4) -0.008(3)
C9_8 0.077(5) 0.042(4) 0.101(6) 0.004(4) -0.037(4) -0.015(4)
C10_8 0.083(5) 0.036(4) 0.100(6) -0.001(4) -0.034(4) -0.008(3)
C71_8 0.060(5) 0.033(3) 0.081(5) -0.006(3) -0.027(4) -0.002(3)
P43_8 0.126(3) 0.0368(17) 0.211(4) -0.011(2) -0.048(3) 0.0191(18)
O41_8 0.088(5) 0.034(3) 0.136(5) -0.004(3) -0.047(4) 0.003(3)
O44_8 0.150(7) 0.052(5) 0.287(12) -0.019(7) -0.049(8) -0.008(5)
O45_8 0.154(6) 0.082(5) 0.198(5) 0.024(4) -0.050(5) 0.014(5)
C42_8 0.099(6) 0.039(3) 0.169(7) -0.013(4) -0.047(6) 0.014(3)
O46_8 0.142(7) 0.065(5) 0.247(8) -0.050(7) -0.035(7) 0.032(5)
C21_8 0.077(4) 0.048(4) 0.064(5) -0.009(3) -0.028(4) 0.003(4)
O22_8 0.074(4) 0.057(4) 0.083(5) -0.002(4) -0.031(4) -0.001(3)
N71_9 0.071(4) 0.047(3) 0.064(4) -0.009(3) -0.030(4) -0.005(3)
O22_9 0.086(5) 0.034(3) 0.099(5) 0.000(3) -0.041(4) -0.007(3)
C21_9 0.082(4) 0.040(3) 0.074(5) 0.008(4) -0.045(4) -0.007(3)
N1_9 0.080(3) 0.037(3) 0.059(4) -0.004(3) -0.032(4) -0.011(3)
C2_9 0.083(3) 0.041(3) 0.066(4) -0.001(3) -0.047(4) -0.016(3)
C3_9 0.094(4) 0.041(4) 0.080(5) 0.006(3) -0.047(5) -0.019(4)
C4_9 0.097(4) 0.051(4) 0.090(5) 0.007(3) -0.047(4) -0.031(3)
C5_9 0.088(4) 0.052(3) 0.075(5) -0.001(3) -0.040(4) -0.025(3)
C6_9 0.078(3) 0.045(3) 0.062(4) -0.008(3) -0.033(4) -0.015(3)
C7_9 0.076(4) 0.048(3) 0.067(5) -0.007(3) -0.033(4) -0.012(3)
C8_9 0.075(4) 0.062(4) 0.070(5) -0.003(4) -0.040(4) -0.018(4)
C9_9 0.086(5) 0.070(5) 0.078(6) -0.006(4) -0.028(5) -0.022(4)
C10_9 0.094(4) 0.062(4) 0.074(5) 0.004(4) -0.030(5) -0.029(4)
O41_9 0.110(5) 0.064(4) 0.105(5) 0.022(3) -0.053(4) -0.038(4)
C42_9 0.129(6) 0.073(5) 0.135(6) 0.038(4) -0.065(5) -0.040(4)
P43_9 0.169(5) 0.113(3) 0.184(5) 0.079(3) -0.044(4) -0.050(3)
O46_9 0.184(7) 0.123(6) 0.187(7) 0.085(5) -0.042(6) -0.038(5)
O44_9 0.201(12) 0.165(9) 0.186(8) 0.078(5) -0.006(7) -0.012(7)
O45_9 0.182(11) 0.188(10) 0.282(12) 0.103(8) -0.071(8) -0.114(8)
N72_10 0.074(4) 0.035(3) 0.071(4) 0.002(3) -0.041(4) -0.008(3)
C71_10 0.074(5) 0.046(4) 0.094(6) 0.005(4) -0.028(5) -0.004(4)
P43_10 0.113(3) 0.0464(14) 0.092(2) 0.0034(14) -0.0374(19) -0.0240(16)
O41_10 0.096(5) 0.047(3) 0.103(5) 0.007(3) -0.043(4) -0.027(3)
O46_10 0.104(5) 0.058(4) 0.119(5) -0.006(4) -0.036(4) -0.033(3)
C47_10 0.133(8) 0.061(4) 0.112(7) 0.025(5) -0.030(7) -0.015(5)
O44_10 0.130(8) 0.081(5) 0.094(4) -0.005(4) -0.027(4) -0.029(5)
O45_10 0.128(5) 0.053(3) 0.104(5) 0.018(3) -0.030(4) -0.014(3)
C42_10 0.101(5) 0.045(3) 0.099(5) -0.001(4) -0.039(4) -0.024(4)
N1_10 0.082(4) 0.035(3) 0.067(4) -0.002(3) -0.038(3) -0.010(3)
C2_10 0.090(4) 0.037(3) 0.071(5) 0.000(3) -0.036(3) -0.007(3)
C3_10 0.098(5) 0.034(3) 0.082(5) -0.008(3) -0.035(4) -0.017(3)
C4_10 0.088(5) 0.043(3) 0.086(5) -0.003(3) -0.045(4) -0.024(3)
C5_10 0.081(5) 0.045(3) 0.087(5) -0.004(3) -0.036(4) -0.020(3)
C6_10 0.077(4) 0.043(3) 0.079(5) -0.004(3) -0.035(4) -0.013(3)
C7_10 0.077(4) 0.044(3) 0.087(5) 0.000(3) -0.031(4) -0.011(3)
C8_10 0.082(5) 0.053(4) 0.102(6) 0.001(4) -0.021(4) -0.011(4)
C9_10 0.079(5) 0.063(4) 0.109(6) 0.004(4) -0.024(5) -0.017(4)
C10_10 0.086(5) 0.053(4) 0.099(6) 0.001(4) -0.029(4) -0.027(4)
O22_10 0.105(5) 0.037(3) 0.072(5) -0.010(3) -0.026(4) 0.003(3)
C21_10 0.090(5) 0.037(3) 0.071(5) -0.008(3) -0.032(4) -0.007(3)
C48_10 0.147(12) 0.059(5) 0.161(12) 0.026(7) -0.031(10) -0.010(6)
C49_10 0.112(6) 0.079(6) 0.143(8) 0.003(6) -0.043(6) -0.025(5)
C50_10 0.175(13) 0.150(12) 0.163(11) 0.034(11) -0.079(10) -0.005(12)
N71_11 0.085(4) 0.036(3) 0.065(4) -0.008(3) -0.035(3) -0.007(3)
N1_11 0.076(4) 0.052(3) 0.068(4) 0.000(3) -0.032(4) -0.020(3)
C2_11 0.086(4) 0.055(4) 0.068(5) 0.000(3) -0.029(4) -0.023(3)
C3_11 0.085(4) 0.061(4) 0.073(5) 0.006(4) -0.032(4) -0.028(3)
C4_11 0.083(4) 0.071(4) 0.080(5) -0.002(4) -0.027(4) -0.022(3)
C5_11 0.077(4) 0.060(4) 0.073(5) -0.009(3) -0.033(4) -0.019(3)
C6_11 0.077(4) 0.056(4) 0.065(4) -0.007(3) -0.032(4) -0.014(3)
C7_11 0.078(4) 0.047(3) 0.068(5) -0.010(3) -0.042(3) -0.015(3)
C8_11 0.083(5) 0.050(4) 0.075(5) -0.019(4) -0.037(4) -0.008(4)
C9_11 0.085(5) 0.060(4) 0.072(6) -0.018(4) -0.032(4) -0.002(4)
C10_11 0.080(5) 0.069(4) 0.071(5) -0.017(4) -0.030(4) -0.014(4)
C21_11 0.092(4) 0.050(4) 0.067(5) 0.004(4) -0.035(4) -0.018(3)
O22_11 0.102(6) 0.051(3) 0.090(5) 0.012(3) -0.039(5) -0.028(4)
O41_11 0.088(4) 0.086(4) 0.094(5) 0.003(3) -0.027(3) -0.031(4)
P43_11 0.115(4) 0.155(4) 0.147(4) 0.034(3) -0.010(3) -0.060(3)
O46_11 0.145(7) 0.176(6) 0.179(7) 0.059(5) -0.002(5) -0.069(6)
O44_11 0.099(6) 0.229(11) 0.208(10) 0.035(8) -0.027(6) -0.049(8)
C42_11 0.100(5) 0.105(6) 0.107(6) 0.017(4) -0.030(4) -0.046(5)
O45_11 0.139(9) 0.165(7) 0.155(9) 0.004(5) 0.022(6) -0.027(7)
N72_12 0.089(4) 0.046(4) 0.081(5) 0.010(4) -0.037(4) -0.015(3)
P43_12 0.109(3) 0.106(3) 0.185(4) 0.041(3) -0.012(3) -0.032(3)
O41_12 0.095(4) 0.071(4) 0.122(6) 0.016(4) -0.022(4) -0.020(3)
O44_12 0.121(8) 0.121(5) 0.231(11) 0.050(5) -0.026(8) -0.047(6)
O46_12 0.122(5) 0.137(5) 0.186(6) 0.036(5) -0.027(5) -0.031(5)
C42_12 0.115(4) 0.084(5) 0.153(7) 0.029(5) -0.017(5) -0.033(4)
O45_12 0.126(7) 0.153(6) 0.180(6) 0.025(5) -0.007(5) -0.031(6)
O22_12 0.117(6) 0.037(3) 0.082(5) -0.007(3) -0.044(4) -0.019(3)
N1_12 0.081(4) 0.049(3) 0.077(5) -0.001(3) -0.030(4) -0.016(3)
C2_12 0.088(4) 0.044(3) 0.067(5) -0.009(3) -0.038(4) -0.021(3)
C3_12 0.092(4) 0.049(4) 0.077(5) -0.003(4) -0.033(4) -0.022(3)
C4_12 0.086(4) 0.060(3) 0.095(5) -0.001(4) -0.037(4) -0.020(3)
C5_12 0.080(4) 0.053(3) 0.110(6) -0.005(4) -0.038(5) -0.013(3)
C6_12 0.081(4) 0.048(3) 0.098(5) -0.005(4) -0.040(4) -0.012(3)
C7_12 0.087(4) 0.049(3) 0.110(6) -0.004(4) -0.036(5) -0.012(3)
C8_12 0.092(5) 0.052(4) 0.144(7) -0.001(5) -0.036(6) -0.003(4)
C9_12 0.091(5) 0.062(4) 0.156(8) -0.004(6) -0.024(6) 0.000(4)
C10_12 0.090(5) 0.064(4) 0.140(7) -0.002(5) -0.022(6) -0.005(4)
C21_12 0.089(4) 0.042(3) 0.063(5) -0.007(3) -0.044(4) -0.024(3)
C71_12 0.090(4) 0.053(5) 0.105(6) 0.004(5) -0.036(5) -0.015(4)
N71_13 0.092(4) 0.049(4) 0.059(4) -0.010(3) -0.040(3) -0.020(3)
N1_13 0.099(5) 0.071(4) 0.067(4) -0.017(3) -0.033(4) -0.028(4)
C2_13 0.110(5) 0.087(4) 0.074(5) -0.010(4) -0.029(4) -0.038(4)
C3_13 0.104(6) 0.111(5) 0.077(6) -0.020(4) -0.029(5) -0.042(4)
C4_13 0.097(5) 0.110(5) 0.086(5) -0.031(4) -0.029(4) -0.028(4)
C5_13 0.099(5) 0.085(4) 0.079(5) -0.030(4) -0.035(4) -0.020(4)
C6_13 0.094(5) 0.066(4) 0.065(5) -0.023(3) -0.038(3) -0.021(4)
C7_13 0.092(5) 0.058(4) 0.074(5) -0.019(3) -0.042(3) -0.018(3)
C8_13 0.098(6) 0.055(4) 0.089(6) -0.024(4) -0.035(5) -0.014(4)
C9_13 0.101(6) 0.068(5) 0.101(6) -0.033(4) -0.033(5) -0.008(4)
C10_13 0.101(6) 0.079(4) 0.093(6) -0.042(4) -0.030(5) -0.012(4)
O41_13 0.113(6) 0.148(6) 0.124(6) -0.046(5) -0.010(4) -0.019(4)
C42_13 0.129(7) 0.206(8) 0.165(8) -0.048(6) 0.021(5) -0.041(6)
O45_13 0.149(11) 0.253(13) 0.254(12) -0.090(10) 0.000(8) -0.005(9)
O44_13 0.146(11) 0.257(11) 0.266(14) -0.119(10) 0.040(9) -0.039(9)
P43_13 0.136(5) 0.249(7) 0.205(6) -0.088(5) 0.032(4) -0.036(5)
C21_13 0.128(6) 0.086(5) 0.081(6) -0.005(4) -0.026(6) -0.046(4)
O22_13 0.150(7) 0.099(6) 0.093(6) 0.010(4) -0.022(6) -0.056(6)
O46_13 0.171(12) 0.279(14) 0.224(11) -0.079(9) 0.059(8) -0.044(10)
N1_14 0.144(6) 0.076(4) 0.099(6) -0.013(4) -0.057(5) -0.016(4)
C2_14 0.137(6) 0.092(4) 0.100(6) -0.016(5) -0.058(6) -0.019(3)
C3_14 0.142(6) 0.108(5) 0.127(7) -0.014(6) -0.054(7) -0.014(4)
C4_14 0.162(5) 0.105(5) 0.175(7) 0.003(6) -0.051(7) 0.001(4)
C5_14 0.169(6) 0.085(4) 0.165(7) 0.010(6) -0.048(7) 0.006(4)
C6_14 0.162(5) 0.073(4) 0.126(6) 0.000(5) -0.051(6) -0.008(4)
C7_14 0.175(6) 0.070(4) 0.131(7) 0.004(5) -0.046(6) -0.014(4)
C8_14 0.186(8) 0.070(4) 0.165(8) 0.012(6) -0.040(8) -0.004(5)
C9_14 0.191(9) 0.082(6) 0.190(9) 0.016(7) -0.032(9) 0.006(5)
C10_14 0.181(8) 0.088(5) 0.194(9) 0.014(7) -0.036(8) 0.010(5)
C21_14 0.116(6) 0.090(4) 0.082(6) -0.017(5) -0.048(5) -0.031(4)
O22_14 0.112(6) 0.106(5) 0.094(6) -0.028(4) -0.038(5) -0.037(5)
O41_14 0.170(5) 0.142(7) 0.227(9) 0.012(7) -0.041(8) 0.011(5)
C71_14 0.171(6) 0.067(5) 0.115(7) 0.000(5) -0.039(6) -0.024(5)
N72_14 0.135(5) 0.072(4) 0.085(6) -0.005(4) -0.031(5) -0.032(4)
P43_14 0.192(5) 0.271(8) 0.333(8) 0.005(7) -0.015(7) -0.010(6)
C42_14 0.181(6) 0.204(9) 0.279(10) 0.004(9) -0.024(9) -0.021(6)
P43_15 0.181(6) 0.167(4) 0.236(6) -0.046(5) -0.016(5) 0.006(4)
N71_15 0.110(5) 0.083(4) 0.078(5) -0.008(4) -0.044(4) -0.036(4)
C21_15 0.122(6) 0.134(6) 0.092(6) -0.021(5) -0.027(5) -0.055(5)
O22_15 0.123(6) 0.163(8) 0.115(7) -0.019(6) -0.018(6) -0.058(6)
N1_15 0.110(5) 0.104(5) 0.075(5) -0.012(4) -0.039(4) -0.037(4)
C2_15 0.111(6) 0.123(5) 0.081(5) -0.021(4) -0.036(4) -0.044(5)
C3_15 0.109(6) 0.125(5) 0.089(6) -0.039(5) -0.031(5) -0.041(5)
C4_15 0.110(5) 0.114(4) 0.097(6) -0.029(4) -0.042(4) -0.036(4)
C5_15 0.108(5) 0.098(4) 0.089(5) -0.016(4) -0.044(4) -0.035(4)
C6_15 0.107(5) 0.091(4) 0.081(5) -0.015(4) -0.045(4) -0.039(3)
C7_15 0.106(5) 0.082(4) 0.077(5) -0.009(4) -0.047(4) -0.039(3)
C8_15 0.107(6) 0.082(4) 0.093(6) -0.001(4) -0.049(5) -0.035(4)
C9_15 0.109(7) 0.082(4) 0.101(6) -0.002(5) -0.047(5) -0.034(5)
C10_15 0.114(6) 0.091(5) 0.097(6) -0.011(4) -0.045(5) -0.031(5)
C42_15 0.147(7) 0.154(5) 0.176(8) -0.066(7) -0.028(7) -0.013(6)
O41_15 0.134(6) 0.122(4) 0.129(6) -0.046(4) -0.038(5) -0.026(4)
N1_16 0.161(6) 0.113(6) 0.107(6) 0.007(5) -0.041(6) -0.036(5)
C2_16 0.157(6) 0.114(4) 0.120(6) -0.003(6) -0.059(6) -0.029(5)
C3_16 0.171(7) 0.126(5) 0.156(8) 0.007(7) -0.056(7) -0.024(5)
C4_16 0.208(7) 0.128(5) 0.186(7) 0.016(6) -0.050(7) -0.034(5)
C6_16 0.161(5) 0.135(6) 0.132(6) 0.066(5) 0.022(6) -0.009(5)
C7_16 0.160(6) 0.148(6) 0.136(7) 0.024(6) -0.006(7) -0.035(5)
C8_16 0.163(7) 0.147(6) 0.156(8) 0.013(7) -0.027(7) -0.042(6)
C21_16 0.130(6) 0.107(4) 0.104(7) -0.028(5) -0.060(6) -0.031(4)
O22_16 0.120(6) 0.108(6) 0.126(8) -0.025(5) -0.069(5) -0.012(5)
O41_16 0.237(7) 0.139(5) 0.233(8) 0.027(7) -0.048(8) -0.019(6)
N72_16 0.125(6) 0.121(5) 0.093(6) -0.013(4) -0.021(6) -0.062(5)
C71_16 0.135(7) 0.140(6) 0.117(7) 0.003(5) -0.009(7) -0.049(5)
P43_16 0.256(6) 0.218(5) 0.265(6) 0.020(5) -0.071(5) 0.002(5)
C42_16 0.235(7) 0.183(7) 0.252(9) 0.022(8) -0.056(9) -0.013(7)
O45_17 0.174(7) 0.107(5) 0.208(7) -0.016(6) -0.020(7) -0.015(5)
N71_17 0.110(6) 0.105(4) 0.093(6) -0.014(5) -0.048(5) -0.035(4)
N1_17 0.112(5) 0.104(5) 0.064(5) -0.009(4) -0.033(4) -0.047(4)
C2_17 0.115(5) 0.110(5) 0.069(5) -0.016(4) -0.029(4) -0.044(4)
C3_17 0.117(6) 0.106(5) 0.070(6) -0.014(5) -0.027(5) -0.038(4)
C4_17 0.112(6) 0.101(3) 0.069(5) -0.014(4) -0.034(4) -0.038(4)
C5_17 0.107(5) 0.097(3) 0.062(5) -0.009(4) -0.037(4) -0.043(4)
C6_17 0.109(5) 0.098(3) 0.064(5) -0.010(4) -0.036(4) -0.043(4)
C7_17 0.106(5) 0.104(4) 0.075(5) -0.007(4) -0.046(4) -0.033(4)
C8_17 0.111(6) 0.106(5) 0.068(6) -0.008(5) -0.041(4) -0.028(5)
C9_17 0.114(6) 0.109(6) 0.069(6) -0.005(5) -0.033(5) -0.032(5)
C10_17 0.114(6) 0.100(5) 0.066(6) -0.003(5) -0.028(5) -0.040(4)
O46_17 0.185(8) 0.120(6) 0.180(5) 0.027(5) -0.013(6) 0.025(6)
C42_17 0.142(7) 0.106(4) 0.136(7) -0.014(5) -0.027(6) -0.013(4)
P43_17 0.158(5) 0.099(3) 0.178(4) -0.003(3) -0.028(4) -0.012(3)
O41_17 0.118(6) 0.102(3) 0.087(5) -0.009(4) -0.021(4) -0.032(4)
O44_17 0.156(7) 0.136(8) 0.227(10) -0.021(9) -0.024(8) -0.039(6)
C21_17 0.110(6) 0.119(6) 0.073(5) -0.018(4) -0.035(4) -0.053(4)
O22_17 0.121(6) 0.130(6) 0.089(6) -0.029(5) -0.015(5) -0.038(5)
P43_18 0.268(7) 0.241(6) 0.267(6) 0.019(6) -0.062(6) -0.053(6)
N72_18 0.119(6) 0.129(6) 0.085(6) -0.007(4) -0.033(5) -0.061(5)
O41_18 0.186(7) 0.175(6) 0.208(7) 0.016(6) -0.048(6) -0.058(6)
N1_18 0.156(5) 0.138(6) 0.115(6) 0.015(5) -0.056(6) -0.060(5)
C2_18 0.168(5) 0.130(6) 0.122(6) 0.010(5) -0.069(6) -0.057(5)
C3_18 0.176(7) 0.142(6) 0.155(7) 0.023(6) -0.061(7) -0.052(5)
C5_18 0.182(7) 0.179(6) 0.179(7) 0.085(6) 0.062(6) -0.018(6)
C6_18 0.171(6) 0.150(6) 0.138(7) 0.039(6) -0.007(7) -0.050(5)
C7_18 0.160(6) 0.149(6) 0.145(7) 0.027(6) -0.008(7) -0.056(5)
C8_18 0.171(6) 0.164(8) 0.181(9) 0.041(8) 0.002(8) -0.064(7)
C9_18 0.178(7) 0.173(9) 0.197(10) 0.053(8) 0.021(9) -0.056(7)
C10_18 0.187(8) 0.178(8) 0.197(9) 0.063(8) 0.044(9) -0.041(7)
C71_18 0.139(7) 0.137(6) 0.113(7) 0.006(5) -0.017(6) -0.059(6)
O22_18 0.172(7) 0.108(5) 0.136(8) -0.001(6) -0.088(7) -0.028(5)
C21_18 0.157(6) 0.112(5) 0.111(6) 0.003(6) -0.068(6) -0.040(5)
C42_19 0.134(5) 0.110(5) 0.099(5) -0.009(5) -0.039(5) -0.042(5)
P43_19 0.146(4) 0.135(3) 0.107(3) 0.000(2) -0.029(3) -0.050(3)
O46_19 0.139(5) 0.152(5) 0.125(5) -0.002(5) -0.036(4) -0.056(5)
O45_19 0.163(6) 0.140(4) 0.139(6) 0.014(4) -0.028(5) -0.054(5)
O44_19 0.182(11) 0.181(8) 0.103(5) -0.011(5) -0.027(5) -0.070(8)
C21_19 0.131(6) 0.108(5) 0.076(6) -0.007(5) -0.046(4) -0.034(5)
O22_19 0.148(8) 0.103(5) 0.081(6) -0.016(4) -0.016(6) -0.026(5)
N1_19 0.137(6) 0.093(4) 0.069(5) -0.005(4) -0.059(4) -0.033(4)
C2_19 0.133(5) 0.094(4) 0.074(5) -0.008(4) -0.049(4) -0.035(4)
C3_19 0.131(6) 0.094(5) 0.074(6) -0.012(5) -0.048(5) -0.039(4)
C4_19 0.137(6) 0.099(4) 0.078(5) -0.016(4) -0.041(5) -0.036(4)
C5_19 0.139(6) 0.100(4) 0.084(6) -0.009(5) -0.051(5) -0.028(4)
C6_19 0.138(6) 0.097(4) 0.080(5) -0.013(4) -0.058(5) -0.031(4)
C7_19 0.141(6) 0.098(4) 0.085(6) -0.010(4) -0.067(5) -0.028(4)
C8_19 0.139(6) 0.103(5) 0.094(7) -0.011(5) -0.076(5) -0.020(4)
C9_19 0.134(6) 0.110(5) 0.097(7) -0.011(6) -0.066(5) -0.018(5)
C10_19 0.141(6) 0.110(5) 0.098(7) -0.009(6) -0.050(6) -0.023(5)
O41_19 0.132(5) 0.106(4) 0.090(5) -0.017(4) -0.039(4) -0.037(4)
N71_19 0.149(6) 0.102(4) 0.088(6) -0.011(4) -0.070(5) -0.038(4)
O22_20 0.196(11) 0.124(8) 0.138(8) -0.018(6) -0.079(8) -0.044(8)
N1_20 0.157(6) 0.140(6) 0.113(6) -0.011(5) -0.046(6) -0.047(5)
C2_20 0.156(6) 0.133(6) 0.128(6) -0.014(5) -0.049(6) -0.053(5)
C3_20 0.167(8) 0.147(7) 0.146(7) -0.001(6) -0.044(6) -0.057(6)
C5_20 0.155(6) 0.163(6) 0.149(6) 0.040(5) 0.011(6) -0.002(5)
C6_20 0.155(6) 0.149(6) 0.122(6) -0.002(5) -0.030(6) -0.042(5)
C7_20 0.142(6) 0.147(6) 0.118(6) -0.003(5) -0.034(5) -0.047(5)
C9_20 0.159(7) 0.162(7) 0.166(7) 0.051(6) 0.044(7) 0.036(7)
C71_20 0.131(7) 0.143(7) 0.103(7) -0.003(6) -0.037(5) -0.040(6)
N72_20 0.135(6) 0.120(6) 0.089(6) -0.002(4) -0.045(4) -0.041(5)
C21_21 0.144(7) 0.093(4) 0.105(7) -0.015(5) -0.071(5) -0.030(5)
O41_21 0.164(5) 0.168(7) 0.119(6) -0.039(5) -0.072(5) -0.002(5)
N1_21 0.167(6) 0.094(4) 0.089(5) -0.019(5) -0.082(5) -0.008(4)
C2_21 0.157(6) 0.102(4) 0.101(6) -0.020(5) -0.082(5) -0.015(4)
C3_21 0.158(6) 0.119(5) 0.105(7) -0.026(6) -0.079(6) -0.010(5)
C4_21 0.164(5) 0.129(5) 0.109(6) -0.035(5) -0.079(6) -0.001(4)
C5_21 0.175(6) 0.115(4) 0.103(6) -0.047(5) -0.080(5) -0.001(4)
C6_21 0.175(6) 0.099(4) 0.090(6) -0.035(5) -0.082(5) 0.000(4)
C7_21 0.171(6) 0.092(4) 0.079(5) -0.024(5) -0.070(5) 0.012(4)
C8_21 0.181(7) 0.098(4) 0.095(7) -0.036(6) -0.063(7) 0.024(5)
C9_21 0.182(8) 0.112(5) 0.111(7) -0.044(6) -0.063(7) 0.018(6)
C10_21 0.184(7) 0.124(5) 0.113(7) -0.043(7) -0.071(7) 0.009(5)
O22_21 0.141(8) 0.104(5) 0.141(8) 0.002(5) -0.071(6) -0.038(6)
C42_21 0.169(6) 0.194(8) 0.145(7) -0.041(7) -0.053(6) -0.016(5)
P43_21 0.175(5) 0.240(6) 0.179(5) -0.034(5) -0.035(4) -0.016(5)
O44_21 0.207(13) 0.264(12) 0.205(11) -0.071(9) -0.002(9) -0.013(11)
O45_21 0.183(7) 0.248(7) 0.208(7) -0.016(6) -0.039(6) -0.029(6)
O46_21 0.166(10) 0.269(13) 0.230(11) 0.004(9) -0.062(10) -0.019(11)
N71_21 0.169(6) 0.113(6) 0.095(6) 0.025(5) -0.032(6) 0.031(5)
N1_22 0.157(6) 0.128(5) 0.100(6) -0.027(5) -0.066(6) -0.031(5)
C2_22 0.163(5) 0.130(5) 0.109(6) -0.027(5) -0.068(6) -0.043(5)
C3_22 0.166(5) 0.147(6) 0.117(7) -0.026(6) -0.061(6) -0.044(5)
C4_22 0.164(5) 0.164(6) 0.138(7) -0.019(5) -0.058(6) -0.037(5)
C5_22 0.157(6) 0.156(6) 0.130(7) -0.024(5) -0.057(6) -0.026(5)
C6_22 0.154(6) 0.136(6) 0.116(6) -0.029(5) -0.063(6) -0.026(5)
C7_22 0.152(6) 0.127(6) 0.124(7) -0.031(5) -0.065(5) -0.020(5)
C8_22 0.155(7) 0.148(7) 0.138(8) -0.023(6) -0.056(7) -0.008(6)
C9_22 0.158(7) 0.160(7) 0.145(9) -0.024(7) -0.052(8) -0.008(7)
C10_22 0.158(7) 0.167(8) 0.145(9) -0.022(7) -0.052(7) -0.017(6)
C21_22 0.167(5) 0.114(5) 0.108(7) -0.017(5) -0.065(6) -0.049(5)
O41_22 0.173(5) 0.189(7) 0.170(7) -0.008(6) -0.043(6) -0.036(6)
C71_22 0.149(6) 0.109(6) 0.128(7) -0.032(5) -0.069(5) -0.021(5)
N72_22 0.141(6) 0.085(5) 0.112(7) -0.017(4) -0.071(4) -0.034(4)
O2_22 0.174(10) 0.127(6) 0.140(8) 0.001(6) -0.074(7) -0.072(6)
O22_23 0.113(6) 0.091(5) 0.080(6) -0.011(4) -0.043(4) -0.007(5)
C21_23 0.118(6) 0.071(4) 0.080(6) -0.015(4) -0.052(5) -0.011(4)
O41_23 0.176(5) 0.103(5) 0.122(6) -0.027(5) -0.060(6) 0.029(4)
P43_23 0.182(5) 0.197(5) 0.195(5) 0.022(4) -0.048(4) 0.038(4)
C42_23 0.163(5) 0.144(7) 0.148(7) -0.004(7) -0.052(7) 0.026(5)
N71_23 0.164(5) 0.082(5) 0.091(6) -0.012(4) -0.071(6) -0.044(4)
N1_23 0.142(6) 0.070(4) 0.072(5) -0.013(4) -0.073(5) -0.015(4)
C2_23 0.135(6) 0.071(3) 0.079(5) -0.021(4) -0.063(5) -0.009(3)
C3_23 0.145(6) 0.079(4) 0.088(6) -0.030(5) -0.060(6) 0.001(4)
C4_23 0.160(5) 0.082(4) 0.097(6) -0.020(5) -0.065(6) 0.011(4)
C5_23 0.172(5) 0.076(4) 0.099(6) -0.020(5) -0.072(6) -0.002(4)
C6_23 0.161(5) 0.069(4) 0.084(5) -0.014(4) -0.072(5) -0.017(3)
C7_23 0.171(5) 0.079(4) 0.091(5) -0.019(4) -0.073(5) -0.034(4)
C8_23 0.184(7) 0.079(4) 0.100(6) -0.024(5) -0.065(7) -0.034(4)
C9_23 0.198(8) 0.080(5) 0.101(7) -0.035(5) -0.063(7) -0.018(4)
C10_23 0.180(7) 0.075(4) 0.102(7) -0.042(5) -0.071(6) -0.004(4)
P43_24 0.103(3) 0.078(2) 0.142(3) -0.014(2) -0.034(3) -0.005(2)
O41_24 0.106(4) 0.065(4) 0.132(6) -0.011(4) -0.027(5) 0.015(3)
O46_24 0.100(5) 0.085(5) 0.165(6) -0.008(5) -0.032(5) 0.000(4)
C42_24 0.102(4) 0.077(5) 0.131(7) -0.021(5) -0.040(5) 0.000(4)
O45_24 0.138(6) 0.084(4) 0.142(5) -0.028(4) -0.013(5) -0.012(4)
O44_24 0.123(8) 0.093(6) 0.152(6) -0.003(5) -0.038(6) 0.009(5)
N1_24 0.086(5) 0.053(3) 0.089(5) -0.014(3) -0.061(4) -0.001(3)
C2_24 0.090(5) 0.064(4) 0.084(5) -0.015(4) -0.051(4) 0.003(3)
C3_24 0.098(5) 0.072(4) 0.089(6) -0.007(4) -0.042(5) 0.009(4)
C4_24 0.102(4) 0.059(4) 0.107(6) -0.017(4) -0.039(4) 0.010(4)
C5_24 0.105(5) 0.053(4) 0.110(6) -0.010(4) -0.040(4) 0.011(4)
C6_24 0.098(4) 0.052(4) 0.101(5) -0.014(3) -0.051(4) 0.002(3)
C7_24 0.100(5) 0.061(4) 0.113(6) -0.013(4) -0.053(4) -0.014(3)
C8_24 0.117(6) 0.066(5) 0.127(7) -0.005(5) -0.048(6) -0.011(4)
C9_24 0.129(7) 0.063(5) 0.141(8) 0.005(5) -0.042(6) -0.001(4)
C10_24 0.129(7) 0.059(5) 0.132(8) 0.000(5) -0.029(6) 0.016(5)
C21_24 0.085(5) 0.064(4) 0.073(5) -0.016(4) -0.050(5) -0.002(3)
O22_24 0.081(5) 0.080(5) 0.093(6) -0.010(4) -0.038(5) 0.000(4)
C71_24 0.100(5) 0.067(4) 0.104(6) -0.014(4) -0.051(5) -0.014(4)
N72_24 0.101(5) 0.063(4) 0.091(5) -0.008(4) -0.056(4) -0.014(4)
C21_25 0.084(4) 0.064(3) 0.066(5) -0.016(4) -0.046(4) 0.004(3)
O22_25 0.088(5) 0.076(5) 0.087(6) -0.016(4) -0.025(4) 0.013(4)
O41_25 0.127(5) 0.057(3) 0.101(5) -0.005(3) -0.072(4) 0.014(3)
N1_25 0.094(4) 0.052(4) 0.062(4) -0.016(3) -0.047(4) 0.000(3)
C2_25 0.095(4) 0.058(3) 0.067(5) -0.020(4) -0.048(4) 0.002(3)
C3_25 0.099(5) 0.060(3) 0.078(5) -0.016(4) -0.059(5) 0.007(3)
C4_25 0.111(4) 0.050(3) 0.080(5) -0.019(4) -0.064(4) 0.006(3)
C5_25 0.109(4) 0.052(3) 0.076(5) -0.005(4) -0.055(5) 0.003(3)
C6_25 0.100(4) 0.046(3) 0.078(5) -0.015(4) -0.049(4) 0.000(3)
C7_25 0.094(4) 0.054(3) 0.079(5) -0.011(4) -0.054(4) -0.002(3)
C8_25 0.107(5) 0.057(4) 0.094(6) -0.009(4) -0.047(5) -0.007(4)
C9_25 0.112(5) 0.054(4) 0.092(6) -0.011(4) -0.062(5) -0.006(4)
C10_25 0.118(5) 0.051(4) 0.096(6) -0.012(4) -0.060(5) -0.004(4)
N71_25 0.086(4) 0.054(3) 0.068(4) -0.013(3) -0.041(4) 0.000(3)
P43_25 0.170(4) 0.077(2) 0.160(4) -0.026(2) -0.097(3) 0.048(3)
C42_25 0.138(6) 0.079(4) 0.131(6) -0.012(5) -0.080(6) 0.034(5)
P43_26 0.167(5) 0.074(3) 0.235(5) 0.023(3) 0.013(4) 0.032(3)
O22_26 0.082(4) 0.055(4) 0.086(5) -0.014(4) -0.030(4) 0.004(3)
C42_26 0.123(6) 0.064(4) 0.171(7) 0.008(5) -0.013(6) 0.008(4)
O41_26 0.110(5) 0.052(3) 0.115(5) -0.004(3) -0.031(5) -0.002(3)
N1_26 0.078(4) 0.058(4) 0.067(4) -0.009(3) -0.045(3) -0.013(3)
C2_26 0.086(5) 0.055(3) 0.063(4) -0.012(3) -0.041(3) -0.007(3)
C3_26 0.093(5) 0.052(3) 0.069(5) -0.015(3) -0.037(4) -0.008(4)
C4_26 0.095(5) 0.052(3) 0.087(5) -0.009(3) -0.038(4) -0.012(3)
C5_26 0.095(5) 0.054(3) 0.078(5) -0.008(3) -0.036(4) -0.012(3)
C6_26 0.087(4) 0.052(3) 0.075(5) -0.012(3) -0.039(3) -0.015(3)
C7_26 0.091(5) 0.063(3) 0.077(5) -0.007(4) -0.031(4) -0.010(3)
C8_26 0.096(6) 0.072(4) 0.083(6) -0.004(4) -0.031(4) -0.017(4)
C9_26 0.109(6) 0.068(4) 0.089(6) -0.001(4) -0.028(5) -0.019(5)
C10_26 0.108(6) 0.057(4) 0.088(6) -0.001(4) -0.033(4) -0.014(4)
C21_26 0.083(5) 0.052(3) 0.066(5) -0.012(3) -0.034(4) -0.002(4)
N72_26 0.070(5) 0.060(3) 0.068(4) -0.010(3) -0.036(4) 0.000(3)
C71_26 0.082(6) 0.067(3) 0.084(5) -0.012(4) -0.031(5) -0.007(3)
O44_26 0.252(11) 0.070(6) 0.350(12) 0.002(9) 0.031(11) -0.024(8)
O45_26 0.192(7) 0.152(6) 0.221(5) 0.078(5) 0.037(6) 0.075(6)
O46_26 0.168(5) 0.124(6) 0.249(8) 0.043(7) 0.034(6) 0.064(5)
C21_27 0.086(4) 0.054(4) 0.058(5) -0.005(4) -0.039(4) -0.011(3)
N1_27 0.084(4) 0.051(3) 0.056(4) -0.008(3) -0.032(4) -0.011(3)
C2_27 0.082(4) 0.055(4) 0.059(4) -0.003(3) -0.039(4) -0.010(3)
C3_27 0.078(4) 0.052(4) 0.070(5) -0.004(4) -0.046(4) -0.010(3)
C4_27 0.081(4) 0.053(3) 0.078(5) -0.005(3) -0.044(4) -0.018(3)
C5_27 0.078(4) 0.052(3) 0.068(5) -0.009(3) -0.043(4) -0.019(3)
C6_27 0.079(4) 0.053(3) 0.064(5) -0.009(3) -0.035(4) -0.013(3)
C7_27 0.077(4) 0.055(3) 0.067(5) -0.007(3) -0.041(4) -0.013(3)
C8_27 0.076(4) 0.058(4) 0.085(6) -0.010(4) -0.035(5) -0.016(4)
C9_27 0.081(5) 0.067(4) 0.078(6) 0.001(4) -0.030(5) -0.015(4)
C10_27 0.077(4) 0.062(4) 0.071(5) -0.008(4) -0.042(4) -0.020(4)
O22_27 0.083(4) 0.060(3) 0.100(5) -0.001(4) -0.047(4) -0.009(3)
O41_27 0.085(5) 0.060(3) 0.091(4) 0.012(3) -0.043(4) -0.015(3)
C42_27 0.112(6) 0.066(4) 0.130(6) 0.031(5) -0.033(5) -0.004(3)
P43_27 0.134(4) 0.070(2) 0.171(4) 0.025(2) -0.027(3) -0.019(2)
O45_27 0.128(6) 0.118(5) 0.164(5) 0.020(4) -0.027(4) -0.047(4)
O44_27 0.144(8) 0.088(5) 0.223(10) 0.072(6) -0.030(6) -0.022(4)
N71_27 0.072(4) 0.055(3) 0.066(4) -0.007(3) -0.039(4) -0.007(3)
O46_27 0.136(6) 0.109(5) 0.164(5) 0.024(5) -0.016(4) -0.035(5)
O22_28 0.091(5) 0.050(3) 0.095(5) 0.020(3) -0.042(4) -0.014(3)
P43_28 0.154(4) 0.084(2) 0.113(3) 0.0246(19) -0.048(3) -0.065(2)
O41_28 0.128(6) 0.079(3) 0.088(4) 0.014(3) -0.032(4) -0.060(4)
O44_28 0.136(7) 0.077(5) 0.164(8) 0.002(5) -0.039(6) -0.053(5)
O45_28 0.163(6) 0.127(5) 0.113(4) 0.015(4) -0.032(4) -0.057(4)
C42_28 0.138(6) 0.077(4) 0.100(5) 0.008(4) -0.043(5) -0.059(4)
O46_28 0.158(5) 0.117(5) 0.141(6) 0.041(4) -0.045(5) -0.046(4)
N1_28 0.086(4) 0.063(3) 0.058(4) -0.003(3) -0.034(3) -0.032(3)
C2_28 0.093(5) 0.061(4) 0.059(5) 0.007(3) -0.032(3) -0.030(3)
C3_28 0.106(5) 0.064(4) 0.066(5) -0.002(4) -0.026(4) -0.038(4)
C4_28 0.113(5) 0.075(3) 0.071(5) 0.005(4) -0.023(4) -0.047(4)
C5_28 0.102(5) 0.078(3) 0.071(5) 0.000(4) -0.022(4) -0.043(4)
C6_28 0.092(5) 0.073(3) 0.062(5) 0.005(4) -0.027(4) -0.031(3)
C7_28 0.095(5) 0.076(3) 0.079(5) -0.007(4) -0.022(4) -0.027(3)
C8_28 0.099(6) 0.091(5) 0.089(6) -0.014(5) -0.016(5) -0.033(4)
C9_28 0.111(6) 0.104(5) 0.090(6) -0.003(5) -0.004(5) -0.037(4)
C10_28 0.107(6) 0.096(5) 0.088(6) 0.003(5) -0.011(5) -0.047(4)
C21_28 0.084(5) 0.051(4) 0.057(5) 0.009(3) -0.040(3) -0.022(3)
C71_28 0.085(5) 0.073(4) 0.087(6) 0.000(4) -0.030(5) -0.019(4)
N72_28 0.088(5) 0.059(3) 0.071(5) -0.001(4) -0.040(4) -0.016(4)
C21_29 0.083(4) 0.038(3) 0.054(4) 0.008(3) -0.033(4) -0.018(3)
O41_29 0.080(4) 0.045(3) 0.084(4) 0.011(3) -0.036(3) -0.025(3)
O22_29 0.098(6) 0.032(3) 0.089(5) 0.004(3) -0.040(4) -0.015(3)
N1_29 0.084(4) 0.039(3) 0.056(4) 0.004(3) -0.037(4) -0.019(3)
C2_29 0.083(3) 0.038(3) 0.055(4) 0.005(3) -0.037(4) -0.020(3)
C3_29 0.084(4) 0.037(3) 0.064(5) 0.002(3) -0.039(4) -0.024(3)
C4_29 0.083(4) 0.044(3) 0.069(5) 0.007(3) -0.034(4) -0.024(3)
C5_29 0.081(4) 0.040(3) 0.064(4) 0.004(3) -0.036(4) -0.020(3)
C6_29 0.079(4) 0.042(3) 0.060(4) 0.005(3) -0.034(4) -0.019(3)
C7_29 0.073(4) 0.045(3) 0.059(4) 0.008(3) -0.034(4) -0.018(3)
C8_29 0.075(4) 0.051(4) 0.071(5) 0.011(4) -0.035(4) -0.011(3)
C9_29 0.076(5) 0.049(4) 0.077(6) 0.009(4) -0.030(4) -0.015(4)
C10_29 0.082(5) 0.046(4) 0.075(5) -0.001(4) -0.030(4) -0.019(3)
C42_29 0.093(4) 0.053(4) 0.106(5) 0.015(4) -0.041(4) -0.037(4)
N71_29 0.073(4) 0.046(3) 0.061(4) 0.006(3) -0.038(3) -0.022(3)
P43_29 0.092(3) 0.0702(18) 0.125(3) 0.0283(17) -0.034(2) -0.0346(18)
O44_29 0.114(7) 0.073(4) 0.113(6) 0.024(4) -0.019(5) -0.042(4)
O46_29 0.101(4) 0.108(5) 0.154(5) 0.032(5) -0.039(4) -0.020(4)
O45_29 0.112(5) 0.084(4) 0.130(4) 0.008(3) -0.018(4) -0.036(4)
O22_30 0.077(5) 0.033(3) 0.082(5) 0.003(3) -0.013(4) -0.012(3)
C21_30 0.076(4) 0.030(3) 0.070(5) -0.004(3) -0.030(3) -0.016(3)
N1_30 0.070(4) 0.035(3) 0.082(5) 0.002(3) -0.040(3) -0.009(3)
C2_30 0.073(4) 0.038(3) 0.074(5) 0.002(3) -0.035(3) -0.013(3)
C3_30 0.078(5) 0.045(4) 0.084(6) 0.002(4) -0.031(4) -0.018(3)
C4_30 0.076(4) 0.048(3) 0.094(5) -0.001(4) -0.031(4) -0.014(3)
C5_30 0.072(5) 0.044(3) 0.091(5) 0.002(4) -0.032(4) -0.013(3)
C6_30 0.068(4) 0.040(3) 0.085(5) 0.004(3) -0.034(4) -0.006(3)
C7_30 0.079(4) 0.037(3) 0.093(5) 0.005(4) -0.028(4) -0.006(3)
C8_30 0.086(5) 0.042(4) 0.103(6) 0.005(4) -0.019(5) -0.002(3)
C9_30 0.082(6) 0.053(4) 0.122(7) 0.001(5) -0.016(5) -0.001(4)
C10_30 0.074(5) 0.053(4) 0.114(6) 0.003(4) -0.020(5) -0.012(4)
C71_30 0.076(4) 0.044(4) 0.089(6) 0.015(4) -0.032(4) -0.005(4)
N72_30 0.078(4) 0.031(3) 0.063(4) 0.007(3) -0.032(4) -0.008(3)
P43_30 0.106(3) 0.100(3) 0.166(4) 0.014(2) -0.014(3) -0.044(2)
O41_30 0.083(4) 0.050(3) 0.122(5) -0.006(3) -0.021(4) -0.019(3)
C42_30 0.107(5) 0.060(4) 0.151(6) 0.003(5) -0.017(5) -0.030(4)
O46_30 0.122(5) 0.137(5) 0.189(6) -0.004(5) -0.039(5) -0.036(5)
O45_30 0.118(6) 0.115(4) 0.166(6) 0.007(4) -0.014(5) -0.057(4)
O44_30 0.098(8) 0.154(8) 0.172(6) -0.019(6) -0.014(5) -0.041(7)
O22_31 0.070(4) 0.032(3) 0.083(5) 0.006(3) -0.035(4) -0.016(3)
C21_31 0.071(4) 0.033(3) 0.063(5) -0.004(3) -0.032(4) -0.016(3)
N71_31 0.075(4) 0.032(3) 0.064(4) 0.002(3) -0.034(3) -0.012(3)
N1_31 0.078(4) 0.034(3) 0.057(4) -0.005(3) -0.029(3) -0.007(3)
C2_31 0.074(4) 0.037(3) 0.059(4) 0.000(3) -0.037(4) -0.013(3)
C3_31 0.075(4) 0.041(3) 0.064(5) 0.002(3) -0.030(4) -0.010(3)
C4_31 0.069(4) 0.041(3) 0.067(4) -0.007(3) -0.036(3) -0.014(3)
C5_31 0.072(4) 0.034(3) 0.060(4) -0.005(3) -0.033(3) -0.012(3)
C6_31 0.075(4) 0.030(3) 0.056(4) -0.003(3) -0.029(3) -0.006(3)
C7_31 0.075(4) 0.035(3) 0.061(4) -0.003(3) -0.029(3) -0.010(3)
C8_31 0.074(4) 0.035(3) 0.069(5) -0.003(3) -0.028(4) -0.015(3)
C9_31 0.076(5) 0.035(4) 0.076(5) 0.004(4) -0.033(4) -0.004(3)
C10_31 0.063(5) 0.042(3) 0.069(5) -0.002(3) -0.031(4) -0.007(3)
P43_31 0.079(2) 0.076(2) 0.128(3) -0.0010(18) -0.023(2) -0.0106(18)
O45_31 0.092(6) 0.086(5) 0.149(6) -0.025(4) -0.013(5) -0.011(4)
O44_31 0.112(8) 0.134(8) 0.159(7) 0.021(5) -0.049(6) 0.023(6)
O46_31 0.080(4) 0.105(5) 0.158(6) -0.010(4) -0.014(4) -0.029(4)
O41_31 0.072(3) 0.043(3) 0.083(4) -0.001(3) -0.033(3) -0.012(3)
C42_31 0.076(4) 0.055(4) 0.099(6) 0.006(4) -0.026(4) -0.016(3)
C21_32 0.085(4) 0.055(3) 0.068(5) -0.001(4) -0.035(4) -0.023(3)
N1_32 0.071(4) 0.049(3) 0.074(5) -0.006(3) -0.029(4) -0.012(3)
C2_32 0.078(4) 0.055(3) 0.072(5) 0.001(4) -0.032(4) -0.020(3)
C3_32 0.075(4) 0.070(4) 0.087(6) -0.004(4) -0.028(4) -0.027(3)
C4_32 0.071(4) 0.070(4) 0.105(6) -0.005(4) -0.030(4) -0.016(3)
C5_32 0.072(4) 0.051(3) 0.093(5) -0.001(4) -0.030(4) -0.007(3)
C6_32 0.072(4) 0.045(3) 0.083(5) 0.001(4) -0.030(4) -0.009(3)
C7_32 0.076(4) 0.039(3) 0.097(5) 0.013(4) -0.036(4) -0.008(3)
C8_32 0.078(5) 0.044(4) 0.106(6) 0.001(4) -0.051(5) -0.009(4)
C9_32 0.086(5) 0.050(4) 0.106(6) -0.006(4) -0.044(5) -0.003(4)
C10_32 0.078(5) 0.052(4) 0.102(6) -0.003(4) -0.028(5) 0.002(3)
O22_32 0.099(6) 0.063(4) 0.098(6) -0.018(4) -0.024(5) -0.041(4)
N72_32 0.070(3) 0.033(3) 0.073(4) 0.006(3) -0.031(4) -0.017(3)
C71_32 0.077(4) 0.039(4) 0.096(6) 0.016(4) -0.033(4) -0.013(3)
O41_32 0.080(3) 0.086(4) 0.128(6) -0.005(4) -0.019(4) -0.023(3)
O45_32 0.134(6) 0.187(6) 0.206(6) -0.029(5) -0.043(6) -0.025(5)
P43_32 0.097(3) 0.179(4) 0.195(4) -0.046(3) -0.011(3) -0.055(3)
O46_32 0.139(6) 0.190(7) 0.195(5) -0.048(5) -0.023(6) -0.048(5)
O44_32 0.092(6) 0.259(11) 0.211(11) -0.058(8) 0.002(8) -0.080(7)
C42_32 0.093(4) 0.144(6) 0.161(7) -0.008(6) -0.008(6) -0.057(4)
N1_33 0.090(4) 0.048(3) 0.069(5) -0.004(3) -0.042(4) -0.014(3)
C2_33 0.089(5) 0.062(3) 0.065(5) -0.003(4) -0.037(4) -0.009(3)
C3_33 0.097(5) 0.066(3) 0.069(5) -0.015(4) -0.045(4) 0.000(4)
C4_33 0.108(4) 0.055(3) 0.078(5) -0.017(4) -0.056(4) 0.003(3)
C5_33 0.108(4) 0.045(3) 0.075(5) -0.014(3) -0.053(4) -0.005(3)
C6_33 0.094(4) 0.042(3) 0.063(5) -0.006(3) -0.047(4) -0.012(3)
C7_33 0.094(4) 0.044(3) 0.073(5) -0.005(3) -0.042(4) -0.019(3)
C8_33 0.106(5) 0.044(3) 0.077(5) -0.003(4) -0.053(4) -0.023(4)
C9_33 0.117(6) 0.044(3) 0.089(6) -0.005(4) -0.066(5) -0.021(4)
C10_33 0.122(6) 0.043(3) 0.084(6) -0.011(4) -0.060(5) -0.007(4)
N71_33 0.085(4) 0.043(3) 0.072(5) -0.008(3) -0.038(4) -0.024(3)
C21_33 0.079(4) 0.069(4) 0.071(5) -0.004(4) -0.031(5) -0.013(4)
O22_33 0.074(4) 0.091(5) 0.085(5) -0.006(4) -0.034(4) -0.014(4)
O45_33 0.155(5) 0.129(6) 0.146(5) -0.015(5) -0.048(4) 0.030(4)
O46_33 0.157(6) 0.101(5) 0.144(6) -0.013(5) -0.039(5) 0.033(4)
C42_33 0.126(5) 0.101(4) 0.102(6) -0.022(5) -0.069(5) 0.025(4)
O41_33 0.120(5) 0.064(3) 0.095(5) -0.020(3) -0.071(4) 0.020(3)
P43_33 0.148(4) 0.101(3) 0.133(3) -0.029(2) -0.067(3) 0.047(2)
O44_33 0.183(10) 0.126(7) 0.131(5) -0.012(6) -0.083(6) 0.067(7)
O1_34 0.082(4) 0.062(3) 0.079(4) 0.007(3) -0.030(4) -0.015(3)
C2_34 0.090(6) 0.071(4) 0.092(6) 0.002(4) -0.024(5) -0.027(4)

loop_
_atom_type_symbol
_atom_type_description
_atom_type_scat_dispersion_real
_atom_type_scat_dispersion_imag
_atom_type_scat_source
C C 0.0033 0.0016 'International Tables Vol C Tables 4.2.6.8 and 6.1.1.4'
N N 0.0061 0.0033 'International Tables Vol C Tables 4.2.6.8 and 6.1.1.4'
O O 0.0106 0.0060 'International Tables Vol C Tables 4.2.6.8 and 6.1.1.4'
P P 0.1023 0.0942 'International Tables Vol C Tables 4.2.6.8 and 6.1.1.4'
H H 0.0000 0.0000 'International Tables Vol C Tables 4.2.6.8 and 6.1.1.4'

loop_
_geom_angle_atom_site_label_1
_geom_angle_atom_site_label_2
_geom_angle_atom_site_label_3
_geom_angle
_geom_angle_site_symmetry_1
_geom_angle_site_symmetry_3
C1_1 O3_1 C4_1 119.6(8) . .
O3_1 C4_1 C5_1 111.2(9) . .
O3_1 C4_1 C6_1 108.3(9) . .
C5_1 C4_1 C6_1 113.1(11) . .
O3_1 C4_1 C7_1 99.5(9) . .
C5_1 C4_1 C7_1 111.1(11) . .
C6_1 C4_1 C7_1 112.9(11) . .
O2_1 C1_1 O3_1 126.2(8) . .
O2_1 C1_1 N72_2 123.1(7) . .
O3_1 C1_1 N72_2 110.7(7) . .
C6_2 N1_2 C2_2 120.1 . .
C3_2 C2_2 N1_2 119.9 . .
C3_2 C2_2 C21_2 122.2(3) . .
N1_2 C2_2 C21_2 117.9(3) . .
C2_2 C3_2 C4_2 120.1 . .
O41_2 C4_2 C3_2 123.9(4) . .
O41_2 C4_2 C5_2 116.1(4) . .
C3_2 C4_2 C5_2 120.0 . .
C10_2 C5_2 C6_2 120.1 . .
C10_2 C5_2 C4_2 119.9 . .
C6_2 C5_2 C4_2 120.0 . .
C5_2 C6_2 N1_2 120.0 . .
C5_2 C6_2 C7_2 120.0 . .
N1_2 C6_2 C7_2 120.0 . .
C6_2 C7_2 C8_2 120.0 . .
C6_2 C7_2 C71_2 118.7(3) . .
C8_2 C7_2 C71_2 121.1(3) . .
C9_2 C8_2 C7_2 120.0 . .
C8_2 C9_2 C10_2 120.0 . .
C5_2 C10_2 C9_2 119.9 . .
O41_2 C42_2 P43_2 108.5(5) . .
C4_2 O41_2 C42_2 124.1(7) . .
O22_2 C21_2 N71_3 126.1(7) . .
O22_2 C21_2 C2_2 122.0(7) . .
N71_3 C21_2 C2_2 111.4(5) . .
O44_2 P43_2 O45_2 116.2(5) . .
O44_2 P43_2 O46_2 110.1(5) . .
O45_2 P43_2 O46_2 105.4(5) . .
O44_2 P43_2 C42_2 109.6(5) . .
O45_2 P43_2 C42_2 109.9(5) . .
O46_2 P43_2 C42_2 104.9(5) . .
C49_2 O46_2 P43_2 123.0(7) . .
N72_2 C71_2 C7_2 113.4(6) . .
C1_1 N72_2 C71_2 125.4(6) . .
O46_2 C49_2 C50_2 107.8(7) . .
O44_3 P43_3 O46_3 116.0(4) . .
O44_3 P43_3 O45_3 113.2(4) . .
O46_3 P43_3 O45_3 103.6(4) . .
O44_3 P43_3 C42_3 114.1(4) . .
O46_3 P43_3 C42_3 103.4(4) . .
O45_3 P43_3 C42_3 105.2(3) . .
C49_3 O46_3 P43_3 124.9(6) . .
C47_3 O45_3 P43_3 123.8(6) . .
O45_3 C47_3 C48_3 109.8(6) . .
O46_3 C49_3 C50_3 107.8(6) . .
C21_2 N71_3 C7_3 127.0(6) . .
C2_3 N1_3 C6_3 120.0 . .
N1_3 C2_3 C3_3 120.0 . .
N1_3 C2_3 C21_3 117.2(3) . .
C3_3 C2_3 C21_3 122.1(3) . .
C4_3 C3_3 C2_3 120.0 . .
O41_3 C4_3 C3_3 120.7(3) . .
O41_3 C4_3 C5_3 119.2(3) . .
C3_3 C4_3 C5_3 120.0 . .
C6_3 C5_3 C10_3 120.0 . .
C6_3 C5_3 C4_3 119.9 . .
C10_3 C5_3 C4_3 120.0 . .
C5_3 C6_3 N1_3 120.0 . .
C5_3 C6_3 C7_3 120.0 . .
N1_3 C6_3 C7_3 120.0 . .
C8_3 C7_3 C6_3 120.0 . .
C8_3 C7_3 N71_3 126.0(3) . .
C6_3 C7_3 N71_3 113.7(3) . .
C7_3 C8_3 C9_3 120.0 . .
C10_3 C9_3 C8_3 120.0 . .
C5_3 C10_3 C9_3 120.0 . .
O22_3 C21_3 N72_4 125.0(7) . .
O22_3 C21_3 C2_3 119.7(7) . .
N72_4 C21_3 C2_3 115.2(5) . .
O41_3 C42_3 P43_3 105.9(4) . .
C4_3 O41_3 C42_3 120.3(5) . .
O22_4 C21_4 N71_5 126.8(7) . .
O22_4 C21_4 C2_4 116.6(7) . .
N71_5 C21_4 C2_4 116.6(5) . .
N72_4 C71_4 C7_4 119.0(6) . .
C21_3 N72_4 C71_4 120.5(6) . .
C4_4 O41_4 C42_4 119.0(6) . .
O44_4 P43_4 O46_4 114.7(5) . .
O44_4 P43_4 O45_4 114.1(5) . .
O46_4 P43_4 O45_4 104.4(5) . .
O44_4 P43_4 C42_4 112.0(5) . .
O46_4 P43_4 C42_4 106.0(5) . .
O45_4 P43_4 C42_4 104.8(5) . .
O41_4 C42_4 P43_4 109.6(5) . .
C47_4 O45_4 P43_4 122.0(7) . .
C2_4 N1_4 C6_4 120.0 . .
N1_4 C2_4 C3_4 120.0 . .
N1_4 C2_4 C21_4 119.6(4) . .
C3_4 C2_4 C21_4 120.4(3) . .
C4_4 C3_4 C2_4 120.0 . .
O41_4 C4_4 C3_4 122.0(4) . .
O41_4 C4_4 C5_4 118.0(4) . .
C3_4 C4_4 C5_4 120.0 . .
C4_4 C5_4 C6_4 120.0 . .
C4_4 C5_4 C10_4 120.0 . .
C6_4 C5_4 C10_4 120.0 . .
C5_4 C6_4 C7_4 120.0 . .
C5_4 C6_4 N1_4 120.0 . .
C7_4 C6_4 N1_4 120.0 . .
C8_4 C7_4 C6_4 120.0 . .
C8_4 C7_4 C71_4 118.0(3) . .
C6_4 C7_4 C71_4 121.9(3) . .
C7_4 C8_4 C9_4 120.0 . .
C8_4 C9_4 C10_4 120.0 . .
C9_4 C10_4 C5_4 120.0 . .
O45_4 C47_4 C48_4 107.8(7) . .
C49_4 O46_4 P43_4 122.7(7) . .
O44_5 P43_5 O45_5 115.9(4) . .
O44_5 P43_5 O46_5 113.9(4) . .
O45_5 P43_5 O46_5 103.0(4) . .
O44_5 P43_5 C42_5 114.3(4) . .
O45_5 P43_5 C42_5 103.0(3) . .
O46_5 P43_5 C42_5 105.4(4) . .
C6_5 N1_5 C2_5 120.0 . .
C3_5 C2_5 N1_5 120.0 . .
C3_5 C2_5 C21_5 121.6(3) . .
N1_5 C2_5 C21_5 117.7(3) . .
C2_5 C3_5 C4_5 120.0 . .
O41_5 C4_5 C5_5 118.7(3) . .
O41_5 C4_5 C3_5 121.3(3) . .
C5_5 C4_5 C3_5 120.0 . .
C4_5 C5_5 C6_5 120.0 . .
C4_5 C5_5 C10_5 120.0 . .
C6_5 C5_5 C10_5 120.0 . .
N1_5 C6_5 C5_5 120.1 . .
N1_5 C6_5 C7_5 120.0 . .
C5_5 C6_5 C7_5 119.9 . .
C8_5 C7_5 C6_5 120.1 . .
C8_5 C7_5 N71_5 124.6(4) . .
C6_5 C7_5 N71_5 115.1(4) . .
C9_5 C8_5 C7_5 119.9 . .
C10_5 C9_5 C8_5 120.0 . .
C9_5 C10_5 C5_5 120.0 . .
C4_5 O41_5 C42_5 120.3(4) . .
P43_5 O45_5 47_5 108.5(9) . .
O22_5 C21_5 N72_6 126.5(6) . .
O22_5 C21_5 C2_5 119.0(6) . .
N72_6 C21_5 C2_5 114.5(5) . .
C49_5 O46_5 P43_5 119.9(5) . .
O41_5 C42_5 P43_5 108.6(4) . .
C21_4 N71_5 C7_5 126.8(6) . .
O46_5 C49_5 C50_5 108.9(7) . .
C21_5 N72_6 C71_6 117.8(7) . .
N72_6 C71_6 C7_6 122.8(6) . .
O45_6 C47_6 C48_6 107.7(7) . .
C2_6 N1_6 C6_6 120.0 . .
N1_6 C2_6 C3_6 120.0 . .
N1_6 C2_6 C21_6 120.2(4) . .
C3_6 C2_6 C21_6 119.6(4) . .
C4_6 C3_6 C2_6 120.0 . .
O41_6 C4_6 C5_6 117.6(5) . .
O41_6 C4_6 C3_6 122.3(5) . .
C5_6 C4_6 C3_6 120.0 . .
C6_6 C5_6 C4_6 120.0 . .
C6_6 C5_6 C10_6 120.0 . .
C4_6 C5_6 C10_6 120.0 . .
C5_6 C6_6 N1_6 120.0 . .
C5_6 C6_6 C7_6 120.1 . .
N1_6 C6_6 C7_6 120.0 . .
C8_6 C7_6 C6_6 120.0 . .
C8_6 C7_6 C71_6 116.1(3) . .
C6_6 C7_6 C71_6 123.6(3) . .
C7_6 C8_6 C9_6 120.0 . .
C10_6 C9_6 C8_6 119.9 . .
C9_6 C10_6 C5_6 120.0 . .
O22_6 C21_6 N71_7 128.3(7) . .
O22_6 C21_6 C2_6 117.9(7) . .
N71_7 C21_6 C2_6 113.7(6) . .
O44_6 P43_6 O46_6 113.3(5) . .
O44_6 P43_6 O45_6 118.2(5) . .
O46_6 P43_6 O45_6 105.2(5) . .
O44_6 P43_6 C42_6 113.2(5) . .
O46_6 P43_6 C42_6 103.1(4) . .
O45_6 P43_6 C42_6 102.2(4) . .
C4_6 O41_6 C42_6 117.5(6) . .
C49_6 O46_6 P43_6 122.5(6) . .
O41_6 C42_6 P43_6 111.2(5) . .
C47_6 O45_6 P43_6 122.5(6) . .
O46_6 C49_6 C50_6 107.8(7) . .
C21_6 N71_7 C7_7 122.8(7) . .
C2_7 N1_7 C6_7 120.0 . .
N1_7 C2_7 C3_7 120.0 . .
N1_7 C2_7 C21_7 119.1(3) . .
C3_7 C2_7 C21_7 120.6(3) . .
C4_7 C3_7 C2_7 120.0 . .
O41_7 C4_7 C5_7 118.5(4) . .
O41_7 C4_7 C3_7 121.6(4) . .
C5_7 C4_7 C3_7 120.0 . .
C4_7 C5_7 C6_7 120.0 . .
C4_7 C5_7 C10_7 120.0 . .
C6_7 C5_7 C10_7 120.0 . .
C7_7 C6_7 C5_7 120.1 . .
C7_7 C6_7 N1_7 120.0 . .
C5_7 C6_7 N1_7 120.0 . .
C6_7 C7_7 C8_7 120.0 . .
C6_7 C7_7 N71_7 113.9(4) . .
C8_7 C7_7 N71_7 125.8(4) . .
C9_7 C8_7 C7_7 120.1 . .
C8_7 C9_7 C10_7 120.0 . .
C9_7 C10_7 C5_7 119.9 . .
O22_7 C21_7 N72_8 127.1(6) . .
O22_7 C21_7 C2_7 120.1(6) . .
N72_8 C21_7 C2_7 112.8(5) . .
C4_7 O41_7 C42_7 119.1(5) . .
O41_7 C42_7 P43_7 106.6(4) . .
O44_7 P43_7 O46_7 115.9(5) . .
O44_7 P43_7 O45_7 112.0(4) . .
O46_7 P43_7 O45_7 106.1(4) . .
O44_7 P43_7 C42_7 111.5(4) . .
O46_7 P43_7 C42_7 106.9(4) . .
O45_7 P43_7 C42_7 103.5(4) . .
C47_7 O45_7 P43_7 121.0(7) . .
O45_7 C47_7 C48_7 109.4(7) . .
C21_7 N72_8 C71_8 116.4(6) . .
C6_8 N1_8 C2_8 120.0 . .
C3_8 C2_8 N1_8 120.0 . .
C3_8 C2_8 C21_8 120.2(3) . .
N1_8 C2_8 C21_8 119.7(3) . .
C2_8 C3_8 C4_8 120.0 . .
O41_8 C4_8 C5_8 118.8(4) . .
O41_8 C4_8 C3_8 121.3(4) . .
C5_8 C4_8 C3_8 119.9 . .
C4_8 C5_8 C10_8 120.0 . .
C4_8 C5_8 C6_8 120.1 . .
C10_8 C5_8 C6_8 120.0 . .
C7_8 C6_8 N1_8 120.1 . .
C7_8 C6_8 C5_8 120.0 . .
N1_8 C6_8 C5_8 119.9 . .
C6_8 C7_8 C8_8 120.1 . .
C6_8 C7_8 C71_8 123.1(3) . .
C8_8 C7_8 C71_8 116.6(3) . .
C9_8 C8_8 C7_8 119.9 . .
C10_8 C9_8 C8_8 120.1 . .
C9_8 C10_8 C5_8 120.0 . .
N72_8 C71_8 C7_8 120.4(5) . .
O44_8 P43_8 O46_8 115.0(5) . .
O44_8 P43_8 O45_8 112.9(5) . .
O46_8 P43_8 O45_8 105.9(5) . .
O44_8 P43_8 C42_8 112.5(4) . .
O46_8 P43_8 C42_8 105.7(4) . .
O45_8 P43_8 C42_8 103.8(4) . .
C4_8 O41_8 C42_8 120.4(5) . .
C47_8 O45_8 P43_8 123.6(7) . .
O41_8 C42_8 P43_8 108.1(4) . .
O22_8 C21_8 N71_9 124.9(7) . .
O22_8 C21_8 C2_8 119.3(7) . .
N71_9 C21_8 C2_8 115.8(6) . .
O45_8 C47_8 C48_8 108.9(7) . .
C21_8 N71_9 C7_9 126.4(7) . .
O22_9 C21_9 N72_10 126.1(7) . .
O22_9 C21_9 C2_9 118.5(7) . .
N72_10 C21_9 C2_9 115.4(5) . .
C2_9 N1_9 C6_9 119.9 . .
N1_9 C2_9 C3_9 120.1 . .
N1_9 C2_9 C21_9 119.5(3) . .
C3_9 C2_9 C21_9 120.2(3) . .
C2_9 C3_9 C4_9 120.0 . .
O41_9 C4_9 C5_9 117.7(4) . .
O41_9 C4_9 C3_9 122.2(4) . .
C5_9 C4_9 C3_9 120.0 . .
C10_9 C5_9 C6_9 120.0 . .
C10_9 C5_9 C4_9 120.0 . .
C6_9 C5_9 C4_9 120.0 . .
C5_9 C6_9 C7_9 120.0 . .
C5_9 C6_9 N1_9 120.1 . .
C7_9 C6_9 N1_9 120.0 . .
C8_9 C7_9 C6_9 120.0 . .
C8_9 C7_9 N71_9 124.3(4) . .
C6_9 C7_9 N71_9 115.3(4) . .
C7_9 C8_9 C9_9 120.0 . .
C8_9 C9_9 C10_9 120.0 . .
C5_9 C10_9 C9_9 120.0 . .
C4_9 O41_9 C42_9 118.3(5) . .
O41_9 C42_9 P43_9 106.6(4) . .
O44_9 P43_9 O46_9 115.5(6) . .
O44_9 P43_9 O45_9 113.8(6) . .
O46_9 P43_9 O45_9 104.1(5) . .
O44_9 P43_9 C42_9 114.8(5) . .
O46_9 P43_9 C42_9 103.6(4) . .
O45_9 P43_9 C42_9 103.8(5) . .
C49_9 O46_9 P43_9 120.2(8) . .
C21_9 N72_10 C71_10 119.0(6) . .
N72_10 C71_10 C7_10 119.8(6) . .
O44_10 P43_10 O46_10 115.9(4) . .
O44_10 P43_10 O45_10 115.9(4) . .
O46_10 P43_10 O45_10 103.0(4) . .
O44_10 P43_10 C42_10 114.9(4) . .
O46_10 P43_10 C42_10 105.3(4) . .
O45_10 P43_10 C42_10 99.9(3) . .
C4_10 O41_10 C42_10 119.4(5) . .
C49_10 O46_10 P43_10 122.8(6) . .
O45_10 C47_10 C48_10 107.8(6) . .
C47_10 O45_10 P43_10 123.9(5) . .
O41_10 C42_10 P43_10 105.1(4) . .
C2_10 N1_10 C6_10 120.0 . .
N1_10 C2_10 C3_10 120.0 . .
N1_10 C2_10 C21_10 119.4(3) . .
C3_10 C2_10 C21_10 120.4(3) . .
C2_10 C3_10 C4_10 119.9 . .
O41_10 C4_10 C3_10 123.5(4) . .
O41_10 C4_10 C5_10 116.4(4) . .
C3_10 C4_10 C5_10 120.1 . .
C10_10 C5_10 C4_10 120.0 . .
C10_10 C5_10 C6_10 120.1 . .
C4_10 C5_10 C6_10 119.9 . .
C7_10 C6_10 N1_10 120.0 . .
C7_10 C6_10 C5_10 120.0 . .
N1_10 C6_10 C5_10 120.0 . .
C6_10 C7_10 C8_10 119.9 . .
C6_10 C7_10 C71_10 122.3(4) . .
C8_10 C7_10 C71_10 117.7(4) . .
C9_10 C8_10 C7_10 120.0 . .
C8_10 C9_10 C10_10 120.0 . .
C5_10 C10_10 C9_10 120.0 . .
O22_10 C21_10 N71_11 127.0(8) . .
O22_10 C21_10 C2_10 116.6(7) . .
N71_11 C21_10 C2_10 116.4(5) . .
O46_10 C49_10 C50_10 107.1(7) . .
C21_10 N71_11 C7_11 128.4(6) . .
C2_11 N1_11 C6_11 120.0 . .
N1_11 C2_11 C3_11 120.0 . .
N1_11 C2_11 C21_11 118.6(3) . .
C3_11 C2_11 C21_11 120.9(3) . .
C4_11 C3_11 C2_11 120.0 . .
O41_11 C4_11 C3_11 121.5(4) . .
O41_11 C4_11 C5_11 118.5(4) . .
C3_11 C4_11 C5_11 120.0 . .
C10_11 C5_11 C6_11 120.0 . .
C10_11 C5_11 C4_11 120.0 . .
C6_11 C5_11 C4_11 120.0 . .
C7_11 C6_11 C5_11 120.0 . .
C7_11 C6_11 N1_11 120.0 . .
C5_11 C6_11 N1_11 120.0 . .
C6_11 C7_11 C8_11 120.0 . .
C6_11 C7_11 N71_11 116.0(4) . .
C8_11 C7_11 N71_11 123.8(4) . .
C7_11 C8_11 C9_11 120.0 . .
C10_11 C9_11 C8_11 120.0 . .
C9_11 C10_11 C5_11 120.0 . .
O22_11 C21_11 N72_12 125.5(8) . .
O22_11 C21_11 C2_11 118.9(7) . .
N72_12 C21_11 C2_11 115.6(5) . .
C4_11 O41_11 C42_11 118.5(5) . .
O44_11 P43_11 O45_11 115.5(6) . .
O44_11 P43_11 O46_11 112.1(5) . .
O45_11 P43_11 O46_11 105.1(5) . .
O44_11 P43_11 C42_11 112.8(5) . .
O45_11 P43_11 C42_11 106.8(5) . .
O46_11 P43_11 C42_11 103.6(4) . .
C49_11 O46_11 P43_11 121.7(8) . .
O41_11 C42_11 P43_11 104.7(4) . .
C21_11 N72_12 C71_12 121.0(6) . .
O44_12 P43_12 O45_12 115.4(5) . .
O44_12 P43_12 O46_12 115.1(5) . .
O45_12 P43_12 O46_12 105.2(5) . .
O44_12 P43_12 C42_12 111.5(5) . .
O45_12 P43_12 C42_12 104.8(5) . .
O46_12 P43_12 C42_12 103.6(4) . .
C4_12 O41_12 C42_12 119.0(5) . .
C49_12 O46_12 P43_12 120.7(7) . .
O41_12 C42_12 P43_12 109.2(5) . .
C47_12 O45_12 P43_12 124.4(8) . .
C6_12 N1_12 C2_12 120.0 . .
C3_12 C2_12 N1_12 119.9 . .
C3_12 C2_12 C21_12 120.1(3) . .
N1_12 C2_12 C21_12 120.0(3) . .
C2_12 C3_12 C4_12 120.1 . .
O41_12 C4_12 C5_12 116.6(4) . .
O41_12 C4_12 C3_12 123.5(4) . .
C5_12 C4_12 C3_12 119.9 . .
C4_12 C5_12 C6_12 120.0 . .
C4_12 C5_12 C10_12 120.0 . .
C6_12 C5_12 C10_12 120.0 . .
N1_12 C6_12 C5_12 120.0 . .
N1_12 C6_12 C7_12 120.0 . .
C5_12 C6_12 C7_12 120.0 . .
C8_12 C7_12 C6_12 120.0 . .
C8_12 C7_12 C71_12 116.4(4) . .
C6_12 C7_12 C71_12 123.3(3) . .
C9_12 C8_12 C7_12 120.0 . .
C8_12 C9_12 C10_12 120.0 . .
C5_12 C10_12 C9_12 120.0 . .
O22_12 C21_12 N71_13 126.4(8) . .
O22_12 C21_12 C2_12 118.9(7) . .
N71_13 C21_12 C2_12 114.7(5) . .
N72_12 C71_12 C7_12 123.9(6) . .
O46_12 C49_12 C50_12 107.8(7) . .
C21_12 N71_13 C7_13 126.5(6) . .
C6_13 N1_13 C2_13 120.0 . .
C3_13 C2_13 N1_13 119.9 . .
C3_13 C2_13 C21_13 120.7(4) . .
N1_13 C2_13 C21_13 119.0(4) . .
C2_13 C3_13 C4_13 120.0 . .
O41_13 C4_13 C5_13 117.4(6) . .
O41_13 C4_13 C3_13 122.6(6) . .
C5_13 C4_13 C3_13 120.0 . .
C4_13 C5_13 C6_13 120.0 . .
C4_13 C5_13 C10_13 120.0 . .
C6_13 C5_13 C10_13 120.0 . .
N1_13 C6_13 C5_13 120.0 . .
N1_13 C6_13 C7_13 120.0 . .
C5_13 C6_13 C7_13 120.0 . .
C8_13 C7_13 C6_13 120.0 . .
C8_13 C7_13 N71_13 124.1(4) . .
C6_13 C7_13 N71_13 115.8(4) . .
C7_13 C8_13 C9_13 120.0 . .
C8_13 C9_13 C10_13 120.0 . .
C9_13 C10_13 C5_13 120.0 . .
C4_13 O41_13 C42_13 117.3(7) . .
O41_13 C42_13 P43_13 108.7(6) . .
O44_13 P43_13 O46_13 114.5(6) . .
O44_13 P43_13 O45_13 114.8(6) . .
O46_13 P43_13 O45_13 102.8(6) . .
O44_13 P43_13 C42_13 114.6(6) . .
O46_13 P43_13 C42_13 103.8(5) . .
O45_13 P43_13 C42_13 104.9(5) . .
O22_13 C21_13 N72_14 124.4(10) . .
O22_13 C21_13 C2_13 119.3(9) . .
N72_14 C21_13 C2_13 116.1(7) . .
C2_14 N1_14 C6_14 120.0 . .
N1_14 C2_14 C3_14 120.1 . .
N1_14 C2_14 C21_14 119.3(4) . .
C3_14 C2_14 C21_14 119.4(4) . .
C2_14 C3_14 C4_14 119.9 . .
O41_14 C4_14 C5_14 117.5(8) . .
O41_14 C4_14 C3_14 121.6(8) . .
C5_14 C4_14 C3_14 120.0 . .
C6_14 C5_14 C4_14 120.1 . .
C6_14 C5_14 C10_14 119.9 . .
C4_14 C5_14 C10_14 120.0 . .
C5_14 C6_14 C7_14 120.1 . .
C5_14 C6_14 N1_14 120.0 . .
C7_14 C6_14 N1_14 119.9 . .
C6_14 C7_14 C8_14 120.0 . .
C6_14 C7_14 C71_14 121.3(4) . .
C8_14 C7_14 C71_14 118.3(4) . .
C9_14 C8_14 C7_14 120.0 . .
C10_14 C9_14 C8_14 120.1 . .
C9_14 C10_14 C5_14 120.0 . .
O22_14 C21_14 N71_15 125.5(9) . .
O22_14 C21_14 C2_14 118.1(9) . .
N71_15 C21_14 C2_14 116.3(7) . .
C4_14 O41_14 C42_14 120.4(10) . .
N72_14 C71_14 C7_14 117.8(9) . .
C21_13 N72_14 C71_14 119.6(9) . .
O44_14 P43_14 O45_14 114.6(7) . .
O44_14 P43_14 O46_14 114.9(7) . .
O45_14 P43_14 O46_14 103.9(6) . .
O44_14 P43_14 C42_14 113.3(6) . .
O45_14 P43_14 C42_14 104.6(6) . .
O46_14 P43_14 C42_14 104.5(6) . .
O41_14 C42_14 P43_14 114.8(8) . .
O44_15 P43_15 O45_15 115.5(6) . .
O44_15 P43_15 O46_15 115.0(6) . .
O45_15 P43_15 O46_15 103.8(6) . .
O44_15 P43_15 C42_15 113.7(6) . .
O45_15 P43_15 C42_15 105.0(5) . .
O46_15 P43_15 C42_15 102.5(5) . .
C21_14 N71_15 C7_15 129.6(9) . .
O22_15 C21_15 N72_16 127.6(11) . .
O22_15 C21_15 C2_15 123.8(9) . .
N72_16 C21_15 C2_15 108.4(7) . .
C6_15 N1_15 C2_15 120.1 . .
N1_15 C2_15 C3_15 120.0 . .
N1_15 C2_15 C21_15 119.8(4) . .
C3_15 C2_15 C21_15 120.0(4) . .
C2_15 C3_15 C4_15 120.0 . .
O41_15 C4_15 C3_15 122.1(6) . .
O41_15 C4_15 C5_15 117.8(6) . .
C3_15 C4_15 C5_15 120.0 . .
C10_15 C5_15 C4_15 120.0 . .
C10_15 C5_15 C6_15 120.1 . .
C4_15 C5_15 C6_15 119.9 . .
N1_15 C6_15 C7_15 120.1 . .
N1_15 C6_15 C5_15 120.0 . .
C7_15 C6_15 C5_15 119.9 . .
C8_15 C7_15 C6_15 120.1 . .
C8_15 C7_15 N71_15 122.5(6) . .
C6_15 C7_15 N71_15 117.1(6) . .
C7_15 C8_15 C9_15 120.0 . .
C8_15 C9_15 C10_15 120.0 . .
C5_15 C10_15 C9_15 120.0 . .
O41_15 C42_15 P43_15 104.1(6) . .
C4_15 O41_15 C42_15 122.3(8) . .
C2_16 N1_16 C6_16 120.0 . .
N1_16 C2_16 C3_16 120.0 . .
N1_16 C2_16 C21_16 120.7(5) . .
C3_16 C2_16 C21_16 119.2(5) . .
C4_16 C3_16 C2_16 119.9 . .
O41_16 C4_16 C3_16 120.5(9) . .
O41_16 C4_16 C5_16 119.0(9) . .
C3_16 C4_16 C5_16 120.0 . .
C10_16 C5_16 C6_16 120.0 . .
C10_16 C5_16 C4_16 120.0 . .
C6_16 C5_16 C4_16 120.0 . .
C5_16 C6_16 N1_16 120.0 . .
C5_16 C6_16 C7_16 120.0 . .
N1_16 C6_16 C7_16 120.0 . .
C8_16 C7_16 C6_16 120.0 . .
C8_16 C7_16 C71_16 118.0(5) . .
C6_16 C7_16 C71_16 121.9(5) . .
C7_16 C8_16 C9_16 120.0 . .
C8_16 C9_16 C10_16 120.0 . .
C5_16 C10_16 C9_16 120.0 . .
O22_16 C21_16 N71_17 125.6(10) . .
O22_16 C21_16 C2_16 120.7(10) . .
N71_17 C21_16 C2_16 113.7(8) . .
C4_16 O41_16 C42_16 117.7(11) . .
C21_15 N72_16 C71_16 115.5(9) . .
N72_16 C71_16 C7_16 118.2(9) . .
O44_16 P43_16 O46_16 115.8(6) . .
O44_16 P43_16 O45_16 115.3(7) . .
O46_16 P43_16 O45_16 103.7(6) . .
O44_16 P43_16 C42_16 112.7(6) . .
O46_16 P43_16 C42_16 103.9(6) . .
O45_16 P43_16 C42_16 104.1(6) . .
C49_16 O46_16 P43_16 121.8(9) . .
C47_16 O45_16 P43_16 122.7(9) . .
O41_16 C42_16 P43_16 115.0(8) . .
C47_17 O45_17 P43_17 122.4(8) . .
C21_16 N71_17 C7_17 124.6(10) . .
C2_17 N1_17 C6_17 120.1 . .
N1_17 C2_17 C3_17 120.0 . .
N1_17 C2_17 C21_17 120.6(4) . .
C3_17 C2_17 C21_17 119.2(4) . .
C2_17 C3_17 C4_17 120.1 . .
O41_17 C4_17 C5_17 118.0(5) . .
O41_17 C4_17 C3_17 122.1(5) . .
C5_17 C4_17 C3_17 119.9 . .
C4_17 C5_17 C6_17 120.0 . .
C4_17 C5_17 C10_17 120.0 . .
C6_17 C5_17 C10_17 120.0 . .
N1_17 C6_17 C7_17 120.1 . .
N1_17 C6_17 C5_17 119.9 . .
C7_17 C6_17 C5_17 120.0 . .
C6_17 C7_17 C8_17 120.0 . .
C6_17 C7_17 N71_17 114.8(6) . .
C8_17 C7_17 N71_17 125.1(6) . .
C7_17 C8_17 C9_17 120.0 . .
C8_17 C9_17 C10_17 120.0 . .
C9_17 C10_17 C5_17 120.0 . .
C49_17 O46_17 P43_17 122.4(8) . .
O41_17 C42_17 P43_17 107.2(5) . .
O44_17 P43_17 O46_17 114.4(6) . .
O44_17 P43_17 O45_17 115.3(5) . .
O46_17 P43_17 O45_17 103.1(5) . .
O44_17 P43_17 C42_17 115.2(5) . .
O46_17 P43_17 C42_17 104.3(5) . .
O45_17 P43_17 C42_17 103.0(4) . .
C4_17 O41_17 C42_17 118.8(6) . .
O22_17 C21_17 N72_18 129.0(10) . .
O22_17 C21_17 C2_17 119.2(9) . .
N72_18 C21_17 C2_17 111.6(8) . .
O44_18 P43_18 O45_18 115.5(7) . .
O44_18 P43_18 O46_18 114.2(7) . .
O45_18 P43_18 O46_18 104.9(6) . .
O44_18 P43_18 C42_18 112.1(6) . .
O45_18 P43_18 C42_18 104.8(6) . .
O46_18 P43_18 C42_18 104.2(6) . .
C21_17 N72_18 C71_18 117.0(10) . .
C4_18 O41_18 C42_18 118.2(10) . .
O41_18 C42_18 P43_18 110.7(8) . .
C2_18 N1_18 C6_18 120.0 . .
C3_18 C2_18 N1_18 120.0 . .
C3_18 C2_18 C21_18 119.7(5) . .
N1_18 C2_18 C21_18 120.2(5) . .
C4_18 C3_18 C2_18 120.0 . .
O41_18 C4_18 C5_18 119.8(9) . .
O41_18 C4_18 C3_18 120.1(9) . .
C5_18 C4_18 C3_18 120.0 . .
C4_18 C5_18 C6_18 120.0 . .
C4_18 C5_18 C10_18 120.0 . .
C6_18 C5_18 C10_18 120.0 . .
C7_18 C6_18 C5_18 120.0 . .
C7_18 C6_18 N1_18 120.0 . .
C5_18 C6_18 N1_18 120.0 . .
C8_18 C7_18 C6_18 120.0 . .
C8_18 C7_18 C71_18 118.1(5) . .
C6_18 C7_18 C71_18 121.6(5) . .
C9_18 C8_18 C7_18 120.0 . .
C8_18 C9_18 C10_18 120.0 . .
C9_18 C10_18 C5_18 120.0 . .
N72_18 C71_18 C7_18 124.6(9) . .
O22_18 C21_18 N71_19 126.8(11) . .
O22_18 C21_18 C2_18 115.3(11) . .
N71_19 C21_18 C2_18 117.7(8) . .
O41_19 C42_19 P43_19 106.4(5) . .
O44_19 P43_19 O46_19 113.9(5) . .
O44_19 P43_19 O45_19 115.9(5) . .
O46_19 P43_19 O45_19 103.1(4) . .
O44_19 P43_19 C42_19 113.5(5) . .
O46_19 P43_19 C42_19 104.1(4) . .
O45_19 P43_19 C42_19 105.1(4) . .
C49_19 O46_19 P43_19 119.2(7) . .
C47_19 O45_19 P43_19 120.9(7) . .
O22_19 C21_19 N72_20 126.4(10) . .
O22_19 C21_19 C2_19 121.6(10) . .
N72_20 C21_19 C2_19 111.8(8) . .
C2_19 N1_19 C6_19 120.0 . .
N1_19 C2_19 C3_19 120.0 . .
N1_19 C2_19 C21_19 119.0(4) . .
C3_19 C2_19 C21_19 120.4(4) . .
C4_19 C3_19 C2_19 120.0 . .
O41_19 C4_19 C3_19 121.9(5) . .
O41_19 C4_19 C5_19 118.0(5) . .
C3_19 C4_19 C5_19 120.0 . .
C4_19 C5_19 C6_19 120.0 . .
C4_19 C5_19 C10_19 120.0 . .
C6_19 C5_19 C10_19 120.0 . .
C7_19 C6_19 C5_19 120.0 . .
C7_19 C6_19 N1_19 120.0 . .
C5_19 C6_19 N1_19 120.0 . .
C6_19 C7_19 C8_19 120.0 . .
C6_19 C7_19 N71_19 111.1(6) . .
C8_19 C7_19 N71_19 128.5(6) . .
C9_19 C8_19 C7_19 120.0 . .
C8_19 C9_19 C10_19 120.0 . .
C9_19 C10_19 C5_19 120.0 . .
C4_19 O41_19 C42_19 118.5(6) . .
C21_18 N71_19 C7_19 125.0(9) . .
O46_19 C49_19 C50_19 107.9(7) . .
O45_19 C47_19 C48_19 108.7(7) . .
C6_20 N1_20 C2_20 120.0 . .
C3_20 C2_20 N1_20 120.0 . .
C3_20 C2_20 C21_20 120.1(5) . .
N1_20 C2_20 C21_20 119.7(5) . .
C4_20 C3_20 C2_20 120.0 . .
O41_20 C4_20 C3_20 126.7(9) . .
O41_20 C4_20 C5_20 113.2(9) . .
C3_20 C4_20 C5_20 120.0 . .
C6_20 C5_20 C10_20 120.0 . .
C6_20 C5_20 C4_20 120.0 . .
C10_20 C5_20 C4_20 119.9 . .
C7_20 C6_20 N1_20 120.1 . .
C7_20 C6_20 C5_20 120.0 . .
N1_20 C6_20 C5_20 120.0 . .
C6_20 C7_20 C8_20 120.1 . .
C6_20 C7_20 C71_20 120.3(5) . .
C8_20 C7_20 C71_20 119.3(5) . .
C9_20 C8_20 C7_20 119.9 . .
C8_20 C9_20 C10_20 120.1 . .
C5_20 C10_20 C9_20 119.9 . .
N72_20 C71_20 C7_20 116.9(10) . .
O22_20 C21_20 N71_21 119.1(12) . .
O22_20 C21_20 C2_20 124.2(12) . .
N71_21 C21_20 C2_20 116.8(8) . .
C4_20 O41_20 C42_20 139.8(13) . .
O41_20 C42_20 P43_20 117.4(10) . .
O44_20 P43_20 O45_20 115.3(7) . .
O44_20 P43_20 O46_20 114.8(7) . .
O45_20 P43_20 O46_20 102.4(6) . .
O44_20 P43_20 C42_20 113.7(6) . .
O45_20 P43_20 C42_20 105.0(6) . .
O46_20 P43_20 C42_20 104.2(6) . .
C21_19 N72_20 C71_20 116.5(9) . .
O22_21 C21_21 N72_22 131.3(11) . .
O22_21 C21_21 C2_21 118.2(10) . .
N72_22 C21_21 C2_21 110.6(8) . .
C4_21 O41_21 C42_21 121.3(9) . .
C2_21 N1_21 C6_21 120.0 . .
N1_21 C2_21 C3_21 120.0 . .
N1_21 C2_21 C21_21 119.6(5) . .
C3_21 C2_21 C21_21 120.0(5) . .
C4_21 C3_21 C2_21 120.0 . .
O41_21 C4_21 C3_21 121.1(7) . .
O41_21 C4_21 C5_21 118.9(7) . .
C3_21 C4_21 C5_21 120.0 . .
C6_21 C5_21 C4_21 120.0 . .
C6_21 C5_21 C10_21 120.0 . .
C4_21 C5_21 C10_21 120.0 . .
N1_21 C6_21 C5_21 120.0 . .
N1_21 C6_21 C7_21 120.1 . .
C5_21 C6_21 C7_21 120.0 . .
C8_21 C7_21 C6_21 120.0 . .
C8_21 C7_21 N71_21 126.3(7) . .
C6_21 C7_21 N71_21 113.4(7) . .
C9_21 C8_21 C7_21 120.0 . .
C8_21 C9_21 C10_21 120.0 . .
C9_21 C10_21 C5_21 120.0 . .
O41_21 C42_21 P43_21 109.4(7) . .
O44_21 P43_21 O46_21 114.9(6) . .
O44_21 P43_21 O45_21 114.3(6) . .
O46_21 P43_21 O45_21 105.5(6) . .
O44_21 P43_21 C42_21 111.5(6) . .
O46_21 P43_21 C42_21 105.9(5) . .
O45_21 P43_21 C42_21 103.9(5) . .
C47_21 O45_21 P43_21 123.2(8) . .
O45_21 C47_21 C48_21 107.8(7) . .
C21_20 N71_21 C7_21 128.3(10) . .
O44_22 P43_22 O46_22 114.7(7) . .
O44_22 P43_22 O45_22 113.7(7) . .
O46_22 P43_22 O45_22 103.8(6) . .
O44_22 P43_22 C42_22 113.6(6) . .
O46_22 P43_22 C42_22 105.7(6) . .
O45_22 P43_22 C42_22 104.2(6) . .
C2_22 N1_22 C6_22 120.0 . .
N1_22 C2_22 C3_22 120.0 . .
N1_22 C2_22 C21_22 119.1(5) . .
C3_22 C2_22 C21_22 120.7(5) . .
C2_22 C3_22 C4_22 120.0 . .
O41_22 C4_22 C5_22 119.0(9) . .
O41_22 C4_22 C3_22 121.0(9) . .
C5_22 C4_22 C3_22 119.9 . .
C6_22 C5_22 C4_22 120.1 . .
C6_22 C5_22 C10_22 120.0 . .
C4_22 C5_22 C10_22 119.9 . .
C5_22 C6_22 N1_22 120.0 . .
C5_22 C6_22 C7_22 120.0 . .
N1_22 C6_22 C7_22 120.0 . .
C8_22 C7_22 C6_22 119.9 . .
C8_22 C7_22 C71_22 119.7(5) . .
C6_22 C7_22 C71_22 120.3(5) . .
C9_22 C8_22 C7_22 120.0 . .
C8_22 C9_22 C10_22 120.0 . .
C9_22 C10_22 C5_22 120.0 . .
O2_22 C21_22 N71_23 129.2(11) . .
O2_22 C21_22 C2_22 116.0(11) . .
N71_23 C21_22 C2_22 114.5(8) . .
C4_22 O41_22 C42_22 123.2(12) . .
N72_22 C71_22 C7_22 121.0(10) . .
O41_22 C42_22 P43_22 102.7(8) . .
C21_21 N72_22 C71_22 123.5(10) . .
O22_23 C21_23 N72_24 127.0(9) . .
O22_23 C21_23 C2_23 118.4(9) . .
N72_24 C21_23 C2_23 114.6(7) . .
C4_23 O41_23 C42_23 118.8(8) . .
O44_23 P43_23 O46_23 115.2(6) . .
O44_23 P43_23 O45_23 113.5(6) . .
O46_23 P43_23 O45_23 104.4(6) . .
O44_23 P43_23 C42_23 113.5(6) . .
O46_23 P43_23 C42_23 104.6(5) . .
O45_23 P43_23 C42_23 104.5(5) . .
O41_23 C42_23 P43_23 109.7(7) . .
C21_22 N71_23 C7_23 123.8(9) . .
O45_23 C47_23 C48_23 108.1(8) . .
C47_23 O45_23 P43_23 120.4(8) . .
C2_23 N1_23 C6_23 120.0 . .
N1_23 C2_23 C3_23 120.0 . .
N1_23 C2_23 C21_23 118.8(4) . .
C3_23 C2_23 C21_23 120.8(4) . .
C4_23 C3_23 C2_23 120.1 . .
O41_23 C4_23 C3_23 120.4(6) . .
O41_23 C4_23 C5_23 119.6(6) . .
C3_23 C4_23 C5_23 119.9 . .
C10_23 C5_23 C6_23 120.1 . .
C10_23 C5_23 C4_23 120.0 . .
C6_23 C5_23 C4_23 120.0 . .
N1_23 C6_23 C5_23 120.0 . .
N1_23 C6_23 C7_23 120.0 . .
C5_23 C6_23 C7_23 119.9 . .
C6_23 C7_23 C8_23 120.0 . .
C6_23 C7_23 N71_23 113.9(6) . .
C8_23 C7_23 N71_23 125.9(6) . .
C9_23 C8_23 C7_23 120.0 . .
C10_23 C9_23 C8_23 120.0 . .
C5_23 C10_23 C9_23 120.0 . .
O44_24 P43_24 O46_24 116.3(5) . .
O44_24 P43_24 O45_24 113.6(5) . .
O46_24 P43_24 O45_24 104.3(4) . .
O44_24 P43_24 C42_24 112.8(5) . .
O46_24 P43_24 C42_24 104.3(4) . .
O45_24 P43_24 C42_24 104.4(4) . .
C4_24 O41_24 C42_24 120.9(6) . .
C49_24 O46_24 P43_24 123.9(8) . .
O41_24 C42_24 P43_24 107.1(5) . .
C47_24 O45_24 P43_24 119.7(6) . .
O45_24 C47_24 C48_24 107.7(7) . .
C2_24 N1_24 C6_24 120.0 . .
N1_24 C2_24 C3_24 120.0 . .
N1_24 C2_24 C21_24 119.9(4) . .
C3_24 C2_24 C21_24 119.8(4) . .
C4_24 C3_24 C2_24 120.0 . .
O41_24 C4_24 C5_24 118.7(5) . .
O41_24 C4_24 C3_24 121.2(5) . .
C5_24 C4_24 C3_24 120.0 . .
C4_24 C5_24 C10_24 120.0 . .
C4_24 C5_24 C6_24 120.0 . .
C10_24 C5_24 C6_24 120.0 . .
N1_24 C6_24 C7_24 120.0 . .
N1_24 C6_24 C5_24 119.9 . .
C7_24 C6_24 C5_24 120.0 . .
C8_24 C7_24 C6_24 119.9 . .
C8_24 C7_24 C71_24 118.8(4) . .
C6_24 C7_24 C71_24 121.3(4) . .
C7_24 C8_24 C9_24 120.1 . .
C10_24 C9_24 C8_24 120.0 . .
C9_24 C10_24 C5_24 120.0 . .
O22_24 C21_24 N71_25 130.3(8) . .
O22_24 C21_24 C2_24 117.2(7) . .
N71_25 C21_24 C2_24 112.4(6) . .
N72_24 C71_24 C7_24 121.5(8) . .
C21_23 N72_24 C71_24 122.5(9) . .
O22_25 C21_25 N72_26 126.9(8) . .
O22_25 C21_25 C2_25 119.2(8) . .
N72_26 C21_25 C2_25 113.9(6) . .
C4_25 O41_25 C42_25 119.0(6) . .
C2_25 N1_25 C6_25 120.0 . .
C3_25 C2_25 N1_25 120.1 . .
C3_25 C2_25 C21_25 121.0(4) . .
N1_25 C2_25 C21_25 118.2(4) . .
C2_25 C3_25 C4_25 120.0 . .
O41_25 C4_25 C5_25 118.2(5) . .
O41_25 C4_25 C3_25 121.8(5) . .
C5_25 C4_25 C3_25 120.0 . .
C10_25 C5_25 C4_25 120.0 . .
C10_25 C5_25 C6_25 120.0 . .
C4_25 C5_25 C6_25 120.0 . .
C7_25 C6_25 C5_25 120.0 . .
C7_25 C6_25 N1_25 120.0 . .
C5_25 C6_25 N1_25 120.0 . .
C6_25 C7_25 C8_25 120.0 . .
C6_25 C7_25 N71_25 114.4(5) . .
C8_25 C7_25 N71_25 125.5(5) . .
C7_25 C8_25 C9_25 120.0 . .
C10_25 C9_25 C8_25 120.0 . .
C5_25 C10_25 C9_25 120.0 . .
C21_24 N71_25 C7_25 123.7(8) . .
O44_25 P43_25 O45_25 114.6(5) . .
O44_25 P43_25 O46_25 113.2(6) . .
O45_25 P43_25 O46_25 106.7(5) . .
O44_25 P43_25 C42_25 111.7(5) . .
O45_25 P43_25 C42_25 107.3(5) . .
O46_25 P43_25 C42_25 102.5(5) . .
O41_25 C42_25 P43_25 105.9(4) . .
O44_26 P43_26 O45_26 114.4(6) . .
O44_26 P43_26 O46_26 116.8(6) . .
O45_26 P43_26 O46_26 102.8(5) . .
O44_26 P43_26 C42_26 113.9(5) . .
O45_26 P43_26 C42_26 105.0(5) . .
O46_26 P43_26 C42_26 102.5(4) . .
O41_26 C42_26 P43_26 106.9(5) . .
C4_26 O41_26 C42_26 120.0(6) . .
C2_26 N1_26 C6_26 120.0 . .
N1_26 C2_26 C3_26 120.0 . .
N1_26 C2_26 C21_26 119.3(4) . .
C3_26 C2_26 C21_26 120.3(4) . .
C2_26 C3_26 C4_26 119.9 . .
O41_26 C4_26 C5_26 116.7(5) . .
O41_26 C4_26 C3_26 123.2(5) . .
C5_26 C4_26 C3_26 120.0 . .
C10_26 C5_26 C4_26 120.0 . .
C10_26 C5_26 C6_26 119.9 . .
C4_26 C5_26 C6_26 120.0 . .
C7_26 C6_26 C5_26 120.1 . .
C7_26 C6_26 N1_26 119.9 . .
C5_26 C6_26 N1_26 120.0 . .
C6_26 C7_26 C8_26 119.9 . .
C6_26 C7_26 C71_26 119.9(4) . .
C8_26 C7_26 C71_26 120.2(4) . .
C9_26 C8_26 C7_26 120.1 . .
C8_26 C9_26 C10_26 119.9 . .
C5_26 C10_26 C9_26 120.0 . .
O22_26 C21_26 N71_27 126.7(7) . .
O22_26 C21_26 C2_26 119.6(7) . .
N71_27 C21_26 C2_26 113.5(6) . .
C21_25 N72_26 C71_26 119.6(7) . .
N72_26 C71_26 C7_26 116.7(6) . .
O45_26 C47_26 C48_26 107.9(7) . .
C47_26 O45_26 P43_26 121.7(8) . .
C49_26 O46_26 P43_26 122.6(8) . .
O22_27 C21_27 N72_28 127.2(8) . .
O22_27 C21_27 C2_27 118.7(7) . .
N72_28 C21_27 C2_27 113.9(6) . .
C2_27 N1_27 C6_27 120.0 . .
N1_27 C2_27 C3_27 120.0 . .
N1_27 C2_27 C21_27 119.0(3) . .
C3_27 C2_27 C21_27 120.7(3) . .
C4_27 C3_27 C2_27 120.0 . .
O41_27 C4_27 C5_27 117.6(4) . .
O41_27 C4_27 C3_27 122.4(4) . .
C5_27 C4_27 C3_27 120.0 . .
C10_27 C5_27 C4_27 120.0 . .
C10_27 C5_27 C6_27 120.0 . .
C4_27 C5_27 C6_27 120.0 . .
N1_27 C6_27 C7_27 120.0 . .
N1_27 C6_27 C5_27 120.0 . .
C7_27 C6_27 C5_27 120.0 . .
C8_27 C7_27 C6_27 119.9 . .
C8_27 C7_27 N71_27 123.5(4) . .
C6_27 C7_27 N71_27 116.3(4) . .
C9_27 C8_27 C7_27 120.0 . .
C8_27 C9_27 C10_27 120.0 . .
C5_27 C10_27 C9_27 120.0 . .
C4_27 O41_27 C42_27 118.8(5) . .
O41_27 C42_27 P43_27 107.9(4) . .
O44_27 P43_27 O46_27 114.1(5) . .
O44_27 P43_27 O45_27 112.8(5) . .
O46_27 P43_27 O45_27 105.8(5) . .
O44_27 P43_27 C42_27 111.7(4) . .
O46_27 P43_27 C42_27 106.1(4) . .
O45_27 P43_27 C42_27 105.7(4) . .
C47_27 O45_27 P43_27 122.0(7) . .
C21_26 N71_27 C7_27 125.8(7) . .
O46_27 C49_27 C50_27 108.3(8) . .
O45_27 C47_27 C48_27 106.9(7) . .
C49_27 O46_27 P43_27 121.5(7) . .
O44_28 P43_28 O45_28 116.1(5) . .
O44_28 P43_28 O46_28 113.8(4) . .
O45_28 P43_28 O46_28 104.2(4) . .
O44_28 P43_28 C42_28 113.4(4) . .
O45_28 P43_28 C42_28 105.7(4) . .
O46_28 P43_28 C42_28 102.2(4) . .
C4_28 O41_28 C42_28 120.8(6) . .
C47_28 O45_28 P43_28 122.0(6) . .
O41_28 C42_28 P43_28 106.0(4) . .
C49_28 O46_28 P43_28 118.2(6) . .
O45_28 C47_28 C48_28 107.7(7) . .
O46_28 C49_28 C50_28 108.2(7) . .
C6_28 N1_28 C2_28 120.0 . .
C3_28 C2_28 N1_28 120.0 . .
C3_28 C2_28 C21_28 121.6(3) . .
N1_28 C2_28 C21_28 118.3(3) . .
C2_28 C3_28 C4_28 120.0 . .
O41_28 C4_28 C3_28 121.3(5) . .
O41_28 C4_28 C5_28 118.4(5) . .
C3_28 C4_28 C5_28 120.0 . .
C10_28 C5_28 C6_28 120.1 . .
C10_28 C5_28 C4_28 120.0 . .
C6_28 C5_28 C4_28 119.9 . .
N1_28 C6_28 C5_28 120.1 . .
N1_28 C6_28 C7_28 120.0 . .
C5_28 C6_28 C7_28 119.9 . .
C8_28 C7_28 C6_28 120.0 . .
C8_28 C7_28 C71_28 119.4(4) . .
C6_28 C7_28 C71_28 120.5(4) . .
C9_28 C8_28 C7_28 120.0 . .
C8_28 C9_28 C10_28 119.9 . .
C5_28 C10_28 C9_28 120.0 . .
O22_28 C21_28 N71_29 126.2(7) . .
O22_28 C21_28 C2_28 118.1(7) . .
N71_29 C21_28 C2_28 115.7(5) . .
N72_28 C71_28 C7_28 121.2(7) . .
C21_27 N72_28 C71_28 116.4(7) . .
O22_29 C21_29 N72_30 126.5(7) . .
O22_29 C21_29 C2_29 117.7(7) . .
N72_30 C21_29 C2_29 115.8(5) . .
C4_29 O41_29 C42_29 118.6(5) . .
C2_29 N1_29 C6_29 120.0 . .
N1_29 C2_29 C3_29 120.0 . .
N1_29 C2_29 C21_29 118.2(3) . .
C3_29 C2_29 C21_29 120.6(3) . .
C4_29 C3_29 C2_29 120.0 . .
O41_29 C4_29 C5_29 117.4(3) . .
O41_29 C4_29 C3_29 122.6(3) . .
C5_29 C4_29 C3_29 120.0 . .
C4_29 C5_29 C6_29 120.0 . .
C4_29 C5_29 C10_29 119.9 . .
C6_29 C5_29 C10_29 120.0 . .
C5_29 C6_29 N1_29 120.0 . .
C5_29 C6_29 C7_29 120.0 . .
N1_29 C6_29 C7_29 120.0 . .
C8_29 C7_29 C6_29 120.0 . .
C8_29 C7_29 N71_29 125.6(3) . .
C6_29 C7_29 N71_29 114.0(3) . .
C9_29 C8_29 C7_29 120.0 . .
C8_29 C9_29 C10_29 120.0 . .
C5_29 C10_29 C9_29 120.0 . .
O41_29 C42_29 P43_29 109.5(4) . .
C21_28 N71_29 C7_29 128.4(6) . .
O44_29 P43_29 O46_29 116.8(4) . .
O44_29 P43_29 O45_29 115.1(4) . .
O46_29 P43_29 O45_29 100.0(4) . .
O44_29 P43_29 C42_29 111.6(4) . .
O46_29 P43_29 C42_29 106.9(4) . .
O45_29 P43_29 C42_29 105.1(4) . .
C49_29 O46_29 P43_29 124.7(6) . .
C47_29 O45_29 P43_29 121.3(6) . .
O45_29 C47_29 C48_29 107.8(7) . .
O46_29 C49_29 C50_29 108.2(7) . .
O22_30 C21_30 N71_31 124.6(7) . .
O22_30 C21_30 C2_30 119.9(7) . .
N71_31 C21_30 C2_30 115.5(4) . .
C6_30 N1_30 C2_30 120.0 . .
C3_30 C2_30 N1_30 120.0 . .
C3_30 C2_30 C21_30 121.7(3) . .
N1_30 C2_30 C21_30 118.2(3) . .
C4_30 C3_30 C2_30 120.0 . .
O41_30 C4_30 C3_30 122.2(3) . .
O41_30 C4_30 C5_30 117.7(3) . .
C3_30 C4_30 C5_30 120.0 . .
C10_30 C5_30 C6_30 120.0 . .
C10_30 C5_30 C4_30 120.1 . .
C6_30 C5_30 C4_30 120.0 . .
C7_30 C6_30 N1_30 120.0 . .
C7_30 C6_30 C5_30 120.0 . .
N1_30 C6_30 C5_30 120.0 . .
C6_30 C7_30 C8_30 120.0 . .
C6_30 C7_30 C71_30 119.0(3) . .
C8_30 C7_30 C71_30 120.7(3) . .
C7_30 C8_30 C9_30 120.0 . .
C10_30 C9_30 C8_30 119.9 . .
C5_30 C10_30 C9_30 120.1 . .
N72_30 C71_30 C7_30 120.4(6) . .
C21_29 N72_30 C71_30 120.4(6) . .
O44_30 P43_30 O45_30 116.2(5) . .
O44_30 P43_30 O46_30 114.6(5) . .
O45_30 P43_30 O46_30 103.1(4) . .
O44_30 P43_30 C42_30 113.6(5) . .
O45_30 P43_30 C42_30 103.0(4) . .
O46_30 P43_30 C42_30 104.9(5) . .
C4_30 O41_30 C42_30 119.9(5) . .
O41_30 C42_30 P43_30 107.8(4) . .
C49_30 O46_30 P43_30 120.8(7) . .
C47_30 O45_30 P43_30 122.2(7) . .
O45_30 C47_30 C48_30 107.9(7) . .
O46_30 C49_30 C50_30 107.8(7) . .
O22_31 C21_31 N72_32 125.4(6) . .
O22_31 C21_31 C2_31 118.4(6) . .
N72_32 C21_31 C2_31 115.9(5) . .
C21_30 N71_31 C7_31 126.9(5) . .
C6_31 N1_31 C2_31 120.0 . .
C3_31 C2_31 N1_31 120.0 . .
C3_31 C2_31 C21_31 120.9(3) . .
N1_31 C2_31 C21_31 118.5(3) . .
C4_31 C3_31 C2_31 120.0 . .
O41_31 C4_31 C3_31 120.5(3) . .
O41_31 C4_31 C5_31 119.4(3) . .
C3_31 C4_31 C5_31 120.0 . .
C4_31 C5_31 C6_31 120.0 . .
C4_31 C5_31 C10_31 120.0 . .
C6_31 C5_31 C10_31 120.0 . .
N1_31 C6_31 C5_31 120.0 . .
N1_31 C6_31 C7_31 120.0 . .
C5_31 C6_31 C7_31 120.0 . .
C8_31 C7_31 C6_31 120.0 . .
C8_31 C7_31 N71_31 124.1(3) . .
C6_31 C7_31 N71_31 115.5(3) . .
C7_31 C8_31 C9_31 120.0 . .
C8_31 C9_31 C10_31 120.0 . .
C9_31 C10_31 C5_31 120.0 . .
O44_31 P43_31 O46_31 111.5(5) . .
O44_31 P43_31 O45_31 110.3(5) . .
O46_31 P43_31 O45_31 112.9(4) . .
O44_31 P43_31 C42_31 108.2(4) . .
O46_31 P43_31 C42_31 107.9(4) . .
O45_31 P43_31 C42_31 105.8(4) . .
C47_31 O45_31 P43_31 123.9(7) . .
C49_31 O46_31 P43_31 113.5(6) . .
O46_31 C49_31 C50_31 115.1(7) . .
C4_31 O41_31 C42_31 118.6(4) . .
O41_31 C42_31 P43_31 108.1(4) . .
O22_32 C21_32 N71_33 128.4(8) . .
O22_32 C21_32 C2_32 116.2(7) . .
N71_33 C21_32 C2_32 115.4(5) . .
C6_32 N1_32 C2_32 119.9 . .
C3_32 C2_32 N1_32 120.0 . .
C3_32 C2_32 C21_32 121.1(4) . .
N1_32 C2_32 C21_32 117.9(4) . .
C2_32 C3_32 C4_32 120.1 . .
O41_32 C4_32 C5_32 118.3(4) . .
O41_32 C4_32 C3_32 121.8(4) . .
C5_32 C4_32 C3_32 119.9 . .
C10_32 C5_32 C6_32 120.0 . .
C10_32 C5_32 C4_32 120.0 . .
C6_32 C5_32 C4_32 120.0 . .
N1_32 C6_32 C5_32 120.1 . .
N1_32 C6_32 C7_32 119.9 . .
C5_32 C6_32 C7_32 120.0 . .
C8_32 C7_32 C6_32 119.9 . .
C8_32 C7_32 C71_32 120.1(3) . .
C6_32 C7_32 C71_32 119.8(4) . .
C7_32 C8_32 C9_32 120.0 . .
C10_32 C9_32 C8_32 120.0 . .
C9_32 C10_32 C5_32 120.0 . .
C21_31 N72_32 C71_32 120.6(6) . .
N72_32 C71_32 C7_32 113.3(6) . .
C4_32 O41_32 C42_32 121.4(6) . .
C47_32 O45_32 P43_32 124.0(8) . .
O44_32 P43_32 O46_32 116.2(6) . .
O44_32 P43_32 O45_32 114.2(6) . .
O46_32 P43_32 O45_32 102.8(5) . .
O44_32 P43_32 C42_32 112.6(5) . .
O46_32 P43_32 C42_32 105.6(5) . .
O45_32 P43_32 C42_32 104.2(5) . .
C49_32 O46_32 P43_32 120.7(7) . .
O41_32 C42_32 P43_32 111.1(5) . .
O45_32 C47_32 C48_32 108.9(7) . .
O46_32 C49_32 C50_32 108.1(7) . .
C2_33 N1_33 C6_33 119.9 . .
C3_33 C2_33 N1_33 120.0 . .
C3_33 C2_33 C21_33 120.2(4) . .
N1_33 C2_33 C21_33 119.7(4) . .
C2_33 C3_33 C4_33 120.0 . .
O41_33 C4_33 C5_33 116.7(5) . .
O41_33 C4_33 C3_33 123.3(5) . .
C5_33 C4_33 C3_33 120.1 . .
C10_33 C5_33 C4_33 120.0 . .
C10_33 C5_33 C6_33 120.0 . .
C4_33 C5_33 C6_33 120.0 . .
C5_33 C6_33 C7_33 120.0 . .
C5_33 C6_33 N1_33 120.0 . .
C7_33 C6_33 N1_33 120.0 . .
C8_33 C7_33 C6_33 119.9 . .
C8_33 C7_33 N71_33 123.9(4) . .
C6_33 C7_33 N71_33 115.9(4) . .
C7_33 C8_33 C9_33 120.0 . .
C10_33 C9_33 C8_33 119.9 . .
C5_33 C10_33 C9_33 120.1 . .
C21_32 N71_33 C7_33 124.6(7) . .
O46_33 C49_33 C50_33 107.3(7) . .
O22_33 C21_33 O1_34 128.4(8) . .
O22_33 C21_33 C2_33 119.4(8) . .
O1_34 C21_33 C2_33 112.1(6) . .
C47_33 O45_33 P43_33 119.9(7) . .
C49_33 O46_33 P43_33 120.4(7) . .
O41_33 C42_33 P43_33 105.9(5) . .
C4_33 O41_33 C42_33 118.9(6) . .
O44_33 P43_33 O45_33 115.3(5) . .
O44_33 P43_33 O46_33 115.1(5) . .
O45_33 P43_33 O46_33 102.8(5) . .
O44_33 P43_33 C42_33 113.7(5) . .
O45_33 P43_33 C42_33 102.4(4) . .
O46_33 P43_33 C42_33 106.1(4) . .
O45_33 C47_33 C48_33 107.5(7) . .
C21_33 O1_34 C2_34 109.4(8) . .
O1_34 C2_34 C3_34 108.4(10) . .
C4_34 C3_34 C8_34 120.0 . .
C4_34 C3_34 C2_34 118.0(8) . .
C8_34 C3_34 C2_34 121.9(8) . .
C5_34 C4_34 C3_34 120.0 . .
C4_34 C5_34 C6_34 120.0 . .
C5_34 C6_34 C7_34 120.0 . .
C8_34 C7_34 C6_34 120.0 . .
C7_34 C8_34 C3_34 120.0 . .

loop_
_geom_bond_atom_site_label_1
_geom_bond_atom_site_label_2
_geom_bond_distance
_geom_bond_site_symmetry_2
O3_1 C1_1 1.340(5) .
O3_1 C4_1 1.480(5) .
O2_1 C1_1 1.225(11) .
C4_1 C5_1 1.484(18) .
C4_1 C6_1 1.583(18) .
C4_1 C7_1 1.584(18) .
C1_1 N72_2 1.351(5) .
N1_2 C6_2 1.3899 .
N1_2 C2_2 1.3902 .
C2_2 C3_2 1.3897 .
C2_2 C21_2 1.473(7) .
C3_2 C4_2 1.3902 .
C4_2 O41_2 1.354(5) .
C4_2 C5_2 1.3906 .
C5_2 C10_2 1.3896 .
C5_2 C6_2 1.3897 .
C6_2 C7_2 1.3899 .
C7_2 C8_2 1.3909 .
C7_2 C71_2 1.501(4) .
C8_2 C9_2 1.3901 .
C9_2 C10_2 1.3906 .
C42_2 O41_2 1.431(5) .
C42_2 P43_2 1.792(5) .
O22_2 C21_2 1.197(5) .
C21_2 N71_3 1.388(10) .
P43_2 O44_2 1.480(4) .
P43_2 O45_2 1.542(4) .
P43_2 O46_2 1.574(5) .
O46_2 C49_2 1.459(5) .
C71_2 N72_2 1.462(5) .
C50_2 C49_2 1.497(5) .
P43_3 O44_3 1.451(4) .
P43_3 O46_3 1.567(4) .
P43_3 O45_3 1.568(4) .
P43_3 C42_3 1.802(4) .
O46_3 C49_3 1.452(5) .
C48_3 C47_3 1.497(5) .
O45_3 C47_3 1.452(5) .
C49_3 C50_3 1.499(5) .
N71_3 C7_3 1.396(5) .
O22_3 C21_3 1.194(5) .
N1_3 C2_3 1.3896 .
N1_3 C6_3 1.3906 .
C2_3 C3_3 1.3899 .
C2_3 C21_3 1.480(7) .
C3_3 C4_3 1.3897 .
C4_3 O41_3 1.356(4) .
C4_3 C5_3 1.3908 .
C5_3 C6_3 1.3893 .
C5_3 C10_3 1.3894 .
C6_3 C7_3 1.3911 .
C7_3 C8_3 1.3891 .
C8_3 C9_3 1.3904 .
C9_3 C10_3 1.3897 .
C21_3 N72_4 1.346(11) .
C42_3 O41_3 1.447(5) .
C21_4 O22_4 1.201(5) .
C21_4 N71_5 1.328(10) .
C21_4 C2_4 1.474(7) .
C71_4 N72_4 1.459(5) .
C71_4 C7_4 1.498(4) .
O41_4 C4_4 1.353(5) .
O41_4 C42_4 1.439(5) .
P43_4 O44_4 1.471(4) .
P43_4 O46_4 1.556(4) .
P43_4 O45_4 1.568(4) .
P43_4 C42_4 1.798(5) .
O45_4 C47_4 1.459(5) .
N1_4 C2_4 1.3896 .
N1_4 C6_4 1.3909 .
C2_4 C3_4 1.3903 .
C3_4 C4_4 1.3890 .
C4_4 C5_4 1.3899 .
C5_4 C6_4 1.3903 .
C5_4 C10_4 1.3908 .
C6_4 C7_4 1.3907 .
C7_4 C8_4 1.3898 .
C8_4 C9_4 1.3898 .
C9_4 C10_4 1.3900 .
C47_4 C48_4 1.500(5) .
O46_4 C49_4 1.458(5) .
P43_5 O44_5 1.452(4) .
P43_5 O45_5 1.573(4) .
P43_5 O46_5 1.574(4) .
P43_5 C42_5 1.803(4) .
O22_5 C21_5 1.199(5) .
N1_5 C6_5 1.3885 .
N1_5 C2_5 1.3898 .
C2_5 C3_5 1.3894 .
C2_5 C21_5 1.483(6) .
C3_5 C4_5 1.3906 .
C4_5 O41_5 1.351(4) .
C4_5 C5_5 1.3886 .
C5_5 C6_5 1.3898 .
C5_5 C10_5 1.3904 .
C6_5 C7_5 1.3907 .
C7_5 C8_5 1.3905 .
C7_5 N71_5 1.404(5) .
C8_5 C9_5 1.3900 .
C9_5 C10_5 1.3896 .
O41_5 C42_5 1.440(5) .
O45_5 47_5 1.77(3) .
C21_5 N72_6 1.366(11) .
O46_5 C49_5 1.459(5) .
C49_5 C50_5 1.495(5) .
N72_6 C71_6 1.451(5) .
C71_6 C7_6 1.498(4) .
C47_6 O45_6 1.461(5) .
C47_6 C48_6 1.498(5) .
N1_6 C2_6 1.3897 .
N1_6 C6_6 1.3901 .
C2_6 C3_6 1.3902 .
C2_6 C21_6 1.474(7) .
C3_6 C4_6 1.3898 .
C4_6 O41_6 1.354(5) .
C4_6 C5_6 1.3896 .
C5_6 C6_6 1.3892 .
C5_6 C10_6 1.3905 .
C6_6 C7_6 1.3902 .
C7_6 C8_6 1.3901 .
C8_6 C9_6 1.3909 .
C9_6 C10_6 1.3897 .
O22_6 C21_6 1.206(5) .
C21_6 N71_7 1.399(11) .
P43_6 O44_6 1.456(4) .
P43_6 O46_6 1.563(4) .
P43_6 O45_6 1.564(4) .
P43_6 C42_6 1.809(5) .
O41_6 C42_6 1.442(5) .
O46_6 C49_6 1.459(5) .
C50_6 C49_6 1.498(5) .
N71_7 C7_7 1.406(4) .
N1_7 C2_7 1.3898 .
N1_7 C6_7 1.3901 .
C2_7 C3_7 1.3902 .
C2_7 C21_7 1.484(6) .
C3_7 C4_7 1.3900 .
C4_7 O41_7 1.357(4) .
C4_7 C5_7 1.3894 .
C5_7 C6_7 1.3900 .
C5_7 C10_7 1.3913 .
C6_7 C7_7 1.3897 .
C7_7 C8_7 1.3898 .
C8_7 C9_7 1.3885 .
C9_7 C10_7 1.3909 .
O22_7 C21_7 1.200(5) .
C21_7 N72_8 1.365(10) .
O41_7 C42_7 1.439(5) .
C42_7 P43_7 1.799(4) .
P43_7 O44_7 1.469(4) .
P43_7 O46_7 1.550(4) .
P43_7 O45_7 1.571(4) .
O45_7 C47_7 1.458(5) .
C48_7 C47_7 1.496(5) .
N72_8 C71_8 1.457(5) .
N1_8 C6_8 1.3897 .
N1_8 C2_8 1.3899 .
C2_8 C3_8 1.3897 .
C2_8 C21_8 1.479(7) .
C3_8 C4_8 1.3909 .
C4_8 O41_8 1.359(4) .
C4_8 C5_8 1.3892 .
C5_8 C10_8 1.3908 .
C5_8 C6_8 1.3913 .
C6_8 C7_8 1.3892 .
C7_8 C8_8 1.3904 .
C7_8 C71_8 1.507(4) .
C8_8 C9_8 1.3899 .
C9_8 C10_8 1.3897 .
P43_8 O44_8 1.466(4) .
P43_8 O46_8 1.554(5) .
P43_8 O45_8 1.568(4) .
P43_8 C42_8 1.803(4) .
O41_8 C42_8 1.444(5) .
O45_8 C47_8 1.459(5) .
C21_8 O22_8 1.196(5) .
C21_8 N71_9 1.364(10) .
C48_8 C47_8 1.498(5) .
N71_9 C7_9 1.403(5) .
O22_9 C21_9 1.202(5) .
C21_9 N72_10 1.312(10) .
C21_9 C2_9 1.491(7) .
N1_9 C2_9 1.3898 .
N1_9 C6_9 1.3904 .
C2_9 C3_9 1.3903 .
C3_9 C4_9 1.3906 .
C4_9 O41_9 1.353(4) .
C4_9 C5_9 1.3900 .
C5_9 C10_9 1.3896 .
C5_9 C6_9 1.3897 .
C6_9 C7_9 1.3899 .
C7_9 C8_9 1.3895 .
C8_9 C9_9 1.3896 .
C9_9 C10_9 1.3901 .
O41_9 C42_9 1.441(5) .
C42_9 P43_9 1.802(5) .
P43_9 O44_9 1.458(5) .
P43_9 O46_9 1.563(5) .
P43_9 O45_9 1.571(5) .
O46_9 C49_9 1.467(5) .
N72_10 C71_10 1.456(5) .
C71_10 C7_10 1.507(4) .
P43_10 O44_10 1.454(4) .
P43_10 O46_10 1.559(4) .
P43_10 O45_10 1.573(4) .
P43_10 C42_10 1.806(4) .
O41_10 C4_10 1.354(4) .
O41_10 C42_10 1.434(5) .
O46_10 C49_10 1.457(5) .
C47_10 O45_10 1.447(5) .
C47_10 C48_10 1.499(5) .
N1_10 C2_10 1.3897 .
N1_10 C6_10 1.3901 .
C2_10 C3_10 1.3898 .
C2_10 C21_10 1.490(7) .
C3_10 C4_10 1.3900 .
C4_10 C5_10 1.3902 .
C5_10 C10_10 1.3889 .
C5_10 C6_10 1.3903 .
C6_10 C7_10 1.3897 .
C7_10 C8_10 1.3908 .
C8_10 C9_10 1.3903 .
C9_10 C10_10 1.3906 .
O22_10 C21_10 1.200(5) .
C21_10 N71_11 1.342(10) .
C49_10 C50_10 1.502(5) .
N71_11 C7_11 1.402(5) .
N1_11 C2_11 1.3896 .
N1_11 C6_11 1.3908 .
C2_11 C3_11 1.3900 .
C2_11 C21_11 1.475(7) .
C3_11 C4_11 1.3896 .
C4_11 O41_11 1.358(5) .
C4_11 C5_11 1.3906 .
C5_11 C10_11 1.3902 .
C5_11 C6_11 1.3903 .
C6_11 C7_11 1.3894 .
C7_11 C8_11 1.3902 .
C8_11 C9_11 1.3909 .
C9_11 C10_11 1.3890 .
C21_11 O22_11 1.200(5) .
C21_11 N72_12 1.305(11) .
O41_11 C42_11 1.432(5) .
P43_11 O44_11 1.471(5) .
P43_11 O45_11 1.555(5) .
P43_11 O46_11 1.572(4) .
P43_11 C42_11 1.800(5) .
O46_11 C49_11 1.460(5) .
N72_12 C71_12 1.456(5) .
P43_12 O44_12 1.460(4) .
P43_12 O45_12 1.556(5) .
P43_12 O46_12 1.567(4) .
P43_12 C42_12 1.808(5) .
O41_12 C4_12 1.353(5) .
O41_12 C42_12 1.440(5) .
O46_12 C49_12 1.463(5) .
O45_12 C47_12 1.456(5) .
O22_12 C21_12 1.207(5) .
N1_12 C6_12 1.3896 .
N1_12 C2_12 1.3899 .
C2_12 C3_12 1.3890 .
C2_12 C21_12 1.484(7) .
C3_12 C4_12 1.3901 .
C4_12 C5_12 1.3891 .
C5_12 C6_12 1.3905 .
C5_12 C10_12 1.3906 .
C6_12 C7_12 1.3908 .
C7_12 C8_12 1.3906 .
C7_12 C71_12 1.499(4) .
C8_12 C9_12 1.3891 .
C9_12 C10_12 1.3908 .
C21_12 N71_13 1.327(10) .
C49_12 C50_12 1.500(5) .
N71_13 C7_13 1.401(5) .
N1_13 C6_13 1.3899 .
N1_13 C2_13 1.3905 .
C2_13 C3_13 1.3898 .
C2_13 C21_13 1.485(7) .
C3_13 C4_13 1.3902 .
C4_13 O41_13 1.351(5) .
C4_13 C5_13 1.3897 .
C5_13 C6_13 1.3900 .
C5_13 C10_13 1.3906 .
C6_13 C7_13 1.3906 .
C7_13 C8_13 1.3894 .
C8_13 C9_13 1.3894 .
C9_13 C10_13 1.3904 .
O41_13 C42_13 1.440(5) .
C42_13 P43_13 1.800(5) .
O45_13 P43_13 1.572(5) .
O44_13 P43_13 1.458(5) .
P43_13 O46_13 1.569(5) .
C21_13 O22_13 1.199(5) .
C21_13 N72_14 1.321(14) .
N1_14 C2_14 1.3897 .
N1_14 C6_14 1.3911 .
C2_14 C3_14 1.3906 .
C2_14 C21_14 1.492(7) .
C3_14 C4_14 1.3911 .
C4_14 O41_14 1.352(5) .
C4_14 C5_14 1.3898 .
C5_14 C6_14 1.3894 .
C5_14 C10_14 1.3907 .
C6_14 C7_14 1.3895 .
C7_14 C8_14 1.3907 .
C7_14 C71_14 1.500(4) .
C8_14 C9_14 1.3898 .
C9_14 C10_14 1.3897 .
C21_14 O22_14 1.200(5) .
C21_14 N71_15 1.303(13) .
O41_14 C42_14 1.439(5) .
C71_14 N72_14 1.457(5) .
O46_14 P43_14 1.568(5) .
P43_14 O44_14 1.462(5) .
P43_14 O45_14 1.566(5) .
P43_14 C42_14 1.801(5) .
P43_15 O44_15 1.459(5) .
P43_15 O45_15 1.564(5) .
P43_15 O46_15 1.573(5) .
P43_15 C42_15 1.807(5) .
N71_15 C7_15 1.401(5) .
C21_15 O22_15 1.202(5) .
C21_15 N72_16 1.397(5) .
C21_15 C2_15 1.489(7) .
N1_15 C6_15 1.3883 .
N1_15 C2_15 1.3898 .
C2_15 C3_15 1.3900 .
C3_15 C4_15 1.3902 .
C4_15 O41_15 1.350(5) .
C4_15 C5_15 1.3907 .
C5_15 C10_15 1.3901 .
C5_15 C6_15 1.3910 .
C6_15 C7_15 1.3908 .
C7_15 C8_15 1.3898 .
C8_15 C9_15 1.3901 .
C9_15 C10_15 1.3902 .
C42_15 O41_15 1.437(5) .
N1_16 C2_16 1.3886 .
N1_16 C6_16 1.3904 .
C2_16 C3_16 1.3907 .
C2_16 C21_16 1.496(8) .
C3_16 C4_16 1.3904 .
C4_16 O41_16 1.352(5) .
C4_16 C5_16 1.3905 .
C5_16 C10_16 1.3893 .
C5_16 C6_16 1.3895 .
C6_16 C7_16 1.3905 .
C7_16 C8_16 1.3899 .
C7_16 C71_16 1.499(4) .
C8_16 C9_16 1.3904 .
C9_16 C10_16 1.3904 .
C21_16 O22_16 1.201(5) .
C21_16 N71_17 1.392(15) .
O41_16 C42_16 1.441(5) .
N72_16 C71_16 1.459(5) .
C49_16 O46_16 1.463(5) .
C47_16 O45_16 1.456(5) .
P43_16 O44_16 1.457(5) .
P43_16 O46_16 1.568(5) .
P43_16 O45_16 1.569(5) .
P43_16 C42_16 1.806(5) .
O45_17 C47_17 1.460(5) .
O45_17 P43_17 1.575(5) .
N71_17 C7_17 1.399(5) .
N1_17 C2_17 1.3888 .
N1_17 C6_17 1.3893 .
C2_17 C3_17 1.3889 .
C2_17 C21_17 1.497(7) .
C3_17 C4_17 1.3903 .
C4_17 O41_17 1.347(5) .
C4_17 C5_17 1.3897 .
C5_17 C6_17 1.3908 .
C5_17 C10_17 1.3910 .
C6_17 C7_17 1.3895 .
C7_17 C8_17 1.3897 .
C8_17 C9_17 1.3898 .
C9_17 C10_17 1.3900 .
C49_17 O46_17 1.458(5) .
O46_17 P43_17 1.568(5) .
C42_17 O41_17 1.434(5) .
C42_17 P43_17 1.799(5) .
P43_17 O44_17 1.456(5) .
C21_17 O22_17 1.203(5) .
C21_17 N72_18 1.312(14) .
P43_18 O44_18 1.465(5) .
P43_18 O45_18 1.560(5) .
P43_18 O46_18 1.567(5) .
P43_18 C42_18 1.808(5) .
N72_18 C71_18 1.454(5) .
O41_18 C4_18 1.355(5) .
O41_18 C42_18 1.445(5) .
N1_18 C2_18 1.3900 .
N1_18 C6_18 1.3900 .
C2_18 C3_18 1.3900 .
C2_18 C21_18 1.491(8) .
C3_18 C4_18 1.3900 .
C4_18 C5_18 1.3900 .
C5_18 C6_18 1.3900 .
C5_18 C10_18 1.3900 .
C6_18 C7_18 1.3900 .
C7_18 C8_18 1.3900 .
C7_18 C71_18 1.498(4) .
C8_18 C9_18 1.3900 .
C9_18 C10_18 1.3900 .
O22_18 C21_18 1.200(5) .
C21_18 N71_19 1.356(15) .
C42_19 O41_19 1.444(5) .
C42_19 P43_19 1.799(5) .
P43_19 O44_19 1.455(4) .
P43_19 O46_19 1.574(4) .
P43_19 O45_19 1.575(4) .
O46_19 C49_19 1.465(5) .
O45_19 C47_19 1.458(5) .
C21_19 O22_19 1.198(5) .
C21_19 N72_20 1.369(14) .
C21_19 C2_19 1.494(8) .
N1_19 C2_19 1.3900 .
N1_19 C6_19 1.3900 .
C2_19 C3_19 1.3900 .
C3_19 C4_19 1.3900 .
C4_19 O41_19 1.355(5) .
C4_19 C5_19 1.3900 .
C5_19 C6_19 1.3900 .
C5_19 C10_19 1.3900 .
C6_19 C7_19 1.3900 .
C7_19 C8_19 1.3900 .
C7_19 N71_19 1.404(5) .
C8_19 C9_19 1.3900 .
C9_19 C10_19 1.3900 .
C49_19 C50_19 1.497(5) .
C47_19 C48_19 1.494(5) .
O22_20 C21_20 1.200(5) .
N1_20 C6_20 1.3898 .
N1_20 C2_20 1.3908 .
C2_20 C3_20 1.3904 .
C2_20 C21_20 1.493(8) .
C3_20 C4_20 1.3903 .
C4_20 O41_20 1.357(5) .
C4_20 C5_20 1.3903 .
C5_20 C6_20 1.3902 .
C5_20 C10_20 1.3903 .
C6_20 C7_20 1.3885 .
C7_20 C8_20 1.3900 .
C7_20 C71_20 1.501(4) .
C8_20 C9_20 1.3892 .
C9_20 C10_20 1.3908 .
C71_20 N72_20 1.459(5) .
O45_20 P43_20 1.567(5) .
O44_20 P43_20 1.457(5) .
O46_20 P43_20 1.575(5) .
C21_20 N71_21 1.362(16) .
O41_20 C42_20 1.440(5) .
C42_20 P43_20 1.805(5) .
C21_21 O22_21 1.203(5) .
C21_21 N72_22 1.294(15) .
C21_21 C2_21 1.489(8) .
O41_21 C4_21 1.351(5) .
O41_21 C42_21 1.435(5) .
N1_21 C2_21 1.3889 .
N1_21 C6_21 1.3896 .
C2_21 C3_21 1.3908 .
C3_21 C4_21 1.3890 .
C4_21 C5_21 1.3900 .
C5_21 C6_21 1.3898 .
C5_21 C10_21 1.3907 .
C6_21 C7_21 1.3905 .
C7_21 C8_21 1.3902 .
C7_21 N71_21 1.399(5) .
C8_21 C9_21 1.3891 .
C9_21 C10_21 1.3903 .
C42_21 P43_21 1.803(5) .
P43_21 O44_21 1.467(5) .
P43_21 O46_21 1.558(5) .
P43_21 O45_21 1.565(5) .
O45_21 C47_21 1.460(5) .
C47_21 C48_21 1.499(5) .
P43_22 O44_22 1.464(5) .
P43_22 O46_22 1.564(5) .
P43_22 O45_22 1.571(5) .
P43_22 C42_22 1.800(5) .
N1_22 C2_22 1.3896 .
N1_22 C6_22 1.3908 .
C2_22 C3_22 1.3898 .
C2_22 C21_22 1.492(8) .
C3_22 C4_22 1.3905 .
C4_22 O41_22 1.354(5) .
C4_22 C5_22 1.3896 .
C5_22 C6_22 1.3890 .
C5_22 C10_22 1.3911 .
C6_22 C7_22 1.3915 .
C7_22 C8_22 1.3899 .
C7_22 C71_22 1.502(4) .
C8_22 C9_22 1.3894 .
C9_22 C10_22 1.3899 .
C21_22 O2_22 1.234(14) .
C21_22 N71_23 1.335(16) .
O41_22 C42_22 1.439(5) .
C71_22 N72_22 1.462(5) .
O22_23 C21_23 1.196(5) .
C21_23 N72_24 1.293(14) .
C21_23 C2_23 1.500(7) .
O41_23 C4_23 1.357(5) .
O41_23 C42_23 1.438(5) .
P43_23 O44_23 1.461(5) .
P43_23 O46_23 1.568(5) .
P43_23 O45_23 1.569(5) .
P43_23 C42_23 1.799(5) .
N71_23 C7_23 1.399(5) .
C47_23 O45_23 1.461(5) .
C47_23 C48_23 1.498(5) .
N1_23 C2_23 1.3893 .
N1_23 C6_23 1.3896 .
C2_23 C3_23 1.3904 .
C3_23 C4_23 1.3889 .
C4_23 C5_23 1.3912 .
C5_23 C10_23 1.3897 .
C5_23 C6_23 1.3898 .
C6_23 C7_23 1.3903 .
C7_23 C8_23 1.3903 .
C8_23 C9_23 1.3902 .
C9_23 C10_23 1.3901 .
P43_24 O44_24 1.462(4) .
P43_24 O46_24 1.560(4) .
P43_24 O45_24 1.573(4) .
P43_24 C42_24 1.804(5) .
O41_24 C4_24 1.358(5) .
O41_24 C42_24 1.442(5) .
O46_24 C49_24 1.457(5) .
O45_24 C47_24 1.456(5) .
C47_24 C48_24 1.498(5) .
N1_24 C2_24 1.3894 .
N1_24 C6_24 1.3898 .
C2_24 C3_24 1.3898 .
C2_24 C21_24 1.478(7) .
C3_24 C4_24 1.3898 .
C4_24 C5_24 1.3897 .
C5_24 C10_24 1.3898 .
C5_24 C6_24 1.3909 .
C6_24 C7_24 1.3900 .
C7_24 C8_24 1.3895 .
C7_24 C71_24 1.498(4) .
C8_24 C9_24 1.3900 .
C9_24 C10_24 1.3898 .
C21_24 O22_24 1.200(5) .
C21_24 N71_25 1.380(12) .
C71_24 N72_24 1.458(5) .
C21_25 O22_25 1.193(5) .
C21_25 N72_26 1.365(12) .
C21_25 C2_25 1.483(7) .
O41_25 C4_25 1.356(4) .
O41_25 C42_25 1.435(5) .
N1_25 C2_25 1.3904 .
N1_25 C6_25 1.3912 .
C2_25 C3_25 1.3896 .
C3_25 C4_25 1.3912 .
C4_25 C5_25 1.3899 .
C5_25 C10_25 1.3897 .
C5_25 C6_25 1.3907 .
C6_25 C7_25 1.3892 .
C7_25 C8_25 1.3894 .
C7_25 N71_25 1.405(5) .
C8_25 C9_25 1.3903 .
C9_25 C10_25 1.3901 .
O46_25 P43_25 1.571(5) .
P43_25 O44_25 1.475(4) .
P43_25 O45_25 1.548(5) .
P43_25 C42_25 1.803(5) .
P43_26 O44_26 1.455(5) .
P43_26 O45_26 1.568(5) .
P43_26 O46_26 1.569(5) .
P43_26 C42_26 1.805(4) .
O22_26 C21_26 1.199(5) .
C42_26 O41_26 1.433(5) .
O41_26 C4_26 1.351(4) .
N1_26 C2_26 1.3896 .
N1_26 C6_26 1.3912 .
C2_26 C3_26 1.3908 .
C2_26 C21_26 1.482(7) .
C3_26 C4_26 1.3911 .
C4_26 C5_26 1.3887 .
C5_26 C10_26 1.3879 .
C5_26 C6_26 1.3905 .
C6_26 C7_26 1.3889 .
C7_26 C8_26 1.3899 .
C7_26 C71_26 1.500(4) .
C8_26 C9_26 1.3886 .
C9_26 C10_26 1.3915 .
C21_26 N71_27 1.371(11) .
N72_26 C71_26 1.462(5) .
C49_26 O46_26 1.458(5) .
C47_26 O45_26 1.460(5) .
C47_26 C48_26 1.498(5) .
C21_27 O22_27 1.198(5) .
C21_27 N72_28 1.345(11) .
C21_27 C2_27 1.480(7) .
N1_27 C2_27 1.3898 .
N1_27 C6_27 1.3901 .
C2_27 C3_27 1.3909 .
C3_27 C4_27 1.3903 .
C4_27 O41_27 1.360(4) .
C4_27 C5_27 1.3901 .
C5_27 C10_27 1.3898 .
C5_27 C6_27 1.3905 .
C6_27 C7_27 1.3904 .
C7_27 C8_27 1.3901 .
C7_27 N71_27 1.397(5) .
C8_27 C9_27 1.3901 .
C9_27 C10_27 1.3903 .
O41_27 C42_27 1.437(5) .
C42_27 P43_27 1.798(4) .
P43_27 O44_27 1.470(4) .
P43_27 O46_27 1.560(4) .
P43_27 O45_27 1.563(4) .
O45_27 C47_27 1.462(5) .
C49_27 O46_27 1.459(5) .
C49_27 C50_27 1.498(5) .
C47_27 C48_27 1.500(5) .
O22_28 C21_28 1.200(5) .
P43_28 O44_28 1.458(4) .
P43_28 O45_28 1.560(4) .
P43_28 O46_28 1.575(4) .
P43_28 C42_28 1.805(4) .
O41_28 C4_28 1.355(4) .
O41_28 C42_28 1.433(5) .
O45_28 C47_28 1.459(5) .
O46_28 C49_28 1.465(5) .
C47_28 C48_28 1.503(5) .
C49_28 C50_28 1.497(5) .
N1_28 C6_28 1.3892 .
N1_28 C2_28 1.3904 .
C2_28 C3_28 1.3889 .
C2_28 C21_28 1.490(7) .
C3_28 C4_28 1.3903 .
C4_28 C5_28 1.3903 .
C5_28 C10_28 1.3888 .
C5_28 C6_28 1.3903 .
C6_28 C7_28 1.3911 .
C7_28 C8_28 1.3905 .
C7_28 C71_28 1.495(4) .
C8_28 C9_28 1.3904 .
C9_28 C10_28 1.3907 .
C21_28 N71_29 1.325(9) .
C71_28 N72_28 1.455(5) .
C21_29 O22_29 1.203(5) .
C21_29 N72_30 1.281(10) .
C21_29 C2_29 1.496(7) .
O41_29 C4_29 1.356(4) .
O41_29 C42_29 1.431(5) .
N1_29 C2_29 1.3891 .
N1_29 C6_29 1.3903 .
C2_29 C3_29 1.3914 .
C3_29 C4_29 1.3901 .
C4_29 C5_29 1.3896 .
C5_29 C6_29 1.3899 .
C5_29 C10_29 1.3905 .
C6_29 C7_29 1.3905 .
C7_29 C8_29 1.3903 .
C7_29 N71_29 1.403(5) .
C8_29 C9_29 1.3895 .
C9_29 C10_29 1.3911 .
C42_29 P43_29 1.796(4) .
P43_29 O44_29 1.457(4) .
P43_29 O46_29 1.565(4) .
P43_29 O45_29 1.578(4) .
O46_29 C49_29 1.447(5) .
O45_29 C47_29 1.460(5) .
C47_29 C48_29 1.491(5) .
C49_29 C50_29 1.502(5) .
O22_30 C21_30 1.199(5) .
C21_30 N71_31 1.369(10) .
C21_30 C2_30 1.478(7) .
N1_30 C6_30 1.3899 .
N1_30 C2_30 1.3904 .
C2_30 C3_30 1.3895 .
C3_30 C4_30 1.3895 .
C4_30 O41_30 1.354(5) .
C4_30 C5_30 1.3902 .
C5_30 C10_30 1.3897 .
C5_30 C6_30 1.3900 .
C6_30 C7_30 1.3893 .
C7_30 C8_30 1.3897 .
C7_30 C71_30 1.499(4) .
C8_30 C9_30 1.3901 .
C9_30 C10_30 1.3899 .
C71_30 N72_30 1.458(5) .
P43_30 O44_30 1.455(4) .
P43_30 O45_30 1.562(4) .
P43_30 O46_30 1.574(4) .
P43_30 C42_30 1.804(5) .
O41_30 C42_30 1.436(5) .
O46_30 C49_30 1.465(5) .
O45_30 C47_30 1.460(5) .
C47_30 C48_30 1.500(5) .
C49_30 C50_30 1.496(5) .
O22_31 C21_31 1.202(5) .
C21_31 N72_32 1.345(10) .
C21_31 C2_31 1.480(6) .
N71_31 C7_31 1.398(5) .
N1_31 C6_31 1.3896 .
N1_31 C2_31 1.3902 .
C2_31 C3_31 1.3901 .
C3_31 C4_31 1.3899 .
C4_31 O41_31 1.354(4) .
C4_31 C5_31 1.3899 .
C5_31 C6_31 1.3900 .
C5_31 C10_31 1.3904 .
C6_31 C7_31 1.3910 .
C7_31 C8_31 1.3889 .
C8_31 C9_31 1.3901 .
C9_31 C10_31 1.3902 .
P43_31 O44_31 1.496(4) .
P43_31 O46_31 1.548(4) .
P43_31 O45_31 1.557(4) .
P43_31 C42_31 1.801(5) .
O45_31 C47_31 1.456(5) .
O46_31 C49_31 1.479(5) .
C49_31 C50_31 1.483(5) .
O41_31 C42_31 1.450(5) .
C21_32 O22_32 1.201(5) .
C21_32 N71_33 1.345(11) .
C21_32 C2_32 1.483(7) .
N1_32 C6_32 1.3892 .
N1_32 C2_32 1.3912 .
C2_32 C3_32 1.3888 .
C3_32 C4_32 1.3904 .
C4_32 O41_32 1.354(5) .
C4_32 C5_32 1.3901 .
C5_32 C10_32 1.3896 .
C5_32 C6_32 1.3896 .
C6_32 C7_32 1.3917 .
C7_32 C8_32 1.3900 .
C7_32 C71_32 1.500(4) .
C8_32 C9_32 1.3901 .
C9_32 C10_32 1.3894 .
N72_32 C71_32 1.460(5) .
O41_32 C42_32 1.441(5) .
O45_32 C47_32 1.455(5) .
O45_32 P43_32 1.571(5) .
P43_32 O44_32 1.465(4) .
P43_32 O46_32 1.565(5) .
P43_32 C42_32 1.800(5) .
O46_32 C49_32 1.467(5) .
C47_32 C48_32 1.496(5) .
C49_32 C50_32 1.500(5) .
N1_33 C2_33 1.3901 .
N1_33 C6_33 1.3917 .
C2_33 C3_33 1.3896 .
C2_33 C21_33 1.488(7) .
C3_33 C4_33 1.3901 .
C4_33 O41_33 1.354(4) .
C4_33 C5_33 1.3897 .
C5_33 C10_33 1.3889 .
C5_33 C6_33 1.3898 .
C6_33 C7_33 1.3899 .
C7_33 C8_33 1.3898 .
C7_33 N71_33 1.405(5) .
C8_33 C9_33 1.3904 .
C9_33 C10_33 1.3903 .
C50_33 C49_33 1.498(5) .
C49_33 O46_33 1.467(5) .
C21_33 O22_33 1.202(5) .
C21_33 O1_34 1.338(11) .
O45_33 C47_33 1.466(5) .
O45_33 P43_33 1.569(4) .
O46_33 P43_33 1.572(4) .
C42_33 O41_33 1.436(5) .
C42_33 P43_33 1.806(4) .
P43_33 O44_33 1.449(4) .
C47_33 C48_33 1.497(5) .
O1_34 C2_34 1.484(12) .
C2_34 C3_34 1.494(15) .
C3_34 C4_34 1.3900 .
C3_34 C8_34 1.3900 .
C4_34 C5_34 1.3900 .
C5_34 C6_34 1.3900 .
C6_34 C7_34 1.3900 .
C7_34 C8_34 1.3900 .

loop_
_geom_torsion_atom_site_label_1
_geom_torsion_atom_site_label_2
_geom_torsion_atom_site_label_3
_geom_torsion_atom_site_label_4
_geom_torsion
_geom_torsion_site_symmetry_1
_geom_torsion_site_symmetry_2
_geom_torsion_site_symmetry_3
_geom_torsion_site_symmetry_4
C1_1 O3_1 C4_1 C5_1 62.3(14) . . . .
C1_1 O3_1 C4_1 C6_1 -62.6(13) . . . .
C1_1 O3_1 C4_1 C7_1 179.4(10) . . . .
C4_1 O3_1 C1_1 O2_1 -2.6(18) . . . .
C4_1 O3_1 C1_1 N72_2 177.6(9) . . . .
C6_2 N1_2 C2_2 C3_2 0.0 . . . .
C6_2 N1_2 C2_2 C21_2 178.0(6) . . . .
N1_2 C2_2 C3_2 C4_2 0.0 . . . .
C21_2 C2_2 C3_2 C4_2 -177.9(6) . . . .
C2_2 C3_2 C4_2 O41_2 -176.3(7) . . . .
C2_2 C3_2 C4_2 C5_2 0.0 . . . .
O41_2 C4_2 C5_2 C10_2 -3.5(6) . . . .
C3_2 C4_2 C5_2 C10_2 180.0 . . . .
O41_2 C4_2 C5_2 C6_2 176.5(6) . . . .
C3_2 C4_2 C5_2 C6_2 -0.1 . . . .
C10_2 C5_2 C6_2 N1_2 -180.0 . . . .
C4_2 C5_2 C6_2 N1_2 0.1 . . . .
C10_2 C5_2 C6_2 C7_2 0.0 . . . .
C4_2 C5_2 C6_2 C7_2 -180.0 . . . .
C2_2 N1_2 C6_2 C5_2 0.0 . . . .
C2_2 N1_2 C6_2 C7_2 -180.0 . . . .
C5_2 C6_2 C7_2 C8_2 0.1 . . . .
N1_2 C6_2 C7_2 C8_2 -180.0 . . . .
C5_2 C6_2 C7_2 C71_2 175.0(5) . . . .
N1_2 C6_2 C7_2 C71_2 -5.1(5) . . . .
C6_2 C7_2 C8_2 C9_2 -0.1 . . . .
C71_2 C7_2 C8_2 C9_2 -174.8(5) . . . .
C7_2 C8_2 C9_2 C10_2 0.1 . . . .
C6_2 C5_2 C10_2 C9_2 0.0 . . . .
C4_2 C5_2 C10_2 C9_2 179.9 . . . .
C8_2 C9_2 C10_2 C5_2 0.0 . . . .
C3_2 C4_2 O41_2 C42_2 0.4(11) . . . .
C5_2 C4_2 O41_2 C42_2 -176.1(7) . . . .
P43_2 C42_2 O41_2 C4_2 -117.9(9) . . . .
C3_2 C2_2 C21_2 O22_2 -13.7(11) . . . .
N1_2 C2_2 C21_2 O22_2 168.3(7) . . . .
C3_2 C2_2 C21_2 N71_3 173.9(5) . . . .
N1_2 C2_2 C21_2 N71_3 -4.1(9) . . . .
O41_2 C42_2 P43_2 O44_2 171.6(8) . . . .
O41_2 C42_2 P43_2 O45_2 42.7(9) . . . .
O41_2 C42_2 P43_2 O46_2 -70.2(8) . . . .
O44_2 P43_2 O46_2 C49_2 172.7(15) . . . .
O45_2 P43_2 O46_2 C49_2 -61.2(16) . . . .
C42_2 P43_2 O46_2 C49_2 54.8(16) . . . .
C6_2 C7_2 C71_2 N72_2 -63.3(8) . . . .
C8_2 C7_2 C71_2 N72_2 111.5(6) . . . .
O2_1 C1_1 N72_2 C71_2 -173.7(10) . . . .
O3_1 C1_1 N72_2 C71_2 6.0(14) . . . .
C7_2 C71_2 N72_2 C1_1 -171.1(8) . . . .
P43_2 O46_2 C49_2 C50_2 168.3(14) . . . .
O44_3 P43_3 O46_3 C49_3 -5.6(10) . . . .
O45_3 P43_3 O46_3 C49_3 -130.3(9) . . . .
C42_3 P43_3 O46_3 C49_3 120.1(8) . . . .
O44_3 P43_3 O45_3 C47_3 -164.3(7) . . . .
O46_3 P43_3 O45_3 C47_3 -37.8(8) . . . .
C42_3 P43_3 O45_3 C47_3 70.5(8) . . . .
P43_3 O45_3 C47_3 C48_3 96.9(10) . . . .
P43_3 O46_3 C49_3 C50_3 -130.2(11) . . . .
O22_2 C21_2 N71_3 C7_3 8.3(15) . . . .
C2_2 C21_2 N71_3 C7_3 -179.6(6) . . . .
C6_3 N1_3 C2_3 C3_3 0.1 . . . .
C6_3 N1_3 C2_3 C21_3 170.6(5) . . . .
N1_3 C2_3 C3_3 C4_3 0.0 . . . .
C21_3 C2_3 C3_3 C4_3 -170.0(6) . . . .
C2_3 C3_3 C4_3 O41_3 175.7(5) . . . .
C2_3 C3_3 C4_3 C5_3 -0.1 . . . .
O41_3 C4_3 C5_3 C6_3 -175.7(5) . . . .
C3_3 C4_3 C5_3 C6_3 0.1 . . . .
O41_3 C4_3 C5_3 C10_3 4.2(5) . . . .
C3_3 C4_3 C5_3 C10_3 -179.9 . . . .
C10_3 C5_3 C6_3 N1_3 180.0 . . . .
C4_3 C5_3 C6_3 N1_3 -0.1 . . . .
C10_3 C5_3 C6_3 C7_3 0.0 . . . .
C4_3 C5_3 C6_3 C7_3 -180.0 . . . .
C2_3 N1_3 C6_3 C5_3 0.0 . . . .
C2_3 N1_3 C6_3 C7_3 179.9 . . . .
C5_3 C6_3 C7_3 C8_3 0.0 . . . .
N1_3 C6_3 C7_3 C8_3 -180.0 . . . .
C5_3 C6_3 C7_3 N71_3 174.2(4) . . . .
N1_3 C6_3 C7_3 N71_3 -5.7(4) . . . .
C21_2 N71_3 C7_3 C8_3 -20.8(10) . . . .
C21_2 N71_3 C7_3 C6_3 165.3(7) . . . .
C6_3 C7_3 C8_3 C9_3 0.0 . . . .
N71_3 C7_3 C8_3 C9_3 -173.5(5) . . . .
C7_3 C8_3 C9_3 C10_3 0.0 . . . .
C6_3 C5_3 C10_3 C9_3 0.0 . . . .
C4_3 C5_3 C10_3 C9_3 180.0 . . . .
C8_3 C9_3 C10_3 C5_3 0.0 . . . .
N1_3 C2_3 C21_3 O22_3 174.1(8) . . . .
C3_3 C2_3 C21_3 O22_3 -15.6(12) . . . .
N1_3 C2_3 C21_3 N72_4 -7.7(10) . . . .
C3_3 C2_3 C21_3 N72_4 162.6(6) . . . .
O44_3 P43_3 C42_3 O41_3 64.7(8) . . . .
O46_3 P43_3 C42_3 O41_3 -62.2(7) . . . .
O45_3 P43_3 C42_3 O41_3 -170.6(6) . . . .
C3_3 C4_3 O41_3 C42_3 -11.1(9) . . . .
C5_3 C4_3 O41_3 C42_3 164.7(6) . . . .
P43_3 C42_3 O41_3 C4_3 -170.9(5) . . . .
O22_3 C21_3 N72_4 C71_4 8.1(16) . . . .
C2_3 C21_3 N72_4 C71_4 -170.0(7) . . . .
C7_4 C71_4 N72_4 C21_3 -168.3(8) . . . .
C4_4 O41_4 C42_4 P43_4 -162.5(7) . . . .
O44_4 P43_4 C42_4 O41_4 -174.7(8) . . . .
O46_4 P43_4 C42_4 O41_4 -49.0(10) . . . .
O45_4 P43_4 C42_4 O41_4 61.1(9) . . . .
O44_4 P43_4 O45_4 C47_4 -54.0(11) . . . .
O46_4 P43_4 O45_4 C47_4 -179.9(10) . . . .
C42_4 P43_4 O45_4 C47_4 68.9(11) . . . .
C6_4 N1_4 C2_4 C3_4 0.1 . . . .
C6_4 N1_4 C2_4 C21_4 -178.9(6) . . . .
O22_4 C21_4 C2_4 N1_4 169.1(7) . . . .
N71_5 C21_4 C2_4 N1_4 -10.9(10) . . . .
O22_4 C21_4 C2_4 C3_4 -10.0(10) . . . .
N71_5 C21_4 C2_4 C3_4 170.1(6) . . . .
N1_4 C2_4 C3_4 C4_4 0.0 . . . .
C21_4 C2_4 C3_4 C4_4 179.0(6) . . . .
C42_4 O41_4 C4_4 C3_4 -4.0(11) . . . .
C42_4 O41_4 C4_4 C5_4 176.6(7) . . . .
C2_4 C3_4 C4_4 O41_4 -179.5(7) . . . .
C2_4 C3_4 C4_4 C5_4 0.0 . . . .
O41_4 C4_4 C5_4 C6_4 179.5(7) . . . .
C3_4 C4_4 C5_4 C6_4 0.0 . . . .
O41_4 C4_4 C5_4 C10_4 -0.5(7) . . . .
C3_4 C4_4 C5_4 C10_4 -179.9 . . . .
C4_4 C5_4 C6_4 C7_4 179.9 . . . .
C10_4 C5_4 C6_4 C7_4 -0.1 . . . .
C4_4 C5_4 C6_4 N1_4 0.0 . . . .
C10_4 C5_4 C6_4 N1_4 180.0 . . . .
C2_4 N1_4 C6_4 C5_4 -0.1 . . . .
C2_4 N1_4 C6_4 C7_4 180.0 . . . .
C5_4 C6_4 C7_4 C8_4 0.1 . . . .
N1_4 C6_4 C7_4 C8_4 180.0 . . . .
C5_4 C6_4 C7_4 C71_4 -175.3(6) . . . .
N1_4 C6_4 C7_4 C71_4 4.6(6) . . . .
N72_4 C71_4 C7_4 C8_4 141.7(6) . . . .
N72_4 C71_4 C7_4 C6_4 -42.9(10) . . . .
C6_4 C7_4 C8_4 C9_4 0.0 . . . .
C71_4 C7_4 C8_4 C9_4 175.6(6) . . . .
C7_4 C8_4 C9_4 C10_4 -0.1 . . . .
C8_4 C9_4 C10_4 C5_4 0.1 . . . .
C4_4 C5_4 C10_4 C9_4 180.0 . . . .
C6_4 C5_4 C10_4 C9_4 0.1 . . . .
P43_4 O45_4 C47_4 C48_4 -110.2(14) . . . .
O44_4 P43_4 O46_4 C49_4 -143.8(14) . . . .
O45_4 P43_4 O46_4 C49_4 -18.3(15) . . . .
C42_4 P43_4 O46_4 C49_4 92.0(14) . . . .
C6_5 N1_5 C2_5 C3_5 -0.2 . . . .
C6_5 N1_5 C2_5 C21_5 170.9(6) . . . .
N1_5 C2_5 C3_5 C4_5 0.1 . . . .
C21_5 C2_5 C3_5 C4_5 -170.6(6) . . . .
C2_5 C3_5 C4_5 O41_5 179.7(6) . . . .
C2_5 C3_5 C4_5 C5_5 -0.1 . . . .
O41_5 C4_5 C5_5 C6_5 -179.7(5) . . . .
C3_5 C4_5 C5_5 C6_5 0.1 . . . .
O41_5 C4_5 C5_5 C10_5 0.3(5) . . . .
C3_5 C4_5 C5_5 C10_5 180.0 . . . .
C2_5 N1_5 C6_5 C5_5 0.2 . . . .
C2_5 N1_5 C6_5 C7_5 -180.0 . . . .
C4_5 C5_5 C6_5 N1_5 -0.2 . . . .
C10_5 C5_5 C6_5 N1_5 179.9 . . . .
C4_5 C5_5 C6_5 C7_5 -180.0 . . . .
C10_5 C5_5 C6_5 C7_5 0.1 . . . .
N1_5 C6_5 C7_5 C8_5 -179.9 . . . .
C5_5 C6_5 C7_5 C8_5 -0.1 . . . .
N1_5 C6_5 C7_5 N71_5 -5.4(5) . . . .
C5_5 C6_5 C7_5 N71_5 174.4(5) . . . .
C6_5 C7_5 C8_5 C9_5 -0.1 . . . .
N71_5 C7_5 C8_5 C9_5 -174.0(6) . . . .
C7_5 C8_5 C9_5 C10_5 0.2 . . . .
C8_5 C9_5 C10_5 C5_5 -0.1 . . . .
C4_5 C5_5 C10_5 C9_5 -179.9 . . . .
C6_5 C5_5 C10_5 C9_5 0.0 . . . .
C5_5 C4_5 O41_5 C42_5 165.4(6) . . . .
C3_5 C4_5 O41_5 C42_5 -14.3(9) . . . .
O44_5 P43_5 O45_5 47_5 37.6(10) . . . .
O46_5 P43_5 O45_5 47_5 162.6(9) . . . .
C42_5 P43_5 O45_5 47_5 -87.9(10) . . . .
C3_5 C2_5 C21_5 O22_5 -19.3(11) . . . .
N1_5 C2_5 C21_5 O22_5 169.8(7) . . . .
C3_5 C2_5 C21_5 N72_6 162.2(6) . . . .
N1_5 C2_5 C21_5 N72_6 -8.7(9) . . . .
O44_5 P43_5 O46_5 C49_5 164.6(9) . . . .
O45_5 P43_5 O46_5 C49_5 38.3(10) . . . .
C42_5 P43_5 O46_5 C49_5 -69.4(9) . . . .
C4_5 O41_5 C42_5 P43_5 -160.2(6) . . . .
O44_5 P43_5 C42_5 O41_5 35.9(8) . . . .
O45_5 P43_5 C42_5 O41_5 162.4(6) . . . .
O46_5 P43_5 C42_5 O41_5 -89.9(7) . . . .
O22_4 C21_4 N71_5 C7_5 -0.6(16) . . . .
C2_4 C21_4 N71_5 C7_5 179.4(7) . . . .
C8_5 C7_5 N71_5 C21_4 -11.4(11) . . . .
C6_5 C7_5 N71_5 C21_4 174.4(7) . . . .
P43_5 O46_5 C49_5 C50_5 179.8(11) . . . .
O22_5 C21_5 N72_6 C71_6 7.0(15) . . . .
C2_5 C21_5 N72_6 C71_6 -174.6(8) . . . .
C21_5 N72_6 C71_6 C7_6 -178.5(8) . . . .
C6_6 N1_6 C2_6 C3_6 -0.1 . . . .
C6_6 N1_6 C2_6 C21_6 175.6(6) . . . .
N1_6 C2_6 C3_6 C4_6 0.1 . . . .
C21_6 C2_6 C3_6 C4_6 -175.7(6) . . . .
C2_6 C3_6 C4_6 O41_6 -176.3(7) . . . .
C2_6 C3_6 C4_6 C5_6 0.0 . . . .
O41_6 C4_6 C5_6 C6_6 176.4(7) . . . .
C3_6 C4_6 C5_6 C6_6 -0.1 . . . .
O41_6 C4_6 C5_6 C10_6 -3.6(7) . . . .
C3_6 C4_6 C5_6 C10_6 180.0 . . . .
C4_6 C5_6 C6_6 N1_6 0.1 . . . .
C10_6 C5_6 C6_6 N1_6 -180.0 . . . .
C4_6 C5_6 C6_6 C7_6 180.0 . . . .
C10_6 C5_6 C6_6 C7_6 -0.1 . . . .
C2_6 N1_6 C6_6 C5_6 0.0 . . . .
C2_6 N1_6 C6_6 C7_6 -179.9 . . . .
C5_6 C6_6 C7_6 C8_6 0.0 . . . .
N1_6 C6_6 C7_6 C8_6 180.0 . . . .
C5_6 C6_6 C7_6 C71_6 173.3(7) . . . .
N1_6 C6_6 C7_6 C71_6 -6.8(7) . . . .
N72_6 C71_6 C7_6 C8_6 152.5(7) . . . .
N72_6 C71_6 C7_6 C6_6 -21.0(12) . . . .
C6_6 C7_6 C8_6 C9_6 0.1 . . . .
C71_6 C7_6 C8_6 C9_6 -173.7(6) . . . .
C7_6 C8_6 C9_6 C10_6 -0.1 . . . .
C8_6 C9_6 C10_6 C5_6 0.1 . . . .
C6_6 C5_6 C10_6 C9_6 0.0 . . . .
C4_6 C5_6 C10_6 C9_6 179.9 . . . .
N1_6 C2_6 C21_6 O22_6 166.7(7) . . . .
C3_6 C2_6 C21_6 O22_6 -17.6(11) . . . .
N1_6 C2_6 C21_6 N71_7 -9.6(10) . . . .
C3_6 C2_6 C21_6 N71_7 166.1(6) . . . .
C5_6 C4_6 O41_6 C42_6 -169.4(8) . . . .
C3_6 C4_6 O41_6 C42_6 6.9(12) . . . .
O44_6 P43_6 O46_6 C49_6 15.6(12) . . . .
O45_6 P43_6 O46_6 C49_6 146.1(11) . . . .
C42_6 P43_6 O46_6 C49_6 -107.2(11) . . . .
C4_6 O41_6 C42_6 P43_6 -174.7(7) . . . .
O44_6 P43_6 C42_6 O41_6 -65.1(10) . . . .
O46_6 P43_6 C42_6 O41_6 57.8(10) . . . .
O45_6 P43_6 C42_6 O41_6 166.8(9) . . . .
C48_6 C47_6 O45_6 P43_6 -169.3(12) . . . .
O44_6 P43_6 O45_6 C47_6 27.5(14) . . . .
O46_6 P43_6 O45_6 C47_6 -100.1(13) . . . .
C42_6 P43_6 O45_6 C47_6 152.5(12) . . . .
P43_6 O46_6 C49_6 C50_6 160.1(13) . . . .
O22_6 C21_6 N71_7 C7_7 3.8(16) . . . .
C2_6 C21_6 N71_7 C7_7 179.6(6) . . . .
C6_7 N1_7 C2_7 C3_7 0.0 . . . .
C6_7 N1_7 C2_7 C21_7 173.6(5) . . . .
N1_7 C2_7 C3_7 C4_7 -0.1 . . . .
C21_7 C2_7 C3_7 C4_7 -173.5(5) . . . .
C2_7 C3_7 C4_7 O41_7 179.7(5) . . . .
C2_7 C3_7 C4_7 C5_7 0.1 . . . .
O41_7 C4_7 C5_7 C6_7 -179.7(5) . . . .
C3_7 C4_7 C5_7 C6_7 -0.1 . . . .
O41_7 C4_7 C5_7 C10_7 0.5(5) . . . .
C3_7 C4_7 C5_7 C10_7 -179.9 . . . .
C4_7 C5_7 C6_7 C7_7 -179.9 . . . .
C10_7 C5_7 C6_7 C7_7 -0.1 . . . .
C4_7 C5_7 C6_7 N1_7 0.0 . . . .
C10_7 C5_7 C6_7 N1_7 179.8 . . . .
C2_7 N1_7 C6_7 C7_7 180.0 . . . .
C2_7 N1_7 C6_7 C5_7 0.0 . . . .
C5_7 C6_7 C7_7 C8_7 0.0 . . . .
N1_7 C6_7 C7_7 C8_7 -180.0 . . . .
C5_7 C6_7 C7_7 N71_7 173.8(5) . . . .
N1_7 C6_7 C7_7 N71_7 -6.1(5) . . . .
C21_6 N71_7 C7_7 C6_7 177.3(7) . . . .
C21_6 N71_7 C7_7 C8_7 -9.3(10) . . . .
C6_7 C7_7 C8_7 C9_7 0.2 . . . .
N71_7 C7_7 C8_7 C9_7 -172.9(5) . . . .
C7_7 C8_7 C9_7 C10_7 -0.2 . . . .
C8_7 C9_7 C10_7 C5_7 0.1 . . . .
C4_7 C5_7 C10_7 C9_7 179.9 . . . .
C6_7 C5_7 C10_7 C9_7 0.1 . . . .
N1_7 C2_7 C21_7 O22_7 168.7(6) . . . .
C3_7 C2_7 C21_7 O22_7 -17.8(10) . . . .
N1_7 C2_7 C21_7 N72_8 -8.5(8) . . . .
C3_7 C2_7 C21_7 N72_8 165.0(5) . . . .
C5_7 C4_7 O41_7 C42_7 171.1(6) . . . .
C3_7 C4_7 O41_7 C42_7 -8.5(9) . . . .
C4_7 O41_7 C42_7 P43_7 -175.3(5) . . . .
O41_7 C42_7 P43_7 O44_7 -65.4(8) . . . .
O41_7 C42_7 P43_7 O46_7 62.3(7) . . . .
O41_7 C42_7 P43_7 O45_7 174.1(6) . . . .
O44_7 P43_7 O45_7 C47_7 -28.3(10) . . . .
O46_7 P43_7 O45_7 C47_7 -155.7(9) . . . .
C42_7 P43_7 O45_7 C47_7 92.0(9) . . . .
P43_7 O45_7 C47_7 C48_7 -139.0(11) . . . .
O22_7 C21_7 N72_8 C71_8 6.0(13) . . . .
C2_7 C21_7 N72_8 C71_8 -177.1(7) . . . .
C6_8 N1_8 C2_8 C3_8 0.2 . . . .
C6_8 N1_8 C2_8 C21_8 -176.8(6) . . . .
N1_8 C2_8 C3_8 C4_8 -0.1 . . . .
C21_8 C2_8 C3_8 C4_8 176.9(6) . . . .
C2_8 C3_8 C4_8 O41_8 -179.6(6) . . . .
C2_8 C3_8 C4_8 C5_8 0.1 . . . .
O41_8 C4_8 C5_8 C10_8 -0.3(6) . . . .
C3_8 C4_8 C5_8 C10_8 -180.0 . . . .
O41_8 C4_8 C5_8 C6_8 179.6(6) . . . .
C3_8 C4_8 C5_8 C6_8 -0.1 . . . .
C2_8 N1_8 C6_8 C7_8 -180.0 . . . .
C2_8 N1_8 C6_8 C5_8 -0.2 . . . .
C4_8 C5_8 C6_8 C7_8 179.9 . . . .
C10_8 C5_8 C6_8 C7_8 -0.2 . . . .
C4_8 C5_8 C6_8 N1_8 0.2 . . . .
C10_8 C5_8 C6_8 N1_8 -179.9 . . . .
N1_8 C6_8 C7_8 C8_8 179.9 . . . .
C5_8 C6_8 C7_8 C8_8 0.1 . . . .
N1_8 C6_8 C7_8 C71_8 -5.9(6) . . . .
C5_8 C6_8 C7_8 C71_8 174.3(6) . . . .
C6_8 C7_8 C8_8 C9_8 -0.1 . . . .
C71_8 C7_8 C8_8 C9_8 -174.6(6) . . . .
C7_8 C8_8 C9_8 C10_8 0.0 . . . .
C8_8 C9_8 C10_8 C5_8 -0.1 . . . .
C4_8 C5_8 C10_8 C9_8 -180.0 . . . .
C6_8 C5_8 C10_8 C9_8 0.1 . . . .
C21_7 N72_8 C71_8 C7_8 -179.7(7) . . . .
C6_8 C7_8 C71_8 N72_8 -21.7(11) . . . .
C8_8 C7_8 C71_8 N72_8 152.6(6) . . . .
C5_8 C4_8 O41_8 C42_8 179.5(7) . . . .
C3_8 C4_8 O41_8 C42_8 -0.8(10) . . . .
O44_8 P43_8 O45_8 C47_8 49.3(15) . . . .
O46_8 P43_8 O45_8 C47_8 -77.4(15) . . . .
C42_8 P43_8 O45_8 C47_8 171.5(14) . . . .
C4_8 O41_8 C42_8 P43_8 -177.5(6) . . . .
O44_8 P43_8 C42_8 O41_8 45.0(9) . . . .
O46_8 P43_8 C42_8 O41_8 171.3(8) . . . .
O45_8 P43_8 C42_8 O41_8 -77.5(8) . . . .
C3_8 C2_8 C21_8 O22_8 -13.5(12) . . . .
N1_8 C2_8 C21_8 O22_8 163.5(8) . . . .
C3_8 C2_8 C21_8 N71_9 166.8(6) . . . .
N1_8 C2_8 C21_8 N71_9 -16.2(10) . . . .
P43_8 O45_8 C47_8 C48_8 -176.9(16) . . . .
O22_8 C21_8 N71_9 C7_9 5.1(16) . . . .
C2_8 C21_8 N71_9 C7_9 -175.2(7) . . . .
C6_9 N1_9 C2_9 C3_9 -0.1 . . . .
C6_9 N1_9 C2_9 C21_9 175.3(5) . . . .
O22_9 C21_9 C2_9 N1_9 167.3(6) . . . .
N72_10 C21_9 C2_9 N1_9 -12.4(9) . . . .
O22_9 C21_9 C2_9 C3_9 -17.3(10) . . . .
N72_10 C21_9 C2_9 C3_9 162.9(6) . . . .
N1_9 C2_9 C3_9 C4_9 0.0 . . . .
C21_9 C2_9 C3_9 C4_9 -175.3(5) . . . .
C2_9 C3_9 C4_9 O41_9 176.0(6) . . . .
C2_9 C3_9 C4_9 C5_9 0.0 . . . .
O41_9 C4_9 C5_9 C10_9 3.9(6) . . . .
C3_9 C4_9 C5_9 C10_9 -179.9 . . . .
O41_9 C4_9 C5_9 C6_9 -176.2(6) . . . .
C3_9 C4_9 C5_9 C6_9 -0.1 . . . .
C10_9 C5_9 C6_9 C7_9 -0.1 . . . .
C4_9 C5_9 C6_9 C7_9 180.0 . . . .
C10_9 C5_9 C6_9 N1_9 179.9 . . . .
C4_9 C5_9 C6_9 N1_9 0.0 . . . .
C2_9 N1_9 C6_9 C5_9 0.0 . . . .
C2_9 N1_9 C6_9 C7_9 -179.9 . . . .
C5_9 C6_9 C7_9 C8_9 0.1 . . . .
N1_9 C6_9 C7_9 C8_9 -179.9 . . . .
C5_9 C6_9 C7_9 N71_9 173.7(5) . . . .
N1_9 C6_9 C7_9 N71_9 -6.3(5) . . . .
C21_8 N71_9 C7_9 C8_9 -10.6(10) . . . .
C21_8 N71_9 C7_9 C6_9 176.2(7) . . . .
C6_9 C7_9 C8_9 C9_9 0.0 . . . .
N71_9 C7_9 C8_9 C9_9 -173.0(5) . . . .
C7_9 C8_9 C9_9 C10_9 -0.1 . . . .
C6_9 C5_9 C10_9 C9_9 0.0 . . . .
C4_9 C5_9 C10_9 C9_9 179.9 . . . .
C8_9 C9_9 C10_9 C5_9 0.1 . . . .
C5_9 C4_9 O41_9 C42_9 169.1(7) . . . .
C3_9 C4_9 O41_9 C42_9 -7.0(10) . . . .
C4_9 O41_9 C42_9 P43_9 -164.8(6) . . . .
O41_9 C42_9 P43_9 O44_9 59.1(10) . . . .
O41_9 C42_9 P43_9 O46_9 -174.1(8) . . . .
O41_9 C42_9 P43_9 O45_9 -65.6(9) . . . .
O44_9 P43_9 O46_9 C49_9 -60.6(17) . . . .
O45_9 P43_9 O46_9 C49_9 64.7(16) . . . .
C42_9 P43_9 O46_9 C49_9 173.0(16) . . . .
O22_9 C21_9 N72_10 C71_10 10.6(14) . . . .
C2_9 C21_9 N72_10 C71_10 -169.7(8) . . . .
C21_9 N72_10 C71_10 C7_10 -167.1(8) . . . .
O44_10 P43_10 O46_10 C49_10 29.7(9) . . . .
O45_10 P43_10 O46_10 C49_10 157.3(8) . . . .
C42_10 P43_10 O46_10 C49_10 -98.5(8) . . . .
C48_10 C47_10 O45_10 P43_10 176.7(10) . . . .
O44_10 P43_10 O45_10 C47_10 41.6(11) . . . .
O46_10 P43_10 O45_10 C47_10 -86.0(10) . . . .
C42_10 P43_10 O45_10 C47_10 165.6(9) . . . .
C4_10 O41_10 C42_10 P43_10 179.2(6) . . . .
O44_10 P43_10 C42_10 O41_10 -56.5(7) . . . .
O46_10 P43_10 C42_10 O41_10 72.3(6) . . . .
O45_10 P43_10 C42_10 O41_10 178.8(6) . . . .
C6_10 N1_10 C2_10 C3_10 0.0 . . . .
C6_10 N1_10 C2_10 C21_10 -174.9(6) . . . .
N1_10 C2_10 C3_10 C4_10 -0.1 . . . .
C21_10 C2_10 C3_10 C4_10 174.8(6) . . . .
C42_10 O41_10 C4_10 C3_10 8.3(9) . . . .
C42_10 O41_10 C4_10 C5_10 -171.8(6) . . . .
C2_10 C3_10 C4_10 O41_10 179.9(6) . . . .
C2_10 C3_10 C4_10 C5_10 0.1 . . . .
O41_10 C4_10 C5_10 C10_10 0.0(6) . . . .
C3_10 C4_10 C5_10 C10_10 179.9 . . . .
O41_10 C4_10 C5_10 C6_10 -179.8(6) . . . .
C3_10 C4_10 C5_10 C6_10 0.1 . . . .
C2_10 N1_10 C6_10 C7_10 180.0 . . . .
C2_10 N1_10 C6_10 C5_10 0.1 . . . .
C10_10 C5_10 C6_10 C7_10 0.1 . . . .
C4_10 C5_10 C6_10 C7_10 180.0 . . . .
C10_10 C5_10 C6_10 N1_10 -180.0 . . . .
C4_10 C5_10 C6_10 N1_10 -0.2 . . . .
N1_10 C6_10 C7_10 C8_10 -180.0 . . . .
C5_10 C6_10 C7_10 C8_10 -0.1 . . . .
N1_10 C6_10 C7_10 C71_10 1.5(7) . . . .
C5_10 C6_10 C7_10 C71_10 -178.6(7) . . . .
N72_10 C71_10 C7_10 C6_10 -38.4(11) . . . .
N72_10 C71_10 C7_10 C8_10 143.0(7) . . . .
C6_10 C7_10 C8_10 C9_10 0.1 . . . .
C71_10 C7_10 C8_10 C9_10 178.7(6) . . . .
C7_10 C8_10 C9_10 C10_10 -0.2 . . . .
C4_10 C5_10 C10_10 C9_10 180.0 . . . .
C6_10 C5_10 C10_10 C9_10 -0.2 . . . .
C8_10 C9_10 C10_10 C5_10 0.3 . . . .
N1_10 C2_10 C21_10 O22_10 166.7(6) . . . .
C3_10 C2_10 C21_10 O22_10 -8.2(11) . . . .
N1_10 C2_10 C21_10 N71_11 -13.2(10) . . . .
C3_10 C2_10 C21_10 N71_11 171.9(6) . . . .
P43_10 O46_10 C49_10 C50_10 147.3(10) . . . .
O22_10 C21_10 N71_11 C7_11 2.0(15) . . . .
C2_10 C21_10 N71_11 C7_11 -178.1(7) . . . .
C6_11 N1_11 C2_11 C3_11 0.0 . . . .
C6_11 N1_11 C2_11 C21_11 172.2(5) . . . .
N1_11 C2_11 C3_11 C4_11 0.1 . . . .
C21_11 C2_11 C3_11 C4_11 -172.0(6) . . . .
C2_11 C3_11 C4_11 O41_11 178.7(6) . . . .
C2_11 C3_11 C4_11 C5_11 -0.1 . . . .
O41_11 C4_11 C5_11 C10_11 1.3(6) . . . .
C3_11 C4_11 C5_11 C10_11 -179.9 . . . .
O41_11 C4_11 C5_11 C6_11 -178.8(6) . . . .
C3_11 C4_11 C5_11 C6_11 0.0 . . . .
C10_11 C5_11 C6_11 C7_11 -0.1 . . . .
C4_11 C5_11 C6_11 C7_11 -180.0 . . . .
C10_11 C5_11 C6_11 N1_11 179.9 . . . .
C4_11 C5_11 C6_11 N1_11 0.0 . . . .
C2_11 N1_11 C6_11 C7_11 180.0 . . . .
C2_11 N1_11 C6_11 C5_11 0.0 . . . .
C5_11 C6_11 C7_11 C8_11 0.1 . . . .
N1_11 C6_11 C7_11 C8_11 -179.9 . . . .
C5_11 C6_11 C7_11 N71_11 176.2(5) . . . .
N1_11 C6_11 C7_11 N71_11 -3.8(5) . . . .
C21_10 N71_11 C7_11 C6_11 173.2(7) . . . .
C21_10 N71_11 C7_11 C8_11 -10.8(10) . . . .
C6_11 C7_11 C8_11 C9_11 -0.1 . . . .
N71_11 C7_11 C8_11 C9_11 -175.9(6) . . . .
C7_11 C8_11 C9_11 C10_11 0.1 . . . .
C8_11 C9_11 C10_11 C5_11 0.0 . . . .
C6_11 C5_11 C10_11 C9_11 0.0 . . . .
C4_11 C5_11 C10_11 C9_11 179.9 . . . .
N1_11 C2_11 C21_11 O22_11 165.7(7) . . . .
C3_11 C2_11 C21_11 O22_11 -22.1(10) . . . .
N1_11 C2_11 C21_11 N72_12 -12.4(10) . . . .
C3_11 C2_11 C21_11 N72_12 159.8(7) . . . .
C3_11 C4_11 O41_11 C42_11 -11.4(10) . . . .
C5_11 C4_11 O41_11 C42_11 167.3(7) . . . .
O44_11 P43_11 O46_11 C49_11 49.7(18) . . . .
O45_11 P43_11 O46_11 C49_11 -76.5(17) . . . .
C42_11 P43_11 O46_11 C49_11 171.6(17) . . . .
C4_11 O41_11 C42_11 P43_11 -172.6(6) . . . .
O44_11 P43_11 C42_11 O41_11 -55.0(9) . . . .
O45_11 P43_11 C42_11 O41_11 72.9(8) . . . .
O46_11 P43_11 C42_11 O41_11 -176.4(8) . . . .
O22_11 C21_11 N72_12 C71_12 5.2(16) . . . .
C2_11 C21_11 N72_12 C71_12 -176.9(9) . . . .
O44_12 P43_12 O46_12 C49_12 34.8(13) . . . .
O45_12 P43_12 O46_12 C49_12 -93.4(12) . . . .
C42_12 P43_12 O46_12 C49_12 156.8(11) . . . .
C4_12 O41_12 C42_12 P43_12 -171.8(8) . . . .
O44_12 P43_12 C42_12 O41_12 171.8(9) . . . .
O45_12 P43_12 C42_12 O41_12 -62.6(9) . . . .
O46_12 P43_12 C42_12 O41_12 47.5(10) . . . .
O44_12 P43_12 O45_12 C47_12 -159.4(15) . . . .
O46_12 P43_12 O45_12 C47_12 -31.3(16) . . . .
C42_12 P43_12 O45_12 C47_12 77.6(16) . . . .
C6_12 N1_12 C2_12 C3_12 0.1 . . . .
C6_12 N1_12 C2_12 C21_12 -180.0(5) . . . .
N1_12 C2_12 C3_12 C4_12 -0.1 . . . .
C21_12 C2_12 C3_12 C4_12 180.0(5) . . . .
C42_12 O41_12 C4_12 C5_12 -177.8(8) . . . .
C42_12 O41_12 C4_12 C3_12 1.3(12) . . . .
C2_12 C3_12 C4_12 O41_12 -178.9(8) . . . .
C2_12 C3_12 C4_12 C5_12 0.1 . . . .
O41_12 C4_12 C5_12 C6_12 179.0(7) . . . .
C3_12 C4_12 C5_12 C6_12 0.0 . . . .
O41_12 C4_12 C5_12 C10_12 -0.8(7) . . . .
C3_12 C4_12 C5_12 C10_12 -179.9 . . . .
C2_12 N1_12 C6_12 C5_12 0.0 . . . .
C2_12 N1_12 C6_12 C7_12 180.0 . . . .
C4_12 C5_12 C6_12 N1_12 0.0 . . . .
C10_12 C5_12 C6_12 N1_12 179.9 . . . .
C4_12 C5_12 C6_12 C7_12 -180.0 . . . .
C10_12 C5_12 C6_12 C7_12 -0.1 . . . .
N1_12 C6_12 C7_12 C8_12 180.0 . . . .
C5_12 C6_12 C7_12 C8_12 0.0 . . . .
N1_12 C6_12 C7_12 C71_12 -6.9(8) . . . .
C5_12 C6_12 C7_12 C71_12 173.1(8) . . . .
C6_12 C7_12 C8_12 C9_12 0.1 . . . .
C71_12 C7_12 C8_12 C9_12 -173.5(7) . . . .
C7_12 C8_12 C9_12 C10_12 0.0 . . . .
C4_12 C5_12 C10_12 C9_12 -180.0 . . . .
C6_12 C5_12 C10_12 C9_12 0.1 . . . .
C8_12 C9_12 C10_12 C5_12 -0.1 . . . .
C3_12 C2_12 C21_12 O22_12 -17.1(9) . . . .
N1_12 C2_12 C21_12 O22_12 163.0(6) . . . .
C3_12 C2_12 C21_12 N71_13 161.8(6) . . . .
N1_12 C2_12 C21_12 N71_13 -18.1(9) . . . .
C21_11 N72_12 C71_12 C7_12 179.0(9) . . . .
C8_12 C7_12 C71_12 N72_12 158.0(9) . . . .
C6_12 C7_12 C71_12 N72_12 -15.3(14) . . . .
P43_12 O46_12 C49_12 C50_12 -72.8(18) . . . .
O22_12 C21_12 N71_13 C7_13 2.7(14) . . . .
C2_12 C21_12 N71_13 C7_13 -176.1(6) . . . .
C6_13 N1_13 C2_13 C3_13 -0.1 . . . .
C6_13 N1_13 C2_13 C21_13 173.0(6) . . . .
N1_13 C2_13 C3_13 C4_13 0.2 . . . .
C21_13 C2_13 C3_13 C4_13 -172.9(6) . . . .
C2_13 C3_13 C4_13 O41_13 179.1(8) . . . .
C2_13 C3_13 C4_13 C5_13 -0.1 . . . .
O41_13 C4_13 C5_13 C6_13 -179.2(7) . . . .
C3_13 C4_13 C5_13 C6_13 0.0 . . . .
O41_13 C4_13 C5_13 C10_13 0.8(7) . . . .
C3_13 C4_13 C5_13 C10_13 -180.0 . . . .
C2_13 N1_13 C6_13 C5_13 0.0 . . . .
C2_13 N1_13 C6_13 C7_13 179.9 . . . .
C4_13 C5_13 C6_13 N1_13 0.0 . . . .
C10_13 C5_13 C6_13 N1_13 -180.0 . . . .
C4_13 C5_13 C6_13 C7_13 -179.9 . . . .
C10_13 C5_13 C6_13 C7_13 0.1 . . . .
N1_13 C6_13 C7_13 C8_13 179.9 . . . .
C5_13 C6_13 C7_13 C8_13 -0.2 . . . .
N1_13 C6_13 C7_13 N71_13 -2.6(5) . . . .
C5_13 C6_13 C7_13 N71_13 177.3(5) . . . .
C21_12 N71_13 C7_13 C8_13 -6.5(10) . . . .
C21_12 N71_13 C7_13 C6_13 176.2(7) . . . .
C6_13 C7_13 C8_13 C9_13 0.2 . . . .
N71_13 C7_13 C8_13 C9_13 -177.1(6) . . . .
C7_13 C8_13 C9_13 C10_13 -0.1 . . . .
C8_13 C9_13 C10_13 C5_13 0.0 . . . .
C4_13 C5_13 C10_13 C9_13 180.0 . . . .
C6_13 C5_13 C10_13 C9_13 0.0 . . . .
C5_13 C4_13 O41_13 C42_13 168.3(10) . . . .
C3_13 C4_13 O41_13 C42_13 -11.0(14) . . . .
C4_13 O41_13 C42_13 P43_13 -165.5(8) . . . .
O41_13 C42_13 P43_13 O44_13 58.5(13) . . . .
O41_13 C42_13 P43_13 O46_13 -175.9(12) . . . .
O41_13 C42_13 P43_13 O45_13 -68.3(12) . . . .
C3_13 C2_13 C21_13 O22_13 -20.6(13) . . . .
N1_13 C2_13 C21_13 O22_13 166.3(8) . . . .
C3_13 C2_13 C21_13 N72_14 163.7(8) . . . .
N1_13 C2_13 C21_13 N72_14 -9.4(12) . . . .
C6_14 N1_14 C2_14 C3_14 0.1 . . . .
C6_14 N1_14 C2_14 C21_14 -167.1(7) . . . .
N1_14 C2_14 C3_14 C4_14 -0.1 . . . .
C21_14 C2_14 C3_14 C4_14 167.2(7) . . . .
C2_14 C3_14 C4_14 O41_14 169.2(12) . . . .
C2_14 C3_14 C4_14 C5_14 0.0 . . . .
O41_14 C4_14 C5_14 C6_14 -169.7(11) . . . .
C3_14 C4_14 C5_14 C6_14 0.0 . . . .
O41_14 C4_14 C5_14 C10_14 10.4(11) . . . .
C3_14 C4_14 C5_14 C10_14 -180.0 . . . .
C4_14 C5_14 C6_14 C7_14 180.0 . . . .
C10_14 C5_14 C6_14 C7_14 -0.1 . . . .
C4_14 C5_14 C6_14 N1_14 0.1 . . . .
C10_14 C5_14 C6_14 N1_14 -179.9 . . . .
C2_14 N1_14 C6_14 C5_14 -0.2 . . . .
C2_14 N1_14 C6_14 C7_14 180.0 . . . .
C5_14 C6_14 C7_14 C8_14 0.1 . . . .
N1_14 C6_14 C7_14 C8_14 180.0 . . . .
C5_14 C6_14 C7_14 C71_14 -172.0(8) . . . .
N1_14 C6_14 C7_14 C71_14 7.8(8) . . . .
C6_14 C7_14 C8_14 C9_14 -0.2 . . . .
C71_14 C7_14 C8_14 C9_14 172.2(8) . . . .
C7_14 C8_14 C9_14 C10_14 0.3 . . . .
C8_14 C9_14 C10_14 C5_14 -0.3 . . . .
C6_14 C5_14 C10_14 C9_14 0.2 . . . .
C4_14 C5_14 C10_14 C9_14 -179.9 . . . .
N1_14 C2_14 C21_14 O22_14 161.5(9) . . . .
C3_14 C2_14 C21_14 O22_14 -5.9(14) . . . .
N1_14 C2_14 C21_14 N71_15 -18.9(13) . . . .
C3_14 C2_14 C21_14 N71_15 173.7(8) . . . .
C5_14 C4_14 O41_14 C42_14 -178.6(16) . . . .
C3_14 C4_14 O41_14 C42_14 12(2) . . . .
C6_14 C7_14 C71_14 N72_14 -50.7(13) . . . .
C8_14 C7_14 C71_14 N72_14 137.0(8) . . . .
O22_13 C21_13 N72_14 C71_14 15.6(19) . . . .
C2_13 C21_13 N72_14 C71_14 -168.9(9) . . . .
C7_14 C71_14 N72_14 C21_13 -164.7(10) . . . .
C4_14 O41_14 C42_14 P43_14 -173.5(13) . . . .
O44_14 P43_14 C42_14 O41_14 170.7(18) . . . .
O45_14 P43_14 C42_14 O41_14 45.3(19) . . . .
O46_14 P43_14 C42_14 O41_14 -63.5(19) . . . .
O22_14 C21_14 N71_15 C7_15 1(2) . . . .
C2_14 C21_14 N71_15 C7_15 -178.1(8) . . . .
C6_15 N1_15 C2_15 C3_15 0.0 . . . .
C6_15 N1_15 C2_15 C21_15 174.7(7) . . . .
O22_15 C21_15 C2_15 N1_15 167.2(11) . . . .
N72_16 C21_15 C2_15 N1_15 -8.7(11) . . . .
O22_15 C21_15 C2_15 C3_15 -18.1(16) . . . .
N72_16 C21_15 C2_15 C3_15 166.0(7) . . . .
N1_15 C2_15 C3_15 C4_15 0.0 . . . .
C21_15 C2_15 C3_15 C4_15 -174.7(7) . . . .
C2_15 C3_15 C4_15 O41_15 175.7(7) . . . .
C2_15 C3_15 C4_15 C5_15 0.1 . . . .
O41_15 C4_15 C5_15 C10_15 4.1(7) . . . .
C3_15 C4_15 C5_15 C10_15 180.0 . . . .
O41_15 C4_15 C5_15 C6_15 -175.9(7) . . . .
C3_15 C4_15 C5_15 C6_15 -0.1 . . . .
C2_15 N1_15 C6_15 C7_15 180.0 . . . .
C2_15 N1_15 C6_15 C5_15 0.0 . . . .
C10_15 C5_15 C6_15 N1_15 180.0 . . . .
C4_15 C5_15 C6_15 N1_15 0.0 . . . .
C10_15 C5_15 C6_15 C7_15 0.0 . . . .
C4_15 C5_15 C6_15 C7_15 -179.9 . . . .
N1_15 C6_15 C7_15 C8_15 179.9 . . . .
C5_15 C6_15 C7_15 C8_15 -0.1 . . . .
N1_15 C6_15 C7_15 N71_15 -5.5(6) . . . .
C5_15 C6_15 C7_15 N71_15 174.5(6) . . . .
C21_14 N71_15 C7_15 C8_15 -12.7(14) . . . .
C21_14 N71_15 C7_15 C6_15 172.9(10) . . . .
C6_15 C7_15 C8_15 C9_15 0.1 . . . .
N71_15 C7_15 C8_15 C9_15 -174.1(6) . . . .
C7_15 C8_15 C9_15 C10_15 -0.1 . . . .
C4_15 C5_15 C10_15 C9_15 180.0 . . . .
C6_15 C5_15 C10_15 C9_15 0.0 . . . .
C8_15 C9_15 C10_15 C5_15 0.0 . . . .
O44_15 P43_15 C42_15 O41_15 -54.7(13) . . . .
O45_15 P43_15 C42_15 O41_15 72.4(12) . . . .
O46_15 P43_15 C42_15 O41_15 -179.4(12) . . . .
C3_15 C4_15 O41_15 C42_15 5.4(14) . . . .
C5_15 C4_15 O41_15 C42_15 -178.9(10) . . . .
P43_15 C42_15 O41_15 C4_15 -177.0(8) . . . .
C6_16 N1_16 C2_16 C3_16 0.3 . . . .
C6_16 N1_16 C2_16 C21_16 -176.1(9) . . . .
N1_16 C2_16 C3_16 C4_16 -0.4 . . . .
C21_16 C2_16 C3_16 C4_16 176.0(9) . . . .
C2_16 C3_16 C4_16 O41_16 -172.4(13) . . . .
C2_16 C3_16 C4_16 C5_16 0.3 . . . .
O41_16 C4_16 C5_16 C10_16 -7.4(13) . . . .
C3_16 C4_16 C5_16 C10_16 179.9 . . . .
O41_16 C4_16 C5_16 C6_16 172.6(13) . . . .
C3_16 C4_16 C5_16 C6_16 -0.1 . . . .
C10_16 C5_16 C6_16 N1_16 -179.9 . . . .
C4_16 C5_16 C6_16 N1_16 0.0 . . . .
C10_16 C5_16 C6_16 C7_16 -0.1 . . . .
C4_16 C5_16 C6_16 C7_16 179.9 . . . .
C2_16 N1_16 C6_16 C5_16 -0.1 . . . .
C2_16 N1_16 C6_16 C7_16 -179.9 . . . .
C5_16 C6_16 C7_16 C8_16 0.2 . . . .
N1_16 C6_16 C7_16 C8_16 180.0 . . . .
C5_16 C6_16 C7_16 C71_16 -179.9(11) . . . .
N1_16 C6_16 C7_16 C71_16 0.0(11) . . . .
C6_16 C7_16 C8_16 C9_16 -0.2 . . . .
C71_16 C7_16 C8_16 C9_16 179.9(10) . . . .
C7_16 C8_16 C9_16 C10_16 0.1 . . . .
C6_16 C5_16 C10_16 C9_16 0.1 . . . .
C4_16 C5_16 C10_16 C9_16 -179.9 . . . .
C8_16 C9_16 C10_16 C5_16 -0.1 . . . .
N1_16 C2_16 C21_16 O22_16 166.8(11) . . . .
C3_16 C2_16 C21_16 O22_16 -9.6(17) . . . .
N1_16 C2_16 C21_16 N71_17 -15.1(13) . . . .
C3_16 C2_16 C21_16 N71_17 168.5(8) . . . .
C3_16 C4_16 O41_16 C42_16 -22(2) . . . .
C5_16 C4_16 O41_16 C42_16 165.0(15) . . . .
O22_15 C21_15 N72_16 C71_16 17(2) . . . .
C2_15 C21_15 N72_16 C71_16 -167.4(10) . . . .
C21_15 N72_16 C71_16 C7_16 -172.0(11) . . . .
C8_16 C7_16 C71_16 N72_16 141.4(9) . . . .
C6_16 C7_16 C71_16 N72_16 -38.5(16) . . . .
O44_16 P43_16 O46_16 C49_16 18(3) . . . .
O45_16 P43_16 O46_16 C49_16 -109(3) . . . .
C42_16 P43_16 O46_16 C49_16 142(3) . . . .
O44_16 P43_16 O45_16 C47_16 -153(3) . . . .
O46_16 P43_16 O45_16 C47_16 -25(3) . . . .
C42_16 P43_16 O45_16 C47_16 83(3) . . . .
C4_16 O41_16 C42_16 P43_16 -169.7(12) . . . .
O44_16 P43_16 C42_16 O41_16 -163.8(17) . . . .
O46_16 P43_16 C42_16 O41_16 70.1(18) . . . .
O45_16 P43_16 C42_16 O41_16 -38.2(18) . . . .
O22_16 C21_16 N71_17 C7_17 0(2) . . . .
C2_16 C21_16 N71_17 C7_17 -178.2(9) . . . .
C6_17 N1_17 C2_17 C3_17 0.0 . . . .
C6_17 N1_17 C2_17 C21_17 174.0(6) . . . .
N1_17 C2_17 C3_17 C4_17 0.0 . . . .
C21_17 C2_17 C3_17 C4_17 -174.1(6) . . . .
C2_17 C3_17 C4_17 O41_17 -178.7(6) . . . .
C2_17 C3_17 C4_17 C5_17 0.1 . . . .
O41_17 C4_17 C5_17 C6_17 178.7(6) . . . .
C3_17 C4_17 C5_17 C6_17 -0.1 . . . .
O41_17 C4_17 C5_17 C10_17 -1.2(6) . . . .
C3_17 C4_17 C5_17 C10_17 180.0 . . . .
C2_17 N1_17 C6_17 C7_17 180.0 . . . .
C2_17 N1_17 C6_17 C5_17 -0.1 . . . .
C4_17 C5_17 C6_17 N1_17 0.1 . . . .
C10_17 C5_17 C6_17 N1_17 -180.0 . . . .
C4_17 C5_17 C6_17 C7_17 -179.9 . . . .
C10_17 C5_17 C6_17 C7_17 0.0 . . . .
N1_17 C6_17 C7_17 C8_17 179.9 . . . .
C5_17 C6_17 C7_17 C8_17 0.0 . . . .
N1_17 C6_17 C7_17 N71_17 -3.3(6) . . . .
C5_17 C6_17 C7_17 N71_17 176.8(6) . . . .
C21_16 N71_17 C7_17 C6_17 176.0(9) . . . .
C21_16 N71_17 C7_17 C8_17 -7.4(12) . . . .
C6_17 C7_17 C8_17 C9_17 0.1 . . . .
N71_17 C7_17 C8_17 C9_17 -176.4(7) . . . .
C7_17 C8_17 C9_17 C10_17 -0.1 . . . .
C8_17 C9_17 C10_17 C5_17 0.1 . . . .
C4_17 C5_17 C10_17 C9_17 179.9 . . . .
C6_17 C5_17 C10_17 C9_17 0.0 . . . .
C49_17 O46_17 P43_17 O44_17 -171.3(18) . . . .
C49_17 O46_17 P43_17 O45_17 62.8(18) . . . .
C49_17 O46_17 P43_17 C42_17 -44.6(18) . . . .
C47_17 O45_17 P43_17 O44_17 -18.1(18) . . . .
C47_17 O45_17 P43_17 O46_17 107.3(17) . . . .
C47_17 O45_17 P43_17 C42_17 -144.4(17) . . . .
O41_17 C42_17 P43_17 O44_17 59.9(11) . . . .
O41_17 C42_17 P43_17 O46_17 -66.3(9) . . . .
O41_17 C42_17 P43_17 O45_17 -173.6(9) . . . .
C5_17 C4_17 O41_17 C42_17 170.1(8) . . . .
C3_17 C4_17 O41_17 C42_17 -11.1(11) . . . .
P43_17 C42_17 O41_17 C4_17 -165.5(7) . . . .
N1_17 C2_17 C21_17 O22_17 162.4(8) . . . .
C3_17 C2_17 C21_17 O22_17 -23.7(13) . . . .
N1_17 C2_17 C21_17 N72_18 -14.1(10) . . . .
C3_17 C2_17 C21_17 N72_18 159.9(7) . . . .
O22_17 C21_17 N72_18 C71_18 8.9(19) . . . .
C2_17 C21_17 N72_18 C71_18 -175.0(10) . . . .
C4_18 O41_18 C42_18 P43_18 171.6(12) . . . .
O44_18 P43_18 C42_18 O41_18 -81.5(16) . . . .
O45_18 P43_18 C42_18 O41_18 44.5(16) . . . .
O46_18 P43_18 C42_18 O41_18 154.4(15) . . . .
C6_18 N1_18 C2_18 C3_18 0.0 . . . .
C6_18 N1_18 C2_18 C21_18 177.4(10) . . . .
N1_18 C2_18 C3_18 C4_18 0.0 . . . .
C21_18 C2_18 C3_18 C4_18 -177.4(10) . . . .
C42_18 O41_18 C4_18 C5_18 -165.9(13) . . . .
C42_18 O41_18 C4_18 C3_18 16(2) . . . .
C2_18 C3_18 C4_18 O41_18 178.5(13) . . . .
C2_18 C3_18 C4_18 C5_18 0.0 . . . .
O41_18 C4_18 C5_18 C6_18 -178.5(13) . . . .
C3_18 C4_18 C5_18 C6_18 0.0 . . . .
O41_18 C4_18 C5_18 C10_18 1.5(13) . . . .
C3_18 C4_18 C5_18 C10_18 180.0 . . . .
C4_18 C5_18 C6_18 C7_18 180.0 . . . .
C10_18 C5_18 C6_18 C7_18 0.0 . . . .
C4_18 C5_18 C6_18 N1_18 0.0 . . . .
C10_18 C5_18 C6_18 N1_18 180.0 . . . .
C2_18 N1_18 C6_18 C7_18 180.0 . . . .
C2_18 N1_18 C6_18 C5_18 0.0 . . . .
C5_18 C6_18 C7_18 C8_18 0.0 . . . .
N1_18 C6_18 C7_18 C8_18 180.0 . . . .
C5_18 C6_18 C7_18 C71_18 173.5(11) . . . .
N1_18 C6_18 C7_18 C71_18 -6.5(11) . . . .
C6_18 C7_18 C8_18 C9_18 0.0 . . . .
C71_18 C7_18 C8_18 C9_18 -173.7(11) . . . .
C7_18 C8_18 C9_18 C10_18 0.0 . . . .
C8_18 C9_18 C10_18 C5_18 0.0 . . . .
C4_18 C5_18 C10_18 C9_18 180.0 . . . .
C6_18 C5_18 C10_18 C9_18 0.0 . . . .
C21_17 N72_18 C71_18 C7_18 -178.1(12) . . . .
C8_18 C7_18 C71_18 N72_18 155.8(11) . . . .
C6_18 C7_18 C71_18 N72_18 -17.8(19) . . . .
C3_18 C2_18 C21_18 O22_18 -19.1(16) . . . .
N1_18 C2_18 C21_18 O22_18 163.5(10) . . . .
C3_18 C2_18 C21_18 N71_19 165.4(9) . . . .
N1_18 C2_18 C21_18 N71_19 -12.0(16) . . . .
O41_19 C42_19 P43_19 O44_19 -54.0(9) . . . .
O41_19 C42_19 P43_19 O46_19 70.4(8) . . . .
O41_19 C42_19 P43_19 O45_19 178.4(7) . . . .
O44_19 P43_19 O46_19 C49_19 -52.7(12) . . . .
O45_19 P43_19 O46_19 C49_19 73.7(11) . . . .
C42_19 P43_19 O46_19 C49_19 -176.8(10) . . . .
O44_19 P43_19 O45_19 C47_19 -4.6(16) . . . .
O46_19 P43_19 O45_19 C47_19 -129.7(14) . . . .
C42_19 P43_19 O45_19 C47_19 121.6(14) . . . .
C6_19 N1_19 C2_19 C3_19 0.0 . . . .
C6_19 N1_19 C2_19 C21_19 171.3(7) . . . .
O22_19 C21_19 C2_19 N1_19 168.3(9) . . . .
N72_20 C21_19 C2_19 N1_19 -6.5(12) . . . .
O22_19 C21_19 C2_19 C3_19 -20.5(14) . . . .
N72_20 C21_19 C2_19 C3_19 164.7(7) . . . .
N1_19 C2_19 C3_19 C4_19 0.0 . . . .
C21_19 C2_19 C3_19 C4_19 -171.2(7) . . . .
C2_19 C3_19 C4_19 O41_19 -178.7(7) . . . .
C2_19 C3_19 C4_19 C5_19 0.0 . . . .
O41_19 C4_19 C5_19 C6_19 178.8(7) . . . .
C3_19 C4_19 C5_19 C6_19 0.0 . . . .
O41_19 C4_19 C5_19 C10_19 -1.2(7) . . . .
C3_19 C4_19 C5_19 C10_19 180.0 . . . .
C4_19 C5_19 C6_19 C7_19 180.0 . . . .
C10_19 C5_19 C6_19 C7_19 0.0 . . . .
C4_19 C5_19 C6_19 N1_19 0.0 . . . .
C10_19 C5_19 C6_19 N1_19 180.0 . . . .
C2_19 N1_19 C6_19 C7_19 180.0 . . . .
C2_19 N1_19 C6_19 C5_19 0.0 . . . .
C5_19 C6_19 C7_19 C8_19 0.0 . . . .
N1_19 C6_19 C7_19 C8_19 180.0 . . . .
C5_19 C6_19 C7_19 N71_19 173.8(6) . . . .
N1_19 C6_19 C7_19 N71_19 -6.2(6) . . . .
C6_19 C7_19 C8_19 C9_19 0.0 . . . .
N71_19 C7_19 C8_19 C9_19 -172.6(7) . . . .
C7_19 C8_19 C9_19 C10_19 0.0 . . . .
C8_19 C9_19 C10_19 C5_19 0.0 . . . .
C4_19 C5_19 C10_19 C9_19 180.0 . . . .
C6_19 C5_19 C10_19 C9_19 0.0 . . . .
C3_19 C4_19 O41_19 C42_19 3.2(11) . . . .
C5_19 C4_19 O41_19 C42_19 -175.5(7) . . . .
P43_19 C42_19 O41_19 C4_19 168.2(7) . . . .
O22_18 C21_18 N71_19 C7_19 5(2) . . . .
C2_18 C21_18 N71_19 C7_19 179.6(9) . . . .
C6_19 C7_19 N71_19 C21_18 174.9(10) . . . .
C8_19 C7_19 N71_19 C21_18 -11.9(14) . . . .
P43_19 O46_19 C49_19 C50_19 -133.5(13) . . . .
P43_19 O45_19 C47_19 C48_19 180.0(15) . . . .
C6_20 N1_20 C2_20 C3_20 0.1 . . . .
C6_20 N1_20 C2_20 C21_20 -174.7(11) . . . .
N1_20 C2_20 C3_20 C4_20 -0.1 . . . .
C21_20 C2_20 C3_20 C4_20 174.6(11) . . . .
C2_20 C3_20 C4_20 O41_20 178.9(13) . . . .
C2_20 C3_20 C4_20 C5_20 0.2 . . . .
O41_20 C4_20 C5_20 C6_20 -179.1(11) . . . .
C3_20 C4_20 C5_20 C6_20 -0.2 . . . .
O41_20 C4_20 C5_20 C10_20 1.0(11) . . . .
C3_20 C4_20 C5_20 C10_20 179.9 . . . .
C2_20 N1_20 C6_20 C7_20 -179.9 . . . .
C2_20 N1_20 C6_20 C5_20 -0.1 . . . .
C10_20 C5_20 C6_20 C7_20 -0.1 . . . .
C4_20 C5_20 C6_20 C7_20 180.0 . . . .
C10_20 C5_20 C6_20 N1_20 -179.9 . . . .
C4_20 C5_20 C6_20 N1_20 0.1 . . . .
N1_20 C6_20 C7_20 C8_20 -180.0 . . . .
C5_20 C6_20 C7_20 C8_20 0.2 . . . .
N1_20 C6_20 C7_20 C71_20 6.2(10) . . . .
C5_20 C6_20 C7_20 C71_20 -173.7(10) . . . .
C6_20 C7_20 C8_20 C9_20 -0.1 . . . .
C71_20 C7_20 C8_20 C9_20 173.8(10) . . . .
C7_20 C8_20 C9_20 C10_20 -0.1 . . . .
C6_20 C5_20 C10_20 C9_20 -0.1 . . . .
C4_20 C5_20 C10_20 C9_20 179.9 . . . .
C8_20 C9_20 C10_20 C5_20 0.2 . . . .
C6_20 C7_20 C71_20 N72_20 -48.1(15) . . . .
C8_20 C7_20 C71_20 N72_20 138.0(9) . . . .
C3_20 C2_20 C21_20 O22_20 -11(2) . . . .
N1_20 C2_20 C21_20 O22_20 163.8(14) . . . .
C3_20 C2_20 C21_20 N71_21 170.0(12) . . . .
N1_20 C2_20 C21_20 N71_21 -15(2) . . . .
C3_20 C4_20 O41_20 C42_20 -12(3) . . . .
C5_20 C4_20 O41_20 C42_20 167(2) . . . .
C4_20 O41_20 C42_20 P43_20 -173.2(18) . . . .
O41_20 C42_20 P43_20 O44_20 -48.5(18) . . . .
O41_20 C42_20 P43_20 O45_20 -175.4(17) . . . .
O41_20 C42_20 P43_20 O46_20 77.3(18) . . . .
O22_19 C21_19 N72_20 C71_20 17.4(19) . . . .
C2_19 C21_19 N72_20 C71_20 -168.1(10) . . . .
C7_20 C71_20 N72_20 C21_19 -165.5(10) . . . .
C6_21 N1_21 C2_21 C3_21 0.0 . . . .
C6_21 N1_21 C2_21 C21_21 172.5(7) . . . .
O22_21 C21_21 C2_21 N1_21 168.4(9) . . . .
N72_22 C21_21 C2_21 N1_21 -10.5(13) . . . .
O22_21 C21_21 C2_21 C3_21 -19.2(14) . . . .
N72_22 C21_21 C2_21 C3_21 161.9(8) . . . .
N1_21 C2_21 C3_21 C4_21 -0.1 . . . .
C21_21 C2_21 C3_21 C4_21 -172.5(7) . . . .
C42_21 O41_21 C4_21 C3_21 -12.2(15) . . . .
C42_21 O41_21 C4_21 C5_21 170.0(10) . . . .
C2_21 C3_21 C4_21 O41_21 -177.7(8) . . . .
C2_21 C3_21 C4_21 C5_21 0.0 . . . .
O41_21 C4_21 C5_21 C6_21 177.8(8) . . . .
C3_21 C4_21 C5_21 C6_21 0.0 . . . .
O41_21 C4_21 C5_21 C10_21 -2.3(8) . . . .
C3_21 C4_21 C5_21 C10_21 179.9 . . . .
C2_21 N1_21 C6_21 C5_21 0.0 . . . .
C2_21 N1_21 C6_21 C7_21 180.0 . . . .
C4_21 C5_21 C6_21 N1_21 0.0 . . . .
C10_21 C5_21 C6_21 N1_21 -179.9 . . . .
C4_21 C5_21 C6_21 C7_21 -180.0 . . . .
C10_21 C5_21 C6_21 C7_21 0.1 . . . .
N1_21 C6_21 C7_21 C8_21 180.0 . . . .
C5_21 C6_21 C7_21 C8_21 0.0 . . . .
N1_21 C6_21 C7_21 N71_21 -5.1(7) . . . .
C5_21 C6_21 C7_21 N71_21 174.9(7) . . . .
C6_21 C7_21 C8_21 C9_21 0.0 . . . .
N71_21 C7_21 C8_21 C9_21 -174.2(8) . . . .
C7_21 C8_21 C9_21 C10_21 0.0 . . . .
C8_21 C9_21 C10_21 C5_21 0.1 . . . .
C6_21 C5_21 C10_21 C9_21 -0.1 . . . .
C4_21 C5_21 C10_21 C9_21 180.0 . . . .
C4_21 O41_21 C42_21 P43_21 -174.0(8) . . . .
O41_21 C42_21 P43_21 O44_21 -50.0(13) . . . .
O41_21 C42_21 P43_21 O46_21 75.5(12) . . . .
O41_21 C42_21 P43_21 O45_21 -173.6(11) . . . .
O44_21 P43_21 O45_21 C47_21 87.3(17) . . . .
O46_21 P43_21 O45_21 C47_21 -39.8(17) . . . .
C42_21 P43_21 O45_21 C47_21 -151.0(16) . . . .
P43_21 O45_21 C47_21 C48_21 -157.6(18) . . . .
O22_20 C21_20 N71_21 C7_21 -2(3) . . . .
C2_20 C21_20 N71_21 C7_21 177.3(12) . . . .
C8_21 C7_21 N71_21 C21_20 -9(2) . . . .
C6_21 C7_21 N71_21 C21_20 176.2(15) . . . .
C6_22 N1_22 C2_22 C3_22 0.0 . . . .
C6_22 N1_22 C2_22 C21_22 -174.4(8) . . . .
N1_22 C2_22 C3_22 C4_22 0.0 . . . .
C21_22 C2_22 C3_22 C4_22 174.3(8) . . . .
C2_22 C3_22 C4_22 O41_22 -177.9(11) . . . .
C2_22 C3_22 C4_22 C5_22 0.1 . . . .
O41_22 C4_22 C5_22 C6_22 177.9(11) . . . .
C3_22 C4_22 C5_22 C6_22 -0.2 . . . .
O41_22 C4_22 C5_22 C10_22 -2.0(11) . . . .
C3_22 C4_22 C5_22 C10_22 180.0 . . . .
C4_22 C5_22 C6_22 N1_22 0.2 . . . .
C10_22 C5_22 C6_22 N1_22 180.0 . . . .
C4_22 C5_22 C6_22 C7_22 -179.9 . . . .
C10_22 C5_22 C6_22 C7_22 0.0 . . . .
C2_22 N1_22 C6_22 C5_22 -0.1 . . . .
C2_22 N1_22 C6_22 C7_22 179.9 . . . .
C5_22 C6_22 C7_22 C8_22 0.0 . . . .
N1_22 C6_22 C7_22 C8_22 180.0 . . . .
C5_22 C6_22 C7_22 C71_22 177.8(9) . . . .
N1_22 C6_22 C7_22 C71_22 -2.2(9) . . . .
C6_22 C7_22 C8_22 C9_22 0.1 . . . .
C71_22 C7_22 C8_22 C9_22 -177.7(9) . . . .
C7_22 C8_22 C9_22 C10_22 -0.2 . . . .
C8_22 C9_22 C10_22 C5_22 0.1 . . . .
C6_22 C5_22 C10_22 C9_22 0.0 . . . .
C4_22 C5_22 C10_22 C9_22 179.8 . . . .
N1_22 C2_22 C21_22 O2_22 172.7(9) . . . .
C3_22 C2_22 C21_22 O2_22 -1.8(16) . . . .
N1_22 C2_22 C21_22 N71_23 -12.1(15) . . . .
C3_22 C2_22 C21_22 N71_23 173.5(9) . . . .
C5_22 C4_22 O41_22 C42_22 -173.7(14) . . . .
C3_22 C4_22 O41_22 C42_22 4(2) . . . .
C8_22 C7_22 C71_22 N72_22 132.2(9) . . . .
C6_22 C7_22 C71_22 N72_22 -45.6(14) . . . .
C4_22 O41_22 C42_22 P43_22 -171.3(13) . . . .
O44_22 P43_22 C42_22 O41_22 -175.9(15) . . . .
O46_22 P43_22 C42_22 O41_22 -49.2(15) . . . .
O45_22 P43_22 C42_22 O41_22 59.8(15) . . . .
O22_21 C21_21 N72_22 C71_22 17(3) . . . .
C2_21 C21_21 N72_22 C71_22 -164.1(10) . . . .
C7_22 C71_22 N72_22 C21_21 -164.8(12) . . . .
C4_23 O41_23 C42_23 P43_23 -169.4(8) . . . .
O44_23 P43_23 C42_23 O41_23 57.2(13) . . . .
O46_23 P43_23 C42_23 O41_23 -69.1(13) . . . .
O45_23 P43_23 C42_23 O41_23 -178.6(12) . . . .
O2_22 C21_22 N71_23 C7_23 -6(2) . . . .
C2_22 C21_22 N71_23 C7_23 179.4(8) . . . .
C48_23 C47_23 O45_23 P43_23 140.3(16) . . . .
O44_23 P43_23 O45_23 C47_23 42.5(17) . . . .
O46_23 P43_23 O45_23 C47_23 168.8(16) . . . .
C42_23 P43_23 O45_23 C47_23 -81.7(17) . . . .
C6_23 N1_23 C2_23 C3_23 0.1 . . . .
C6_23 N1_23 C2_23 C21_23 172.8(6) . . . .
O22_23 C21_23 C2_23 N1_23 163.1(9) . . . .
N72_24 C21_23 C2_23 N1_23 -15.1(12) . . . .
O22_23 C21_23 C2_23 C3_23 -24.2(14) . . . .
N72_24 C21_23 C2_23 C3_23 157.6(7) . . . .
N1_23 C2_23 C3_23 C4_23 -0.1 . . . .
C21_23 C2_23 C3_23 C4_23 -172.7(6) . . . .
C42_23 O41_23 C4_23 C3_23 -8.1(14) . . . .
C42_23 O41_23 C4_23 C5_23 168.8(10) . . . .
C2_23 C3_23 C4_23 O41_23 177.0(7) . . . .
C2_23 C3_23 C4_23 C5_23 0.0 . . . .
O41_23 C4_23 C5_23 C10_23 2.9(7) . . . .
C3_23 C4_23 C5_23 C10_23 179.9 . . . .
O41_23 C4_23 C5_23 C6_23 -176.9(7) . . . .
C3_23 C4_23 C5_23 C6_23 0.1 . . . .
C2_23 N1_23 C6_23 C5_23 0.1 . . . .
C2_23 N1_23 C6_23 C7_23 179.8 . . . .
C10_23 C5_23 C6_23 N1_23 -180.0 . . . .
C4_23 C5_23 C6_23 N1_23 -0.2 . . . .
C10_23 C5_23 C6_23 C7_23 0.3 . . . .
C4_23 C5_23 C6_23 C7_23 -179.9 . . . .
N1_23 C6_23 C7_23 C8_23 -180.0 . . . .
C5_23 C6_23 C7_23 C8_23 -0.2 . . . .
N1_23 C6_23 C7_23 N71_23 -4.3(6) . . . .
C5_23 C6_23 C7_23 N71_23 175.4(6) . . . .
C21_22 N71_23 C7_23 C6_23 177.7(11) . . . .
C21_22 N71_23 C7_23 C8_23 -6.9(15) . . . .
C6_23 C7_23 C8_23 C9_23 0.1 . . . .
N71_23 C7_23 C8_23 C9_23 -175.0(7) . . . .
C7_23 C8_23 C9_23 C10_23 -0.1 . . . .
C6_23 C5_23 C10_23 C9_23 -0.2 . . . .
C4_23 C5_23 C10_23 C9_23 180.0 . . . .
C8_23 C9_23 C10_23 C5_23 0.1 . . . .
O44_24 P43_24 O46_24 C49_24 -135.6(11) . . . .
O45_24 P43_24 O46_24 C49_24 98.6(12) . . . .
C42_24 P43_24 O46_24 C49_24 -10.7(12) . . . .
C4_24 O41_24 C42_24 P43_24 175.8(8) . . . .
O44_24 P43_24 C42_24 O41_24 -53.1(10) . . . .
O46_24 P43_24 C42_24 O41_24 179.8(8) . . . .
O45_24 P43_24 C42_24 O41_24 70.7(9) . . . .
O44_24 P43_24 O45_24 C47_24 32.8(11) . . . .
O46_24 P43_24 O45_24 C47_24 160.3(9) . . . .
C42_24 P43_24 O45_24 C47_24 -90.5(10) . . . .
P43_24 O45_24 C47_24 C48_24 133.3(13) . . . .
C6_24 N1_24 C2_24 C3_24 -0.2 . . . .
C6_24 N1_24 C2_24 C21_24 -174.4(6) . . . .
N1_24 C2_24 C3_24 C4_24 0.2 . . . .
C21_24 C2_24 C3_24 C4_24 174.4(6) . . . .
C42_24 O41_24 C4_24 C5_24 -163.6(8) . . . .
C42_24 O41_24 C4_24 C3_24 15.0(13) . . . .
C2_24 C3_24 C4_24 O41_24 -178.6(8) . . . .
C2_24 C3_24 C4_24 C5_24 -0.1 . . . .
O41_24 C4_24 C5_24 C10_24 -1.5(8) . . . .
C3_24 C4_24 C5_24 C10_24 179.9 . . . .
O41_24 C4_24 C5_24 C6_24 178.6(8) . . . .
C3_24 C4_24 C5_24 C6_24 0.0 . . . .
C2_24 N1_24 C6_24 C7_24 -180.0 . . . .
C2_24 N1_24 C6_24 C5_24 0.2 . . . .
C4_24 C5_24 C6_24 N1_24 -0.1 . . . .
C10_24 C5_24 C6_24 N1_24 -180.0 . . . .
C4_24 C5_24 C6_24 C7_24 -179.9 . . . .
C10_24 C5_24 C6_24 C7_24 0.2 . . . .
N1_24 C6_24 C7_24 C8_24 180.0 . . . .
C5_24 C6_24 C7_24 C8_24 -0.2 . . . .
N1_24 C6_24 C7_24 C71_24 -1.5(7) . . . .
C5_24 C6_24 C7_24 C71_24 178.4(7) . . . .
C6_24 C7_24 C8_24 C9_24 0.2 . . . .
C71_24 C7_24 C8_24 C9_24 -178.4(7) . . . .
C7_24 C8_24 C9_24 C10_24 -0.3 . . . .
C8_24 C9_24 C10_24 C5_24 0.3 . . . .
C4_24 C5_24 C10_24 C9_24 179.9 . . . .
C6_24 C5_24 C10_24 C9_24 -0.2 . . . .
N1_24 C2_24 C21_24 O22_24 165.7(8) . . . .
C3_24 C2_24 C21_24 O22_24 -8.4(12) . . . .
N1_24 C2_24 C21_24 N71_25 -16.3(10) . . . .
C3_24 C2_24 C21_24 N71_25 169.5(6) . . . .
C8_24 C7_24 C71_24 N72_24 135.7(8) . . . .
C6_24 C7_24 C71_24 N72_24 -42.9(12) . . . .
O22_23 C21_23 N72_24 C71_24 19.5(19) . . . .
C2_23 C21_23 N72_24 C71_24 -162.5(9) . . . .
C7_24 C71_24 N72_24 C21_23 -163.2(9) . . . .
C6_25 N1_25 C2_25 C3_25 -0.1 . . . .
C6_25 N1_25 C2_25 C21_25 169.7(6) . . . .
O22_25 C21_25 C2_25 C3_25 -22.7(12) . . . .
N72_26 C21_25 C2_25 C3_25 157.8(6) . . . .
O22_25 C21_25 C2_25 N1_25 167.5(8) . . . .
N72_26 C21_25 C2_25 N1_25 -12.0(9) . . . .
N1_25 C2_25 C3_25 C4_25 0.2 . . . .
C21_25 C2_25 C3_25 C4_25 -169.4(6) . . . .
C42_25 O41_25 C4_25 C5_25 173.2(7) . . . .
C42_25 O41_25 C4_25 C3_25 -7.4(10) . . . .
C2_25 C3_25 C4_25 O41_25 -179.5(6) . . . .
C2_25 C3_25 C4_25 C5_25 -0.1 . . . .
O41_25 C4_25 C5_25 C10_25 -0.5(5) . . . .
C3_25 C4_25 C5_25 C10_25 -179.9 . . . .
O41_25 C4_25 C5_25 C6_25 179.4(5) . . . .
C3_25 C4_25 C5_25 C6_25 0.0 . . . .
C10_25 C5_25 C6_25 C7_25 -0.1 . . . .
C4_25 C5_25 C6_25 C7_25 180.0 . . . .
C10_25 C5_25 C6_25 N1_25 180.0 . . . .
C4_25 C5_25 C6_25 N1_25 0.1 . . . .
C2_25 N1_25 C6_25 C7_25 -179.9 . . . .
C2_25 N1_25 C6_25 C5_25 0.0 . . . .
C5_25 C6_25 C7_25 C8_25 0.1 . . . .
N1_25 C6_25 C7_25 C8_25 180.0 . . . .
C5_25 C6_25 C7_25 N71_25 176.9(5) . . . .
N1_25 C6_25 C7_25 N71_25 -3.2(5) . . . .
C6_25 C7_25 C8_25 C9_25 0.1 . . . .
N71_25 C7_25 C8_25 C9_25 -176.3(6) . . . .
C7_25 C8_25 C9_25 C10_25 -0.2 . . . .
C4_25 C5_25 C10_25 C9_25 179.9 . . . .
C6_25 C5_25 C10_25 C9_25 0.1 . . . .
C8_25 C9_25 C10_25 C5_25 0.1 . . . .
O22_24 C21_24 N71_25 C7_25 -4.5(18) . . . .
C2_24 C21_24 N71_25 C7_25 177.9(6) . . . .
C6_25 C7_25 N71_25 C21_24 -179.7(7) . . . .
C8_25 C7_25 N71_25 C21_24 -3.1(10) . . . .
C4_25 O41_25 C42_25 P43_25 -177.6(6) . . . .
O44_25 P43_25 C42_25 O41_25 -62.3(9) . . . .
O45_25 P43_25 C42_25 O41_25 64.1(9) . . . .
O46_25 P43_25 C42_25 O41_25 176.2(8) . . . .
O44_26 P43_26 C42_26 O41_26 62.9(11) . . . .
O45_26 P43_26 C42_26 O41_26 -62.9(10) . . . .
O46_26 P43_26 C42_26 O41_26 -170.1(10) . . . .
P43_26 C42_26 O41_26 C4_26 178.1(7) . . . .
C6_26 N1_26 C2_26 C3_26 0.0 . . . .
C6_26 N1_26 C2_26 C21_26 -173.3(6) . . . .
N1_26 C2_26 C3_26 C4_26 0.0 . . . .
C21_26 C2_26 C3_26 C4_26 173.3(6) . . . .
C42_26 O41_26 C4_26 C5_26 -166.4(9) . . . .
C42_26 O41_26 C4_26 C3_26 13.5(12) . . . .
C2_26 C3_26 C4_26 O41_26 -179.9(6) . . . .
C2_26 C3_26 C4_26 C5_26 0.0 . . . .
O41_26 C4_26 C5_26 C10_26 -0.2(6) . . . .
C3_26 C4_26 C5_26 C10_26 179.9 . . . .
O41_26 C4_26 C5_26 C6_26 180.0(6) . . . .
C3_26 C4_26 C5_26 C6_26 0.1 . . . .
C10_26 C5_26 C6_26 C7_26 0.1 . . . .
C4_26 C5_26 C6_26 C7_26 179.9 . . . .
C10_26 C5_26 C6_26 N1_26 -179.9 . . . .
C4_26 C5_26 C6_26 N1_26 -0.1 . . . .
C2_26 N1_26 C6_26 C7_26 -180.0 . . . .
C2_26 N1_26 C6_26 C5_26 0.0 . . . .
C5_26 C6_26 C7_26 C8_26 -0.1 . . . .
N1_26 C6_26 C7_26 C8_26 179.9 . . . .
C5_26 C6_26 C7_26 C71_26 -178.2(6) . . . .
N1_26 C6_26 C7_26 C71_26 1.8(6) . . . .
C6_26 C7_26 C8_26 C9_26 0.1 . . . .
C71_26 C7_26 C8_26 C9_26 178.2(6) . . . .
C7_26 C8_26 C9_26 C10_26 -0.1 . . . .
C4_26 C5_26 C10_26 C9_26 180.0 . . . .
C6_26 C5_26 C10_26 C9_26 -0.2 . . . .
C8_26 C9_26 C10_26 C5_26 0.2 . . . .
N1_26 C2_26 C21_26 O22_26 163.6(8) . . . .
C3_26 C2_26 C21_26 O22_26 -9.7(12) . . . .
N1_26 C2_26 C21_26 N71_27 -12.2(10) . . . .
C3_26 C2_26 C21_26 N71_27 174.5(5) . . . .
O22_25 C21_25 N72_26 C71_26 17.8(15) . . . .
C2_25 C21_25 N72_26 C71_26 -162.7(8) . . . .
C21_25 N72_26 C71_26 C7_26 -157.4(8) . . . .
C6_26 C7_26 C71_26 N72_26 -51.6(10) . . . .
C8_26 C7_26 C71_26 N72_26 130.3(7) . . . .
C48_26 C47_26 O45_26 P43_26 59(2) . . . .
O44_26 P43_26 O45_26 C47_26 -17.6(14) . . . .
O46_26 P43_26 O45_26 C47_26 -145.2(13) . . . .
C42_26 P43_26 O45_26 C47_26 107.9(13) . . . .
O44_26 P43_26 O46_26 C49_26 -55.6(19) . . . .
O45_26 P43_26 O46_26 C49_26 70.4(18) . . . .
C42_26 P43_26 O46_26 C49_26 179.2(18) . . . .
C6_27 N1_27 C2_27 C3_27 0.0 . . . .
C6_27 N1_27 C2_27 C21_27 173.4(5) . . . .
O22_27 C21_27 C2_27 N1_27 171.0(7) . . . .
N72_28 C21_27 C2_27 N1_27 -13.2(9) . . . .
O22_27 C21_27 C2_27 C3_27 -15.6(10) . . . .
N72_28 C21_27 C2_27 C3_27 160.1(6) . . . .
N1_27 C2_27 C3_27 C4_27 0.0 . . . .
C21_27 C2_27 C3_27 C4_27 -173.3(6) . . . .
C2_27 C3_27 C4_27 O41_27 -179.2(6) . . . .
C2_27 C3_27 C4_27 C5_27 0.1 . . . .
O41_27 C4_27 C5_27 C10_27 -0.7(5) . . . .
C3_27 C4_27 C5_27 C10_27 -180.0 . . . .
O41_27 C4_27 C5_27 C6_27 179.3(5) . . . .
C3_27 C4_27 C5_27 C6_27 0.0 . . . .
C2_27 N1_27 C6_27 C7_27 179.9 . . . .
C2_27 N1_27 C6_27 C5_27 0.0 . . . .
C10_27 C5_27 C6_27 N1_27 179.9 . . . .
C4_27 C5_27 C6_27 N1_27 0.0 . . . .
C10_27 C5_27 C6_27 C7_27 0.1 . . . .
C4_27 C5_27 C6_27 C7_27 -179.9 . . . .
N1_27 C6_27 C7_27 C8_27 180.0 . . . .
C5_27 C6_27 C7_27 C8_27 -0.2 . . . .
N1_27 C6_27 C7_27 N71_27 -5.8(5) . . . .
C5_27 C6_27 C7_27 N71_27 174.1(5) . . . .
C6_27 C7_27 C8_27 C9_27 0.1 . . . .
N71_27 C7_27 C8_27 C9_27 -173.7(5) . . . .
C7_27 C8_27 C9_27 C10_27 0.0 . . . .
C4_27 C5_27 C10_27 C9_27 180.0 . . . .
C6_27 C5_27 C10_27 C9_27 0.0 . . . .
C8_27 C9_27 C10_27 C5_27 -0.1 . . . .
C5_27 C4_27 O41_27 C42_27 -177.8(7) . . . .
C3_27 C4_27 O41_27 C42_27 1.5(9) . . . .
C4_27 O41_27 C42_27 P43_27 172.2(6) . . . .
O41_27 C42_27 P43_27 O44_27 169.7(8) . . . .
O41_27 C42_27 P43_27 O46_27 -65.4(8) . . . .
O41_27 C42_27 P43_27 O45_27 46.7(9) . . . .
O44_27 P43_27 O45_27 C47_27 70.7(13) . . . .
O46_27 P43_27 O45_27 C47_27 -54.7(12) . . . .
C42_27 P43_27 O45_27 C47_27 -167.0(12) . . . .
O22_26 C21_26 N71_27 C7_27 0.9(16) . . . .
C2_26 C21_26 N71_27 C7_27 176.3(7) . . . .
C8_27 C7_27 N71_27 C21_26 -6.5(10) . . . .
C6_27 C7_27 N71_27 C21_26 179.5(7) . . . .
P43_27 O45_27 C47_27 C48_27 137.3(18) . . . .
C50_27 C49_27 O46_27 P43_27 167.7(13) . . . .
O44_27 P43_27 O46_27 C49_27 59.4(14) . . . .
O45_27 P43_27 O46_27 C49_27 -176.0(13) . . . .
C42_27 P43_27 O46_27 C49_27 -63.9(14) . . . .
O44_28 P43_28 O45_28 C47_28 -38.4(11) . . . .
O46_28 P43_28 O45_28 C47_28 -164.4(10) . . . .
C42_28 P43_28 O45_28 C47_28 88.3(11) . . . .
C4_28 O41_28 C42_28 P43_28 172.2(6) . . . .
O44_28 P43_28 C42_28 O41_28 69.9(8) . . . .
O45_28 P43_28 C42_28 O41_28 -58.4(7) . . . .
O46_28 P43_28 C42_28 O41_28 -167.3(7) . . . .
O44_28 P43_28 O46_28 C49_28 -62.0(13) . . . .
O45_28 P43_28 O46_28 C49_28 65.5(12) . . . .
C42_28 P43_28 O46_28 C49_28 175.5(12) . . . .
P43_28 O45_28 C47_28 C48_28 -149.0(10) . . . .
P43_28 O46_28 C49_28 C50_28 172.1(17) . . . .
C6_28 N1_28 C2_28 C3_28 0.0 . . . .
C6_28 N1_28 C2_28 C21_28 177.9(6) . . . .
N1_28 C2_28 C3_28 C4_28 0.1 . . . .
C21_28 C2_28 C3_28 C4_28 -177.8(6) . . . .
C42_28 O41_28 C4_28 C3_28 11.6(10) . . . .
C42_28 O41_28 C4_28 C5_28 -163.2(7) . . . .
C2_28 C3_28 C4_28 O41_28 -174.7(6) . . . .
C2_28 C3_28 C4_28 C5_28 0.0 . . . .
O41_28 C4_28 C5_28 C10_28 -5.2(6) . . . .
C3_28 C4_28 C5_28 C10_28 180.0 . . . .
O41_28 C4_28 C5_28 C6_28 174.8(6) . . . .
C3_28 C4_28 C5_28 C6_28 0.0 . . . .
C2_28 N1_28 C6_28 C5_28 0.0 . . . .
C2_28 N1_28 C6_28 C7_28 -180.0 . . . .
C10_28 C5_28 C6_28 N1_28 -180.0 . . . .
C4_28 C5_28 C6_28 N1_28 0.0 . . . .
C10_28 C5_28 C6_28 C7_28 0.0 . . . .
C4_28 C5_28 C6_28 C7_28 180.0 . . . .
N1_28 C6_28 C7_28 C8_28 -180.0 . . . .
C5_28 C6_28 C7_28 C8_28 0.1 . . . .
N1_28 C6_28 C7_28 C71_28 -2.9(7) . . . .
C5_28 C6_28 C7_28 C71_28 177.2(7) . . . .
C6_28 C7_28 C8_28 C9_28 -0.1 . . . .
C71_28 C7_28 C8_28 C9_28 -177.2(7) . . . .
C7_28 C8_28 C9_28 C10_28 0.1 . . . .
C6_28 C5_28 C10_28 C9_28 0.0 . . . .
C4_28 C5_28 C10_28 C9_28 180.0 . . . .
C8_28 C9_28 C10_28 C5_28 0.0 . . . .
C3_28 C2_28 C21_28 O22_28 -11.5(10) . . . .
N1_28 C2_28 C21_28 O22_28 170.7(6) . . . .
C3_28 C2_28 C21_28 N71_29 168.2(5) . . . .
N1_28 C2_28 C21_28 N71_29 -9.6(9) . . . .
C8_28 C7_28 C71_28 N72_28 135.5(8) . . . .
C6_28 C7_28 C71_28 N72_28 -41.6(12) . . . .
O22_27 C21_27 N72_28 C71_28 13.6(15) . . . .
C2_27 C21_27 N72_28 C71_28 -161.8(8) . . . .
C7_28 C71_28 N72_28 C21_27 -160.1(9) . . . .
C6_29 N1_29 C2_29 C3_29 -0.1 . . . .
C6_29 N1_29 C2_29 C21_29 167.9(5) . . . .
O22_29 C21_29 C2_29 N1_29 173.8(6) . . . .
N72_30 C21_29 C2_29 N1_29 -8.8(9) . . . .
O22_29 C21_29 C2_29 C3_29 -18.3(10) . . . .
N72_30 C21_29 C2_29 C3_29 159.0(6) . . . .
N1_29 C2_29 C3_29 C4_29 0.0 . . . .
C21_29 C2_29 C3_29 C4_29 -167.7(5) . . . .
C42_29 O41_29 C4_29 C5_29 -174.6(6) . . . .
C42_29 O41_29 C4_29 C3_29 3.9(9) . . . .
C2_29 C3_29 C4_29 O41_29 -178.2(6) . . . .
C2_29 C3_29 C4_29 C5_29 0.2 . . . .
O41_29 C4_29 C5_29 C6_29 178.3(5) . . . .
C3_29 C4_29 C5_29 C6_29 -0.2 . . . .
O41_29 C4_29 C5_29 C10_29 -1.5(5) . . . .
C3_29 C4_29 C5_29 C10_29 180.0 . . . .
C4_29 C5_29 C6_29 N1_29 0.1 . . . .
C10_29 C5_29 C6_29 N1_29 179.9 . . . .
C4_29 C5_29 C6_29 C7_29 -179.9 . . . .
C10_29 C5_29 C6_29 C7_29 -0.1 . . . .
C2_29 N1_29 C6_29 C5_29 0.0 . . . .
C2_29 N1_29 C6_29 C7_29 -179.9 . . . .
C5_29 C6_29 C7_29 C8_29 0.1 . . . .
N1_29 C6_29 C7_29 C8_29 180.0 . . . .
C5_29 C6_29 C7_29 N71_29 173.0(5) . . . .
N1_29 C6_29 C7_29 N71_29 -7.1(5) . . . .
C6_29 C7_29 C8_29 C9_29 0.0 . . . .
N71_29 C7_29 C8_29 C9_29 -172.1(6) . . . .
C7_29 C8_29 C9_29 C10_29 0.0 . . . .
C4_29 C5_29 C10_29 C9_29 180.0 . . . .
C6_29 C5_29 C10_29 C9_29 0.2 . . . .
C8_29 C9_29 C10_29 C5_29 -0.1 . . . .
C4_29 O41_29 C42_29 P43_29 -174.4(6) . . . .
O22_28 C21_28 N71_29 C7_29 -5.4(14) . . . .
C2_28 C21_28 N71_29 C7_29 175.0(7) . . . .
C8_29 C7_29 N71_29 C21_28 -2.7(10) . . . .
C6_29 C7_29 N71_29 C21_28 -175.2(7) . . . .
O41_29 C42_29 P43_29 O44_29 -168.6(6) . . . .
O41_29 C42_29 P43_29 O46_29 -39.8(8) . . . .
O41_29 C42_29 P43_29 O45_29 65.9(7) . . . .
O44_29 P43_29 O46_29 C49_29 59.9(12) . . . .
O45_29 P43_29 O46_29 C49_29 -175.2(11) . . . .
C42_29 P43_29 O46_29 C49_29 -65.9(12) . . . .
O44_29 P43_29 O45_29 C47_29 -10.5(9) . . . .
O46_29 P43_29 O45_29 C47_29 -136.5(8) . . . .
C42_29 P43_29 O45_29 C47_29 112.8(8) . . . .
P43_29 O45_29 C47_29 C48_29 -94.1(13) . . . .
P43_29 O46_29 C49_29 C50_29 169.0(11) . . . .
C6_30 N1_30 C2_30 C3_30 0.1 . . . .
C6_30 N1_30 C2_30 C21_30 -175.6(5) . . . .
O22_30 C21_30 C2_30 C3_30 -11.0(10) . . . .
N71_31 C21_30 C2_30 C3_30 170.6(6) . . . .
O22_30 C21_30 C2_30 N1_30 164.6(6) . . . .
N71_31 C21_30 C2_30 N1_30 -13.8(9) . . . .
N1_30 C2_30 C3_30 C4_30 0.0 . . . .
C21_30 C2_30 C3_30 C4_30 175.5(6) . . . .
C2_30 C3_30 C4_30 O41_30 -177.8(7) . . . .
C2_30 C3_30 C4_30 C5_30 -0.1 . . . .
O41_30 C4_30 C5_30 C10_30 -2.2(7) . . . .
C3_30 C4_30 C5_30 C10_30 180.0 . . . .
O41_30 C4_30 C5_30 C6_30 177.9(7) . . . .
C3_30 C4_30 C5_30 C6_30 0.1 . . . .
C2_30 N1_30 C6_30 C7_30 180.0 . . . .
C2_30 N1_30 C6_30 C5_30 -0.1 . . . .
C10_30 C5_30 C6_30 C7_30 0.0 . . . .
C4_30 C5_30 C6_30 C7_30 179.9 . . . .
C10_30 C5_30 C6_30 N1_30 -179.9 . . . .
C4_30 C5_30 C6_30 N1_30 0.0 . . . .
N1_30 C6_30 C7_30 C8_30 -180.0 . . . .
C5_30 C6_30 C7_30 C8_30 0.1 . . . .
N1_30 C6_30 C7_30 C71_30 -6.4(6) . . . .
C5_30 C6_30 C7_30 C71_30 173.7(6) . . . .
C6_30 C7_30 C8_30 C9_30 -0.1 . . . .
C71_30 C7_30 C8_30 C9_30 -173.6(6) . . . .
C7_30 C8_30 C9_30 C10_30 0.1 . . . .
C6_30 C5_30 C10_30 C9_30 -0.1 . . . .
C4_30 C5_30 C10_30 C9_30 -180.0 . . . .
C8_30 C9_30 C10_30 C5_30 0.0 . . . .
C6_30 C7_30 C71_30 N72_30 -44.4(10) . . . .
C8_30 C7_30 C71_30 N72_30 129.1(7) . . . .
O22_29 C21_29 N72_30 C71_30 15.9(15) . . . .
C2_29 C21_29 N72_30 C71_30 -161.2(8) . . . .
C7_30 C71_30 N72_30 C21_29 -163.3(8) . . . .
C3_30 C4_30 O41_30 C42_30 0.8(11) . . . .
C5_30 C4_30 O41_30 C42_30 -176.9(7) . . . .
C4_30 O41_30 C42_30 P43_30 -179.7(7) . . . .
O44_30 P43_30 C42_30 O41_30 -68.7(9) . . . .
O45_30 P43_30 C42_30 O41_30 164.8(8) . . . .
O46_30 P43_30 C42_30 O41_30 57.2(9) . . . .
O44_30 P43_30 O46_30 C49_30 10.3(12) . . . .
O45_30 P43_30 O46_30 C49_30 137.5(11) . . . .
C42_30 P43_30 O46_30 C49_30 -114.9(11) . . . .
O44_30 P43_30 O45_30 C47_30 -21.6(10) . . . .
O46_30 P43_30 O45_30 C47_30 -147.9(8) . . . .
C42_30 P43_30 O45_30 C47_30 103.2(9) . . . .
P43_30 O45_30 C47_30 C48_30 -91.0(13) . . . .
P43_30 O46_30 C49_30 C50_30 119.4(12) . . . .
O22_30 C21_30 N71_31 C7_31 0.6(14) . . . .
C2_30 C21_30 N71_31 C7_31 178.9(6) . . . .
C6_31 N1_31 C2_31 C3_31 0.0 . . . .
C6_31 N1_31 C2_31 C21_31 171.2(5) . . . .
O22_31 C21_31 C2_31 C3_31 -18.7(10) . . . .
N72_32 C21_31 C2_31 C3_31 154.6(6) . . . .
O22_31 C21_31 C2_31 N1_31 170.1(6) . . . .
N72_32 C21_31 C2_31 N1_31 -16.6(9) . . . .
N1_31 C2_31 C3_31 C4_31 0.1 . . . .
C21_31 C2_31 C3_31 C4_31 -171.0(5) . . . .
C2_31 C3_31 C4_31 O41_31 -178.6(5) . . . .
C2_31 C3_31 C4_31 C5_31 -0.1 . . . .
O41_31 C4_31 C5_31 C6_31 178.6(5) . . . .
C3_31 C4_31 C5_31 C6_31 0.1 . . . .
O41_31 C4_31 C5_31 C10_31 -1.4(5) . . . .
C3_31 C4_31 C5_31 C10_31 -179.9 . . . .
C2_31 N1_31 C6_31 C5_31 0.0 . . . .
C2_31 N1_31 C6_31 C7_31 180.0 . . . .
C4_31 C5_31 C6_31 N1_31 -0.1 . . . .
C10_31 C5_31 C6_31 N1_31 180.0 . . . .
C4_31 C5_31 C6_31 C7_31 180.0 . . . .
C10_31 C5_31 C6_31 C7_31 0.0 . . . .
N1_31 C6_31 C7_31 C8_31 -179.9 . . . .
C5_31 C6_31 C7_31 C8_31 0.0 . . . .
N1_31 C6_31 C7_31 N71_31 -7.2(5) . . . .
C5_31 C6_31 C7_31 N71_31 172.7(5) . . . .
C21_30 N71_31 C7_31 C8_31 -0.9(10) . . . .
C21_30 N71_31 C7_31 C6_31 -173.3(7) . . . .
C6_31 C7_31 C8_31 C9_31 0.0 . . . .
N71_31 C7_31 C8_31 C9_31 -172.1(5) . . . .
C7_31 C8_31 C9_31 C10_31 0.0 . . . .
C8_31 C9_31 C10_31 C5_31 0.0 . . . .
C4_31 C5_31 C10_31 C9_31 180.0 . . . .
C6_31 C5_31 C10_31 C9_31 0.0 . . . .
O44_31 P43_31 O45_31 C47_31 -156.4(14) . . . .
O46_31 P43_31 O45_31 C47_31 -30.9(15) . . . .
C42_31 P43_31 O45_31 C47_31 86.9(14) . . . .
O44_31 P43_31 O46_31 C49_31 -63.9(9) . . . .
O45_31 P43_31 O46_31 C49_31 171.3(7) . . . .
C42_31 P43_31 O46_31 C49_31 54.8(8) . . . .
P43_31 O46_31 C49_31 C50_31 139.7(9) . . . .
C3_31 C4_31 O41_31 C42_31 0.2(8) . . . .
C5_31 C4_31 O41_31 C42_31 -178.3(6) . . . .
C4_31 O41_31 C42_31 P43_31 -177.6(5) . . . .
O44_31 P43_31 C42_31 O41_31 -52.4(8) . . . .
O46_31 P43_31 C42_31 O41_31 -173.1(6) . . . .
O45_31 P43_31 C42_31 O41_31 65.8(7) . . . .
C6_32 N1_32 C2_32 C3_32 0.2 . . . .
C6_32 N1_32 C2_32 C21_32 -168.4(6) . . . .
O22_32 C21_32 C2_32 C3_32 4.0(11) . . . .
N71_33 C21_32 C2_32 C3_32 -175.8(6) . . . .
O22_32 C21_32 C2_32 N1_32 172.4(7) . . . .
N71_33 C21_32 C2_32 N1_32 -7.3(10) . . . .
N1_32 C2_32 C3_32 C4_32 -0.2 . . . .
C21_32 C2_32 C3_32 C4_32 168.0(6) . . . .
C2_32 C3_32 C4_32 O41_32 177.0(7) . . . .
C2_32 C3_32 C4_32 C5_32 0.2 . . . .
O41_32 C4_32 C5_32 C10_32 3.0(7) . . . .
C3_32 C4_32 C5_32 C10_32 179.9 . . . .
O41_32 C4_32 C5_32 C6_32 -177.0(7) . . . .
C3_32 C4_32 C5_32 C6_32 -0.1 . . . .
C2_32 N1_32 C6_32 C5_32 -0.1 . . . .
C2_32 N1_32 C6_32 C7_32 179.9 . . . .
C10_32 C5_32 C6_32 N1_32 -180.0 . . . .
C4_32 C5_32 C6_32 N1_32 0.1 . . . .
C10_32 C5_32 C6_32 C7_32 0.1 . . . .
C4_32 C5_32 C6_32 C7_32 -179.9 . . . .
N1_32 C6_32 C7_32 C8_32 179.9 . . . .
C5_32 C6_32 C7_32 C8_32 -0.1 . . . .
N1_32 C6_32 C7_32 C71_32 3.7(5) . . . .
C5_32 C6_32 C7_32 C71_32 -176.4(5) . . . .
C6_32 C7_32 C8_32 C9_32 0.2 . . . .
C71_32 C7_32 C8_32 C9_32 176.4(6) . . . .
C7_32 C8_32 C9_32 C10_32 -0.1 . . . .
C8_32 C9_32 C10_32 C5_32 0.1 . . . .
C6_32 C5_32 C10_32 C9_32 -0.1 . . . .
C4_32 C5_32 C10_32 C9_32 179.9 . . . .
O22_31 C21_31 N72_32 C71_32 9.2(14) . . . .
C2_31 C21_31 N72_32 C71_32 -163.6(7) . . . .
C21_31 N72_32 C71_32 C7_32 -148.9(8) . . . .
C8_32 C7_32 C71_32 N72_32 126.5(6) . . . .
C6_32 C7_32 C71_32 N72_32 -57.3(8) . . . .
C5_32 C4_32 O41_32 C42_32 178.3(9) . . . .
C3_32 C4_32 O41_32 C42_32 1.5(12) . . . .
C47_32 O45_32 P43_32 O44_32 32.3(12) . . . .
C47_32 O45_32 P43_32 O46_32 -94.4(11) . . . .
C47_32 O45_32 P43_32 C42_32 155.6(10) . . . .
O44_32 P43_32 O46_32 C49_32 -154.4(14) . . . .
O45_32 P43_32 O46_32 C49_32 -28.9(15) . . . .
C42_32 P43_32 O46_32 C49_32 80.0(14) . . . .
C4_32 O41_32 C42_32 P43_32 -166.5(7) . . . .
O44_32 P43_32 C42_32 O41_32 171.9(10) . . . .
O46_32 P43_32 C42_32 O41_32 -60.3(10) . . . .
O45_32 P43_32 C42_32 O41_32 47.6(11) . . . .
P43_32 O45_32 C47_32 C48_32 98.6(16) . . . .
P43_32 O46_32 C49_32 C50_32 145.4(18) . . . .
C6_33 N1_33 C2_33 C3_33 0.2 . . . .
C6_33 N1_33 C2_33 C21_33 179.6(6) . . . .
N1_33 C2_33 C3_33 C4_33 -0.2 . . . .
C21_33 C2_33 C3_33 C4_33 -179.6(6) . . . .
C2_33 C3_33 C4_33 O41_33 -178.4(5) . . . .
C2_33 C3_33 C4_33 C5_33 0.2 . . . .
O41_33 C4_33 C5_33 C10_33 -1.4(5) . . . .
C3_33 C4_33 C5_33 C10_33 180.0 . . . .
O41_33 C4_33 C5_33 C6_33 178.5(5) . . . .
C3_33 C4_33 C5_33 C6_33 -0.1 . . . .
C10_33 C5_33 C6_33 C7_33 0.0 . . . .
C4_33 C5_33 C6_33 C7_33 -180.0 . . . .
C10_33 C5_33 C6_33 N1_33 -180.0 . . . .
C4_33 C5_33 C6_33 N1_33 0.1 . . . .
C2_33 N1_33 C6_33 C5_33 -0.1 . . . .
C2_33 N1_33 C6_33 C7_33 179.9 . . . .
C5_33 C6_33 C7_33 C8_33 -0.1 . . . .
N1_33 C6_33 C7_33 C8_33 179.9 . . . .
C5_33 C6_33 C7_33 N71_33 174.2(5) . . . .
N1_33 C6_33 C7_33 N71_33 -5.8(5) . . . .
C6_33 C7_33 C8_33 C9_33 0.1 . . . .
N71_33 C7_33 C8_33 C9_33 -173.7(5) . . . .
C7_33 C8_33 C9_33 C10_33 -0.1 . . . .
C4_33 C5_33 C10_33 C9_33 -180.0 . . . .
C6_33 C5_33 C10_33 C9_33 0.1 . . . .
C8_33 C9_33 C10_33 C5_33 0.0 . . . .
O22_32 C21_32 N71_33 C7_33 -5.3(17) . . . .
C2_32 C21_32 N71_33 C7_33 174.4(6) . . . .
C8_33 C7_33 N71_33 C21_32 -10.8(11) . . . .
C6_33 C7_33 N71_33 C21_32 175.1(7) . . . .
C3_33 C2_33 C21_33 O22_33 -18.0(12) . . . .
N1_33 C2_33 C21_33 O22_33 162.6(8) . . . .
C3_33 C2_33 C21_33 O1_34 166.4(6) . . . .
N1_33 C2_33 C21_33 O1_34 -13.0(9) . . . .
C50_33 C49_33 O46_33 P43_33 -179.6(16) . . . .
C5_33 C4_33 O41_33 C42_33 -176.5(6) . . . .
C3_33 C4_33 O41_33 C42_33 2.1(9) . . . .
P43_33 C42_33 O41_33 C4_33 163.6(5) . . . .
C47_33 O45_33 P43_33 O44_33 51.3(12) . . . .
C47_33 O45_33 P43_33 O46_33 -74.8(11) . . . .
C47_33 O45_33 P43_33 C42_33 175.3(11) . . . .
C49_33 O46_33 P43_33 O44_33 25.8(14) . . . .
C49_33 O46_33 P43_33 O45_33 152.0(13) . . . .
C49_33 O46_33 P43_33 C42_33 -100.9(13) . . . .
O41_33 C42_33 P43_33 O44_33 -77.6(9) . . . .
O41_33 C42_33 P43_33 O45_33 157.3(7) . . . .
O41_33 C42_33 P43_33 O46_33 49.9(8) . . . .
P43_33 O45_33 C47_33 C48_33 -138.9(13) . . . .
O22_33 C21_33 O1_34 C2_34 8.0(15) . . . .
C2_33 C21_33 O1_34 C2_34 -176.9(8) . . . .
C21_33 O1_34 C2_34 C3_34 164.2(9) . . . .
O1_34 C2_34 C3_34 C4_34 -63.6(11) . . . .
O1_34 C2_34 C3_34 C8_34 119.9(8) . . . .
C8_34 C3_34 C4_34 C5_34 0.0 . . . .
C2_34 C3_34 C4_34 C5_34 -176.5(10) . . . .
C3_34 C4_34 C5_34 C6_34 0.0 . . . .
C4_34 C5_34 C6_34 C7_34 0.0 . . . .
C5_34 C6_34 C7_34 C8_34 0.0 . . . .
C6_34 C7_34 C8_34 C3_34 0.0 . . . .
C4_34 C3_34 C8_34 C7_34 0.0 . . . .
C2_34 C3_34 C8_34 C7_34 176.4(10) . . . .
